data_2310780
loop_
_publ_author_name
'Batuk, Dmitry'
'Batuk, Maria'
'Abakumov, Artem M.'
'Hadermann, Joke'

_publ_section_title
;
 Synergy between transmission electron microscopy and powder diffraction:
 application to modulated structures.
;
_journal_coden_ASTM ACSBDA
_journal_coeditor_code DQ5010
_journal_issue 2
_journal_name_full
;
 Acta Crystallographica, Section B: Structural Science, Crystal Engineering
 and Materials
;
_journal_page_first 127
_journal_page_last 143
_journal_paper_doi 10.1107/S2052520615005466
_journal_volume 71
_journal_year 2015
_chemical_formula_sum 'Bi0.097 Fe1.049 O2.585 Pb0.856'
_chemical_formula_weight 297.6
_space_group_crystal_system monoclinic
_space_group_IT_number 12
_space_group_name_Hall '-I 2y'
_space_group_name_H-M_alt 'I 1 2/m 1'
_space_group_ssg_name X2/m(\a0\g)00
_cell_angle_alpha 90
_cell_angle_beta 92.603(3)
_cell_angle_gamma 90
_cell_formula_units_Z 1
_cell_length_a 3.93492(13)
_cell_length_b 3.93193(10)
_cell_length_c 4.00171(14)
_cell_measurement_temperature 900
_cell_modulation_dimension 1
_cell_volume 61.850(3)
_diffrn_ambient_temperature 900
_diffrn_radiation_probe neutron
_diffrn_radiation_wavelength 1.8857
_exptl_absorpt_coefficient_mu 0.005
_exptl_crystal_density_diffrn 7.989
_exptl_crystal_F_000 126
_pd_instr_location ' ?'
_pd_meas_2theta_range_inc 0.05
_pd_meas_2theta_range_max 164.600
_pd_meas_2theta_range_min 3.650
_pd_meas_number_of_points 3220
_pd_proc_2theta_range_inc 0.05
_pd_proc_2theta_range_max 159.95
_pd_proc_2theta_range_min 6.05
_pd_proc_ls_background_function '7 Legendre polynoms'
_pd_proc_ls_pref_orient_corr none
_pd_proc_ls_profile_function Pseudo-Voigt
_pd_proc_ls_prof_R_factor 0.0391
_pd_proc_ls_prof_wR_expected 0.0197
_pd_proc_ls_prof_wR_factor 0.0495
_refine_ls_goodness_of_fit_all 2.51
_refine_ls_number_constraints 7
_refine_ls_number_parameters 65
_refine_ls_number_restraints 0
_refine_ls_R_factor_all 0.0396
_refine_ls_R_factor_gt 0.0386
_refine_ls_shift/su_max 0.0574
_refine_ls_shift/su_mean 0.0353
_refine_ls_weighting_scheme sigma
_refine_ls_wR_factor_all 0.0500
_refine_ls_wR_factor_gt 0.0499
_cod_data_source_file dq5010sup1.cif
_cod_data_source_block I
_cod_depositor_comments
;
 Updating space group information.

 Antanas Vaitkus,
 2018-07-22
;
_cod_database_code 2310780
_publcif_datablock.id {f107b8ec-5bd8-43c4-a9b2-5ccedc9e6d92}

_publcif_info_exptl_table_max_cols 4
_publcif_info_exptl_table_use_headnotes n

loop_
_space_group_symop_id
_space_group_symop_operation_xyz
1 x,y,z
2 -x,y,-z
3 x+0.5,y+0.5,z+0.5
4 -x+0.5,y+0.5,-z+0.5
5 -x,-y,-z
6 x,-y,z
7 -x+0.5,-y+0.5,-z+0.5
8 x+0.5,-y+0.5,z+0.5

loop_
_space_group_symop_ssg_id
_space_group_symop_ssg_operation_algebraic
1 x1,x2,x3,x4
2 -x1,x2,-x3,-x4
3 -x1,-x2,-x3,-x4
4 x1,-x2,x3,x4
5 x1+1/2,x2+1/2,x3+1/2,x4+1/2
6 -x1+1/2,x2+1/2,-x3+1/2,-x4+1/2
7 -x1+1/2,-x2+1/2,-x3+1/2,-x4+1/2
8 x1+1/2,-x2+1/2,x3+1/2,x4+1/2

loop_
_atom_site_label
_atom_site_type_symbol
_atom_site_fract_x
_atom_site_fract_y
_atom_site_fract_z
_atom_site_adp_type
_atom_site_U_iso_or_equiv
_atom_site_site_symmetry_multiplicity
_atom_site_occupancy
_atom_site_calc_flag
Fe1 Fe 0 0 0 Uiso 0.0174(4) 2 0.52465(11) d
Pb1 Pb 0 0 0 Uiso 0.0536(9) 2 0.42782(10) d
Bi1 Bi 0 0 0 Uiso 0.0536(9) 2 0.0487 d
O1 O 0 0.5 0 Uani 0.0393(16) 2 0.52465(11) d
O2 O 0.5 0 0 Uiso 0.0463(17) 2 0.35938(19) d
O3 O 0 0 0.5 Uiso 0.0489(12) 2 0.40867(11) d

loop_
_atom_site_aniso_label
_atom_site_aniso_type_symbol
_atom_site_aniso_U_11
_atom_site_aniso_U_22
_atom_site_aniso_U_33
_atom_site_aniso_U_12
_atom_site_aniso_U_13
_atom_site_aniso_U_23
O1 O 0.065(3) 0.0036(12) 0.050(4) 0 0.006(2) 0

loop_
_atom_site_Fourier_wave_vector_seq_id
_jana_atom_site_fourier_wave_vector_q1_coeff
1 1
2 2

loop_
_atom_site_occ_special_func_atom_site_label
_atom_site_occ_special_func_crenel_c
_atom_site_occ_special_func_crenel_w
Fe1 0 0.52465(11)
Pb1 0.5 0.47535(11)
Bi1 0.5 0.4868
O1 0 0.52465(11)
O2 0 0.35938(19)
O3 0 0.40867(11)

loop_
_atom_type_symbol
_atom_type_scat_length_neutron
_atom_type_scat_source
Pb 9.405 International_Tables_Vol_C
Bi 8.532 International_Tables_Vol_C
Fe 9.450 International_Tables_Vol_C
O 5.803 International_Tables_Vol_C

loop_
_cell_wave_vector_seq_id
_cell_wave_vector_x
_cell_wave_vector_y
_cell_wave_vector_z
1 0.066678 0.000000 0.115975

loop_
_geom_angle_atom_site_label_1
_geom_angle_atom_site_label_2
_geom_angle_atom_site_label_3
_geom_angle_site_ssg_symmetry_1
_geom_angle_site_ssg_symmetry_3
_geom_angle_av
_geom_angle_min
_geom_angle_max
Fe1 Fe1 Fe1 1_4555 1_5455 90.0(3) 90.0(2) 90.0(2)
Fe1 Fe1 Fe1 1_4555 1_5545 90.9(3) 87.1(3) 92.1(3)
Fe1 Fe1 Fe1 1_4555 1_5565 89.1(3) 86.9(3) 94.1(3)
Fe1 Fe1 Fe1 1_4555 1_5655 90.0(3) 90.0(2) 90.0(2)
Fe1 Fe1 Fe1 1_4555 1_6555 178.1(4) 176.2(4) 180.0(5)
Fe1 Fe1 Fe1 1_4555 5_4445 52.2(3) 51.8(3) 52.3(3)
Fe1 Fe1 Fe1 1_4555 5_4455 50.0(3) 49.3(3) 50.7(3)
Fe1 Fe1 Fe1 1_4555 5_4545 52.2(3) 51.8(3) 52.3(3)
Fe1 Fe1 Fe1 1_4555 5_4555 50.0(3) 49.3(3) 50.7(3)
Fe1 Fe1 Fe1 1_4555 5_5455 126.8(4) 125.6(4) 129.7(3)
Fe1 Fe1 Fe1 1_4555 5_5555 126.8(4) 125.6(4) 129.7(3)
Fe1 Fe1 Pb1 1_4555 1_5545 87.2(5) 86.5(5) 87.5(4)
Fe1 Fe1 Pb1 1_4555 1_5565 89.6(5) 88.7(5) 91.2(4)
Fe1 Fe1 Pb1 1_4555 1_6555 170.0(4) 167.0(4) 171.7(5)
Fe1 Fe1 Pb1 1_4555 5_4445 55.6(4) 53.2(4) 60.3(5)
Fe1 Fe1 Pb1 1_4555 5_4455 54.2(4) 52.0(4) 60.5(4)
Fe1 Fe1 Pb1 1_4555 5_4545 55.6(4) 53.2(4) 60.3(5)
Fe1 Fe1 Pb1 1_4555 5_4555 54.2(4) 52.0(4) 60.5(4)
Fe1 Fe1 Pb1 1_4555 5_5445 124.7(4) 115.3(4) 126.9(4)
Fe1 Fe1 Pb1 1_4555 5_5455 125.0(5) 117.7(6) 126.9(4)
Fe1 Fe1 Pb1 1_4555 5_5545 124.7(4) 115.3(4) 126.9(4)
Fe1 Fe1 Pb1 1_4555 5_5555 125.0(5) 117.7(6) 126.9(4)
Fe1 Fe1 Bi1 1_4555 1_5545 87.6(5) 87.1(5) 87.8(4)
Fe1 Fe1 Bi1 1_4555 . 101.8(18) 101.8(18) 101.8(18)
Fe1 Fe1 Bi1 1_4555 1_5565 89.3(5) 88.5(5) 91.2(4)
Fe1 Fe1 Bi1 1_4555 1_6555 170.6(4) 167.2(4) 172.3(5)
Fe1 Fe1 Bi1 1_4555 5_4445 55.7(4) 53.3(4) 60.5(5)
Fe1 Fe1 Bi1 1_4555 5_4455 54.2(4) 52.2(4) 60.5(4)
Fe1 Fe1 Bi1 1_4555 5_4545 55.7(4) 53.3(4) 60.5(5)
Fe1 Fe1 Bi1 1_4555 5_4555 54.2(4) 52.2(4) 60.5(4)
Fe1 Fe1 Bi1 1_4555 5_5445 124.7(4) 115.5(4) 126.9(4)
Fe1 Fe1 Bi1 1_4555 5_5455 124.9(5) 117.3(6) 126.9(4)
Fe1 Fe1 Bi1 1_4555 5_5545 124.7(4) 115.5(4) 126.9(4)
Fe1 Fe1 Bi1 1_4555 5_5555 124.9(5) 117.3(6) 126.9(4)
Fe1 Fe1 O1 1_4555 1_5455 89.7(17) 86.9(16) 91.8(17)
Fe1 Fe1 O1 1_4555 . 89.7(17) 86.9(16) 91.8(17)
Fe1 Fe1 O1 1_4555 5_4445 20.3(12) 17.9(11) 22.0(12)
Fe1 Fe1 O1 1_4555 5_4455 20.0(10) 19.0(11) 20.7(10)
Fe1 Fe1 O1 1_4555 5_5455 155.8(13) 153.7(13) 159.2(12)
Fe1 Fe1 O2 1_4555 1_4555 8(2) 0(2) 17(2)
Fe1 Fe1 O2 1_4555 . 171(2) 161(2) 180(2)
Fe1 Fe1 O3 1_4555 1_5545 90.9(4) 88.1(4) 92.8(3)
Fe1 Fe1 O3 1_4555 . 89.1(4) 86.3(3) 94.9(5)
Fe1 Fe1 Fe1 1_5455 1_5545 90.00(15) 90 90
Fe1 Fe1 Fe1 1_5455 1_5565 90.00(15) 90 90
Fe1 Fe1 Fe1 1_5455 1_5655 180.0(5) 180.0(5) 180.0(5)
Fe1 Fe1 Fe1 1_5455 1_6555 90.00(17) 90 90
Fe1 Fe1 Fe1 1_5455 5_4445 49.8(2) 49.2(2) 50.2(2)
Fe1 Fe1 Fe1 1_5455 5_4455 51.3(2) 51.1(2) 51.4(2)
Fe1 Fe1 Fe1 1_5455 5_4545 130.2(3) 129.8(3) 130.8(2)
Fe1 Fe1 Fe1 1_5455 5_4555 128.7(2) 128.6(2) 128.9(2)
Fe1 Fe1 Fe1 1_5455 5_5445 51.3(2) 51.1(2) 51.4(2)
Fe1 Fe1 Fe1 1_5455 5_5455 49.8(2) 49.2(2) 50.2(2)
Fe1 Fe1 Fe1 1_5455 5_5545 128.7(2) 128.6(2) 128.9(2)
Fe1 Fe1 Fe1 1_5455 5_5555 130.2(3) 129.8(3) 130.8(2)
Fe1 Fe1 Pb1 1_5455 1_4555 90.00(12) 90.00(10) 90.00(10)
Fe1 Fe1 Pb1 1_5455 1_5545 90.00(16) 90.00(9) 90.00(9)
Fe1 Fe1 Pb1 1_5455 1_5565 90.00(16) 90.0(3) 90.0(3)
Fe1 Fe1 Pb1 1_5455 1_6555 90.00(12) 90.00(18) 90.00(18)
Fe1 Fe1 Pb1 1_5455 5_4445 54.9(3) 53.8(3) 58.9(2)
Fe1 Fe1 Pb1 1_5455 5_4455 55.8(3) 54.0(3) 57.9(2)
Fe1 Fe1 Pb1 1_5455 5_4545 125.1(3) 121.1(2) 126.2(4)
Fe1 Fe1 Pb1 1_5455 5_4555 124.2(4) 122.1(3) 126.0(4)
Fe1 Fe1 Pb1 1_5455 5_5445 55.8(3) 54.0(3) 57.9(2)
Fe1 Fe1 Pb1 1_5455 5_5455 54.9(3) 53.8(3) 58.9(2)
Fe1 Fe1 Pb1 1_5455 5_5545 124.2(4) 122.1(3) 126.0(4)
Fe1 Fe1 Pb1 1_5455 5_5555 125.1(3) 121.1(2) 126.2(4)
Fe1 Fe1 Bi1 1_5455 1_4555 90.00(13) 90.00(10) 90.00(10)
Fe1 Fe1 Bi1 1_5455 1_5545 90.00(16) 90.00(9) 90.00(9)
Fe1 Fe1 Bi1 1_5455 . 90.00(9) 90.00(9) 90.00(9)
Fe1 Fe1 Bi1 1_5455 1_5565 90.00(16) 90.0(3) 90.0(3)
Fe1 Fe1 Bi1 1_5455 1_6555 90.00(13) 90.0(2) 90.0(2)
Fe1 Fe1 Bi1 1_5455 5_4445 54.9(3) 53.7(3) 58.9(2)
Fe1 Fe1 Bi1 1_5455 5_4455 55.8(3) 54.0(3) 57.5(3)
Fe1 Fe1 Bi1 1_5455 5_4545 125.1(3) 121.1(2) 126.3(4)
Fe1 Fe1 Bi1 1_5455 5_4555 124.2(4) 122.5(3) 126.0(4)
Fe1 Fe1 Bi1 1_5455 5_5445 55.8(3) 54.0(3) 57.5(3)
Fe1 Fe1 Bi1 1_5455 5_5455 54.9(3) 53.7(3) 58.9(2)
Fe1 Fe1 Bi1 1_5455 5_5545 124.2(4) 122.5(3) 126.0(4)
Fe1 Fe1 Bi1 1_5455 5_5555 125.1(3) 121.1(2) 126.3(4)
Fe1 Fe1 O1 1_5455 1_5455 12.3(10) 0.0(5) 19.4(10)
Fe1 Fe1 O1 1_5455 . 167.7(10) 160.6(10) 180.0(5)
Fe1 Fe1 O1 1_5455 5_4445 90.00(17) 90.00(10) 90.00(10)
Fe1 Fe1 O1 1_5455 5_4455 90.00(11) 90.00(13) 90.00(13)
Fe1 Fe1 O1 1_5455 5_5445 90.00(11) 90.00(10) 90.00(10)
Fe1 Fe1 O1 1_5455 5_5455 90.00(17) 90.0(3) 90.0(3)
Fe1 Fe1 O2 1_5455 1_4555 90.00(17) 90 90
Fe1 Fe1 O2 1_5455 . 90.00(17) 90 90
Fe1 Fe1 O3 1_5455 1_5545 90.00(15) 90 90
Fe1 Fe1 O3 1_5455 . 90.00(15) 90 90
Fe1 Fe1 Fe1 1_5545 1_5565 178.9(4) 178.0(4) 180.0(5)
Fe1 Fe1 Fe1 1_5545 1_5655 90.0(3) 90.0(2) 90.0(2)
Fe1 Fe1 Fe1 1_5545 1_6555 89.1(3) 86.9(3) 94.1(3)
Fe1 Fe1 Fe1 1_5545 5_4455 114.8(3) 114.4(3) 115.0(3)
Fe1 Fe1 Fe1 1_5545 5_4555 114.8(3) 114.4(3) 115.0(3)
Fe1 Fe1 Fe1 1_5545 5_5455 118.9(4) 116.1(3) 120.4(3)
Fe1 Fe1 Fe1 1_5545 5_5555 118.9(4) 116.1(3) 120.4(3)
Fe1 Fe1 Pb1 1_5545 1_5565 178.4(5) 177.7(5) 179.7(6)
Fe1 Fe1 Pb1 1_5545 1_6555 81.7(4) 79.9(4) 82.4(4)
Fe1 Fe1 Pb1 1_5545 5_4445 54.3(4) 46.9(4) 58.6(4)
Fe1 Fe1 Pb1 1_5545 5_4455 125.7(4) 124.1(5) 129.8(5)
Fe1 Fe1 Pb1 1_5545 5_4545 54.3(4) 46.9(4) 58.6(4)
Fe1 Fe1 Pb1 1_5545 5_4555 125.7(4) 124.1(5) 129.8(5)
Fe1 Fe1 Pb1 1_5545 5_5445 52.6(4) 46.3(4) 54.9(4)
Fe1 Fe1 Pb1 1_5545 5_5455 123.7(5) 121.4(4) 130.9(5)
Fe1 Fe1 Pb1 1_5545 5_5545 52.6(4) 46.3(4) 54.9(4)
Fe1 Fe1 Pb1 1_5545 5_5555 123.7(5) 121.4(4) 130.9(5)
Fe1 Fe1 Bi1 1_5545 . 14.7(18) 14.7(18) 14.7(18)
Fe1 Fe1 Bi1 1_5545 1_5565 178.3(5) 177.6(5) 179.8(6)
Fe1 Fe1 Bi1 1_5545 1_6555 82.1(4) 80.1(4) 82.9(4)
Fe1 Fe1 Bi1 1_5545 5_4445 54.4(4) 46.6(4) 58.5(4)
Fe1 Fe1 Bi1 1_5545 5_4455 125.6(4) 124.1(5) 129.8(5)
Fe1 Fe1 Bi1 1_5545 5_4545 54.4(4) 46.6(4) 58.5(4)
Fe1 Fe1 Bi1 1_5545 5_4555 125.6(4) 124.1(5) 129.8(5)
Fe1 Fe1 Bi1 1_5545 5_5445 52.6(4) 46.0(4) 54.9(4)
Fe1 Fe1 Bi1 1_5545 5_5455 123.9(5) 121.4(4) 131.3(5)
Fe1 Fe1 Bi1 1_5545 5_5545 52.6(4) 46.0(4) 54.9(4)
Fe1 Fe1 Bi1 1_5545 5_5555 123.9(5) 121.4(4) 131.3(5)
Fe1 Fe1 O1 1_5545 1_5455 95.1(10) 75.6(10) 109.0(9)
Fe1 Fe1 O1 1_5545 . 95.1(10) 75.6(10) 109.0(9)
Fe1 Fe1 O1 1_5545 5_4455 108.0(10) 107.7(10) 108.2(10)
Fe1 Fe1 O1 1_5545 5_5455 115.1(12) 110.2(12) 117.3(13)
Fe1 Fe1 O2 1_5545 1_4555 92(2) 74(2) 106(2)
Fe1 Fe1 O2 1_5545 . 91(2) 78(2) 108(2)
Fe1 Fe1 O3 1_5545 1_5545 0.6(4) 0.0(5) 1.0(4)
Fe1 Fe1 O3 1_5545 . 178.5(5) 177.1(7) 179.9(4)
Fe1 Fe1 Fe1 1_5565 1_5655 90.0(3) 90.0(2) 90.0(2)
Fe1 Fe1 Fe1 1_5565 1_6555 90.9(3) 87.1(3) 92.1(3)
Fe1 Fe1 Fe1 1_5565 5_4445 118.9(4) 116.1(3) 120.4(3)
Fe1 Fe1 Fe1 1_5565 5_4545 118.9(4) 116.1(3) 120.4(3)
Fe1 Fe1 Fe1 1_5565 5_5445 114.8(3) 114.4(3) 115.0(3)
Fe1 Fe1 Fe1 1_5565 5_5545 114.8(3) 114.4(3) 115.0(3)
Fe1 Fe1 Pb1 1_5565 1_4555 81.7(4) 79.9(4) 82.4(4)
Fe1 Fe1 Pb1 1_5565 1_5545 178.4(5) 177.7(5) 179.7(6)
Fe1 Fe1 Pb1 1_5565 5_4445 123.7(5) 121.4(4) 130.9(5)
Fe1 Fe1 Pb1 1_5565 5_4455 52.6(4) 46.3(4) 54.9(4)
Fe1 Fe1 Pb1 1_5565 5_4545 123.7(5) 121.4(4) 130.9(5)
Fe1 Fe1 Pb1 1_5565 5_4555 52.6(4) 46.3(4) 54.9(4)
Fe1 Fe1 Pb1 1_5565 5_5445 125.7(4) 124.1(5) 129.8(5)
Fe1 Fe1 Pb1 1_5565 5_5455 54.3(4) 46.9(4) 58.6(4)
Fe1 Fe1 Pb1 1_5565 5_5545 125.7(4) 124.1(5) 129.8(5)
Fe1 Fe1 Pb1 1_5565 5_5555 54.3(4) 46.9(4) 58.6(4)
Fe1 Fe1 Bi1 1_5565 1_4555 82.1(4) 80.1(4) 82.9(4)
Fe1 Fe1 Bi1 1_5565 1_5545 178.3(5) 177.6(5) 179.8(6)
Fe1 Fe1 Bi1 1_5565 . 14.7(18) 14.7(18) 14.7(18)
Fe1 Fe1 Bi1 1_5565 5_4445 123.9(5) 121.4(4) 131.3(5)
Fe1 Fe1 Bi1 1_5565 5_4455 52.6(4) 46.0(4) 54.9(4)
Fe1 Fe1 Bi1 1_5565 5_4545 123.9(5) 121.4(4) 131.3(5)
Fe1 Fe1 Bi1 1_5565 5_4555 52.6(4) 46.0(4) 54.9(4)
Fe1 Fe1 Bi1 1_5565 5_5445 125.6(4) 124.1(5) 129.8(5)
Fe1 Fe1 Bi1 1_5565 5_5455 54.4(4) 46.6(4) 58.5(4)
Fe1 Fe1 Bi1 1_5565 5_5545 125.6(4) 124.1(5) 129.8(5)
Fe1 Fe1 Bi1 1_5565 5_5555 54.4(4) 46.6(4) 58.5(4)
Fe1 Fe1 O1 1_5565 1_5455 95.1(10) 75.6(10) 109.0(9)
Fe1 Fe1 O1 1_5565 . 95.1(10) 75.6(10) 109.0(9)
Fe1 Fe1 O1 1_5565 5_4445 115.1(12) 110.2(12) 117.3(13)
Fe1 Fe1 O1 1_5565 5_5445 108.0(10) 107.7(10) 108.2(10)
Fe1 Fe1 O2 1_5565 1_4555 91(2) 78(2) 108(2)
Fe1 Fe1 O2 1_5565 . 92(2) 74(2) 106(2)
Fe1 Fe1 O3 1_5565 1_5545 178.5(5) 177.1(7) 179.9(4)
Fe1 Fe1 O3 1_5565 . 0.6(4) 0.0(5) 1.0(4)
Fe1 Fe1 Fe1 1_5655 1_6555 90.00(17) 90 90
Fe1 Fe1 Fe1 1_5655 5_4445 130.2(3) 129.8(3) 130.8(2)
Fe1 Fe1 Fe1 1_5655 5_4455 128.7(2) 128.6(2) 128.9(2)
Fe1 Fe1 Fe1 1_5655 5_4545 49.8(2) 49.2(2) 50.2(2)
Fe1 Fe1 Fe1 1_5655 5_4555 51.3(2) 51.1(2) 51.4(2)
Fe1 Fe1 Fe1 1_5655 5_5445 128.7(2) 128.6(2) 128.9(2)
Fe1 Fe1 Fe1 1_5655 5_5455 130.2(3) 129.8(3) 130.8(2)
Fe1 Fe1 Fe1 1_5655 5_5545 51.3(2) 51.1(2) 51.4(2)
Fe1 Fe1 Fe1 1_5655 5_5555 49.8(2) 49.2(2) 50.2(2)
Fe1 Fe1 Pb1 1_5655 1_4555 90.00(12) 90.00(10) 90.00(10)
Fe1 Fe1 Pb1 1_5655 1_5545 90.00(16) 90.00(9) 90.00(9)
Fe1 Fe1 Pb1 1_5655 1_5565 90.00(16) 90.0(3) 90.0(3)
Fe1 Fe1 Pb1 1_5655 1_6555 90.00(12) 90.00(18) 90.00(18)
Fe1 Fe1 Pb1 1_5655 5_4445 125.1(3) 121.1(2) 126.2(4)
Fe1 Fe1 Pb1 1_5655 5_4455 124.2(4) 122.1(3) 126.0(4)
Fe1 Fe1 Pb1 1_5655 5_4545 54.9(3) 53.8(3) 58.9(2)
Fe1 Fe1 Pb1 1_5655 5_4555 55.8(3) 54.0(3) 57.9(2)
Fe1 Fe1 Pb1 1_5655 5_5445 124.2(4) 122.1(3) 126.0(4)
Fe1 Fe1 Pb1 1_5655 5_5455 125.1(3) 121.1(2) 126.2(4)
Fe1 Fe1 Pb1 1_5655 5_5545 55.8(3) 54.0(3) 57.9(2)
Fe1 Fe1 Pb1 1_5655 5_5555 54.9(3) 53.8(3) 58.9(2)
Fe1 Fe1 Bi1 1_5655 1_4555 90.00(13) 90.00(10) 90.00(10)
Fe1 Fe1 Bi1 1_5655 1_5545 90.00(16) 90.00(9) 90.00(9)
Fe1 Fe1 Bi1 1_5655 . 90.00(9) 90.00(9) 90.00(9)
Fe1 Fe1 Bi1 1_5655 1_5565 90.00(16) 90.0(3) 90.0(3)
Fe1 Fe1 Bi1 1_5655 1_6555 90.00(13) 90.0(2) 90.0(2)
Fe1 Fe1 Bi1 1_5655 5_4445 125.1(3) 121.1(2) 126.3(4)
Fe1 Fe1 Bi1 1_5655 5_4455 124.2(4) 122.5(3) 126.0(4)
Fe1 Fe1 Bi1 1_5655 5_4545 54.9(3) 53.7(3) 58.9(2)
Fe1 Fe1 Bi1 1_5655 5_4555 55.8(3) 54.0(3) 57.5(3)
Fe1 Fe1 Bi1 1_5655 5_5445 124.2(4) 122.5(3) 126.0(4)
Fe1 Fe1 Bi1 1_5655 5_5455 125.1(3) 121.1(2) 126.3(4)
Fe1 Fe1 Bi1 1_5655 5_5545 55.8(3) 54.0(3) 57.5(3)
Fe1 Fe1 Bi1 1_5655 5_5555 54.9(3) 53.7(3) 58.9(2)
Fe1 Fe1 O1 1_5655 1_5455 167.7(10) 160.6(10) 180.0(5)
Fe1 Fe1 O1 1_5655 . 12.3(10) 0.0(5) 19.4(10)
Fe1 Fe1 O1 1_5655 5_4445 90.00(17) 90.00(10) 90.00(10)
Fe1 Fe1 O1 1_5655 5_4455 90.00(11) 90.00(13) 90.00(13)
Fe1 Fe1 O1 1_5655 5_5445 90.00(11) 90.00(10) 90.00(10)
Fe1 Fe1 O1 1_5655 5_5455 90.00(17) 90.0(3) 90.0(3)
Fe1 Fe1 O2 1_5655 1_4555 90.00(17) 90 90
Fe1 Fe1 O2 1_5655 . 90.00(17) 90 90
Fe1 Fe1 O3 1_5655 1_5545 90.00(15) 90 90
Fe1 Fe1 O3 1_5655 . 90.00(15) 90 90
Fe1 Fe1 Fe1 1_6555 5_4445 126.8(4) 125.6(4) 129.7(3)
Fe1 Fe1 Fe1 1_6555 5_4545 126.8(4) 125.6(4) 129.7(3)
Fe1 Fe1 Fe1 1_6555 5_5445 50.0(3) 49.3(3) 50.7(3)
Fe1 Fe1 Fe1 1_6555 5_5455 52.2(3) 51.8(3) 52.3(3)
Fe1 Fe1 Fe1 1_6555 5_5545 50.0(3) 49.3(3) 50.7(3)
Fe1 Fe1 Fe1 1_6555 5_5555 52.2(3) 51.8(3) 52.3(3)
Fe1 Fe1 Pb1 1_6555 1_4555 170.0(4) 167.0(4) 171.7(5)
Fe1 Fe1 Pb1 1_6555 1_5545 89.6(5) 88.7(5) 91.2(4)
Fe1 Fe1 Pb1 1_6555 1_5565 87.2(5) 86.5(5) 87.5(4)
Fe1 Fe1 Pb1 1_6555 5_4445 125.0(5) 117.7(6) 126.9(4)
Fe1 Fe1 Pb1 1_6555 5_4455 124.7(4) 115.3(4) 126.9(4)
Fe1 Fe1 Pb1 1_6555 5_4545 125.0(5) 117.7(6) 126.9(4)
Fe1 Fe1 Pb1 1_6555 5_4555 124.7(4) 115.3(4) 126.9(4)
Fe1 Fe1 Pb1 1_6555 5_5445 54.2(4) 52.0(4) 60.5(4)
Fe1 Fe1 Pb1 1_6555 5_5455 55.6(4) 53.2(4) 60.3(5)
Fe1 Fe1 Pb1 1_6555 5_5545 54.2(4) 52.0(4) 60.5(4)
Fe1 Fe1 Pb1 1_6555 5_5555 55.6(4) 53.2(4) 60.3(5)
Fe1 Fe1 Bi1 1_6555 1_4555 170.6(4) 167.2(4) 172.3(5)
Fe1 Fe1 Bi1 1_6555 1_5545 89.3(5) 88.5(5) 91.2(4)
Fe1 Fe1 Bi1 1_6555 . 101.8(18) 101.8(18) 101.8(18)
Fe1 Fe1 Bi1 1_6555 1_5565 87.6(5) 87.1(5) 87.8(4)
Fe1 Fe1 Bi1 1_6555 5_4445 124.9(5) 117.3(6) 126.9(4)
Fe1 Fe1 Bi1 1_6555 5_4455 124.7(4) 115.5(4) 126.9(4)
Fe1 Fe1 Bi1 1_6555 5_4545 124.9(5) 117.3(6) 126.9(4)
Fe1 Fe1 Bi1 1_6555 5_4555 124.7(4) 115.5(4) 126.9(4)
Fe1 Fe1 Bi1 1_6555 5_5445 54.2(4) 52.2(4) 60.5(4)
Fe1 Fe1 Bi1 1_6555 5_5455 55.7(4) 53.3(4) 60.5(5)
Fe1 Fe1 Bi1 1_6555 5_5545 54.2(4) 52.2(4) 60.5(4)
Fe1 Fe1 Bi1 1_6555 5_5555 55.7(4) 53.3(4) 60.5(5)
Fe1 Fe1 O1 1_6555 1_5455 89.7(17) 86.9(16) 91.8(17)
Fe1 Fe1 O1 1_6555 . 89.7(17) 86.9(16) 91.8(17)
Fe1 Fe1 O1 1_6555 5_4445 155.8(13) 153.7(13) 159.2(12)
Fe1 Fe1 O1 1_6555 5_5445 20.0(10) 19.0(11) 20.7(10)
Fe1 Fe1 O1 1_6555 5_5455 20.3(12) 17.9(11) 22.0(12)
Fe1 Fe1 O2 1_6555 1_4555 171(2) 161(2) 180(2)
Fe1 Fe1 O2 1_6555 . 8(2) 0(2) 17(2)
Fe1 Fe1 O3 1_6555 1_5545 89.1(4) 86.3(3) 94.9(5)
Fe1 Fe1 O3 1_6555 . 90.9(4) 88.1(4) 92.8(3)
Fe1 Fe1 Fe1 5_4445 5_4545 80.3(3) 79.6(3) 81.5(3)
Fe1 Fe1 Fe1 5_4445 5_5445 78.0(3) 77.2(3) 79.1(3)
Fe1 Fe1 Fe1 5_4445 5_5545 126.9(4) 125.7(4) 129.1(4)
Fe1 Fe1 Pb1 5_4445 1_4555 58.8(3) 57.9(4) 59.6(3)
Fe1 Fe1 Pb1 5_4445 1_5545 62.0(3) 60.8(3) 65.1(4)
Fe1 Fe1 Pb1 5_4445 5_4455 70.0(4) 66.4(4) 71.5(4)
Fe1 Fe1 Pb1 5_4445 5_4555 111.1(5) 107.7(5) 112.6(5)
Fe1 Fe1 Pb1 5_4445 5_5445 73.8(4) 73.4(4) 74.6(4)
Fe1 Fe1 Pb1 5_4445 5_5455 106.0(3) 104.1(3) 106.8(3)
Fe1 Fe1 Pb1 5_4445 5_5545 115.7(5) 114.5(4) 118.1(6)
Fe1 Fe1 Pb1 5_4445 5_5555 168.5(5) 162.9(4) 170.8(5)
Fe1 Fe1 Bi1 5_4445 1_4555 58.7(3) 57.8(4) 59.4(3)
Fe1 Fe1 Bi1 5_4445 1_5545 62.1(3) 61.0(3) 65.1(4)
Fe1 Fe1 Bi1 5_4445 . 105.5(14) 105.5(14) 105.5(14)
Fe1 Fe1 Bi1 5_4445 5_4445 14.2(4) 14.2(4) 14.2(4)
Fe1 Fe1 Bi1 5_4445 5_4455 70.1(4) 66.4(4) 71.6(4)
Fe1 Fe1 Bi1 5_4445 5_4545 78.4(4) 78.4(4) 78.4(4)
Fe1 Fe1 Bi1 5_4445 5_4555 111.0(5) 107.7(5) 112.3(5)
Fe1 Fe1 Bi1 5_4445 5_5445 73.7(4) 73.3(4) 74.4(4)
Fe1 Fe1 Bi1 5_4445 5_5455 106.0(3) 104.1(3) 106.8(3)
Fe1 Fe1 Bi1 5_4445 5_5545 116.0(5) 114.9(4) 118.2(6)
Fe1 Fe1 Bi1 5_4445 5_5555 168.4(5) 162.7(4) 170.8(5)
Fe1 Fe1 O1 5_4445 1_5455 40.8(15) 39.4(15) 44.4(15)
Fe1 Fe1 O1 5_4445 . 118.1(13) 116.7(13) 121.2(13)
Fe1 Fe1 O1 5_4445 5_4445 42.2(4) 41.6(3) 43.7(4)
Fe1 Fe1 O1 5_4445 5_5445 115.1(8) 113.9(8) 117.0(7)
Fe1 Fe1 O2 5_4445 . 117.0(15) 114.9(15) 120.0(15)
Fe1 Fe1 O3 5_4445 . 119.2(4) 115.3(4) 120.8(4)
Fe1 Fe1 Fe1 5_4455 5_4555 77.5(2) 77.3(2) 77.9(2)
Fe1 Fe1 Fe1 5_4455 5_5455 78.0(3) 77.2(3) 79.1(3)
Fe1 Fe1 Fe1 5_4455 5_5555 126.9(3) 125.7(3) 129.1(3)
Fe1 Fe1 Pb1 5_4455 1_5565 63.7(3) 63.5(3) 64.0(3)
Fe1 Fe1 Pb1 5_4455 1_6555 135.5(2) 135.2(2) 135.9(2)
Fe1 Fe1 Pb1 5_4455 5_4445 67.0(4) 65.7(4) 67.9(4)
Fe1 Fe1 Pb1 5_4455 5_4545 105.7(4) 105.3(4) 105.9(4)
Fe1 Fe1 Pb1 5_4455 5_5445 105.2(3) 104.1(3) 105.8(3)
Fe1 Fe1 Pb1 5_4455 5_5545 161.7(4) 160.4(4) 162.5(4)
Fe1 Fe1 Bi1 5_4455 . 124.9(12) 124.9(12) 124.9(12)
Fe1 Fe1 Bi1 5_4455 1_5565 63.7(3) 63.4(3) 64.0(3)
Fe1 Fe1 Bi1 5_4455 1_6555 135.4(2) 135.0(2) 135.9(2)
Fe1 Fe1 Bi1 5_4455 5_4445 67.2(4) 65.7(4) 68.1(4)
Fe1 Fe1 Bi1 5_4455 5_4545 105.8(4) 105.4(4) 106.1(4)
Fe1 Fe1 Bi1 5_4455 5_5445 105.6(3) 104.6(3) 106.1(3)
Fe1 Fe1 Bi1 5_4455 5_5545 161.6(4) 160.2(4) 162.4(4)
Fe1 Fe1 O1 5_4455 1_5455 41.1(16) 39.2(16) 42.7(16)
Fe1 Fe1 O1 5_4455 . 115.5(14) 114.2(14) 117.0(14)
Fe1 Fe1 O1 5_4455 5_4455 41.0(3) 40.9(3) 41.2(3)
Fe1 Fe1 O1 5_4455 5_5455 114.0(9) 113.4(9) 115.3(9)
Fe1 Fe1 O3 5_4455 1_5545 115.0(3) 114.2(3) 115.5(3)
Fe1 Fe1 Fe1 5_4545 5_5445 126.9(4) 125.7(4) 129.1(4)
Fe1 Fe1 Fe1 5_4545 5_5545 78.0(3) 77.2(3) 79.1(3)
Fe1 Fe1 Pb1 5_4545 1_4555 58.8(3) 57.9(4) 59.6(3)
Fe1 Fe1 Pb1 5_4545 1_5545 62.0(3) 60.8(3) 65.1(4)
Fe1 Fe1 Pb1 5_4545 5_4455 111.1(5) 107.7(5) 112.6(5)
Fe1 Fe1 Pb1 5_4545 5_4555 70.0(4) 66.4(4) 71.5(4)
Fe1 Fe1 Pb1 5_4545 5_5445 115.7(5) 114.5(4) 118.1(6)
Fe1 Fe1 Pb1 5_4545 5_5455 168.5(5) 162.9(4) 170.8(5)
Fe1 Fe1 Pb1 5_4545 5_5545 73.8(4) 73.4(4) 74.6(4)
Fe1 Fe1 Pb1 5_4545 5_5555 106.0(3) 104.1(3) 106.8(3)
Fe1 Fe1 Bi1 5_4545 1_4555 58.7(3) 57.8(4) 59.4(3)
Fe1 Fe1 Bi1 5_4545 1_5545 62.1(3) 61.0(3) 65.1(4)
Fe1 Fe1 Bi1 5_4545 . 105.5(14) 105.5(14) 105.5(14)
Fe1 Fe1 Bi1 5_4545 5_4445 78.4(4) 78.4(4) 78.4(4)
Fe1 Fe1 Bi1 5_4545 5_4455 111.0(5) 107.7(5) 112.3(5)
Fe1 Fe1 Bi1 5_4545 5_4545 14.2(4) 14.2(4) 14.2(4)
Fe1 Fe1 Bi1 5_4545 5_4555 70.1(4) 66.4(4) 71.6(4)
Fe1 Fe1 Bi1 5_4545 5_5445 116.0(5) 114.9(4) 118.2(6)
Fe1 Fe1 Bi1 5_4545 5_5455 168.4(5) 162.7(4) 170.8(5)
Fe1 Fe1 Bi1 5_4545 5_5545 73.7(4) 73.3(4) 74.4(4)
Fe1 Fe1 Bi1 5_4545 5_5555 106.0(3) 104.1(3) 106.8(3)
Fe1 Fe1 O1 5_4545 1_5455 118.1(13) 116.7(13) 121.2(13)
Fe1 Fe1 O1 5_4545 . 40.8(15) 39.4(15) 44.4(15)
Fe1 Fe1 O1 5_4545 5_4445 42.2(4) 41.6(3) 43.7(4)
Fe1 Fe1 O1 5_4545 5_5445 115.1(8) 113.9(8) 117.0(7)
Fe1 Fe1 O2 5_4545 . 117.0(15) 114.9(15) 120.0(15)
Fe1 Fe1 O3 5_4545 . 119.2(4) 115.3(4) 120.8(4)
Fe1 Fe1 Fe1 5_4555 5_5455 126.9(3) 125.7(3) 129.1(3)
Fe1 Fe1 Fe1 5_4555 5_5555 78.0(3) 77.2(3) 79.1(3)
Fe1 Fe1 Pb1 5_4555 1_5565 63.7(3) 63.5(3) 64.0(3)
Fe1 Fe1 Pb1 5_4555 1_6555 135.5(2) 135.2(2) 135.9(2)
Fe1 Fe1 Pb1 5_4555 5_4445 105.7(4) 105.3(4) 105.9(4)
Fe1 Fe1 Pb1 5_4555 5_4545 67.0(4) 65.7(4) 67.9(4)
Fe1 Fe1 Pb1 5_4555 5_5445 161.7(4) 160.4(4) 162.5(4)
Fe1 Fe1 Pb1 5_4555 5_5545 105.2(3) 104.1(3) 105.8(3)
Fe1 Fe1 Bi1 5_4555 . 124.9(12) 124.9(12) 124.9(12)
Fe1 Fe1 Bi1 5_4555 1_5565 63.7(3) 63.4(3) 64.0(3)
Fe1 Fe1 Bi1 5_4555 1_6555 135.4(2) 135.0(2) 135.9(2)
Fe1 Fe1 Bi1 5_4555 5_4445 105.8(4) 105.4(4) 106.1(4)
Fe1 Fe1 Bi1 5_4555 5_4545 67.2(4) 65.7(4) 68.1(4)
Fe1 Fe1 Bi1 5_4555 5_5445 161.6(4) 160.2(4) 162.4(4)
Fe1 Fe1 Bi1 5_4555 5_5545 105.6(3) 104.6(3) 106.1(3)
Fe1 Fe1 O1 5_4555 1_5455 115.5(14) 114.2(14) 117.0(14)
Fe1 Fe1 O1 5_4555 . 41.1(16) 39.2(16) 42.7(16)
Fe1 Fe1 O1 5_4555 5_4455 41.0(3) 40.9(3) 41.2(3)
Fe1 Fe1 O1 5_4555 5_5455 114.0(9) 113.4(9) 115.3(9)
Fe1 Fe1 O3 5_4555 1_5545 115.0(3) 114.2(3) 115.5(3)
Fe1 Fe1 Fe1 5_5445 5_5545 77.5(2) 77.3(2) 77.9(2)
Fe1 Fe1 Pb1 5_5445 1_4555 135.5(2) 135.2(2) 135.9(2)
Fe1 Fe1 Pb1 5_5445 1_5545 63.7(3) 63.5(3) 64.0(3)
Fe1 Fe1 Pb1 5_5445 5_4455 105.2(3) 104.1(3) 105.8(3)
Fe1 Fe1 Pb1 5_5445 5_4555 161.7(4) 160.4(4) 162.5(4)
Fe1 Fe1 Pb1 5_5445 5_5455 67.0(4) 65.7(4) 67.9(4)
Fe1 Fe1 Pb1 5_5445 5_5555 105.7(4) 105.3(4) 105.9(4)
Fe1 Fe1 Bi1 5_5445 1_4555 135.4(2) 135.0(2) 135.9(2)
Fe1 Fe1 Bi1 5_5445 1_5545 63.7(3) 63.4(3) 64.0(3)
Fe1 Fe1 Bi1 5_5445 . 124.9(12) 124.9(12) 124.9(12)
Fe1 Fe1 Bi1 5_5445 5_4455 105.6(3) 104.6(3) 106.1(3)
Fe1 Fe1 Bi1 5_5445 5_4555 161.6(4) 160.2(4) 162.4(4)
Fe1 Fe1 Bi1 5_5445 5_5455 67.2(4) 65.7(4) 68.1(4)
Fe1 Fe1 Bi1 5_5445 5_5555 105.8(4) 105.4(4) 106.1(4)
Fe1 Fe1 O1 5_5445 1_5455 41.1(16) 39.2(16) 42.7(16)
Fe1 Fe1 O1 5_5445 . 115.5(14) 114.2(14) 117.0(14)
Fe1 Fe1 O1 5_5445 5_4445 114.0(9) 113.4(9) 115.3(9)
Fe1 Fe1 O1 5_5445 5_5445 41.0(3) 40.9(3) 41.2(3)
Fe1 Fe1 O3 5_5445 . 115.0(3) 114.2(3) 115.5(3)
Fe1 Fe1 Fe1 5_5455 5_5555 80.3(3) 79.6(3) 81.5(3)
Fe1 Fe1 Pb1 5_5455 1_5565 62.0(3) 60.8(3) 65.1(4)
Fe1 Fe1 Pb1 5_5455 1_6555 58.8(3) 57.9(4) 59.6(3)
Fe1 Fe1 Pb1 5_5455 5_4445 106.0(3) 104.1(3) 106.8(3)
Fe1 Fe1 Pb1 5_5455 5_4455 73.8(4) 73.4(4) 74.6(4)
Fe1 Fe1 Pb1 5_5455 5_4545 168.5(5) 162.9(4) 170.8(5)
Fe1 Fe1 Pb1 5_5455 5_4555 115.7(5) 114.5(4) 118.1(6)
Fe1 Fe1 Pb1 5_5455 5_5445 70.0(4) 66.4(4) 71.5(4)
Fe1 Fe1 Pb1 5_5455 5_5545 111.1(5) 107.7(5) 112.6(5)
Fe1 Fe1 Bi1 5_5455 . 105.5(14) 105.5(14) 105.5(14)
Fe1 Fe1 Bi1 5_5455 1_5565 62.1(3) 61.0(3) 65.1(4)
Fe1 Fe1 Bi1 5_5455 1_6555 58.7(3) 57.8(4) 59.4(3)
Fe1 Fe1 Bi1 5_5455 5_4445 106.0(3) 104.1(3) 106.8(3)
Fe1 Fe1 Bi1 5_5455 5_4455 73.7(4) 73.3(4) 74.4(4)
Fe1 Fe1 Bi1 5_5455 5_4545 168.4(5) 162.7(4) 170.8(5)
Fe1 Fe1 Bi1 5_5455 5_4555 116.0(5) 114.9(4) 118.2(6)
Fe1 Fe1 Bi1 5_5455 5_5445 70.1(4) 66.4(4) 71.6(4)
Fe1 Fe1 Bi1 5_5455 5_5455 14.2(4) 14.2(4) 14.2(4)
Fe1 Fe1 Bi1 5_5455 5_5545 111.0(5) 107.7(5) 112.3(5)
Fe1 Fe1 Bi1 5_5455 5_5555 78.4(4) 78.4(4) 78.4(4)
Fe1 Fe1 O1 5_5455 1_5455 40.8(15) 39.4(15) 44.4(15)
Fe1 Fe1 O1 5_5455 . 118.1(13) 116.7(13) 121.2(13)
Fe1 Fe1 O1 5_5455 5_4455 115.1(8) 113.9(8) 117.0(7)
Fe1 Fe1 O1 5_5455 5_5455 42.2(4) 41.6(3) 43.7(4)
Fe1 Fe1 O2 5_5455 1_4555 117.0(15) 114.9(15) 120.0(15)
Fe1 Fe1 O3 5_5455 1_5545 119.2(4) 115.3(4) 120.8(4)
Fe1 Fe1 Pb1 5_5545 1_4555 135.5(2) 135.2(2) 135.9(2)
Fe1 Fe1 Pb1 5_5545 1_5545 63.7(3) 63.5(3) 64.0(3)
Fe1 Fe1 Pb1 5_5545 5_4455 161.7(4) 160.4(4) 162.5(4)
Fe1 Fe1 Pb1 5_5545 5_4555 105.2(3) 104.1(3) 105.8(3)
Fe1 Fe1 Pb1 5_5545 5_5455 105.7(4) 105.3(4) 105.9(4)
Fe1 Fe1 Pb1 5_5545 5_5555 67.0(4) 65.7(4) 67.9(4)
Fe1 Fe1 Bi1 5_5545 1_4555 135.4(2) 135.0(2) 135.9(2)
Fe1 Fe1 Bi1 5_5545 1_5545 63.7(3) 63.4(3) 64.0(3)
Fe1 Fe1 Bi1 5_5545 . 124.9(12) 124.9(12) 124.9(12)
Fe1 Fe1 Bi1 5_5545 5_4455 161.6(4) 160.2(4) 162.4(4)
Fe1 Fe1 Bi1 5_5545 5_4555 105.6(3) 104.6(3) 106.1(3)
Fe1 Fe1 Bi1 5_5545 5_5455 105.8(4) 105.4(4) 106.1(4)
Fe1 Fe1 Bi1 5_5545 5_5555 67.2(4) 65.7(4) 68.1(4)
Fe1 Fe1 O1 5_5545 1_5455 115.5(14) 114.2(14) 117.0(14)
Fe1 Fe1 O1 5_5545 . 41.1(16) 39.2(16) 42.7(16)
Fe1 Fe1 O1 5_5545 5_4445 114.0(9) 113.4(9) 115.3(9)
Fe1 Fe1 O1 5_5545 5_5445 41.0(3) 40.9(3) 41.2(3)
Fe1 Fe1 O3 5_5545 . 115.0(3) 114.2(3) 115.5(3)
Fe1 Fe1 Pb1 5_5555 1_5565 62.0(3) 60.8(3) 65.1(4)
Fe1 Fe1 Pb1 5_5555 1_6555 58.8(3) 57.9(4) 59.6(3)
Fe1 Fe1 Pb1 5_5555 5_4445 168.5(5) 162.9(4) 170.8(5)
Fe1 Fe1 Pb1 5_5555 5_4455 115.7(5) 114.5(4) 118.1(6)
Fe1 Fe1 Pb1 5_5555 5_4545 106.0(3) 104.1(3) 106.8(3)
Fe1 Fe1 Pb1 5_5555 5_4555 73.8(4) 73.4(4) 74.6(4)
Fe1 Fe1 Pb1 5_5555 5_5445 111.1(5) 107.7(5) 112.6(5)
Fe1 Fe1 Pb1 5_5555 5_5545 70.0(4) 66.4(4) 71.5(4)
Fe1 Fe1 Bi1 5_5555 . 105.5(14) 105.5(14) 105.5(14)
Fe1 Fe1 Bi1 5_5555 1_5565 62.1(3) 61.0(3) 65.1(4)
Fe1 Fe1 Bi1 5_5555 1_6555 58.7(3) 57.8(4) 59.4(3)
Fe1 Fe1 Bi1 5_5555 5_4445 168.4(5) 162.7(4) 170.8(5)
Fe1 Fe1 Bi1 5_5555 5_4455 116.0(5) 114.9(4) 118.2(6)
Fe1 Fe1 Bi1 5_5555 5_4545 106.0(3) 104.1(3) 106.8(3)
Fe1 Fe1 Bi1 5_5555 5_4555 73.7(4) 73.3(4) 74.4(4)
Fe1 Fe1 Bi1 5_5555 5_5445 111.0(5) 107.7(5) 112.3(5)
Fe1 Fe1 Bi1 5_5555 5_5455 78.4(4) 78.4(4) 78.4(4)
Fe1 Fe1 Bi1 5_5555 5_5545 70.1(4) 66.4(4) 71.6(4)
Fe1 Fe1 Bi1 5_5555 5_5555 14.2(4) 14.2(4) 14.2(4)
Fe1 Fe1 O1 5_5555 1_5455 118.1(13) 116.7(13) 121.2(13)
Fe1 Fe1 O1 5_5555 . 40.8(15) 39.4(15) 44.4(15)
Fe1 Fe1 O1 5_5555 5_4455 115.1(8) 113.9(8) 117.0(7)
Fe1 Fe1 O1 5_5555 5_5455 42.2(4) 41.6(3) 43.7(4)
Fe1 Fe1 O2 5_5555 1_4555 117.0(15) 114.9(15) 120.0(15)
Fe1 Fe1 O3 5_5555 1_5545 119.2(4) 115.3(4) 120.8(4)
Pb1 Fe1 Pb1 1_4555 1_5545 100.4(5) 99.6(4) 101.8(5)
Pb1 Fe1 Pb1 1_4555 5_4455 53.7(4) 52.1(4) 54.8(4)
Pb1 Fe1 Pb1 1_4555 5_4555 53.7(4) 52.1(4) 54.8(4)
Pb1 Fe1 Pb1 1_4555 5_5445 133.8(4) 133.6(4) 134.0(4)
Pb1 Fe1 Pb1 1_4555 5_5455 114.8(5) 112.9(5) 116.0(5)
Pb1 Fe1 Pb1 1_4555 5_5545 133.8(4) 133.6(4) 134.0(4)
Pb1 Fe1 Pb1 1_4555 5_5555 114.8(5) 112.9(5) 116.0(5)
Pb1 Fe1 Bi1 1_4555 1_4555 0.4(4) 0.2(5) 0.6(4)
Pb1 Fe1 Bi1 1_4555 1_5545 100.5(5) 99.9(4) 101.8(5)
Pb1 Fe1 Bi1 1_4555 . 65.2(18) 65.2(18) 65.2(18)
Pb1 Fe1 Bi1 1_4555 5_4455 53.5(4) 52.0(4) 54.5(4)
Pb1 Fe1 Bi1 1_4555 5_4555 53.5(4) 52.0(4) 54.5(4)
Pb1 Fe1 Bi1 1_4555 5_5445 133.6(4) 133.4(4) 133.8(4)
Pb1 Fe1 Bi1 1_4555 5_5455 114.7(5) 112.6(5) 116.0(5)
Pb1 Fe1 Bi1 1_4555 5_5545 133.6(4) 133.4(4) 133.8(4)
Pb1 Fe1 Bi1 1_4555 5_5555 114.7(5) 112.6(5) 116.0(5)
Pb1 Fe1 O1 1_4555 1_5455 94.3(16) 92.0(16) 97.3(16)
Pb1 Fe1 O1 1_4555 . 94.3(16) 92.0(16) 97.3(16)
Pb1 Fe1 O1 1_4555 5_4445 34.7(13) 34.1(13) 35.0(13)
Pb1 Fe1 O1 1_4555 5_5445 170.7(10) 169.8(11) 172.3(10)
Pb1 Fe1 O2 1_4555 . 172(2) 172(2) 173(2)
Pb1 Fe1 O3 1_4555 . 81.6(4) 78.9(5) 82.9(5)
Pb1 Fe1 Pb1 1_5545 5_4455 131.9(4) 127.8(5) 134.7(4)
Pb1 Fe1 Pb1 1_5545 5_4555 131.9(4) 127.8(5) 134.7(4)
Pb1 Fe1 Pb1 1_5545 5_5445 54.8(4) 53.4(4) 56.6(4)
Pb1 Fe1 Pb1 1_5545 5_5455 129.4(5) 128.1(5) 131.9(5)
Pb1 Fe1 Pb1 1_5545 5_5545 54.8(4) 53.4(4) 56.6(4)
Pb1 Fe1 Pb1 1_5545 5_5555 129.4(5) 128.1(5) 131.9(5)
Pb1 Fe1 Bi1 1_5545 1_4555 99.9(5) 99.0(5) 101.6(5)
Pb1 Fe1 Bi1 1_5545 1_5545 0.2(5) 0.0(5) 0.6(4)
Pb1 Fe1 Bi1 1_5545 . 167.0(19) 167.0(19) 167.0(19)
Pb1 Fe1 Bi1 1_5545 5_4445 47.9(4) 47.9(4) 47.9(4)
Pb1 Fe1 Bi1 1_5545 5_4455 132.1(4) 127.8(5) 135.0(4)
Pb1 Fe1 Bi1 1_5545 5_4545 47.9(4) 47.9(4) 47.9(4)
Pb1 Fe1 Bi1 1_5545 5_4555 132.1(4) 127.8(5) 135.0(4)
Pb1 Fe1 Bi1 1_5545 5_5445 55.1(4) 53.8(4) 56.7(4)
Pb1 Fe1 Bi1 1_5545 5_5455 129.5(5) 128.0(5) 132.1(4)
Pb1 Fe1 Bi1 1_5545 5_5545 55.1(4) 53.8(4) 56.7(4)
Pb1 Fe1 Bi1 1_5545 5_5555 129.5(5) 128.0(5) 132.1(4)
Pb1 Fe1 O1 1_5545 1_5455 72.2(10) 70.9(9) 74.7(10)
Pb1 Fe1 O1 1_5545 . 72.2(10) 70.9(9) 74.7(10)
Pb1 Fe1 O1 1_5545 5_4445 66.2(12) 64.9(13) 68.6(11)
Pb1 Fe1 O1 1_5545 5_5445 70.0(11) 69.6(11) 70.6(10)
Pb1 Fe1 O2 1_5545 . 76(2) 72(2) 80(2)
Pb1 Fe1 O3 1_5545 . 178.3(6) 177.4(5) 179.7(7)
Pb1 Fe1 Pb1 1_5565 1_6555 100.4(5) 99.6(5) 101.8(5)
Pb1 Fe1 Pb1 1_5565 5_4445 129.4(5) 128.1(5) 131.9(5)
Pb1 Fe1 Pb1 1_5565 5_4455 54.8(4) 53.4(4) 56.6(4)
Pb1 Fe1 Pb1 1_5565 5_4545 129.4(5) 128.1(5) 131.9(5)
Pb1 Fe1 Pb1 1_5565 5_4555 54.8(4) 53.4(4) 56.6(4)
Pb1 Fe1 Pb1 1_5565 5_5445 131.9(4) 127.8(5) 134.7(4)
Pb1 Fe1 Pb1 1_5565 5_5545 131.9(4) 127.8(5) 134.7(4)
Pb1 Fe1 Bi1 1_5565 . 167.0(19) 167.0(19) 167.0(19)
Pb1 Fe1 Bi1 1_5565 1_5565 0.2(5) 0.0(5) 0.6(4)
Pb1 Fe1 Bi1 1_5565 1_6555 99.9(5) 99.0(5) 101.6(5)
Pb1 Fe1 Bi1 1_5565 5_4445 129.5(5) 128.0(5) 132.1(4)
Pb1 Fe1 Bi1 1_5565 5_4455 55.1(4) 53.8(4) 56.7(4)
Pb1 Fe1 Bi1 1_5565 5_4545 129.5(5) 128.0(5) 132.1(4)
Pb1 Fe1 Bi1 1_5565 5_4555 55.1(4) 53.8(4) 56.7(4)
Pb1 Fe1 Bi1 1_5565 5_5445 132.1(4) 127.8(5) 135.0(4)
Pb1 Fe1 Bi1 1_5565 5_5455 47.9(4) 47.9(4) 47.9(4)
Pb1 Fe1 Bi1 1_5565 5_5545 132.1(4) 127.8(5) 135.0(4)
Pb1 Fe1 Bi1 1_5565 5_5555 47.9(4) 47.9(4) 47.9(4)
Pb1 Fe1 O1 1_5565 1_5455 72.2(10) 70.9(9) 74.7(10)
Pb1 Fe1 O1 1_5565 . 72.2(10) 70.9(9) 74.7(10)
Pb1 Fe1 O1 1_5565 5_4455 70.0(11) 69.6(11) 70.6(10)
Pb1 Fe1 O1 1_5565 5_5455 66.2(12) 64.9(13) 68.6(11)
Pb1 Fe1 O2 1_5565 1_4555 76(2) 72(2) 80(2)
Pb1 Fe1 O3 1_5565 1_5545 178.3(6) 177.4(5) 179.7(7)
Pb1 Fe1 Pb1 1_6555 5_4445 114.8(5) 112.9(5) 116.0(5)
Pb1 Fe1 Pb1 1_6555 5_4455 133.8(4) 133.6(4) 134.0(4)
Pb1 Fe1 Pb1 1_6555 5_4545 114.8(5) 112.9(5) 116.0(5)
Pb1 Fe1 Pb1 1_6555 5_4555 133.8(4) 133.6(4) 134.0(4)
Pb1 Fe1 Pb1 1_6555 5_5445 53.7(4) 52.1(4) 54.8(4)
Pb1 Fe1 Pb1 1_6555 5_5545 53.7(4) 52.1(4) 54.8(4)
Pb1 Fe1 Bi1 1_6555 . 65.2(18) 65.2(18) 65.2(18)
Pb1 Fe1 Bi1 1_6555 1_5565 100.5(5) 99.9(4) 101.8(5)
Pb1 Fe1 Bi1 1_6555 1_6555 0.4(4) 0.2(5) 0.6(4)
Pb1 Fe1 Bi1 1_6555 5_4445 114.7(5) 112.6(5) 116.0(5)
Pb1 Fe1 Bi1 1_6555 5_4455 133.6(4) 133.4(4) 133.8(4)
Pb1 Fe1 Bi1 1_6555 5_4545 114.7(5) 112.6(5) 116.0(5)
Pb1 Fe1 Bi1 1_6555 5_4555 133.6(4) 133.4(4) 133.8(4)
Pb1 Fe1 Bi1 1_6555 5_5445 53.5(4) 52.0(4) 54.5(4)
Pb1 Fe1 Bi1 1_6555 5_5545 53.5(4) 52.0(4) 54.5(4)
Pb1 Fe1 O1 1_6555 1_5455 94.3(16) 92.0(16) 97.3(16)
Pb1 Fe1 O1 1_6555 . 94.3(16) 92.0(16) 97.3(16)
Pb1 Fe1 O1 1_6555 5_4455 170.7(10) 169.8(11) 172.3(10)
Pb1 Fe1 O1 1_6555 5_5455 34.7(13) 34.1(13) 35.0(13)
Pb1 Fe1 O2 1_6555 1_4555 172(2) 172(2) 173(2)
Pb1 Fe1 O3 1_6555 1_5545 81.6(4) 78.9(5) 82.9(5)
Pb1 Fe1 Pb1 5_4445 5_4455 70.5(5) 66.6(4) 79.5(4)
Pb1 Fe1 Pb1 5_4445 5_4545 70.1(3) 62.2(3) 72.5(4)
Pb1 Fe1 Pb1 5_4445 5_4555 109.0(5) 106.5(5) 117.1(6)
Pb1 Fe1 Pb1 5_4445 5_5445 69.0(5) 58.6(5) 73.5(5)
Pb1 Fe1 Pb1 5_4445 5_5455 108.2(3) 108.0(3) 108.8(3)
Pb1 Fe1 Pb1 5_4445 5_5545 107.0(5) 93.1(4) 113.3(5)
Pb1 Fe1 Pb1 5_4445 5_5555 178.0(6) 173.9(7) 180.0(5)
Pb1 Fe1 Bi1 5_4445 . 58.0(15) 58.0(15) 58.0(15)
Pb1 Fe1 Bi1 5_4445 1_5565 129.3(4) 127.7(4) 131.9(4)
Pb1 Fe1 Bi1 5_4445 1_6555 115.3(5) 113.0(4) 116.6(5)
Pb1 Fe1 Bi1 5_4445 5_4445 0.1(5) 0.0(5) 1.0(5)
Pb1 Fe1 Bi1 5_4445 5_4455 70.4(5) 66.6(4) 79.5(4)
Pb1 Fe1 Bi1 5_4445 5_4545 70.1(3) 62.1(3) 72.5(4)
Pb1 Fe1 Bi1 5_4445 5_4555 109.0(5) 106.5(5) 117.1(6)
Pb1 Fe1 Bi1 5_4445 5_5445 69.0(5) 58.9(5) 73.5(5)
Pb1 Fe1 Bi1 5_4445 5_5455 108.2(3) 108.0(3) 109.0(3)
Pb1 Fe1 Bi1 5_4445 5_5545 106.9(5) 92.8(4) 113.3(5)
Pb1 Fe1 Bi1 5_4445 5_5555 178.0(6) 173.8(7) 180.0(5)
Pb1 Fe1 O1 5_4445 1_5455 59.0(13) 41.4(13) 72.5(11)
Pb1 Fe1 O1 5_4445 . 128.4(14) 112.8(13) 136.8(14)
Pb1 Fe1 O1 5_4445 5_4455 73.4(9) 72.7(9) 73.7(9)
Pb1 Fe1 O1 5_4445 5_5455 139.2(7) 137.0(7) 140.1(7)
Pb1 Fe1 O2 5_4445 1_4555 56.0(15) 49.0(13) 70.9(17)
Pb1 Fe1 O2 5_4445 . 126.7(14) 110.5(17) 136.1(13)
Pb1 Fe1 O3 5_4445 1_5545 54.3(4) 47.6(4) 59.1(4)
Pb1 Fe1 O3 5_4445 . 123.6(4) 120.8(3) 131.5(5)
Pb1 Fe1 Pb1 5_4455 5_4545 109.0(5) 106.5(4) 117.1(7)
Pb1 Fe1 Pb1 5_4455 5_4555 68.4(3) 64.2(3) 72.1(4)
Pb1 Fe1 Pb1 5_4455 5_5445 111.3(3) 109.5(3) 114.6(2)
Pb1 Fe1 Pb1 5_4455 5_5455 69.0(5) 58.6(4) 73.5(4)
Pb1 Fe1 Pb1 5_4455 5_5545 176.6(5) 172.4(5) 180.0(5)
Pb1 Fe1 Pb1 5_4455 5_5555 107.0(5) 93.1(4) 113.3(4)
Pb1 Fe1 Bi1 5_4455 1_4555 53.7(3) 51.8(4) 54.9(3)
Pb1 Fe1 Bi1 5_4455 1_5545 132.1(4) 128.3(5) 134.8(3)
Pb1 Fe1 Bi1 5_4455 . 38.2(8) 38.2(8) 38.2(8)
Pb1 Fe1 Bi1 5_4455 1_5565 54.6(4) 53.3(3) 56.2(4)
Pb1 Fe1 Bi1 5_4455 5_4445 70.6(5) 66.7(4) 80.3(5)
Pb1 Fe1 Bi1 5_4455 5_4455 0.1(4) 0.0(5) 0.6(3)
Pb1 Fe1 Bi1 5_4455 5_4545 109.1(5) 106.6(4) 117.9(7)
Pb1 Fe1 Bi1 5_4455 5_4555 68.4(3) 64.7(3) 72.1(4)
Pb1 Fe1 Bi1 5_4455 5_5445 111.2(3) 109.5(3) 114.8(2)
Pb1 Fe1 Bi1 5_4455 5_5455 69.0(5) 58.4(4) 73.5(4)
Pb1 Fe1 Bi1 5_4455 5_5545 176.6(5) 172.3(5) 180.0(5)
Pb1 Fe1 Bi1 5_4455 5_5555 107.0(5) 92.9(4) 113.2(4)
Pb1 Fe1 O1 5_4455 1_5455 58.3(14) 46.7(15) 74.5(12)
Pb1 Fe1 O1 5_4455 . 125.6(14) 108.8(13) 141.4(13)
Pb1 Fe1 O1 5_4455 5_4445 78.8(11) 71.8(10) 82.1(10)
Pb1 Fe1 O1 5_4455 5_5445 132.4(7) 130.6(7) 133.7(7)
Pb1 Fe1 O1 5_4455 5_5455 108.6(10) 107.0(10) 111.5(10)
Pb1 Fe1 O2 5_4455 1_4555 53.8(15) 40.8(12) 69.8(18)
Pb1 Fe1 O2 5_4455 . 125.8(15) 112.8(18) 133.1(14)
Pb1 Fe1 O3 5_4455 1_5545 125.6(4) 123.5(6) 129.4(5)
Pb1 Fe1 O3 5_4455 . 52.6(3) 45.7(2) 54.8(4)
Pb1 Fe1 Pb1 5_4545 5_4555 70.5(5) 66.6(4) 79.5(4)
Pb1 Fe1 Pb1 5_4545 5_5445 107.0(5) 93.1(4) 113.3(5)
Pb1 Fe1 Pb1 5_4545 5_5455 178.0(6) 173.9(7) 180.0(5)
Pb1 Fe1 Pb1 5_4545 5_5545 69.0(5) 58.6(5) 73.5(5)
Pb1 Fe1 Pb1 5_4545 5_5555 108.2(3) 108.0(3) 108.8(3)
Pb1 Fe1 Bi1 5_4545 . 58.0(15) 58.0(15) 58.0(15)
Pb1 Fe1 Bi1 5_4545 1_5565 129.3(4) 127.7(4) 131.9(4)
Pb1 Fe1 Bi1 5_4545 1_6555 115.3(5) 113.0(4) 116.6(5)
Pb1 Fe1 Bi1 5_4545 5_4445 70.1(3) 62.1(3) 72.5(4)
Pb1 Fe1 Bi1 5_4545 5_4455 109.0(5) 106.5(5) 117.1(6)
Pb1 Fe1 Bi1 5_4545 5_4545 0.1(5) 0.0(5) 1.0(5)
Pb1 Fe1 Bi1 5_4545 5_4555 70.4(5) 66.6(4) 79.5(4)
Pb1 Fe1 Bi1 5_4545 5_5445 106.9(5) 92.8(4) 113.3(5)
Pb1 Fe1 Bi1 5_4545 5_5455 178.0(6) 173.8(7) 180.0(5)
Pb1 Fe1 Bi1 5_4545 5_5545 69.0(5) 58.9(5) 73.5(5)
Pb1 Fe1 Bi1 5_4545 5_5555 108.2(3) 108.0(3) 109.0(3)
Pb1 Fe1 O1 5_4545 1_5455 128.4(14) 112.8(13) 136.8(14)
Pb1 Fe1 O1 5_4545 . 59.0(13) 41.4(13) 72.5(11)
Pb1 Fe1 O1 5_4545 5_4455 73.4(9) 72.7(9) 73.7(9)
Pb1 Fe1 O1 5_4545 5_5455 139.2(7) 137.0(7) 140.1(7)
Pb1 Fe1 O2 5_4545 1_4555 56.0(15) 49.0(13) 70.9(17)
Pb1 Fe1 O2 5_4545 . 126.7(14) 110.5(17) 136.1(13)
Pb1 Fe1 O3 5_4545 1_5545 54.3(4) 47.6(4) 59.1(4)
Pb1 Fe1 O3 5_4545 . 123.6(4) 120.8(3) 131.5(5)
Pb1 Fe1 Pb1 5_4555 5_5445 176.6(5) 172.4(5) 180.0(5)
Pb1 Fe1 Pb1 5_4555 5_5455 107.0(5) 93.1(4) 113.3(4)
Pb1 Fe1 Pb1 5_4555 5_5545 111.3(3) 109.5(3) 114.6(2)
Pb1 Fe1 Pb1 5_4555 5_5555 69.0(5) 58.6(4) 73.5(4)
Pb1 Fe1 Bi1 5_4555 1_4555 53.7(3) 51.8(4) 54.9(3)
Pb1 Fe1 Bi1 5_4555 1_5545 132.1(4) 128.3(5) 134.8(3)
Pb1 Fe1 Bi1 5_4555 . 38.2(8) 38.2(8) 38.2(8)
Pb1 Fe1 Bi1 5_4555 1_5565 54.6(4) 53.3(3) 56.2(4)
Pb1 Fe1 Bi1 5_4555 5_4445 109.1(5) 106.6(4) 117.9(7)
Pb1 Fe1 Bi1 5_4555 5_4455 68.4(3) 64.7(3) 72.1(4)
Pb1 Fe1 Bi1 5_4555 5_4545 70.6(5) 66.7(4) 80.3(5)
Pb1 Fe1 Bi1 5_4555 5_4555 0.1(4) 0.0(5) 0.6(3)
Pb1 Fe1 Bi1 5_4555 5_5445 176.6(5) 172.3(5) 180.0(5)
Pb1 Fe1 Bi1 5_4555 5_5455 107.0(5) 92.9(4) 113.2(4)
Pb1 Fe1 Bi1 5_4555 5_5545 111.2(3) 109.5(3) 114.8(2)
Pb1 Fe1 Bi1 5_4555 5_5555 69.0(5) 58.4(4) 73.5(4)
Pb1 Fe1 O1 5_4555 1_5455 125.6(14) 108.8(13) 141.4(13)
Pb1 Fe1 O1 5_4555 . 58.3(14) 46.7(15) 74.5(12)
Pb1 Fe1 O1 5_4555 5_4445 78.8(11) 71.8(10) 82.1(10)
Pb1 Fe1 O1 5_4555 5_5445 132.4(7) 130.6(7) 133.7(7)
Pb1 Fe1 O1 5_4555 5_5455 108.6(10) 107.0(10) 111.5(10)
Pb1 Fe1 O2 5_4555 1_4555 53.8(15) 40.8(12) 69.8(18)
Pb1 Fe1 O2 5_4555 . 125.8(15) 112.8(18) 133.1(14)
Pb1 Fe1 O3 5_4555 1_5545 125.6(4) 123.5(6) 129.4(5)
Pb1 Fe1 O3 5_4555 . 52.6(3) 45.7(2) 54.8(4)
Pb1 Fe1 Pb1 5_5445 5_5455 70.5(5) 66.6(4) 79.5(5)
Pb1 Fe1 Pb1 5_5445 5_5545 68.4(3) 64.2(3) 72.1(4)
Pb1 Fe1 Pb1 5_5445 5_5555 109.0(5) 106.5(4) 117.1(7)
Pb1 Fe1 Bi1 5_5445 1_5545 54.6(4) 53.3(3) 56.2(4)
Pb1 Fe1 Bi1 5_5445 . 38.2(8) 38.2(8) 38.2(8)
Pb1 Fe1 Bi1 5_5445 1_5565 132.1(4) 128.3(5) 134.8(3)
Pb1 Fe1 Bi1 5_5445 1_6555 53.7(3) 51.8(4) 54.9(3)
Pb1 Fe1 Bi1 5_5445 5_4445 69.0(5) 58.4(4) 73.5(4)
Pb1 Fe1 Bi1 5_5445 5_4455 111.2(3) 109.5(3) 114.8(2)
Pb1 Fe1 Bi1 5_5445 5_4545 107.0(5) 92.9(4) 113.2(4)
Pb1 Fe1 Bi1 5_5445 5_4555 176.6(5) 172.3(5) 180.0(5)
Pb1 Fe1 Bi1 5_5445 5_5445 0.1(4) 0.0(5) 0.6(3)
Pb1 Fe1 Bi1 5_5445 5_5455 70.6(5) 66.7(4) 80.3(5)
Pb1 Fe1 Bi1 5_5445 5_5545 68.4(3) 64.7(3) 72.1(4)
Pb1 Fe1 Bi1 5_5445 5_5555 109.1(5) 106.6(4) 117.9(7)
Pb1 Fe1 O1 5_5445 1_5455 58.3(14) 46.7(15) 74.5(12)
Pb1 Fe1 O1 5_5445 . 125.6(14) 108.8(13) 141.4(13)
Pb1 Fe1 O1 5_5445 5_4445 108.6(10) 107.0(10) 111.5(10)
Pb1 Fe1 O1 5_5445 5_4455 132.4(7) 130.6(7) 133.7(7)
Pb1 Fe1 O1 5_5445 5_5455 78.8(11) 71.8(10) 82.1(10)
Pb1 Fe1 O2 5_5445 1_4555 125.8(15) 112.8(18) 133.1(14)
Pb1 Fe1 O2 5_5445 . 53.8(15) 40.8(12) 69.8(18)
Pb1 Fe1 O3 5_5445 1_5545 52.6(3) 45.7(2) 54.8(4)
Pb1 Fe1 O3 5_5445 . 125.6(4) 123.5(6) 129.4(5)
Pb1 Fe1 Pb1 5_5455 5_5545 109.0(5) 106.5(5) 117.1(6)
Pb1 Fe1 Pb1 5_5455 5_5555 70.1(3) 62.2(3) 72.5(4)
Pb1 Fe1 Bi1 5_5455 1_4555 115.3(5) 113.0(4) 116.6(5)
Pb1 Fe1 Bi1 5_5455 1_5545 129.3(4) 127.7(4) 131.9(4)
Pb1 Fe1 Bi1 5_5455 . 58.0(15) 58.0(15) 58.0(15)
Pb1 Fe1 Bi1 5_5455 5_4445 108.2(3) 108.0(3) 109.0(3)
Pb1 Fe1 Bi1 5_5455 5_4455 69.0(5) 58.9(5) 73.5(5)
Pb1 Fe1 Bi1 5_5455 5_4545 178.0(6) 173.8(7) 180.0(5)
Pb1 Fe1 Bi1 5_5455 5_4555 106.9(5) 92.8(4) 113.3(5)
Pb1 Fe1 Bi1 5_5455 5_5445 70.4(5) 66.6(4) 79.5(4)
Pb1 Fe1 Bi1 5_5455 5_5455 0.1(5) 0.0(5) 1.0(5)
Pb1 Fe1 Bi1 5_5455 5_5545 109.0(5) 106.5(5) 117.1(6)
Pb1 Fe1 Bi1 5_5455 5_5555 70.1(3) 62.1(3) 72.5(4)
Pb1 Fe1 O1 5_5455 1_5455 59.0(13) 41.4(13) 72.5(11)
Pb1 Fe1 O1 5_5455 . 128.4(14) 112.8(13) 136.8(14)
Pb1 Fe1 O1 5_5455 5_4445 139.2(7) 137.0(7) 140.1(7)
Pb1 Fe1 O1 5_5455 5_5445 73.4(9) 72.7(9) 73.7(9)
Pb1 Fe1 O2 5_5455 1_4555 126.7(14) 110.5(17) 136.1(13)
Pb1 Fe1 O2 5_5455 . 56.0(15) 49.0(13) 70.9(17)
Pb1 Fe1 O3 5_5455 1_5545 123.6(4) 120.8(3) 131.5(5)
Pb1 Fe1 O3 5_5455 . 54.3(4) 47.6(4) 59.1(4)
Pb1 Fe1 Pb1 5_5545 5_5555 70.5(5) 66.6(4) 79.5(5)
Pb1 Fe1 Bi1 5_5545 1_5545 54.6(4) 53.3(3) 56.2(4)
Pb1 Fe1 Bi1 5_5545 . 38.2(8) 38.2(8) 38.2(8)
Pb1 Fe1 Bi1 5_5545 1_5565 132.1(4) 128.3(5) 134.8(3)
Pb1 Fe1 Bi1 5_5545 1_6555 53.7(3) 51.8(4) 54.9(3)
Pb1 Fe1 Bi1 5_5545 5_4445 107.0(5) 92.9(4) 113.2(4)
Pb1 Fe1 Bi1 5_5545 5_4455 176.6(5) 172.3(5) 180.0(5)
Pb1 Fe1 Bi1 5_5545 5_4545 69.0(5) 58.4(4) 73.5(4)
Pb1 Fe1 Bi1 5_5545 5_4555 111.2(3) 109.5(3) 114.8(2)
Pb1 Fe1 Bi1 5_5545 5_5445 68.4(3) 64.7(3) 72.1(4)
Pb1 Fe1 Bi1 5_5545 5_5455 109.1(5) 106.6(4) 117.9(7)
Pb1 Fe1 Bi1 5_5545 5_5545 0.1(4) 0.0(5) 0.6(3)
Pb1 Fe1 Bi1 5_5545 5_5555 70.6(5) 66.7(4) 80.3(5)
Pb1 Fe1 O1 5_5545 1_5455 125.6(14) 108.8(13) 141.4(13)
Pb1 Fe1 O1 5_5545 . 58.3(14) 46.7(15) 74.5(12)
Pb1 Fe1 O1 5_5545 5_4445 108.6(10) 107.0(10) 111.5(10)
Pb1 Fe1 O1 5_5545 5_4455 132.4(7) 130.6(7) 133.7(7)
Pb1 Fe1 O1 5_5545 5_5455 78.8(11) 71.8(10) 82.1(10)
Pb1 Fe1 O2 5_5545 1_4555 125.8(15) 112.8(18) 133.1(14)
Pb1 Fe1 O2 5_5545 . 53.8(15) 40.8(12) 69.8(18)
Pb1 Fe1 O3 5_5545 1_5545 52.6(3) 45.7(2) 54.8(4)
Pb1 Fe1 O3 5_5545 . 125.6(4) 123.5(6) 129.4(5)
Pb1 Fe1 Bi1 5_5555 1_4555 115.3(5) 113.0(4) 116.6(5)
Pb1 Fe1 Bi1 5_5555 1_5545 129.3(4) 127.7(4) 131.9(4)
Pb1 Fe1 Bi1 5_5555 . 58.0(15) 58.0(15) 58.0(15)
Pb1 Fe1 Bi1 5_5555 5_4445 178.0(6) 173.8(7) 180.0(5)
Pb1 Fe1 Bi1 5_5555 5_4455 106.9(5) 92.8(4) 113.3(5)
Pb1 Fe1 Bi1 5_5555 5_4545 108.2(3) 108.0(3) 109.0(3)
Pb1 Fe1 Bi1 5_5555 5_4555 69.0(5) 58.9(5) 73.5(5)
Pb1 Fe1 Bi1 5_5555 5_5445 109.0(5) 106.5(5) 117.1(6)
Pb1 Fe1 Bi1 5_5555 5_5455 70.1(3) 62.1(3) 72.5(4)
Pb1 Fe1 Bi1 5_5555 5_5545 70.4(5) 66.6(4) 79.5(4)
Pb1 Fe1 Bi1 5_5555 5_5555 0.1(5) 0.0(5) 1.0(5)
Pb1 Fe1 O1 5_5555 1_5455 128.4(14) 112.8(13) 136.8(14)
Pb1 Fe1 O1 5_5555 . 59.0(13) 41.4(13) 72.5(11)
Pb1 Fe1 O1 5_5555 5_4445 139.2(7) 137.0(7) 140.1(7)
Pb1 Fe1 O1 5_5555 5_5445 73.4(9) 72.7(9) 73.7(9)
Pb1 Fe1 O2 5_5555 1_4555 126.7(14) 110.5(17) 136.1(13)
Pb1 Fe1 O2 5_5555 . 56.0(15) 49.0(13) 70.9(17)
Pb1 Fe1 O3 5_5555 1_5545 123.6(4) 120.8(3) 131.5(5)
Pb1 Fe1 O3 5_5555 . 54.3(4) 47.6(4) 59.1(4)
Bi1 Fe1 Bi1 1_4555 1_5545 100.0(5) 99.3(4) 101.6(5)
Bi1 Fe1 Bi1 1_4555 . 65.4(18) 65.4(18) 65.4(18)
Bi1 Fe1 Bi1 1_4555 5_4455 53.5(4) 51.7(4) 54.6(4)
Bi1 Fe1 Bi1 1_4555 5_4555 53.5(4) 51.7(4) 54.6(4)
Bi1 Fe1 Bi1 1_4555 5_5445 133.1(4) 132.8(4) 133.4(4)
Bi1 Fe1 Bi1 1_4555 5_5455 115.2(5) 112.8(5) 116.7(5)
Bi1 Fe1 Bi1 1_4555 5_5545 133.1(4) 132.8(4) 133.4(4)
Bi1 Fe1 Bi1 1_4555 5_5555 115.2(5) 112.8(5) 116.7(5)
Bi1 Fe1 O1 1_4555 1_5455 93.8(16) 91.5(16) 97.2(16)
Bi1 Fe1 O1 1_4555 . 93.8(16) 91.5(16) 97.2(16)
Bi1 Fe1 O1 1_4555 5_4445 34.2(12) 33.5(12) 34.6(13)
Bi1 Fe1 O1 1_4555 5_5445 170.4(10) 169.5(11) 172.2(10)
Bi1 Fe1 O2 1_4555 . 172(2) 171(2) 173(2)
Bi1 Fe1 O3 1_4555 . 82.1(4) 79.1(5) 83.5(5)
Bi1 Fe1 Bi1 1_5545 . 167.0(19) 167.0(19) 167.0(19)
Bi1 Fe1 Bi1 1_5545 5_4445 48.3(4) 48.3(4) 48.3(4)
Bi1 Fe1 Bi1 1_5545 5_4455 132.2(4) 128.3(5) 135.1(4)
Bi1 Fe1 Bi1 1_5545 5_4545 48.3(4) 48.3(4) 48.3(4)
Bi1 Fe1 Bi1 1_5545 5_4555 132.2(4) 128.3(5) 135.1(4)
Bi1 Fe1 Bi1 1_5545 5_5445 54.8(4) 53.7(4) 56.3(4)
Bi1 Fe1 Bi1 1_5545 5_5455 129.3(5) 127.6(5) 132.1(4)
Bi1 Fe1 Bi1 1_5545 5_5545 54.8(4) 53.7(4) 56.3(4)
Bi1 Fe1 Bi1 1_5545 5_5555 129.3(5) 127.6(5) 132.1(4)
Bi1 Fe1 O1 1_5545 1_5455 72.2(10) 70.9(9) 74.7(10)
Bi1 Fe1 O1 1_5545 . 72.2(10) 70.9(9) 74.7(10)
Bi1 Fe1 O1 1_5545 5_4445 66.5(12) 65.1(13) 69.2(11)
Bi1 Fe1 O1 1_5545 5_5445 69.9(11) 69.6(11) 70.6(10)
Bi1 Fe1 O2 1_5545 . 75(2) 72(2) 79(2)
Bi1 Fe1 O3 1_5545 . 178.1(6) 177.2(5) 179.7(7)
Bi1 Fe1 Bi1 . 1_5565 167.0(8) 167.0(8) 167.0(8)
Bi1 Fe1 Bi1 . 1_6555 65.4(7) 65.4(7) 65.4(7)
Bi1 Fe1 Bi1 . 5_4445 57.8(6) 57.8(6) 57.8(6)
Bi1 Fe1 Bi1 . 5_4455 37.8(4) 37.8(4) 37.8(4)
Bi1 Fe1 Bi1 . 5_4545 57.8(6) 57.8(6) 57.8(6)
Bi1 Fe1 Bi1 . 5_4555 37.8(4) 37.8(4) 37.8(4)
Bi1 Fe1 Bi1 . 5_5445 37.8(4) 37.8(4) 37.8(4)
Bi1 Fe1 Bi1 . 5_5455 57.8(6) 57.8(6) 57.8(6)
Bi1 Fe1 Bi1 . 5_5545 37.8(4) 37.8(4) 37.8(4)
Bi1 Fe1 Bi1 . 5_5555 57.8(6) 57.8(6) 57.8(6)
Bi1 Fe1 O1 . 1_5455 109.4(10) 109.4(10) 109.4(10)
Bi1 Fe1 O1 . . 109.4(10) 109.4(10) 109.4(10)
Bi1 Fe1 O1 . 5_4445 99.4(14) 99.4(14) 99.4(14)
Bi1 Fe1 O1 . 5_4455 122.5(12) 122.5(12) 122.5(12)
Bi1 Fe1 O1 . 5_5445 122.5(12) 122.5(12) 122.5(12)
Bi1 Fe1 O1 . 5_5455 99.4(14) 99.4(14) 99.4(14)
Bi1 Fe1 O3 . 1_5545 13.7(7) 13.7(7) 13.7(7)
Bi1 Fe1 O3 . . 13.7(7) 13.7(7) 13.7(7)
Bi1 Fe1 Bi1 1_5565 1_6555 100.0(5) 99.3(5) 101.6(5)
Bi1 Fe1 Bi1 1_5565 5_4445 129.3(5) 127.6(5) 132.1(4)
Bi1 Fe1 Bi1 1_5565 5_4455 54.8(4) 53.7(4) 56.3(4)
Bi1 Fe1 Bi1 1_5565 5_4545 129.3(5) 127.6(5) 132.1(4)
Bi1 Fe1 Bi1 1_5565 5_4555 54.8(4) 53.7(4) 56.3(4)
Bi1 Fe1 Bi1 1_5565 5_5445 132.2(4) 128.3(5) 135.1(4)
Bi1 Fe1 Bi1 1_5565 5_5455 48.3(4) 48.3(4) 48.3(4)
Bi1 Fe1 Bi1 1_5565 5_5545 132.2(4) 128.3(5) 135.1(4)
Bi1 Fe1 Bi1 1_5565 5_5555 48.3(4) 48.3(4) 48.3(4)
Bi1 Fe1 O1 1_5565 1_5455 72.2(10) 70.9(9) 74.7(10)
Bi1 Fe1 O1 1_5565 . 72.2(10) 70.9(9) 74.7(10)
Bi1 Fe1 O1 1_5565 5_4455 69.9(11) 69.6(11) 70.6(10)
Bi1 Fe1 O1 1_5565 5_5455 66.5(12) 65.1(13) 69.2(11)
Bi1 Fe1 O2 1_5565 1_4555 75(2) 72(2) 79(2)
Bi1 Fe1 O3 1_5565 1_5545 178.1(6) 177.2(5) 179.7(7)
Bi1 Fe1 Bi1 1_6555 5_4445 115.2(5) 112.8(5) 116.7(5)
Bi1 Fe1 Bi1 1_6555 5_4455 133.1(4) 132.8(4) 133.4(4)
Bi1 Fe1 Bi1 1_6555 5_4545 115.2(5) 112.8(5) 116.7(5)
Bi1 Fe1 Bi1 1_6555 5_4555 133.1(4) 132.8(4) 133.4(4)
Bi1 Fe1 Bi1 1_6555 5_5445 53.5(4) 51.7(4) 54.6(4)
Bi1 Fe1 Bi1 1_6555 5_5545 53.5(4) 51.7(4) 54.6(4)
Bi1 Fe1 O1 1_6555 1_5455 93.8(16) 91.5(16) 97.2(16)
Bi1 Fe1 O1 1_6555 . 93.8(16) 91.5(16) 97.2(16)
Bi1 Fe1 O1 1_6555 5_4455 170.4(10) 169.5(11) 172.2(10)
Bi1 Fe1 O1 1_6555 5_5455 34.2(12) 33.5(12) 34.6(13)
Bi1 Fe1 O2 1_6555 1_4555 172(2) 171(2) 173(2)
Bi1 Fe1 O3 1_6555 1_5545 82.1(4) 79.1(5) 83.5(5)
Bi1 Fe1 Bi1 5_4445 5_4455 70.6(5) 66.7(4) 80.3(4)
Bi1 Fe1 Bi1 5_4445 5_4545 70.2(3) 62.1(3) 72.5(4)
Bi1 Fe1 Bi1 5_4445 5_4555 109.1(5) 106.6(5) 117.9(6)
Bi1 Fe1 Bi1 5_4445 5_5445 69.0(5) 58.7(5) 73.5(5)
Bi1 Fe1 Bi1 5_4445 5_5455 108.2(3) 108.0(3) 108.9(3)
Bi1 Fe1 Bi1 5_4445 5_5545 106.9(5) 92.6(4) 113.2(5)
Bi1 Fe1 Bi1 5_4445 5_5555 178.0(6) 173.8(7) 180.0(5)
Bi1 Fe1 O1 5_4445 1_5455 58.6(13) 40.8(13) 72.6(11)
Bi1 Fe1 O1 5_4445 . 128.1(14) 112.2(12) 136.8(14)
Bi1 Fe1 O1 5_4445 5_4445 48.3(7) 48.3(7) 48.3(7)
Bi1 Fe1 O1 5_4445 5_4455 73.5(9) 72.8(9) 73.9(9)
Bi1 Fe1 O1 5_4445 5_5455 139.1(7) 137.0(7) 140.1(7)
Bi1 Fe1 O2 5_4445 1_4555 55.9(15) 48.4(14) 70.9(17)
Bi1 Fe1 O2 5_4445 . 126.2(14) 109.3(17) 136.2(13)
Bi1 Fe1 O3 5_4445 1_5545 54.4(4) 47.4(4) 59.0(4)
Bi1 Fe1 O3 5_4445 . 123.8(4) 120.9(3) 131.9(5)
Bi1 Fe1 Bi1 5_4455 5_4545 109.1(5) 106.6(4) 117.9(7)
Bi1 Fe1 Bi1 5_4455 5_4555 68.4(3) 65.1(3) 72.0(4)
Bi1 Fe1 Bi1 5_4455 5_5445 111.2(3) 109.5(3) 114.2(2)
Bi1 Fe1 Bi1 5_4455 5_5455 69.0(5) 58.7(4) 73.5(4)
Bi1 Fe1 Bi1 5_4455 5_5545 176.5(5) 172.3(5) 180.0(5)
Bi1 Fe1 Bi1 5_4455 5_5555 106.9(5) 92.6(4) 113.2(4)
Bi1 Fe1 O1 5_4455 1_5455 58.3(14) 46.2(15) 75.0(12)
Bi1 Fe1 O1 5_4455 . 125.6(14) 109.3(13) 140.8(13)
Bi1 Fe1 O1 5_4455 5_4445 78.8(11) 71.7(10) 82.0(11)
Bi1 Fe1 O1 5_4455 5_5445 132.7(7) 131.0(7) 133.9(7)
Bi1 Fe1 O1 5_4455 5_5455 108.6(10) 107.1(10) 111.5(10)
Bi1 Fe1 O2 5_4455 1_4555 53.8(15) 41.1(12) 69.8(18)
Bi1 Fe1 O2 5_4455 . 125.8(15) 112.8(18) 133.2(14)
Bi1 Fe1 O3 5_4455 1_5545 125.6(4) 123.4(6) 129.4(5)
Bi1 Fe1 O3 5_4455 . 52.6(3) 45.4(3) 54.9(4)
Bi1 Fe1 Bi1 5_4545 5_4555 70.6(5) 66.7(4) 80.3(4)
Bi1 Fe1 Bi1 5_4545 5_5445 106.9(5) 92.6(4) 113.2(5)
Bi1 Fe1 Bi1 5_4545 5_5455 178.0(6) 173.8(7) 180.0(5)
Bi1 Fe1 Bi1 5_4545 5_5545 69.0(5) 58.7(5) 73.5(5)
Bi1 Fe1 Bi1 5_4545 5_5555 108.2(3) 108.0(3) 108.9(3)
Bi1 Fe1 O1 5_4545 1_5455 128.1(14) 112.2(12) 136.8(14)
Bi1 Fe1 O1 5_4545 . 58.6(13) 40.8(13) 72.6(11)
Bi1 Fe1 O1 5_4545 5_4445 48.3(7) 48.3(7) 48.3(7)
Bi1 Fe1 O1 5_4545 5_4455 73.5(9) 72.8(9) 73.9(9)
Bi1 Fe1 O1 5_4545 5_5455 139.1(7) 137.0(7) 140.1(7)
Bi1 Fe1 O2 5_4545 1_4555 55.9(15) 48.4(14) 70.9(17)
Bi1 Fe1 O2 5_4545 . 126.2(14) 109.3(17) 136.2(13)
Bi1 Fe1 O3 5_4545 1_5545 54.4(4) 47.4(4) 59.0(4)
Bi1 Fe1 O3 5_4545 . 123.8(4) 120.9(3) 131.9(5)
Bi1 Fe1 Bi1 5_4555 5_5445 176.5(5) 172.3(5) 180.0(5)
Bi1 Fe1 Bi1 5_4555 5_5455 106.9(5) 92.6(4) 113.2(4)
Bi1 Fe1 Bi1 5_4555 5_5545 111.2(3) 109.5(3) 114.2(2)
Bi1 Fe1 Bi1 5_4555 5_5555 69.0(5) 58.7(4) 73.5(4)
Bi1 Fe1 O1 5_4555 1_5455 125.6(14) 109.3(13) 140.8(13)
Bi1 Fe1 O1 5_4555 . 58.3(14) 46.2(15) 75.0(12)
Bi1 Fe1 O1 5_4555 5_4445 78.8(11) 71.7(10) 82.0(11)
Bi1 Fe1 O1 5_4555 5_5445 132.7(7) 131.0(7) 133.9(7)
Bi1 Fe1 O1 5_4555 5_5455 108.6(10) 107.1(10) 111.5(10)
Bi1 Fe1 O2 5_4555 1_4555 53.8(15) 41.1(12) 69.8(18)
Bi1 Fe1 O2 5_4555 . 125.8(15) 112.8(18) 133.2(14)
Bi1 Fe1 O3 5_4555 1_5545 125.6(4) 123.4(6) 129.4(5)
Bi1 Fe1 O3 5_4555 . 52.6(3) 45.4(3) 54.9(4)
Bi1 Fe1 Bi1 5_5445 5_5455 70.6(5) 66.7(4) 80.3(5)
Bi1 Fe1 Bi1 5_5445 5_5545 68.4(3) 65.1(3) 72.0(4)
Bi1 Fe1 Bi1 5_5445 5_5555 109.1(5) 106.6(4) 117.9(7)
Bi1 Fe1 O1 5_5445 1_5455 58.3(14) 46.2(15) 75.0(12)
Bi1 Fe1 O1 5_5445 . 125.6(14) 109.3(13) 140.8(13)
Bi1 Fe1 O1 5_5445 5_4445 108.6(10) 107.1(10) 111.5(10)
Bi1 Fe1 O1 5_5445 5_4455 132.7(7) 131.0(7) 133.9(7)
Bi1 Fe1 O1 5_5445 5_5455 78.8(11) 71.7(10) 82.0(11)
Bi1 Fe1 O2 5_5445 1_4555 125.8(15) 112.8(18) 133.2(14)
Bi1 Fe1 O2 5_5445 . 53.8(15) 41.1(12) 69.8(18)
Bi1 Fe1 O3 5_5445 1_5545 52.6(3) 45.4(3) 54.9(4)
Bi1 Fe1 O3 5_5445 . 125.6(4) 123.4(6) 129.4(5)
Bi1 Fe1 Bi1 5_5455 5_5545 109.1(5) 106.6(5) 117.9(6)
Bi1 Fe1 Bi1 5_5455 5_5555 70.2(3) 62.1(3) 72.5(4)
Bi1 Fe1 O1 5_5455 1_5455 58.6(13) 40.8(13) 72.6(11)
Bi1 Fe1 O1 5_5455 . 128.1(14) 112.2(12) 136.8(14)
Bi1 Fe1 O1 5_5455 5_4445 139.1(7) 137.0(7) 140.1(7)
Bi1 Fe1 O1 5_5455 5_5445 73.5(9) 72.8(9) 73.9(9)
Bi1 Fe1 O1 5_5455 5_5455 48.3(7) 48.3(7) 48.3(7)
Bi1 Fe1 O2 5_5455 1_4555 126.2(14) 109.3(17) 136.2(13)
Bi1 Fe1 O2 5_5455 . 55.9(15) 48.4(14) 70.9(17)
Bi1 Fe1 O3 5_5455 1_5545 123.8(4) 120.9(3) 131.9(5)
Bi1 Fe1 O3 5_5455 . 54.4(4) 47.4(4) 59.0(4)
Bi1 Fe1 Bi1 5_5545 5_5555 70.6(5) 66.7(4) 80.3(5)
Bi1 Fe1 O1 5_5545 1_5455 125.6(14) 109.3(13) 140.8(13)
Bi1 Fe1 O1 5_5545 . 58.3(14) 46.2(15) 75.0(12)
Bi1 Fe1 O1 5_5545 5_4445 108.6(10) 107.1(10) 111.5(10)
Bi1 Fe1 O1 5_5545 5_4455 132.7(7) 131.0(7) 133.9(7)
Bi1 Fe1 O1 5_5545 5_5455 78.8(11) 71.7(10) 82.0(11)
Bi1 Fe1 O2 5_5545 1_4555 125.8(15) 112.8(18) 133.2(14)
Bi1 Fe1 O2 5_5545 . 53.8(15) 41.1(12) 69.8(18)
Bi1 Fe1 O3 5_5545 1_5545 52.6(3) 45.4(3) 54.9(4)
Bi1 Fe1 O3 5_5545 . 125.6(4) 123.4(6) 129.4(5)
Bi1 Fe1 O1 5_5555 1_5455 128.1(14) 112.2(12) 136.8(14)
Bi1 Fe1 O1 5_5555 . 58.6(13) 40.8(13) 72.6(11)
Bi1 Fe1 O1 5_5555 5_4445 139.1(7) 137.0(7) 140.1(7)
Bi1 Fe1 O1 5_5555 5_5445 73.5(9) 72.8(9) 73.9(9)
Bi1 Fe1 O1 5_5555 5_5455 48.3(7) 48.3(7) 48.3(7)
Bi1 Fe1 O2 5_5555 1_4555 126.2(14) 109.3(17) 136.2(13)
Bi1 Fe1 O2 5_5555 . 55.9(15) 48.4(14) 70.9(17)
Bi1 Fe1 O3 5_5555 1_5545 123.8(4) 120.9(3) 131.9(5)
Bi1 Fe1 O3 5_5555 . 54.4(4) 47.4(4) 59.0(4)
O1 Fe1 O1 1_5455 . 155.4(12) 141.2(11) 180.0(5)
O1 Fe1 O1 1_5455 5_4445 82.9(9) 81.7(10) 86.1(6)
O1 Fe1 O1 1_5455 5_4455 82.0(6) 80.4(6) 83.7(7)
O1 Fe1 O1 1_5455 5_5445 82.0(6) 80.4(6) 83.7(7)
O1 Fe1 O1 1_5455 5_5455 82.9(9) 81.7(10) 86.1(6)
O1 Fe1 O2 1_5455 1_4555 88.5(9) 83.6(15) 91.0(7)
O1 Fe1 O2 1_5455 . 88.5(9) 83.6(15) 91.0(7)
O1 Fe1 O3 1_5455 1_5545 95.1(5) 75.5(9) 109.0(4)
O1 Fe1 O3 1_5455 . 95.1(5) 75.5(9) 109.0(4)
O1 Fe1 O1 . 5_4445 82.9(9) 81.7(10) 86.1(6)
O1 Fe1 O1 . 5_4455 82.0(6) 80.4(6) 83.7(7)
O1 Fe1 O1 . 5_5445 82.0(6) 80.4(6) 83.7(7)
O1 Fe1 O1 . 5_5455 82.9(9) 81.7(10) 86.1(6)
O1 Fe1 O2 . 1_4555 88.5(9) 83.6(15) 91.0(7)
O1 Fe1 O2 . . 88.5(9) 83.6(15) 91.0(7)
O1 Fe1 O3 . 1_5545 95.1(5) 75.5(9) 109.0(4)
O1 Fe1 O3 . . 95.1(5) 75.5(9) 109.0(4)
O1 Fe1 O1 5_4445 5_5445 136.0(14) 134.9(13) 138.2(14)
O1 Fe1 O2 5_4445 . 142(2) 137(2) 149(2)
O1 Fe1 O3 5_4445 . 115.5(9) 111.1(8) 117.7(8)
O1 Fe1 O1 5_4455 5_5455 136.0(13) 134.9(13) 138.2(13)
O1 Fe1 O3 5_4455 1_5545 108.3(6) 107.5(6) 108.8(6)
O1 Fe1 O3 5_5445 . 108.3(6) 107.5(6) 108.8(6)
O1 Fe1 O2 5_5455 1_4555 142(2) 137(2) 149(2)
O1 Fe1 O3 5_5455 1_5545 115.5(9) 111.1(8) 117.7(8)
O2 Fe1 O2 1_4555 . 167(2) 151(3) 180.0(5)
O2 Fe1 O3 1_4555 1_5545 91.5(12) 73.2(16) 105.4(15)
O2 Fe1 O3 1_4555 . 91.1(11) 78.3(18) 109.1(17)
O2 Fe1 O3 . 1_5545 91.1(11) 78.3(18) 109.1(17)
O2 Fe1 O3 . . 91.5(12) 73.2(16) 105.4(15)
O3 Fe1 O3 1_5545 . 178.3(6) 177.5(8) 180.0(5)
Fe1 Pb1 Fe1 1_4555 1_5545 98.1(4) 96.1(3) 100.4(5)
Fe1 Pb1 Fe1 1_4555 5_4455 47.4(3) 46.2(2) 48.1(3)
Fe1 Pb1 Fe1 1_4555 5_4555 47.4(3) 46.2(2) 48.1(3)
Fe1 Pb1 Fe1 1_4555 5_5445 126.3(4) 124.7(3) 128.2(4)
Fe1 Pb1 Fe1 1_4555 5_5455 116.8(4) 113.5(3) 119.2(5)
Fe1 Pb1 Fe1 1_4555 5_5545 126.3(4) 124.7(3) 128.2(4)
Fe1 Pb1 Fe1 1_4555 5_5555 116.8(4) 113.5(3) 119.2(5)
Fe1 Pb1 Pb1 1_4555 1_5455 90.0(4) 90.0(4) 90.0(4)
Fe1 Pb1 Pb1 1_4555 1_5655 90.0(4) 90.0(4) 90.0(4)
Fe1 Pb1 Pb1 1_4555 1_6555 171.2(5) 169.1(5) 172.3(6)
Fe1 Pb1 Pb1 1_4555 5_4445 57.5(5) 56.9(4) 57.8(5)
Fe1 Pb1 Pb1 1_4555 5_4545 57.5(5) 56.9(4) 57.8(5)
Fe1 Pb1 Bi1 1_4555 1_5455 89.6(4) 89.4(4) 89.8(5)
Fe1 Pb1 Bi1 1_4555 . 40(50) 40(80) 40(30)
Fe1 Pb1 Bi1 1_4555 1_5655 89.6(4) 89.4(4) 89.8(5)
Fe1 Pb1 Bi1 1_4555 1_6555 171.1(5) 168.9(5) 172.3(6)
Fe1 Pb1 Bi1 1_4555 5_4445 58.0(5) 57.2(4) 58.5(5)
Fe1 Pb1 Bi1 1_4555 5_4545 58.0(5) 57.2(4) 58.5(5)
Fe1 Pb1 O1 1_4555 1_5445 97.7(9) 96.0(9) 99.3(9)
Fe1 Pb1 O1 1_4555 1_5545 97.7(9) 96.0(9) 99.3(9)
Fe1 Pb1 O1 1_4555 5_4455 25.4(9) 24.8(9) 25.7(10)
Fe1 Pb1 O1 1_4555 5_5445 129.3(9) 128.7(9) 130.7(9)
Fe1 Pb1 O1 1_4555 5_5455 129.4(13) 125.6(13) 131.8(13)
Fe1 Pb1 O2 1_4555 1_4545 68.8(15) 67.2(15) 70.2(16)
Fe1 Pb1 O2 1_4555 5_4455 80(2) 78(2) 81(2)
Fe1 Pb1 O2 1_4555 5_4555 80(2) 78(2) 81(2)
Fe1 Pb1 O3 1_4555 5_5445 133.1(3) 130.7(2) 135.2(3)
Fe1 Pb1 O3 1_4555 5_5545 133.1(3) 130.7(2) 135.2(3)
Fe1 Pb1 Fe1 1_5545 5_4445 49.1(3) 47.7(3) 50.4(4)
Fe1 Pb1 Fe1 1_5545 5_4455 125.9(4) 123.6(3) 127.0(5)
Fe1 Pb1 Fe1 1_5545 5_4545 49.1(3) 47.7(3) 50.4(4)
Fe1 Pb1 Fe1 1_5545 5_4555 125.9(4) 123.6(3) 127.0(5)
Fe1 Pb1 Fe1 1_5545 5_5445 48.0(3) 47.7(3) 48.5(4)
Fe1 Pb1 Fe1 1_5545 5_5455 123.8(5) 119.2(6) 131.1(3)
Fe1 Pb1 Fe1 1_5545 5_5545 48.0(3) 47.7(3) 48.5(4)
Fe1 Pb1 Fe1 1_5545 5_5555 123.8(5) 119.2(6) 131.1(3)
Fe1 Pb1 Pb1 1_5545 1_4555 90.6(6) 88.5(6) 92.5(6)
Fe1 Pb1 Pb1 1_5545 1_5455 90.0(4) 90.0(4) 90.0(4)
Fe1 Pb1 Pb1 1_5545 1_5565 176.9(6) 173.4(5) 179.6(6)
Fe1 Pb1 Pb1 1_5545 1_5655 90.0(4) 90.0(4) 90.0(4)
Fe1 Pb1 Pb1 1_5545 1_6555 88.1(5) 83.9(6) 94.8(5)
Fe1 Pb1 Pb1 1_5545 5_4445 57.5(5) 56.6(4) 59.2(5)
Fe1 Pb1 Pb1 1_5545 5_4545 57.5(5) 56.6(4) 59.2(5)
Fe1 Pb1 Bi1 1_5545 1_4555 91.2(6) 89.3(6) 92.8(6)
Fe1 Pb1 Bi1 1_5545 1_5455 90.3(4) 90.0(5) 90.6(4)
Fe1 Pb1 Bi1 1_5545 . 140(160) 100(600) 140(80)
Fe1 Pb1 Bi1 1_5545 1_5565 176.9(6) 173.4(5) 179.6(6)
Fe1 Pb1 Bi1 1_5545 1_5655 90.3(4) 90.0(5) 90.6(4)
Fe1 Pb1 Bi1 1_5545 1_6555 88.1(5) 83.8(6) 95.0(5)
Fe1 Pb1 Bi1 1_5545 5_4445 57.3(5) 56.2(4) 59.5(5)
Fe1 Pb1 Bi1 1_5545 5_4545 57.3(5) 56.2(4) 59.5(5)
Fe1 Pb1 O1 1_5545 1_5445 31.3(3) 30.7(3) 33.0(4)
Fe1 Pb1 O1 1_5545 1_5545 31.3(3) 30.7(3) 33.0(4)
Fe1 Pb1 O1 1_5545 5_4445 32.1(9) 30.1(9) 34.0(9)
Fe1 Pb1 O1 1_5545 5_4455 125.8(11) 120.8(9) 130.2(13)
Fe1 Pb1 O1 1_5545 5_5445 31.0(8) 30.3(8) 32.7(9)
Fe1 Pb1 O1 1_5545 5_5455 129.3(13) 125.0(13) 138.3(13)
Fe1 Pb1 O2 1_5545 1_4545 29.3(15) 28.9(15) 30.2(15)
Fe1 Pb1 O2 1_5545 5_4455 128.5(13) 127.7(13) 129.6(13)
Fe1 Pb1 O2 1_5545 5_4555 128.5(13) 127.7(13) 129.6(13)
Fe1 Pb1 O3 1_5545 5_4445 78.2(10) 76.2(10) 80.1(11)
Fe1 Pb1 O3 1_5545 5_4545 78.2(10) 76.2(10) 80.1(11)
Fe1 Pb1 O3 1_5545 5_5445 78.0(10) 77.5(10) 79.2(10)
Fe1 Pb1 O3 1_5545 5_5545 78.0(10) 77.5(10) 79.2(10)
Fe1 Pb1 Fe1 1_5565 1_6555 98.1(4) 96.1(3) 100.4(5)
Fe1 Pb1 Fe1 1_5565 5_4445 123.8(5) 119.2(6) 131.1(3)
Fe1 Pb1 Fe1 1_5565 5_4455 48.0(3) 47.7(3) 48.5(4)
Fe1 Pb1 Fe1 1_5565 5_4545 123.8(5) 119.2(6) 131.1(3)
Fe1 Pb1 Fe1 1_5565 5_4555 48.0(3) 47.7(3) 48.5(4)
Fe1 Pb1 Fe1 1_5565 5_5445 125.9(4) 123.6(3) 127.0(5)
Fe1 Pb1 Fe1 1_5565 5_5455 49.1(3) 47.7(3) 50.4(4)
Fe1 Pb1 Fe1 1_5565 5_5545 125.9(4) 123.6(3) 127.0(5)
Fe1 Pb1 Fe1 1_5565 5_5555 49.1(3) 47.7(3) 50.4(4)
Fe1 Pb1 Pb1 1_5565 1_4555 88.1(5) 83.9(6) 94.8(5)
Fe1 Pb1 Pb1 1_5565 1_5455 90.0(4) 90.0(5) 90.0(5)
Fe1 Pb1 Pb1 1_5565 1_5545 176.9(6) 173.4(5) 179.6(6)
Fe1 Pb1 Pb1 1_5565 1_5655 90.0(4) 90.0(5) 90.0(5)
Fe1 Pb1 Pb1 1_5565 1_6555 90.6(6) 88.5(6) 92.5(6)
Fe1 Pb1 Pb1 1_5565 5_5455 57.5(5) 56.6(4) 59.2(5)
Fe1 Pb1 Pb1 1_5565 5_5555 57.5(5) 56.6(4) 59.2(5)
Fe1 Pb1 Bi1 1_5565 1_4555 88.1(5) 83.8(6) 95.0(5)
Fe1 Pb1 Bi1 1_5565 1_5455 90.3(4) 90.0(5) 90.6(4)
Fe1 Pb1 Bi1 1_5565 1_5545 176.9(6) 173.4(5) 179.6(6)
Fe1 Pb1 Bi1 1_5565 . 140(160) 100(600) 140(80)
Fe1 Pb1 Bi1 1_5565 1_5655 90.3(4) 90.0(5) 90.6(4)
Fe1 Pb1 Bi1 1_5565 1_6555 91.2(6) 89.3(6) 92.8(6)
Fe1 Pb1 Bi1 1_5565 5_5455 57.3(5) 56.2(4) 59.5(5)
Fe1 Pb1 Bi1 1_5565 5_5555 57.3(5) 56.2(4) 59.5(5)
Fe1 Pb1 O1 1_5565 1_5465 31.3(3) 30.7(3) 33.0(4)
Fe1 Pb1 O1 1_5565 1_5565 31.3(3) 30.7(3) 33.0(4)
Fe1 Pb1 O1 1_5565 5_4445 129.3(13) 125.0(13) 138.3(13)
Fe1 Pb1 O1 1_5565 5_4455 31.0(8) 30.3(8) 32.7(9)
Fe1 Pb1 O1 1_5565 5_5445 125.8(11) 120.8(9) 130.2(13)
Fe1 Pb1 O1 1_5565 5_5455 32.1(9) 30.1(9) 34.0(9)
Fe1 Pb1 O2 1_5565 1_5565 29.3(15) 28.9(15) 30.2(15)
Fe1 Pb1 O2 1_5565 5_4445 128.5(13) 127.7(13) 129.6(13)
Fe1 Pb1 O2 1_5565 5_4545 128.5(13) 127.7(13) 129.6(13)
Fe1 Pb1 O3 1_5565 5_4445 78.0(10) 77.5(10) 79.2(10)
Fe1 Pb1 O3 1_5565 5_4545 78.0(10) 77.5(10) 79.2(10)
Fe1 Pb1 O3 1_5565 5_5445 78.2(10) 76.2(10) 80.1(11)
Fe1 Pb1 O3 1_5565 5_5545 78.2(10) 76.2(10) 80.1(11)
Fe1 Pb1 Fe1 1_6555 5_4445 116.8(4) 113.5(3) 119.2(5)
Fe1 Pb1 Fe1 1_6555 5_4455 126.3(4) 124.7(3) 128.2(4)
Fe1 Pb1 Fe1 1_6555 5_4545 116.8(4) 113.5(3) 119.2(5)
Fe1 Pb1 Fe1 1_6555 5_4555 126.3(4) 124.7(3) 128.2(4)
Fe1 Pb1 Fe1 1_6555 5_5445 47.4(3) 46.2(2) 48.1(3)
Fe1 Pb1 Fe1 1_6555 5_5545 47.4(3) 46.2(2) 48.1(3)
Fe1 Pb1 Pb1 1_6555 1_4555 171.2(5) 169.1(5) 172.3(6)
Fe1 Pb1 Pb1 1_6555 1_5455 90.0(4) 90.0(5) 90.0(5)
Fe1 Pb1 Pb1 1_6555 1_5655 90.0(4) 90.0(5) 90.0(5)
Fe1 Pb1 Pb1 1_6555 5_5455 57.5(5) 56.9(4) 57.8(5)
Fe1 Pb1 Pb1 1_6555 5_5555 57.5(5) 56.9(4) 57.8(5)
Fe1 Pb1 Bi1 1_6555 1_4555 171.1(5) 168.9(5) 172.3(6)
Fe1 Pb1 Bi1 1_6555 1_5455 89.6(4) 89.4(4) 89.8(5)
Fe1 Pb1 Bi1 1_6555 . 40(50) 40(80) 40(30)
Fe1 Pb1 Bi1 1_6555 1_5655 89.6(4) 89.4(4) 89.8(5)
Fe1 Pb1 Bi1 1_6555 5_5455 58.0(5) 57.2(4) 58.5(5)
Fe1 Pb1 Bi1 1_6555 5_5555 58.0(5) 57.2(4) 58.5(5)
Fe1 Pb1 O1 1_6555 1_5465 97.7(9) 96.0(9) 99.3(9)
Fe1 Pb1 O1 1_6555 1_5565 97.7(9) 96.0(9) 99.3(9)
Fe1 Pb1 O1 1_6555 5_4445 129.4(13) 125.6(13) 131.8(13)
Fe1 Pb1 O1 1_6555 5_4455 129.3(9) 128.7(9) 130.7(9)
Fe1 Pb1 O1 1_6555 5_5445 25.4(9) 24.8(9) 25.7(10)
Fe1 Pb1 O2 1_6555 1_5565 68.8(15) 67.2(15) 70.2(16)
Fe1 Pb1 O2 1_6555 5_4445 80(2) 78(2) 81(2)
Fe1 Pb1 O2 1_6555 5_4545 80(2) 78(2) 81(2)
Fe1 Pb1 O3 1_6555 5_4445 133.1(3) 130.7(2) 135.2(3)
Fe1 Pb1 O3 1_6555 5_4545 133.1(3) 130.7(2) 135.2(3)
Fe1 Pb1 Fe1 5_4445 5_4455 73.1(3) 68.6(3) 82.8(3)
Fe1 Pb1 Fe1 5_4445 5_4545 70.0(3) 62.1(3) 72.5(4)
Fe1 Pb1 Fe1 5_4445 5_4555 110.9(5) 106.4(5) 121.8(4)
Fe1 Pb1 Fe1 5_4445 5_5445 70.0(3) 62.4(3) 73.5(3)
Fe1 Pb1 Fe1 5_4445 5_5455 109.82(18) 108.90(19) 111.99(19)
Fe1 Pb1 Fe1 5_4445 5_5545 107.9(5) 95.4(5) 114.1(6)
Fe1 Pb1 Fe1 5_4445 5_5555 172.7(6) 169.3(7) 180.0(5)
Fe1 Pb1 Pb1 5_4445 1_4555 56.3(4) 53.9(4) 58.7(4)
Fe1 Pb1 Pb1 5_4445 1_5455 55.0(4) 53.8(4) 59.0(4)
Fe1 Pb1 Pb1 5_4445 1_5545 55.6(4) 52.9(4) 57.6(4)
Fe1 Pb1 Pb1 5_4445 1_5565 126.0(4) 117.0(6) 133.6(5)
Fe1 Pb1 Pb1 5_4445 1_5655 125.0(5) 121.0(6) 126.2(5)
Fe1 Pb1 Pb1 5_4445 1_6555 123.7(5) 118.7(6) 128.7(6)
Fe1 Pb1 Pb1 5_4445 5_5455 108.6(3) 108.1(3) 108.8(3)
Fe1 Pb1 Pb1 5_4445 5_5555 174.2(7) 169.9(6) 176.7(7)
Fe1 Pb1 Bi1 5_4445 1_4555 56.4(4) 53.9(4) 58.8(4)
Fe1 Pb1 Bi1 5_4445 1_5455 55.0(4) 53.7(4) 59.0(4)
Fe1 Pb1 Bi1 5_4445 1_5545 55.5(4) 52.6(4) 57.6(4)
Fe1 Pb1 Bi1 5_4445 . 100(500) 0 100(1400)
Fe1 Pb1 Bi1 5_4445 1_5565 126.1(4) 117.3(6) 133.6(5)
Fe1 Pb1 Bi1 5_4445 1_5655 125.0(5) 121.1(6) 126.2(6)
Fe1 Pb1 Bi1 5_4445 1_6555 123.6(5) 118.6(6) 128.3(6)
Fe1 Pb1 Bi1 5_4445 5_4445 12.0(4) 12.0(4) 12.0(4)
Fe1 Pb1 Bi1 5_4445 5_4545 67.1(4) 67.1(4) 67.1(4)
Fe1 Pb1 Bi1 5_4445 5_5455 108.7(3) 108.2(3) 108.9(3)
Fe1 Pb1 Bi1 5_4445 5_5555 175.1(7) 170.3(6) 177.5(7)
Fe1 Pb1 O1 5_4445 1_5445 32.8(9) 32.5(9) 32.9(9)
Fe1 Pb1 O1 5_4445 1_5465 99.7(6) 96.2(7) 104.6(5)
Fe1 Pb1 O1 5_4445 1_5545 73.5(7) 72.0(6) 75.1(7)
Fe1 Pb1 O1 5_4445 1_5565 141.5(10) 138.1(11) 149.3(9)
Fe1 Pb1 O1 5_4445 5_4445 35.3(2) 32.0(2) 36.6(2)
Fe1 Pb1 O1 5_4445 5_4455 93.2(8) 88.9(9) 107.5(7)
Fe1 Pb1 O1 5_4445 5_5445 89.7(8) 71.7(8) 100.4(10)
Fe1 Pb1 O1 5_4445 5_5455 143.1(4) 139.6(5) 145.8(6)
Fe1 Pb1 O2 5_4445 1_5565 141.8(5) 140.3(6) 143.4(3)
Fe1 Pb1 O2 5_4445 5_4445 36(2) 33.3(18) 39(2)
Fe1 Pb1 O2 5_4445 5_4455 91.7(15) 90.4(16) 94.9(12)
Fe1 Pb1 O2 5_4445 5_4545 90.9(16) 76.7(12) 98.4(18)
Fe1 Pb1 O2 5_4445 5_4555 144(2) 137.8(18) 148(2)
Fe1 Pb1 O3 5_4445 5_4445 36.8(10) 28.6(9) 51.9(10)
Fe1 Pb1 O3 5_4445 5_4545 90.4(7) 79.7(8) 105.3(7)
Fe1 Pb1 O3 5_4445 5_5445 90.4(6) 82.0(7) 98.6(5)
Fe1 Pb1 O3 5_4445 5_5545 145.2(11) 125.1(11) 161.9(11)
Fe1 Pb1 Fe1 5_4455 5_4545 110.9(5) 106.4(5) 121.8(4)
Fe1 Pb1 Fe1 5_4455 5_4555 68.4(3) 64.7(2) 72.1(4)
Fe1 Pb1 Fe1 5_4455 5_5445 111.41(18) 110.44(16) 113.05(17)
Fe1 Pb1 Fe1 5_4455 5_5455 70.0(4) 62.4(4) 73.5(4)
Fe1 Pb1 Fe1 5_4455 5_5545 175.6(5) 169.9(4) 180.0(5)
Fe1 Pb1 Fe1 5_4455 5_5555 107.9(5) 95.4(5) 114.1(6)
Fe1 Pb1 Pb1 5_4455 1_4555 54.7(4) 51.9(3) 63.6(4)
Fe1 Pb1 Pb1 5_4455 1_5455 55.8(4) 54.0(4) 57.6(4)
Fe1 Pb1 Pb1 5_4455 1_5545 128.0(4) 125.0(3) 135.9(3)
Fe1 Pb1 Pb1 5_4455 1_5565 53.8(4) 47.1(4) 56.7(4)
Fe1 Pb1 Pb1 5_4455 1_5655 124.2(5) 122.4(4) 126.0(6)
Fe1 Pb1 Pb1 5_4455 1_6555 126.2(4) 119.3(6) 127.9(2)
Fe1 Pb1 Pb1 5_4455 5_4445 67.7(5) 67.1(4) 68.1(5)
Fe1 Pb1 Pb1 5_4455 5_4545 104.7(6) 102.9(5) 105.5(6)
Fe1 Pb1 Pb1 5_4455 5_5455 68.8(5) 67.8(4) 70.7(5)
Fe1 Pb1 Pb1 5_4455 5_5555 105.3(5) 104.6(5) 106.7(6)
Fe1 Pb1 Bi1 5_4455 1_4555 54.7(4) 51.9(3) 63.8(4)
Fe1 Pb1 Bi1 5_4455 1_5455 55.8(4) 54.0(4) 57.6(4)
Fe1 Pb1 Bi1 5_4455 1_5545 128.0(4) 125.0(3) 135.9(3)
Fe1 Pb1 Bi1 5_4455 . 90(190) 0 147(9)
Fe1 Pb1 Bi1 5_4455 1_5565 53.8(4) 47.4(4) 56.6(4)
Fe1 Pb1 Bi1 5_4455 1_5655 124.2(5) 121.5(4) 126.1(6)
Fe1 Pb1 Bi1 5_4455 1_6555 126.3(4) 119.9(5) 127.9(2)
Fe1 Pb1 Bi1 5_4455 5_4445 68.1(5) 67.2(5) 68.7(5)
Fe1 Pb1 Bi1 5_4455 5_4545 105.3(6) 103.2(5) 106.2(6)
Fe1 Pb1 Bi1 5_4455 5_5455 68.6(5) 67.5(4) 71.1(5)
Fe1 Pb1 Bi1 5_4455 5_5555 105.0(5) 104.2(5) 107.0(6)
Fe1 Pb1 O1 5_4455 1_5445 102.0(6) 99.8(7) 102.9(6)
Fe1 Pb1 O1 5_4455 1_5465 31.3(9) 30.3(8) 33.5(9)
Fe1 Pb1 O1 5_4455 1_5545 142.8(10) 139.5(9) 144.2(11)
Fe1 Pb1 O1 5_4455 1_5565 73.1(6) 72.1(6) 75.7(8)
Fe1 Pb1 O1 5_4455 5_4445 93.7(9) 87.2(10) 103.5(8)
Fe1 Pb1 O1 5_4455 5_4455 34.7(2) 33.3(3) 36.6(3)
Fe1 Pb1 O1 5_4455 5_5445 144.1(3) 140.5(5) 146.2(3)
Fe1 Pb1 O1 5_4455 5_5455 87.3(9) 70.9(8) 95.8(11)
Fe1 Pb1 O2 5_4455 1_4545 102.0(13) 100.2(13) 103.0(13)
Fe1 Pb1 O2 5_4455 1_5565 70.2(12) 69.9(12) 70.9(13)
Fe1 Pb1 O2 5_4455 5_4445 92.0(16) 89.3(17) 99.4(12)
Fe1 Pb1 O2 5_4455 5_4455 35(2) 32(2) 37(2)
Fe1 Pb1 O2 5_4455 5_4545 146(2) 143(2) 156(2)
Fe1 Pb1 O2 5_4455 5_4555 89.1(16) 76.4(12) 94.7(19)
Fe1 Pb1 O3 5_4455 5_4445 36.3(10) 29.7(10) 50.3(10)
Fe1 Pb1 O3 5_4455 5_4545 89.4(7) 82.5(8) 98.4(9)
Fe1 Pb1 O3 5_4455 5_5445 90.7(6) 80.0(7) 96.9(6)
Fe1 Pb1 O3 5_4455 5_5545 144.6(11) 124.0(11) 156.4(11)
Fe1 Pb1 Fe1 5_4545 5_4555 73.1(3) 68.6(3) 82.8(3)
Fe1 Pb1 Fe1 5_4545 5_5445 107.9(5) 95.4(5) 114.1(6)
Fe1 Pb1 Fe1 5_4545 5_5455 172.7(6) 169.3(7) 180.0(5)
Fe1 Pb1 Fe1 5_4545 5_5545 70.0(3) 62.4(3) 73.5(3)
Fe1 Pb1 Fe1 5_4545 5_5555 109.82(18) 108.90(19) 111.99(19)
Fe1 Pb1 Pb1 5_4545 1_4555 56.3(4) 53.9(4) 58.7(4)
Fe1 Pb1 Pb1 5_4545 1_5455 125.0(5) 121.0(6) 126.2(5)
Fe1 Pb1 Pb1 5_4545 1_5545 55.6(4) 52.9(4) 57.6(4)
Fe1 Pb1 Pb1 5_4545 1_5565 126.0(4) 117.0(6) 133.6(5)
Fe1 Pb1 Pb1 5_4545 1_5655 55.0(4) 53.8(4) 59.0(4)
Fe1 Pb1 Pb1 5_4545 1_6555 123.7(5) 118.7(6) 128.7(6)
Fe1 Pb1 Pb1 5_4545 5_5455 174.2(7) 169.9(6) 176.7(7)
Fe1 Pb1 Pb1 5_4545 5_5555 108.6(3) 108.1(3) 108.8(3)
Fe1 Pb1 Bi1 5_4545 1_4555 56.4(4) 53.9(4) 58.8(4)
Fe1 Pb1 Bi1 5_4545 1_5455 125.0(5) 121.1(6) 126.2(6)
Fe1 Pb1 Bi1 5_4545 1_5545 55.5(4) 52.6(4) 57.6(4)
Fe1 Pb1 Bi1 5_4545 . 100(500) 0 100(1400)
Fe1 Pb1 Bi1 5_4545 1_5565 126.1(4) 117.3(6) 133.6(5)
Fe1 Pb1 Bi1 5_4545 1_5655 55.0(4) 53.7(4) 59.0(4)
Fe1 Pb1 Bi1 5_4545 1_6555 123.6(5) 118.6(6) 128.3(6)
Fe1 Pb1 Bi1 5_4545 5_4445 67.1(4) 67.1(4) 67.1(4)
Fe1 Pb1 Bi1 5_4545 5_4545 12.0(4) 12.0(4) 12.0(4)
Fe1 Pb1 Bi1 5_4545 5_5455 175.1(7) 170.3(6) 177.5(7)
Fe1 Pb1 Bi1 5_4545 5_5555 108.7(3) 108.2(3) 108.9(3)
Fe1 Pb1 O1 5_4545 1_5445 73.5(7) 72.0(6) 75.1(7)
Fe1 Pb1 O1 5_4545 1_5465 141.5(10) 138.1(11) 149.3(9)
Fe1 Pb1 O1 5_4545 1_5545 32.8(9) 32.5(9) 32.9(9)
Fe1 Pb1 O1 5_4545 1_5565 99.7(6) 96.2(7) 104.6(5)
Fe1 Pb1 O1 5_4545 5_4445 35.3(2) 32.0(2) 36.6(2)
Fe1 Pb1 O1 5_4545 5_4455 93.2(8) 88.9(9) 107.5(7)
Fe1 Pb1 O1 5_4545 5_5445 89.7(8) 71.7(8) 100.4(10)
Fe1 Pb1 O1 5_4545 5_5455 143.1(4) 139.6(5) 145.8(6)
Fe1 Pb1 O2 5_4545 1_5565 141.8(5) 140.3(6) 143.4(3)
Fe1 Pb1 O2 5_4545 5_4445 90.9(16) 76.7(12) 98.4(18)
Fe1 Pb1 O2 5_4545 5_4455 144(2) 137.8(18) 148(2)
Fe1 Pb1 O2 5_4545 5_4545 36(2) 33.3(18) 39(2)
Fe1 Pb1 O2 5_4545 5_4555 91.7(15) 90.4(16) 94.9(12)
Fe1 Pb1 O3 5_4545 5_4445 90.4(7) 79.7(8) 105.3(7)
Fe1 Pb1 O3 5_4545 5_4545 36.8(10) 28.6(9) 51.9(10)
Fe1 Pb1 O3 5_4545 5_5445 145.2(11) 125.1(11) 161.9(11)
Fe1 Pb1 O3 5_4545 5_5545 90.4(6) 82.0(7) 98.6(5)
Fe1 Pb1 Fe1 5_4555 5_5445 175.6(5) 169.9(4) 180.0(5)
Fe1 Pb1 Fe1 5_4555 5_5455 107.9(5) 95.4(5) 114.1(6)
Fe1 Pb1 Fe1 5_4555 5_5545 111.41(18) 110.44(16) 113.05(17)
Fe1 Pb1 Fe1 5_4555 5_5555 70.0(4) 62.4(4) 73.5(4)
Fe1 Pb1 Pb1 5_4555 1_4555 54.7(4) 51.9(3) 63.6(4)
Fe1 Pb1 Pb1 5_4555 1_5455 124.2(5) 122.4(4) 126.0(6)
Fe1 Pb1 Pb1 5_4555 1_5545 128.0(4) 125.0(3) 135.9(3)
Fe1 Pb1 Pb1 5_4555 1_5565 53.8(4) 47.1(4) 56.7(4)
Fe1 Pb1 Pb1 5_4555 1_5655 55.8(4) 54.0(4) 57.6(4)
Fe1 Pb1 Pb1 5_4555 1_6555 126.2(4) 119.3(6) 127.9(2)
Fe1 Pb1 Pb1 5_4555 5_4445 104.7(6) 102.9(5) 105.5(6)
Fe1 Pb1 Pb1 5_4555 5_4545 67.7(5) 67.1(4) 68.1(5)
Fe1 Pb1 Pb1 5_4555 5_5455 105.3(5) 104.6(5) 106.7(6)
Fe1 Pb1 Pb1 5_4555 5_5555 68.8(5) 67.8(4) 70.7(5)
Fe1 Pb1 Bi1 5_4555 1_4555 54.7(4) 51.9(3) 63.8(4)
Fe1 Pb1 Bi1 5_4555 1_5455 124.2(5) 121.5(4) 126.1(6)
Fe1 Pb1 Bi1 5_4555 1_5545 128.0(4) 125.0(3) 135.9(3)
Fe1 Pb1 Bi1 5_4555 . 90(190) 0 147(9)
Fe1 Pb1 Bi1 5_4555 1_5565 53.8(4) 47.4(4) 56.6(4)
Fe1 Pb1 Bi1 5_4555 1_5655 55.8(4) 54.0(4) 57.6(4)
Fe1 Pb1 Bi1 5_4555 1_6555 126.3(4) 119.9(5) 127.9(2)
Fe1 Pb1 Bi1 5_4555 5_4445 105.3(6) 103.2(5) 106.2(6)
Fe1 Pb1 Bi1 5_4555 5_4545 68.1(5) 67.2(5) 68.7(5)
Fe1 Pb1 Bi1 5_4555 5_5455 105.0(5) 104.2(5) 107.0(6)
Fe1 Pb1 Bi1 5_4555 5_5555 68.6(5) 67.5(4) 71.1(5)
Fe1 Pb1 O1 5_4555 1_5445 142.8(10) 139.5(9) 144.2(11)
Fe1 Pb1 O1 5_4555 1_5465 73.1(6) 72.1(6) 75.7(8)
Fe1 Pb1 O1 5_4555 1_5545 102.0(6) 99.8(7) 102.9(6)
Fe1 Pb1 O1 5_4555 1_5565 31.3(9) 30.3(8) 33.5(9)
Fe1 Pb1 O1 5_4555 5_4445 93.7(9) 87.2(10) 103.5(8)
Fe1 Pb1 O1 5_4555 5_4455 34.7(2) 33.3(3) 36.6(3)
Fe1 Pb1 O1 5_4555 5_5445 144.1(3) 140.5(5) 146.2(3)
Fe1 Pb1 O1 5_4555 5_5455 87.3(9) 70.9(8) 95.8(11)
Fe1 Pb1 O2 5_4555 1_4545 102.0(13) 100.2(13) 103.0(13)
Fe1 Pb1 O2 5_4555 1_5565 70.2(12) 69.9(12) 70.9(13)
Fe1 Pb1 O2 5_4555 5_4445 146(2) 143(2) 156(2)
Fe1 Pb1 O2 5_4555 5_4455 89.1(16) 76.4(12) 94.7(19)
Fe1 Pb1 O2 5_4555 5_4545 92.0(16) 89.3(17) 99.4(12)
Fe1 Pb1 O2 5_4555 5_4555 35(2) 32(2) 37(2)
Fe1 Pb1 O3 5_4555 5_4445 89.4(7) 82.5(8) 98.4(9)
Fe1 Pb1 O3 5_4555 5_4545 36.3(10) 29.7(10) 50.3(10)
Fe1 Pb1 O3 5_4555 5_5445 144.6(11) 124.0(11) 156.4(11)
Fe1 Pb1 O3 5_4555 5_5545 90.7(6) 80.0(7) 96.9(6)
Fe1 Pb1 Fe1 5_5445 5_5455 73.1(3) 68.6(3) 82.8(3)
Fe1 Pb1 Fe1 5_5445 5_5545 68.4(3) 64.7(2) 72.1(4)
Fe1 Pb1 Fe1 5_5445 5_5555 110.9(5) 106.4(5) 121.8(4)
Fe1 Pb1 Pb1 5_5445 1_4555 126.2(4) 119.3(6) 127.9(2)
Fe1 Pb1 Pb1 5_5445 1_5455 55.8(4) 54.0(4) 57.6(4)
Fe1 Pb1 Pb1 5_5445 1_5545 53.8(4) 47.1(4) 56.7(4)
Fe1 Pb1 Pb1 5_5445 1_5565 128.0(4) 125.0(3) 135.9(3)
Fe1 Pb1 Pb1 5_5445 1_5655 124.2(5) 122.4(4) 126.0(6)
Fe1 Pb1 Pb1 5_5445 1_6555 54.7(4) 51.9(3) 63.6(4)
Fe1 Pb1 Pb1 5_5445 5_4445 68.8(5) 67.8(4) 70.7(5)
Fe1 Pb1 Pb1 5_5445 5_4545 105.3(5) 104.6(5) 106.7(6)
Fe1 Pb1 Pb1 5_5445 5_5455 67.7(5) 67.1(4) 68.1(5)
Fe1 Pb1 Pb1 5_5445 5_5555 104.7(6) 102.9(5) 105.5(6)
Fe1 Pb1 Bi1 5_5445 1_4555 126.3(4) 119.9(5) 127.9(2)
Fe1 Pb1 Bi1 5_5445 1_5455 55.8(4) 54.0(4) 57.6(4)
Fe1 Pb1 Bi1 5_5445 1_5545 53.8(4) 47.4(4) 56.6(4)
Fe1 Pb1 Bi1 5_5445 . 90(190) 0 147(9)
Fe1 Pb1 Bi1 5_5445 1_5565 128.0(4) 125.0(3) 135.9(3)
Fe1 Pb1 Bi1 5_5445 1_5655 124.2(5) 121.5(4) 126.1(6)
Fe1 Pb1 Bi1 5_5445 1_6555 54.7(4) 51.9(3) 63.8(4)
Fe1 Pb1 Bi1 5_5445 5_4445 68.6(5) 67.5(4) 71.1(5)
Fe1 Pb1 Bi1 5_5445 5_4545 105.0(5) 104.2(5) 107.0(6)
Fe1 Pb1 Bi1 5_5445 5_5455 68.1(5) 67.2(5) 68.7(5)
Fe1 Pb1 Bi1 5_5445 5_5555 105.3(6) 103.2(5) 106.2(6)
Fe1 Pb1 O1 5_5445 1_5445 31.3(9) 30.3(8) 33.5(9)
Fe1 Pb1 O1 5_5445 1_5465 102.0(6) 99.8(7) 102.9(6)
Fe1 Pb1 O1 5_5445 1_5545 73.1(6) 72.1(6) 75.7(8)
Fe1 Pb1 O1 5_5445 1_5565 142.8(10) 139.5(9) 144.2(11)
Fe1 Pb1 O1 5_5445 5_4445 87.3(9) 70.9(8) 95.8(11)
Fe1 Pb1 O1 5_5445 5_4455 144.1(3) 140.5(5) 146.2(3)
Fe1 Pb1 O1 5_5445 5_5445 34.7(2) 33.3(3) 36.6(3)
Fe1 Pb1 O1 5_5445 5_5455 93.7(9) 87.2(10) 103.5(8)
Fe1 Pb1 O2 5_5445 1_4545 70.2(12) 69.9(12) 70.9(13)
Fe1 Pb1 O2 5_5445 1_5565 102.0(13) 100.2(13) 103.0(13)
Fe1 Pb1 O2 5_5445 5_4445 35(2) 32(2) 37(2)
Fe1 Pb1 O2 5_5445 5_4455 92.0(16) 89.3(17) 99.4(12)
Fe1 Pb1 O2 5_5445 5_4545 89.1(16) 76.4(12) 94.7(19)
Fe1 Pb1 O2 5_5445 5_4555 146(2) 143(2) 156(2)
Fe1 Pb1 O3 5_5445 5_4445 90.7(6) 80.0(7) 96.9(6)
Fe1 Pb1 O3 5_5445 5_4545 144.6(11) 124.0(11) 156.4(11)
Fe1 Pb1 O3 5_5445 5_5445 36.3(10) 29.7(10) 50.3(10)
Fe1 Pb1 O3 5_5445 5_5545 89.4(7) 82.5(8) 98.4(9)
Fe1 Pb1 Fe1 5_5455 5_5545 110.9(5) 106.4(5) 121.8(4)
Fe1 Pb1 Fe1 5_5455 5_5555 70.0(3) 62.1(3) 72.5(4)
Fe1 Pb1 Pb1 5_5455 1_4555 123.7(5) 118.7(6) 128.7(6)
Fe1 Pb1 Pb1 5_5455 1_5455 55.0(4) 53.8(4) 59.0(4)
Fe1 Pb1 Pb1 5_5455 1_5545 126.0(4) 117.0(6) 133.6(5)
Fe1 Pb1 Pb1 5_5455 1_5565 55.6(4) 52.9(4) 57.6(4)
Fe1 Pb1 Pb1 5_5455 1_5655 125.0(5) 121.0(6) 126.2(5)
Fe1 Pb1 Pb1 5_5455 1_6555 56.3(4) 53.9(4) 58.7(4)
Fe1 Pb1 Pb1 5_5455 5_4445 108.6(3) 108.1(3) 108.8(3)
Fe1 Pb1 Pb1 5_5455 5_4545 174.2(7) 169.9(6) 176.7(7)
Fe1 Pb1 Bi1 5_5455 1_4555 123.6(5) 118.6(6) 128.3(6)
Fe1 Pb1 Bi1 5_5455 1_5455 55.0(4) 53.7(4) 59.0(4)
Fe1 Pb1 Bi1 5_5455 1_5545 126.1(4) 117.3(6) 133.6(5)
Fe1 Pb1 Bi1 5_5455 . 100(500) 0 100(1400)
Fe1 Pb1 Bi1 5_5455 1_5565 55.5(4) 52.6(4) 57.6(4)
Fe1 Pb1 Bi1 5_5455 1_5655 125.0(5) 121.1(6) 126.2(6)
Fe1 Pb1 Bi1 5_5455 1_6555 56.4(4) 53.9(4) 58.8(4)
Fe1 Pb1 Bi1 5_5455 5_4445 108.7(3) 108.2(3) 108.9(3)
Fe1 Pb1 Bi1 5_5455 5_4545 175.1(7) 170.3(6) 177.5(7)
Fe1 Pb1 Bi1 5_5455 5_5455 12.0(4) 12.0(4) 12.0(4)
Fe1 Pb1 Bi1 5_5455 5_5555 67.1(4) 67.1(4) 67.1(4)
Fe1 Pb1 O1 5_5455 1_5445 99.7(6) 96.2(7) 104.6(5)
Fe1 Pb1 O1 5_5455 1_5465 32.8(9) 32.5(9) 32.9(9)
Fe1 Pb1 O1 5_5455 1_5545 141.5(10) 138.1(11) 149.3(9)
Fe1 Pb1 O1 5_5455 1_5565 73.5(7) 72.0(6) 75.1(7)
Fe1 Pb1 O1 5_5455 5_4445 143.1(4) 139.6(5) 145.8(6)
Fe1 Pb1 O1 5_5455 5_4455 89.7(8) 71.7(8) 100.4(10)
Fe1 Pb1 O1 5_5455 5_5445 93.2(8) 88.9(9) 107.5(7)
Fe1 Pb1 O1 5_5455 5_5455 35.3(2) 32.0(2) 36.6(2)
Fe1 Pb1 O2 5_5455 1_4545 141.8(5) 140.3(6) 143.4(3)
Fe1 Pb1 O2 5_5455 5_4445 91.7(15) 90.4(16) 94.9(12)
Fe1 Pb1 O2 5_5455 5_4455 36(2) 33.3(18) 39(2)
Fe1 Pb1 O2 5_5455 5_4545 144(2) 137.8(18) 148(2)
Fe1 Pb1 O2 5_5455 5_4555 90.9(16) 76.7(12) 98.4(18)
Fe1 Pb1 O3 5_5455 5_4445 90.4(6) 82.0(7) 98.6(5)
Fe1 Pb1 O3 5_5455 5_4545 145.2(11) 125.1(11) 161.9(11)
Fe1 Pb1 O3 5_5455 5_5445 36.8(10) 28.6(9) 51.9(10)
Fe1 Pb1 O3 5_5455 5_5545 90.4(7) 79.7(8) 105.3(7)
Fe1 Pb1 Fe1 5_5545 5_5555 73.1(3) 68.6(3) 82.8(3)
Fe1 Pb1 Pb1 5_5545 1_4555 126.2(4) 119.3(6) 127.9(2)
Fe1 Pb1 Pb1 5_5545 1_5455 124.2(5) 122.4(4) 126.0(6)
Fe1 Pb1 Pb1 5_5545 1_5545 53.8(4) 47.1(4) 56.7(4)
Fe1 Pb1 Pb1 5_5545 1_5565 128.0(4) 125.0(3) 135.9(3)
Fe1 Pb1 Pb1 5_5545 1_5655 55.8(4) 54.0(4) 57.6(4)
Fe1 Pb1 Pb1 5_5545 1_6555 54.7(4) 51.9(3) 63.6(4)
Fe1 Pb1 Pb1 5_5545 5_4445 105.3(5) 104.6(5) 106.7(6)
Fe1 Pb1 Pb1 5_5545 5_4545 68.8(5) 67.8(4) 70.7(5)
Fe1 Pb1 Pb1 5_5545 5_5455 104.7(6) 102.9(5) 105.5(6)
Fe1 Pb1 Pb1 5_5545 5_5555 67.7(5) 67.1(4) 68.1(5)
Fe1 Pb1 Bi1 5_5545 1_4555 126.3(4) 119.9(5) 127.9(2)
Fe1 Pb1 Bi1 5_5545 1_5455 124.2(5) 121.5(4) 126.1(6)
Fe1 Pb1 Bi1 5_5545 1_5545 53.8(4) 47.4(4) 56.6(4)
Fe1 Pb1 Bi1 5_5545 . 90(190) 0 147(9)
Fe1 Pb1 Bi1 5_5545 1_5565 128.0(4) 125.0(3) 135.9(3)
Fe1 Pb1 Bi1 5_5545 1_5655 55.8(4) 54.0(4) 57.6(4)
Fe1 Pb1 Bi1 5_5545 1_6555 54.7(4) 51.9(3) 63.8(4)
Fe1 Pb1 Bi1 5_5545 5_4445 105.0(5) 104.2(5) 107.0(6)
Fe1 Pb1 Bi1 5_5545 5_4545 68.6(5) 67.5(4) 71.1(5)
Fe1 Pb1 Bi1 5_5545 5_5455 105.3(6) 103.2(5) 106.2(6)
Fe1 Pb1 Bi1 5_5545 5_5555 68.1(5) 67.2(5) 68.7(5)
Fe1 Pb1 O1 5_5545 1_5445 73.1(6) 72.1(6) 75.7(8)
Fe1 Pb1 O1 5_5545 1_5465 142.8(10) 139.5(9) 144.2(11)
Fe1 Pb1 O1 5_5545 1_5545 31.3(9) 30.3(8) 33.5(9)
Fe1 Pb1 O1 5_5545 1_5565 102.0(6) 99.8(7) 102.9(6)
Fe1 Pb1 O1 5_5545 5_4445 87.3(9) 70.9(8) 95.8(11)
Fe1 Pb1 O1 5_5545 5_4455 144.1(3) 140.5(5) 146.2(3)
Fe1 Pb1 O1 5_5545 5_5445 34.7(2) 33.3(3) 36.6(3)
Fe1 Pb1 O1 5_5545 5_5455 93.7(9) 87.2(10) 103.5(8)
Fe1 Pb1 O2 5_5545 1_4545 70.2(12) 69.9(12) 70.9(13)
Fe1 Pb1 O2 5_5545 1_5565 102.0(13) 100.2(13) 103.0(13)
Fe1 Pb1 O2 5_5545 5_4445 89.1(16) 76.4(12) 94.7(19)
Fe1 Pb1 O2 5_5545 5_4455 146(2) 143(2) 156(2)
Fe1 Pb1 O2 5_5545 5_4545 35(2) 32(2) 37(2)
Fe1 Pb1 O2 5_5545 5_4555 92.0(16) 89.3(17) 99.4(12)
Fe1 Pb1 O3 5_5545 5_4445 144.6(11) 124.0(11) 156.4(11)
Fe1 Pb1 O3 5_5545 5_4545 90.7(6) 80.0(7) 96.9(6)
Fe1 Pb1 O3 5_5545 5_5445 89.4(7) 82.5(8) 98.4(9)
Fe1 Pb1 O3 5_5545 5_5545 36.3(10) 29.7(10) 50.3(10)
Fe1 Pb1 Pb1 5_5555 1_4555 123.7(5) 118.7(6) 128.7(6)
Fe1 Pb1 Pb1 5_5555 1_5455 125.0(5) 121.0(6) 126.2(5)
Fe1 Pb1 Pb1 5_5555 1_5545 126.0(4) 117.0(6) 133.6(5)
Fe1 Pb1 Pb1 5_5555 1_5565 55.6(4) 52.9(4) 57.6(4)
Fe1 Pb1 Pb1 5_5555 1_5655 55.0(4) 53.8(4) 59.0(4)
Fe1 Pb1 Pb1 5_5555 1_6555 56.3(4) 53.9(4) 58.7(4)
Fe1 Pb1 Pb1 5_5555 5_4445 174.2(7) 169.9(6) 176.7(7)
Fe1 Pb1 Pb1 5_5555 5_4545 108.6(3) 108.1(3) 108.8(3)
Fe1 Pb1 Bi1 5_5555 1_4555 123.6(5) 118.6(6) 128.3(6)
Fe1 Pb1 Bi1 5_5555 1_5455 125.0(5) 121.1(6) 126.2(6)
Fe1 Pb1 Bi1 5_5555 1_5545 126.1(4) 117.3(6) 133.6(5)
Fe1 Pb1 Bi1 5_5555 . 100(500) 0 100(1400)
Fe1 Pb1 Bi1 5_5555 1_5565 55.5(4) 52.6(4) 57.6(4)
Fe1 Pb1 Bi1 5_5555 1_5655 55.0(4) 53.7(4) 59.0(4)
Fe1 Pb1 Bi1 5_5555 1_6555 56.4(4) 53.9(4) 58.8(4)
Fe1 Pb1 Bi1 5_5555 5_4445 175.1(7) 170.3(6) 177.5(7)
Fe1 Pb1 Bi1 5_5555 5_4545 108.7(3) 108.2(3) 108.9(3)
Fe1 Pb1 Bi1 5_5555 5_5455 67.1(4) 67.1(4) 67.1(4)
Fe1 Pb1 Bi1 5_5555 5_5555 12.0(4) 12.0(4) 12.0(4)
Fe1 Pb1 O1 5_5555 1_5445 141.5(10) 138.1(11) 149.3(9)
Fe1 Pb1 O1 5_5555 1_5465 73.5(7) 72.0(6) 75.1(7)
Fe1 Pb1 O1 5_5555 1_5545 99.7(6) 96.2(7) 104.6(5)
Fe1 Pb1 O1 5_5555 1_5565 32.8(9) 32.5(9) 32.9(9)
Fe1 Pb1 O1 5_5555 5_4445 143.1(4) 139.6(5) 145.8(6)
Fe1 Pb1 O1 5_5555 5_4455 89.7(8) 71.7(8) 100.4(10)
Fe1 Pb1 O1 5_5555 5_5445 93.2(8) 88.9(9) 107.5(7)
Fe1 Pb1 O1 5_5555 5_5455 35.3(2) 32.0(2) 36.6(2)
Fe1 Pb1 O2 5_5555 1_4545 141.8(5) 140.3(6) 143.4(3)
Fe1 Pb1 O2 5_5555 5_4445 144(2) 137.8(18) 148(2)
Fe1 Pb1 O2 5_5555 5_4455 90.9(16) 76.7(12) 98.4(18)
Fe1 Pb1 O2 5_5555 5_4545 91.7(15) 90.4(16) 94.9(12)
Fe1 Pb1 O2 5_5555 5_4555 36(2) 33.3(18) 39(2)
Fe1 Pb1 O3 5_5555 5_4445 145.2(11) 125.1(11) 161.9(11)
Fe1 Pb1 O3 5_5555 5_4545 90.4(6) 82.0(7) 98.6(5)
Fe1 Pb1 O3 5_5555 5_5445 90.4(7) 79.7(8) 105.3(7)
Fe1 Pb1 O3 5_5555 5_5545 36.8(10) 28.6(9) 51.9(10)
Pb1 Pb1 Pb1 1_4555 1_5455 90.0(5) 90.0(5) 90.0(5)
Pb1 Pb1 Pb1 1_4555 1_5545 92.8(5) 91.6(6) 95.7(6)
Pb1 Pb1 Pb1 1_4555 1_5565 87.8(5) 80.9(5) 93.2(6)
Pb1 Pb1 Pb1 1_4555 1_5655 90.0(5) 90.0(5) 90.0(5)
Pb1 Pb1 Pb1 1_4555 1_6555 177.5(6) 174.8(7) 180.0(5)
Pb1 Pb1 Pb1 1_4555 5_5455 128.8(5) 127.8(6) 130.7(5)
Pb1 Pb1 Pb1 1_4555 5_5555 128.8(5) 127.8(6) 130.7(5)
Pb1 Pb1 Bi1 1_4555 1_4555 0.1(5) 0.0(5) 0.8(4)
Pb1 Pb1 Bi1 1_4555 1_5455 90.1(5) 89.9(5) 90.5(4)
Pb1 Pb1 Bi1 1_4555 1_5545 92.7(5) 91.6(6) 95.2(6)
Pb1 Pb1 Bi1 1_4555 . 100(600) 0 200(1800)
Pb1 Pb1 Bi1 1_4555 1_5565 87.9(5) 81.4(5) 93.3(6)
Pb1 Pb1 Bi1 1_4555 1_5655 90.1(5) 89.9(5) 90.5(4)
Pb1 Pb1 Bi1 1_4555 1_6555 177.6(6) 174.8(7) 180.0(5)
Pb1 Pb1 Bi1 1_4555 5_4445 49.0(5) 49.0(5) 49.0(5)
Pb1 Pb1 Bi1 1_4555 5_4545 49.0(5) 49.0(5) 49.0(5)
Pb1 Pb1 Bi1 1_4555 5_5455 128.2(6) 127.2(6) 130.4(5)
Pb1 Pb1 Bi1 1_4555 5_5555 128.2(6) 127.2(6) 130.4(5)
Pb1 Pb1 O1 1_4555 1_5445 89.9(10) 88.9(10) 90.4(10)
Pb1 Pb1 O1 1_4555 1_5465 88.3(10) 86.2(10) 93.3(9)
Pb1 Pb1 O1 1_4555 1_5545 89.9(10) 88.9(10) 90.4(10)
Pb1 Pb1 O1 1_4555 1_5565 88.3(10) 86.2(10) 93.3(9)
Pb1 Pb1 O1 1_4555 5_4445 49.0(10) 40.4(12) 58.7(9)
Pb1 Pb1 O1 1_4555 5_4455 46.7(10) 37.7(10) 62.2(9)
Pb1 Pb1 O1 1_4555 5_5445 137.0(11) 118.8(10) 146.8(12)
Pb1 Pb1 O1 1_4555 5_5455 129.7(11) 116.4(10) 144.8(13)
Pb1 Pb1 O2 1_4555 1_5565 120.1(16) 117.5(16) 123.7(15)
Pb1 Pb1 O2 1_4555 5_4445 92(2) 91(2) 95(2)
Pb1 Pb1 O2 1_4555 5_4455 89(2) 85.7(18) 90(2)
Pb1 Pb1 O2 1_4555 5_4545 92(2) 91(2) 95(2)
Pb1 Pb1 O2 1_4555 5_4555 89(2) 85.7(18) 90(2)
Pb1 Pb1 O3 1_4555 5_4445 45.7(3) 43.2(3) 51.8(3)
Pb1 Pb1 O3 1_4555 5_4545 45.7(3) 43.2(3) 51.8(3)
Pb1 Pb1 O3 1_4555 5_5445 134.2(3) 131.8(5) 136.6(3)
Pb1 Pb1 O3 1_4555 5_5545 134.2(3) 131.8(5) 136.6(3)
Pb1 Pb1 Pb1 1_5455 1_5545 90.0(3) 90.0(5) 90.0(5)
Pb1 Pb1 Pb1 1_5455 1_5565 90.0(3) 90.00(17) 90.00(17)
Pb1 Pb1 Pb1 1_5455 1_5655 180.0(5) 180.0(5) 180.0(5)
Pb1 Pb1 Pb1 1_5455 1_6555 90.0(3) 90.00(18) 90.00(18)
Pb1 Pb1 Pb1 1_5455 5_4445 55.1(3) 55.1(3) 55.1(3)
Pb1 Pb1 Pb1 1_5455 5_4545 124.9(4) 124.9(4) 124.9(3)
Pb1 Pb1 Pb1 1_5455 5_5455 55.1(3) 55.1(3) 55.1(3)
Pb1 Pb1 Pb1 1_5455 5_5555 124.9(4) 124.9(4) 124.9(3)
Pb1 Pb1 Bi1 1_5455 1_4555 90.0(3) 90.0(4) 90.0(4)
Pb1 Pb1 Bi1 1_5455 1_5455 0.2(5) 0.0(5) 0.8(4)
Pb1 Pb1 Bi1 1_5455 1_5545 90.0(3) 90.0(5) 90.0(5)
Pb1 Pb1 Bi1 1_5455 . 88.1(3) 0 90.00(18)
Pb1 Pb1 Bi1 1_5455 1_5565 90.0(3) 90.00(17) 90.00(17)
Pb1 Pb1 Bi1 1_5455 1_5655 179.8(6) 179.2(5) 180.0(5)
Pb1 Pb1 Bi1 1_5455 1_6555 90.0(3) 90.00(18) 90.00(18)
Pb1 Pb1 Bi1 1_5455 5_4445 55.1(3) 55.1(4) 55.2(3)
Pb1 Pb1 Bi1 1_5455 5_4545 124.9(4) 124.8(4) 124.9(6)
Pb1 Pb1 Bi1 1_5455 5_5455 55.1(3) 55.1(4) 55.2(3)
Pb1 Pb1 Bi1 1_5455 5_5555 124.9(4) 124.8(4) 124.9(6)
Pb1 Pb1 O1 1_5455 1_5445 58.7(4) 57.1(5) 59.3(3)
Pb1 Pb1 O1 1_5455 1_5465 58.7(4) 57.1(5) 59.3(3)
Pb1 Pb1 O1 1_5455 1_5545 121.3(5) 120.7(4) 122.9(7)
Pb1 Pb1 O1 1_5455 1_5565 121.3(5) 120.7(4) 122.9(7)
Pb1 Pb1 O1 1_5455 5_4445 90.0(3) 90.0(4) 90.0(4)
Pb1 Pb1 O1 1_5455 5_4455 90.0(3) 90.00(18) 90.00(18)
Pb1 Pb1 O1 1_5455 5_5445 90.0(3) 90.00(18) 90.00(18)
Pb1 Pb1 O1 1_5455 5_5455 90.0(3) 90.00(17) 90.00(17)
Pb1 Pb1 O2 1_5455 1_4545 90.0(2) 90.00(17) 90.00(17)
Pb1 Pb1 O2 1_5455 1_5565 90.0(2) 90.0(3) 90.0(3)
Pb1 Pb1 O2 1_5455 5_4445 44.8(11) 38.5(13) 56.1(7)
Pb1 Pb1 O2 1_5455 5_4455 44.8(11) 38.5(13) 56.1(7)
Pb1 Pb1 O2 1_5455 5_4545 135.2(12) 123.9(9) 141.5(14)
Pb1 Pb1 O2 1_5455 5_4555 135.2(12) 123.9(9) 141.5(14)
Pb1 Pb1 O3 1_5455 5_4445 45.5(3) 41.5(3) 47.3(4)
Pb1 Pb1 O3 1_5455 5_4545 134.5(5) 132.7(7) 138.5(4)
Pb1 Pb1 O3 1_5455 5_5445 45.5(3) 41.5(3) 47.3(4)
Pb1 Pb1 O3 1_5455 5_5545 134.5(5) 132.7(7) 138.5(4)
Pb1 Pb1 Pb1 1_5545 1_5565 175.8(6) 172.6(7) 180.0(5)
Pb1 Pb1 Pb1 1_5545 1_5655 90.0(4) 90.0(5) 90.0(5)
Pb1 Pb1 Pb1 1_5545 1_6555 87.8(5) 80.9(6) 93.2(6)
Pb1 Pb1 Pb1 1_5545 5_5455 120.5(5) 118.5(5) 121.5(6)
Pb1 Pb1 Pb1 1_5545 5_5555 120.5(5) 118.5(5) 121.5(6)
Pb1 Pb1 Bi1 1_5545 1_4555 92.8(5) 91.6(5) 96.0(6)
Pb1 Pb1 Bi1 1_5545 1_5455 89.9(4) 89.3(4) 90.0(4)
Pb1 Pb1 Bi1 1_5545 1_5545 0.1(5) 0.0(5) 0.5(4)
Pb1 Pb1 Bi1 1_5545 . 100(600) 0 200(1900)
Pb1 Pb1 Bi1 1_5545 1_5565 175.9(6) 172.6(8) 180.0(5)
Pb1 Pb1 Bi1 1_5545 1_5655 89.9(4) 89.3(4) 90.0(4)
Pb1 Pb1 Bi1 1_5545 1_6555 87.7(5) 80.9(6) 92.4(6)
Pb1 Pb1 Bi1 1_5545 5_5455 121.2(5) 118.8(5) 122.3(6)
Pb1 Pb1 Bi1 1_5545 5_5555 121.2(5) 118.8(5) 122.3(6)
Pb1 Pb1 O1 1_5545 1_5465 148.6(3) 147.0(4) 149.3(3)
Pb1 Pb1 O1 1_5545 1_5565 148.6(3) 147.0(4) 149.3(3)
Pb1 Pb1 O1 1_5545 5_4445 45.1(10) 37.4(9) 51.6(12)
Pb1 Pb1 O1 1_5545 5_4455 140.7(10) 133.5(12) 153.9(9)
Pb1 Pb1 O1 1_5545 5_5445 46.4(10) 29.1(9) 54.8(10)
Pb1 Pb1 O1 1_5545 5_5455 139.7(11) 122.6(13) 151.6(10)
Pb1 Pb1 O2 1_5545 1_5565 148.0(16) 144.5(15) 150.5(16)
Pb1 Pb1 O2 1_5545 5_4445 45.3(11) 34.0(7) 51.7(13)
Pb1 Pb1 O2 1_5545 5_4455 137.3(10) 129.8(13) 146.0(7)
Pb1 Pb1 O2 1_5545 5_4545 45.3(11) 34.0(7) 51.7(13)
Pb1 Pb1 O2 1_5545 5_4555 137.3(10) 129.8(13) 146.0(7)
Pb1 Pb1 O3 1_5545 5_4445 93.4(10) 82.8(11) 105.0(10)
Pb1 Pb1 O3 1_5545 5_4545 93.4(10) 82.8(11) 105.0(10)
Pb1 Pb1 O3 1_5545 5_5445 92.6(10) 77.1(10) 105.0(10)
Pb1 Pb1 O3 1_5545 5_5545 92.6(10) 77.1(10) 105.0(10)
Pb1 Pb1 Pb1 1_5565 1_5655 90.0(4) 90.0(4) 90.0(4)
Pb1 Pb1 Pb1 1_5565 1_6555 92.8(5) 91.6(5) 95.7(6)
Pb1 Pb1 Pb1 1_5565 5_4445 120.5(5) 118.5(5) 121.5(6)
Pb1 Pb1 Pb1 1_5565 5_4545 120.5(5) 118.5(5) 121.5(6)
Pb1 Pb1 Bi1 1_5565 1_4555 87.7(5) 80.9(6) 92.4(6)
Pb1 Pb1 Bi1 1_5565 1_5455 89.9(4) 89.3(4) 90.0(4)
Pb1 Pb1 Bi1 1_5565 1_5545 175.9(6) 172.6(8) 180.0(5)
Pb1 Pb1 Bi1 1_5565 . 100(600) 0 200(1900)
Pb1 Pb1 Bi1 1_5565 1_5565 0.1(5) 0.0(5) 0.5(4)
Pb1 Pb1 Bi1 1_5565 1_5655 89.9(4) 89.3(4) 90.0(4)
Pb1 Pb1 Bi1 1_5565 1_6555 92.8(5) 91.6(5) 96.0(6)
Pb1 Pb1 Bi1 1_5565 5_4445 121.2(5) 118.8(5) 122.3(6)
Pb1 Pb1 Bi1 1_5565 5_4545 121.2(5) 118.8(5) 122.3(6)
Pb1 Pb1 O1 1_5565 1_5445 148.6(3) 147.0(4) 149.3(3)
Pb1 Pb1 O1 1_5565 1_5545 148.6(3) 147.0(4) 149.3(3)
Pb1 Pb1 O1 1_5565 5_4445 139.7(11) 122.6(13) 151.6(10)
Pb1 Pb1 O1 1_5565 5_4455 46.4(10) 29.1(9) 54.8(10)
Pb1 Pb1 O1 1_5565 5_5445 140.7(10) 133.5(12) 153.9(9)
Pb1 Pb1 O1 1_5565 5_5455 45.1(10) 37.4(9) 51.6(12)
Pb1 Pb1 O2 1_5565 1_4545 148.0(16) 144.5(15) 150.5(16)
Pb1 Pb1 O2 1_5565 5_4445 137.3(10) 129.8(13) 146.0(7)
Pb1 Pb1 O2 1_5565 5_4455 45.3(11) 34.0(7) 51.7(13)
Pb1 Pb1 O2 1_5565 5_4545 137.3(10) 129.8(13) 146.0(7)
Pb1 Pb1 O2 1_5565 5_4555 45.3(11) 34.0(7) 51.7(13)
Pb1 Pb1 O3 1_5565 5_4445 92.6(10) 77.1(10) 105.0(10)
Pb1 Pb1 O3 1_5565 5_4545 92.6(10) 77.1(10) 105.0(10)
Pb1 Pb1 O3 1_5565 5_5445 93.4(10) 82.8(11) 105.0(10)
Pb1 Pb1 O3 1_5565 5_5545 93.4(10) 82.8(11) 105.0(10)
Pb1 Pb1 Pb1 1_5655 1_6555 90.0(3) 90.00(18) 90.00(18)
Pb1 Pb1 Pb1 1_5655 5_4445 124.9(4) 124.9(4) 124.9(3)
Pb1 Pb1 Pb1 1_5655 5_4545 55.1(3) 55.1(3) 55.1(3)
Pb1 Pb1 Pb1 1_5655 5_5455 124.9(4) 124.9(4) 124.9(3)
Pb1 Pb1 Pb1 1_5655 5_5555 55.1(3) 55.1(3) 55.1(3)
Pb1 Pb1 Bi1 1_5655 1_4555 90.0(3) 90.0(4) 90.0(4)
Pb1 Pb1 Bi1 1_5655 1_5455 179.8(6) 179.2(5) 180.0(5)
Pb1 Pb1 Bi1 1_5655 1_5545 90.0(3) 90.0(5) 90.0(5)
Pb1 Pb1 Bi1 1_5655 . 88.1(3) 0 90.00(18)
Pb1 Pb1 Bi1 1_5655 1_5565 90.0(3) 90.00(17) 90.00(17)
Pb1 Pb1 Bi1 1_5655 1_5655 0.2(5) 0.0(5) 0.8(4)
Pb1 Pb1 Bi1 1_5655 1_6555 90.0(3) 90.00(18) 90.00(18)
Pb1 Pb1 Bi1 1_5655 5_4445 124.9(4) 124.8(4) 124.9(6)
Pb1 Pb1 Bi1 1_5655 5_4545 55.1(3) 55.1(4) 55.2(3)
Pb1 Pb1 Bi1 1_5655 5_5455 124.9(4) 124.8(4) 124.9(6)
Pb1 Pb1 Bi1 1_5655 5_5555 55.1(3) 55.1(4) 55.2(3)
Pb1 Pb1 O1 1_5655 1_5445 121.3(5) 120.7(4) 122.9(7)
Pb1 Pb1 O1 1_5655 1_5465 121.3(5) 120.7(4) 122.9(7)
Pb1 Pb1 O1 1_5655 1_5545 58.7(4) 57.1(5) 59.3(3)
Pb1 Pb1 O1 1_5655 1_5565 58.7(4) 57.1(5) 59.3(3)
Pb1 Pb1 O1 1_5655 5_4445 90.0(3) 90.0(4) 90.0(4)
Pb1 Pb1 O1 1_5655 5_4455 90.0(3) 90.00(18) 90.00(18)
Pb1 Pb1 O1 1_5655 5_5445 90.0(3) 90.00(18) 90.00(18)
Pb1 Pb1 O1 1_5655 5_5455 90.0(3) 90.00(17) 90.00(17)
Pb1 Pb1 O2 1_5655 1_4545 90.0(2) 90.00(17) 90.00(17)
Pb1 Pb1 O2 1_5655 1_5565 90.0(2) 90.0(3) 90.0(3)
Pb1 Pb1 O2 1_5655 5_4445 135.2(12) 123.9(9) 141.5(14)
Pb1 Pb1 O2 1_5655 5_4455 135.2(12) 123.9(9) 141.5(14)
Pb1 Pb1 O2 1_5655 5_4545 44.8(11) 38.5(13) 56.1(7)
Pb1 Pb1 O2 1_5655 5_4555 44.8(11) 38.5(13) 56.1(7)
Pb1 Pb1 O3 1_5655 5_4445 134.5(5) 132.7(7) 138.5(4)
Pb1 Pb1 O3 1_5655 5_4545 45.5(3) 41.5(3) 47.3(4)
Pb1 Pb1 O3 1_5655 5_5445 134.5(5) 132.7(7) 138.5(4)
Pb1 Pb1 O3 1_5655 5_5545 45.5(3) 41.5(3) 47.3(4)
Pb1 Pb1 Pb1 1_6555 5_4445 128.8(5) 127.8(6) 130.7(5)
Pb1 Pb1 Pb1 1_6555 5_4545 128.8(5) 127.8(6) 130.7(5)
Pb1 Pb1 Bi1 1_6555 1_4555 177.6(6) 174.8(7) 180.0(5)
Pb1 Pb1 Bi1 1_6555 1_5455 90.1(5) 89.9(5) 90.5(4)
Pb1 Pb1 Bi1 1_6555 1_5545 87.9(5) 81.4(5) 93.3(6)
Pb1 Pb1 Bi1 1_6555 . 100(600) 0 200(1800)
Pb1 Pb1 Bi1 1_6555 1_5565 92.7(5) 91.6(6) 95.2(6)
Pb1 Pb1 Bi1 1_6555 1_5655 90.1(5) 89.9(5) 90.5(4)
Pb1 Pb1 Bi1 1_6555 1_6555 0.1(5) 0.0(5) 0.8(4)
Pb1 Pb1 Bi1 1_6555 5_4445 128.2(6) 127.2(6) 130.4(5)
Pb1 Pb1 Bi1 1_6555 5_4545 128.2(6) 127.2(6) 130.4(5)
Pb1 Pb1 Bi1 1_6555 5_5455 49.0(5) 49.0(5) 49.0(5)
Pb1 Pb1 Bi1 1_6555 5_5555 49.0(5) 49.0(5) 49.0(5)
Pb1 Pb1 O1 1_6555 1_5445 88.3(10) 86.2(10) 93.3(9)
Pb1 Pb1 O1 1_6555 1_5465 89.9(10) 88.9(10) 90.4(10)
Pb1 Pb1 O1 1_6555 1_5545 88.3(10) 86.2(10) 93.3(9)
Pb1 Pb1 O1 1_6555 1_5565 89.9(10) 88.9(10) 90.4(10)
Pb1 Pb1 O1 1_6555 5_4445 129.7(11) 116.4(10) 144.8(13)
Pb1 Pb1 O1 1_6555 5_4455 137.0(11) 118.8(10) 146.8(12)
Pb1 Pb1 O1 1_6555 5_5445 46.7(10) 37.7(10) 62.2(9)
Pb1 Pb1 O1 1_6555 5_5455 49.0(10) 40.4(12) 58.7(9)
Pb1 Pb1 O2 1_6555 1_4545 120.1(16) 117.5(16) 123.7(15)
Pb1 Pb1 O2 1_6555 5_4445 89(2) 85.7(18) 90(2)
Pb1 Pb1 O2 1_6555 5_4455 92(2) 91(2) 95(2)
Pb1 Pb1 O2 1_6555 5_4545 89(2) 85.7(18) 90(2)
Pb1 Pb1 O2 1_6555 5_4555 92(2) 91(2) 95(2)
Pb1 Pb1 O3 1_6555 5_4445 134.2(3) 131.8(5) 136.6(3)
Pb1 Pb1 O3 1_6555 5_4545 134.2(3) 131.8(5) 136.6(3)
Pb1 Pb1 O3 1_6555 5_5445 45.7(3) 43.2(3) 51.8(3)
Pb1 Pb1 O3 1_6555 5_5545 45.7(3) 43.2(3) 51.8(3)
Pb1 Pb1 Pb1 5_4445 5_4545 69.7(4) 69.7(4) 69.8(3)
Pb1 Pb1 Bi1 5_4445 1_5455 55.1(4) 55.1(4) 55.2(4)
Pb1 Pb1 Bi1 5_4445 . 90(40) 90(70) 90(30)
Pb1 Pb1 Bi1 5_4445 1_5655 124.9(5) 124.9(5) 124.9(5)
Pb1 Pb1 Bi1 5_4445 1_6555 128.8(4) 127.8(5) 130.8(4)
Pb1 Pb1 Bi1 5_4445 5_4445 0.6(5) 0.4(5) 0.9(5)
Pb1 Pb1 Bi1 5_4445 5_4545 69.7(4) 69.7(4) 69.8(3)
Pb1 Pb1 O1 5_4445 1_5445 41.7(9) 40.7(9) 43.2(9)
Pb1 Pb1 O1 5_4445 1_5545 80.7(6) 80.3(6) 81.8(7)
Pb1 Pb1 O1 5_4445 5_4455 77.3(8) 76.1(8) 77.9(8)
Pb1 Pb1 O1 5_4445 5_5445 82.0(7) 81.4(7) 83.2(8)
Pb1 Pb1 O1 5_4445 5_5455 145.02(19) 144.6(3) 145.14(16)
Pb1 Pb1 O2 5_4445 1_4545 39.4(7) 39.1(7) 40.1(7)
Pb1 Pb1 O2 5_4445 5_4455 80.3(18) 78.6(18) 81.2(18)
Pb1 Pb1 O2 5_4445 5_4555 136(2) 134(2) 138(3)
Pb1 Pb1 O3 5_4445 5_5445 83.5(6) 81.7(6) 85.7(6)
Pb1 Pb1 O3 5_4445 5_5545 135.4(11) 134.8(11) 136.5(11)
Pb1 Pb1 Bi1 5_4545 1_5455 124.9(5) 124.9(5) 124.9(5)
Pb1 Pb1 Bi1 5_4545 . 90(40) 90(70) 90(30)
Pb1 Pb1 Bi1 5_4545 1_5655 55.1(4) 55.1(4) 55.2(4)
Pb1 Pb1 Bi1 5_4545 1_6555 128.8(4) 127.8(5) 130.8(4)
Pb1 Pb1 Bi1 5_4545 5_4445 69.7(4) 69.7(4) 69.8(3)
Pb1 Pb1 Bi1 5_4545 5_4545 0.6(5) 0.4(5) 0.9(5)
Pb1 Pb1 O1 5_4545 1_5445 80.7(6) 80.3(6) 81.8(7)
Pb1 Pb1 O1 5_4545 1_5545 41.7(9) 40.7(9) 43.2(9)
Pb1 Pb1 O1 5_4545 5_4455 77.3(8) 76.1(8) 77.9(8)
Pb1 Pb1 O1 5_4545 5_5445 82.0(7) 81.4(7) 83.2(8)
Pb1 Pb1 O1 5_4545 5_5455 145.02(19) 144.6(3) 145.14(16)
Pb1 Pb1 O2 5_4545 1_4545 39.4(7) 39.1(7) 40.1(7)
Pb1 Pb1 O2 5_4545 5_4455 136(2) 134(2) 138(3)
Pb1 Pb1 O2 5_4545 5_4555 80.3(18) 78.6(18) 81.2(18)
Pb1 Pb1 O3 5_4545 5_5445 135.4(11) 134.8(11) 136.5(11)
Pb1 Pb1 O3 5_4545 5_5545 83.5(6) 81.7(6) 85.7(6)
Pb1 Pb1 Pb1 5_5455 5_5555 69.7(4) 69.7(4) 69.8(3)
Pb1 Pb1 Bi1 5_5455 1_4555 128.8(4) 127.8(5) 130.8(4)
Pb1 Pb1 Bi1 5_5455 1_5455 55.1(4) 55.1(4) 55.2(4)
Pb1 Pb1 Bi1 5_5455 . 90(40) 90(70) 90(30)
Pb1 Pb1 Bi1 5_5455 1_5655 124.9(5) 124.9(5) 124.9(5)
Pb1 Pb1 Bi1 5_5455 5_5455 0.6(5) 0.4(5) 0.9(5)
Pb1 Pb1 Bi1 5_5455 5_5555 69.7(4) 69.7(4) 69.8(3)
Pb1 Pb1 O1 5_5455 1_5465 41.7(9) 40.7(9) 43.2(9)
Pb1 Pb1 O1 5_5455 1_5565 80.7(6) 80.3(6) 81.8(7)
Pb1 Pb1 O1 5_5455 5_4445 145.02(19) 144.6(3) 145.14(16)
Pb1 Pb1 O1 5_5455 5_4455 82.0(7) 81.4(7) 83.2(8)
Pb1 Pb1 O1 5_5455 5_5445 77.3(8) 76.1(8) 77.9(8)
Pb1 Pb1 O2 5_5455 1_5565 39.4(7) 39.1(7) 40.1(7)
Pb1 Pb1 O2 5_5455 5_4445 80.3(18) 78.6(18) 81.2(18)
Pb1 Pb1 O2 5_5455 5_4545 136(2) 134(2) 138(3)
Pb1 Pb1 O3 5_5455 5_4445 83.5(6) 81.7(6) 85.7(6)
Pb1 Pb1 O3 5_5455 5_4545 135.4(11) 134.8(11) 136.5(11)
Pb1 Pb1 Bi1 5_5555 1_4555 128.8(4) 127.8(5) 130.8(4)
Pb1 Pb1 Bi1 5_5555 1_5455 124.9(5) 124.9(5) 124.9(5)
Pb1 Pb1 Bi1 5_5555 . 90(40) 90(70) 90(30)
Pb1 Pb1 Bi1 5_5555 1_5655 55.1(4) 55.1(4) 55.2(4)
Pb1 Pb1 Bi1 5_5555 5_5455 69.7(4) 69.7(4) 69.8(3)
Pb1 Pb1 Bi1 5_5555 5_5555 0.6(5) 0.4(5) 0.9(5)
Pb1 Pb1 O1 5_5555 1_5465 80.7(6) 80.3(6) 81.8(7)
Pb1 Pb1 O1 5_5555 1_5565 41.7(9) 40.7(9) 43.2(9)
Pb1 Pb1 O1 5_5555 5_4445 145.02(19) 144.6(3) 145.14(16)
Pb1 Pb1 O1 5_5555 5_4455 82.0(7) 81.4(7) 83.2(8)
Pb1 Pb1 O1 5_5555 5_5445 77.3(8) 76.1(8) 77.9(8)
Pb1 Pb1 O2 5_5555 1_5565 39.4(7) 39.1(7) 40.1(7)
Pb1 Pb1 O2 5_5555 5_4445 136(2) 134(2) 138(3)
Pb1 Pb1 O2 5_5555 5_4545 80.3(18) 78.6(18) 81.2(18)
Pb1 Pb1 O3 5_5555 5_4445 135.4(11) 134.8(11) 136.5(11)
Pb1 Pb1 O3 5_5555 5_4545 83.5(6) 81.7(6) 85.7(6)
Bi1 Pb1 Bi1 1_4555 1_5455 90.1(5) 89.8(5) 90.5(4)
Bi1 Pb1 Bi1 1_4555 1_5545 92.7(5) 91.6(5) 95.5(6)
Bi1 Pb1 Bi1 1_4555 . 100(600) 0 200(1800)
Bi1 Pb1 Bi1 1_4555 1_5565 87.8(5) 81.4(5) 92.4(6)
Bi1 Pb1 Bi1 1_4555 1_5655 90.1(5) 89.8(5) 90.5(4)
Bi1 Pb1 Bi1 1_4555 1_6555 177.7(6) 175.6(7) 180.0(5)
Bi1 Pb1 Bi1 1_4555 5_4445 49.5(5) 49.5(5) 49.5(5)
Bi1 Pb1 Bi1 1_4555 5_4545 49.5(5) 49.5(5) 49.5(5)
Bi1 Pb1 Bi1 1_4555 5_5455 128.2(6) 127.2(6) 130.5(5)
Bi1 Pb1 Bi1 1_4555 5_5555 128.2(6) 127.2(6) 130.5(5)
Bi1 Pb1 O1 1_4555 1_5445 90.4(10) 89.6(10) 90.8(10)
Bi1 Pb1 O1 1_4555 1_5465 88.3(10) 86.1(10) 93.4(9)
Bi1 Pb1 O1 1_4555 1_5545 90.4(10) 89.6(10) 90.8(10)
Bi1 Pb1 O1 1_4555 1_5565 88.3(10) 86.1(10) 93.4(9)
Bi1 Pb1 O1 1_4555 5_4445 49.1(10) 40.4(12) 59.3(9)
Bi1 Pb1 O1 1_4555 5_4455 46.6(10) 37.3(10) 62.3(9)
Bi1 Pb1 O1 1_4555 5_5445 137.1(11) 119.6(10) 146.8(12)
Bi1 Pb1 O1 1_4555 5_5455 129.6(11) 116.4(10) 144.0(13)
Bi1 Pb1 O2 1_4555 1_5565 120.1(16) 117.5(16) 123.9(15)
Bi1 Pb1 O2 1_4555 5_4445 92(2) 91(2) 95(2)
Bi1 Pb1 O2 1_4555 5_4455 89(2) 85.7(18) 90(2)
Bi1 Pb1 O2 1_4555 5_4545 92(2) 91(2) 95(2)
Bi1 Pb1 O2 1_4555 5_4555 89(2) 85.7(18) 90(2)
Bi1 Pb1 O3 1_4555 5_4445 45.8(3) 43.2(3) 51.9(4)
Bi1 Pb1 O3 1_4555 5_4545 45.8(3) 43.2(3) 51.9(4)
Bi1 Pb1 O3 1_4555 5_5445 134.3(3) 131.8(5) 136.6(3)
Bi1 Pb1 O3 1_4555 5_5545 134.3(3) 131.8(5) 136.6(3)
Bi1 Pb1 Bi1 1_5455 1_5545 89.9(3) 89.30(17) 90.0(3)
Bi1 Pb1 Bi1 1_5455 . 87.9(3) 0 89.988(7)
Bi1 Pb1 Bi1 1_5455 1_5565 89.9(3) 89.30(17) 90.0(3)
Bi1 Pb1 Bi1 1_5455 1_5655 179.6(6) 178.3(5) 180.0(5)
Bi1 Pb1 Bi1 1_5455 1_6555 90.1(3) 89.8(4) 90.50(18)
Bi1 Pb1 Bi1 1_5455 5_4445 55.2(3) 55.1(4) 55.2(3)
Bi1 Pb1 Bi1 1_5455 5_4545 124.9(4) 124.9(4) 124.9(3)
Bi1 Pb1 Bi1 1_5455 5_5455 55.2(3) 55.1(4) 55.2(3)
Bi1 Pb1 Bi1 1_5455 5_5555 124.9(4) 124.9(4) 124.9(3)
Bi1 Pb1 O1 1_5455 1_5445 59.0(4) 57.1(5) 59.7(3)
Bi1 Pb1 O1 1_5455 1_5465 59.0(4) 57.1(5) 59.7(3)
Bi1 Pb1 O1 1_5455 1_5545 121.6(5) 121.0(5) 123.0(7)
Bi1 Pb1 O1 1_5455 1_5565 121.6(5) 121.0(5) 123.0(7)
Bi1 Pb1 O1 1_5455 5_4445 90.0(3) 89.89(17) 90.1(4)
Bi1 Pb1 O1 1_5455 5_4455 90.0(3) 89.19(18) 90.84(17)
Bi1 Pb1 O1 1_5455 5_5445 90.0(3) 89.19(18) 90.84(17)
Bi1 Pb1 O1 1_5455 5_5455 90.0(3) 89.89(17) 90.1(4)
Bi1 Pb1 O2 1_5455 1_4545 90.2(2) 90.1(3) 90.29(17)
Bi1 Pb1 O2 1_5455 1_5565 90.2(2) 90.1(3) 90.29(17)
Bi1 Pb1 O2 1_5455 5_4445 44.7(11) 38.1(13) 56.1(7)
Bi1 Pb1 O2 1_5455 5_4455 44.7(11) 38.1(13) 56.1(7)
Bi1 Pb1 O2 1_5455 5_4545 135.1(12) 123.9(9) 141.2(14)
Bi1 Pb1 O2 1_5455 5_4555 135.1(12) 123.9(9) 141.2(14)
Bi1 Pb1 O3 1_5455 5_4445 45.6(3) 42.2(3) 47.2(4)
Bi1 Pb1 O3 1_5455 5_4545 134.6(5) 132.6(7) 139.2(4)
Bi1 Pb1 O3 1_5455 5_5445 45.6(3) 42.2(3) 47.2(4)
Bi1 Pb1 O3 1_5455 5_5545 134.6(5) 132.6(7) 139.2(4)
Bi1 Pb1 Bi1 1_5545 . 100(600) 0.0(5) 200(1900)
Bi1 Pb1 Bi1 1_5545 1_5565 176.1(6) 173.1(8) 180.0(5)
Bi1 Pb1 Bi1 1_5545 1_5655 89.9(4) 89.3(4) 90.0(4)
Bi1 Pb1 Bi1 1_5545 1_6555 87.8(5) 81.4(6) 92.4(6)
Bi1 Pb1 Bi1 1_5545 5_5455 121.2(5) 118.8(5) 122.3(6)
Bi1 Pb1 Bi1 1_5545 5_5555 121.2(5) 118.8(5) 122.3(6)
Bi1 Pb1 O1 1_5545 1_5465 148.6(3) 147.0(4) 149.3(3)
Bi1 Pb1 O1 1_5545 1_5565 148.6(3) 147.0(4) 149.3(3)
Bi1 Pb1 O1 1_5545 5_4445 45.0(10) 36.9(9) 51.5(12)
Bi1 Pb1 O1 1_5545 5_4455 140.6(10) 133.1(12) 153.9(9)
Bi1 Pb1 O1 1_5545 5_5445 46.5(10) 29.6(9) 54.9(10)
Bi1 Pb1 O1 1_5545 5_5455 139.8(11) 123.0(13) 151.7(10)
Bi1 Pb1 O2 1_5545 1_5565 148.0(16) 144.5(15) 150.5(16)
Bi1 Pb1 O2 1_5545 5_4445 45.3(11) 34.0(7) 51.7(13)
Bi1 Pb1 O2 1_5545 5_4455 137.3(10) 129.8(13) 146.0(7)
Bi1 Pb1 O2 1_5545 5_4545 45.3(11) 34.0(7) 51.7(13)
Bi1 Pb1 O2 1_5545 5_4555 137.3(10) 129.8(13) 146.0(7)
Bi1 Pb1 O3 1_5545 5_4445 93.3(10) 82.5(11) 105.0(10)
Bi1 Pb1 O3 1_5545 5_4545 93.3(10) 82.5(11) 105.0(10)
Bi1 Pb1 O3 1_5545 5_5445 92.6(10) 77.4(10) 105.0(10)
Bi1 Pb1 O3 1_5545 5_5545 92.6(10) 77.4(10) 105.0(10)
Bi1 Pb1 Bi1 . 1_5565 100(300) 0 200(1700)
Bi1 Pb1 Bi1 . 1_5655 87.9(4) 0 90.0(4)
Bi1 Pb1 Bi1 . 1_6555 100(400) 0 200(1700)
Bi1 Pb1 Bi1 . 5_4445 90(30) 90(70) 92(18)
Bi1 Pb1 Bi1 . 5_4545 90(30) 90(70) 92(18)
Bi1 Pb1 Bi1 . 5_5455 90(30) 90(70) 92(18)
Bi1 Pb1 Bi1 . 5_5555 90(30) 90(70) 92(18)
Bi1 Pb1 O1 . 1_5445 130(100) 100(400) 130(30)
Bi1 Pb1 O1 . 1_5465 130(100) 100(400) 130(30)
Bi1 Pb1 O1 . 1_5545 130(100) 100(400) 130(30)
Bi1 Pb1 O1 . 1_5565 130(100) 100(400) 130(30)
Bi1 Pb1 O1 . 5_4445 100(400) 0 100(1700)
Bi1 Pb1 O1 . 5_4455 100(300) 0 170(30)
Bi1 Pb1 O1 . 5_5445 100(300) 0 170(30)
Bi1 Pb1 O1 . 5_5455 100(400) 0 100(1700)
Bi1 Pb1 O2 . 1_4545 110(30) 110(12) 110(30)
Bi1 Pb1 O2 . 1_5565 110(30) 110(12) 110(30)
Bi1 Pb1 O2 . 5_4445 80(160) 0 130(130)
Bi1 Pb1 O2 . 5_4455 80(160) 0 130(130)
Bi1 Pb1 O2 . 5_4545 80(160) 0 130(130)
Bi1 Pb1 O2 . 5_4555 80(160) 0 130(130)
Bi1 Pb1 O3 . 5_4445 100(200) 0 140(90)
Bi1 Pb1 O3 . 5_4545 100(200) 0 140(90)
Bi1 Pb1 O3 . 5_5445 100(200) 0 140(90)
Bi1 Pb1 O3 . 5_5545 100(200) 0 140(90)
Bi1 Pb1 Bi1 1_5565 1_5655 89.9(4) 89.3(4) 90.0(4)
Bi1 Pb1 Bi1 1_5565 1_6555 92.7(5) 91.6(5) 95.5(6)
Bi1 Pb1 Bi1 1_5565 5_4445 121.2(5) 118.8(5) 122.3(6)
Bi1 Pb1 Bi1 1_5565 5_4545 121.2(5) 118.8(5) 122.3(6)
Bi1 Pb1 O1 1_5565 1_5445 148.6(3) 147.0(4) 149.3(3)
Bi1 Pb1 O1 1_5565 1_5545 148.6(3) 147.0(4) 149.3(3)
Bi1 Pb1 O1 1_5565 5_4445 139.8(11) 123.0(13) 151.7(10)
Bi1 Pb1 O1 1_5565 5_4455 46.5(10) 29.6(9) 54.9(10)
Bi1 Pb1 O1 1_5565 5_5445 140.6(10) 133.1(12) 153.9(9)
Bi1 Pb1 O1 1_5565 5_5455 45.0(10) 36.9(9) 51.5(12)
Bi1 Pb1 O2 1_5565 1_4545 148.0(16) 144.5(15) 150.5(16)
Bi1 Pb1 O2 1_5565 5_4445 137.3(10) 129.8(13) 146.0(7)
Bi1 Pb1 O2 1_5565 5_4455 45.3(11) 34.0(7) 51.7(13)
Bi1 Pb1 O2 1_5565 5_4545 137.3(10) 129.8(13) 146.0(7)
Bi1 Pb1 O2 1_5565 5_4555 45.3(11) 34.0(7) 51.7(13)
Bi1 Pb1 O3 1_5565 5_4445 92.6(10) 77.4(10) 105.0(10)
Bi1 Pb1 O3 1_5565 5_4545 92.6(10) 77.4(10) 105.0(10)
Bi1 Pb1 O3 1_5565 5_5445 93.3(10) 82.5(11) 105.0(10)
Bi1 Pb1 O3 1_5565 5_5545 93.3(10) 82.5(11) 105.0(10)
Bi1 Pb1 Bi1 1_5655 1_6555 90.1(3) 89.8(4) 90.50(18)
Bi1 Pb1 Bi1 1_5655 5_4445 124.9(4) 124.9(4) 124.9(3)
Bi1 Pb1 Bi1 1_5655 5_4545 55.2(3) 55.1(4) 55.2(3)
Bi1 Pb1 Bi1 1_5655 5_5455 124.9(4) 124.9(4) 124.9(3)
Bi1 Pb1 Bi1 1_5655 5_5555 55.2(3) 55.1(4) 55.2(3)
Bi1 Pb1 O1 1_5655 1_5445 121.6(5) 121.0(5) 123.0(7)
Bi1 Pb1 O1 1_5655 1_5465 121.6(5) 121.0(5) 123.0(7)
Bi1 Pb1 O1 1_5655 1_5545 59.0(4) 57.1(5) 59.7(3)
Bi1 Pb1 O1 1_5655 1_5565 59.0(4) 57.1(5) 59.7(3)
Bi1 Pb1 O1 1_5655 5_4445 90.0(3) 89.89(17) 90.1(4)
Bi1 Pb1 O1 1_5655 5_4455 90.0(3) 89.19(18) 90.84(17)
Bi1 Pb1 O1 1_5655 5_5445 90.0(3) 89.19(18) 90.84(17)
Bi1 Pb1 O1 1_5655 5_5455 90.0(3) 89.89(17) 90.1(4)
Bi1 Pb1 O2 1_5655 1_4545 90.2(2) 90.1(3) 90.29(17)
Bi1 Pb1 O2 1_5655 1_5565 90.2(2) 90.1(3) 90.29(17)
Bi1 Pb1 O2 1_5655 5_4445 135.1(12) 123.9(9) 141.2(14)
Bi1 Pb1 O2 1_5655 5_4455 135.1(12) 123.9(9) 141.2(14)
Bi1 Pb1 O2 1_5655 5_4545 44.7(11) 38.1(13) 56.1(7)
Bi1 Pb1 O2 1_5655 5_4555 44.7(11) 38.1(13) 56.1(7)
Bi1 Pb1 O3 1_5655 5_4445 134.6(5) 132.6(7) 139.2(4)
Bi1 Pb1 O3 1_5655 5_4545 45.6(3) 42.2(3) 47.2(4)
Bi1 Pb1 O3 1_5655 5_5445 134.6(5) 132.6(7) 139.2(4)
Bi1 Pb1 O3 1_5655 5_5545 45.6(3) 42.2(3) 47.2(4)
Bi1 Pb1 Bi1 1_6555 5_4445 128.2(6) 127.2(6) 130.5(5)
Bi1 Pb1 Bi1 1_6555 5_4545 128.2(6) 127.2(6) 130.5(5)
Bi1 Pb1 Bi1 1_6555 5_5455 49.5(5) 49.5(5) 49.5(5)
Bi1 Pb1 Bi1 1_6555 5_5555 49.5(5) 49.5(5) 49.5(5)
Bi1 Pb1 O1 1_6555 1_5445 88.3(10) 86.1(10) 93.4(9)
Bi1 Pb1 O1 1_6555 1_5465 90.4(10) 89.6(10) 90.8(10)
Bi1 Pb1 O1 1_6555 1_5545 88.3(10) 86.1(10) 93.4(9)
Bi1 Pb1 O1 1_6555 1_5565 90.4(10) 89.6(10) 90.8(10)
Bi1 Pb1 O1 1_6555 5_4445 129.6(11) 116.4(10) 144.0(13)
Bi1 Pb1 O1 1_6555 5_4455 137.1(11) 119.6(10) 146.8(12)
Bi1 Pb1 O1 1_6555 5_5445 46.6(10) 37.3(10) 62.3(9)
Bi1 Pb1 O1 1_6555 5_5455 49.1(10) 40.4(12) 59.3(9)
Bi1 Pb1 O2 1_6555 1_4545 120.1(16) 117.5(16) 123.9(15)
Bi1 Pb1 O2 1_6555 5_4445 89(2) 85.7(18) 90(2)
Bi1 Pb1 O2 1_6555 5_4455 92(2) 91(2) 95(2)
Bi1 Pb1 O2 1_6555 5_4545 89(2) 85.7(18) 90(2)
Bi1 Pb1 O2 1_6555 5_4555 92(2) 91(2) 95(2)
Bi1 Pb1 O3 1_6555 5_4445 134.3(3) 131.8(5) 136.6(3)
Bi1 Pb1 O3 1_6555 5_4545 134.3(3) 131.8(5) 136.6(3)
Bi1 Pb1 O3 1_6555 5_5445 45.8(3) 43.2(3) 51.9(4)
Bi1 Pb1 O3 1_6555 5_5545 45.8(3) 43.2(3) 51.9(4)
Bi1 Pb1 Bi1 5_4445 5_4545 69.7(4) 69.7(4) 69.8(4)
Bi1 Pb1 O1 5_4445 1_5445 41.4(9) 40.4(9) 43.2(9)
Bi1 Pb1 O1 5_4445 1_5545 80.6(6) 79.9(6) 82.1(7)
Bi1 Pb1 O1 5_4445 5_4445 40.3(4) 40.3(4) 40.3(4)
Bi1 Pb1 O1 5_4445 5_4455 77.9(8) 76.5(8) 78.6(9)
Bi1 Pb1 O1 5_4445 5_5445 81.7(8) 80.9(7) 83.4(8)
Bi1 Pb1 O1 5_4445 5_5455 145.04(19) 144.7(3) 145.15(16)
Bi1 Pb1 O2 5_4445 1_4545 39.1(7) 38.9(6) 39.5(7)
Bi1 Pb1 O2 5_4445 5_4455 80.8(18) 78.8(18) 81.8(18)
Bi1 Pb1 O2 5_4445 5_4555 137(2) 134(2) 139(3)
Bi1 Pb1 O3 5_4445 5_4445 17.0(9) 17.0(9) 17.0(9)
Bi1 Pb1 O3 5_4445 5_4545 79.6(7) 79.6(7) 79.6(7)
Bi1 Pb1 O3 5_4445 5_5445 83.6(6) 81.5(6) 86.3(6)
Bi1 Pb1 O3 5_4445 5_5545 135.1(11) 134.4(11) 136.8(11)
Bi1 Pb1 O1 5_4545 1_5445 80.6(6) 79.9(6) 82.1(7)
Bi1 Pb1 O1 5_4545 1_5545 41.4(9) 40.4(9) 43.2(9)
Bi1 Pb1 O1 5_4545 5_4445 40.3(4) 40.3(4) 40.3(4)
Bi1 Pb1 O1 5_4545 5_4455 77.9(8) 76.5(8) 78.6(9)
Bi1 Pb1 O1 5_4545 5_5445 81.7(8) 80.9(7) 83.4(8)
Bi1 Pb1 O1 5_4545 5_5455 145.04(19) 144.7(3) 145.15(16)
Bi1 Pb1 O2 5_4545 1_4545 39.1(7) 38.9(6) 39.5(7)
Bi1 Pb1 O2 5_4545 5_4455 137(2) 134(2) 139(3)
Bi1 Pb1 O2 5_4545 5_4555 80.8(18) 78.8(18) 81.8(18)
Bi1 Pb1 O3 5_4545 5_4445 79.6(7) 79.6(7) 79.6(7)
Bi1 Pb1 O3 5_4545 5_4545 17.0(9) 17.0(9) 17.0(9)
Bi1 Pb1 O3 5_4545 5_5445 135.1(11) 134.4(11) 136.8(11)
Bi1 Pb1 O3 5_4545 5_5545 83.6(6) 81.5(6) 86.3(6)
Bi1 Pb1 Bi1 5_5455 5_5555 69.7(4) 69.7(4) 69.8(4)
Bi1 Pb1 O1 5_5455 1_5465 41.4(9) 40.4(9) 43.2(9)
Bi1 Pb1 O1 5_5455 1_5565 80.6(6) 79.9(6) 82.1(7)
Bi1 Pb1 O1 5_5455 5_4445 145.04(19) 144.7(3) 145.15(16)
Bi1 Pb1 O1 5_5455 5_4455 81.7(8) 80.9(7) 83.4(8)
Bi1 Pb1 O1 5_5455 5_5445 77.9(8) 76.5(8) 78.6(9)
Bi1 Pb1 O1 5_5455 5_5455 40.3(4) 40.3(4) 40.3(4)
Bi1 Pb1 O2 5_5455 1_5565 39.1(7) 38.9(6) 39.5(7)
Bi1 Pb1 O2 5_5455 5_4445 80.8(18) 78.8(18) 81.8(18)
Bi1 Pb1 O2 5_5455 5_4545 137(2) 134(2) 139(3)
Bi1 Pb1 O3 5_5455 5_4445 83.6(6) 81.5(6) 86.3(6)
Bi1 Pb1 O3 5_5455 5_4545 135.1(11) 134.4(11) 136.8(11)
Bi1 Pb1 O3 5_5455 5_5445 17.0(9) 17.0(9) 17.0(9)
Bi1 Pb1 O3 5_5455 5_5545 79.6(7) 79.6(7) 79.6(7)
Bi1 Pb1 O1 5_5555 1_5465 80.6(6) 79.9(6) 82.1(7)
Bi1 Pb1 O1 5_5555 1_5565 41.4(9) 40.4(9) 43.2(9)
Bi1 Pb1 O1 5_5555 5_4445 145.04(19) 144.7(3) 145.15(16)
Bi1 Pb1 O1 5_5555 5_4455 81.7(8) 80.9(7) 83.4(8)
Bi1 Pb1 O1 5_5555 5_5445 77.9(8) 76.5(8) 78.6(9)
Bi1 Pb1 O1 5_5555 5_5455 40.3(4) 40.3(4) 40.3(4)
Bi1 Pb1 O2 5_5555 1_5565 39.1(7) 38.9(6) 39.5(7)
Bi1 Pb1 O2 5_5555 5_4445 137(2) 134(2) 139(3)
Bi1 Pb1 O2 5_5555 5_4545 80.8(18) 78.8(18) 81.8(18)
Bi1 Pb1 O3 5_5555 5_4445 135.1(11) 134.4(11) 136.8(11)
Bi1 Pb1 O3 5_5555 5_4545 83.6(6) 81.5(6) 86.3(6)
Bi1 Pb1 O3 5_5555 5_5445 79.6(7) 79.6(7) 79.6(7)
Bi1 Pb1 O3 5_5555 5_5545 17.0(9) 17.0(9) 17.0(9)
O1 Pb1 O1 1_5445 1_5545 62.6(4) 61.4(4) 65.9(5)
O1 Pb1 O1 1_5445 5_4445 43.5(6) 42.3(6) 44.6(6)
O1 Pb1 O1 1_5445 5_4455 120.1(10) 116.8(10) 121.5(10)
O1 Pb1 O1 1_5445 5_5445 42.8(7) 41.7(7) 45.4(6)
O1 Pb1 O1 1_5445 5_5455 122.7(11) 120.0(11) 129.0(12)
O1 Pb1 O2 1_5445 1_4545 42.1(11) 41.9(11) 42.4(11)
O1 Pb1 O2 1_5445 5_4455 97.4(13) 96.7(13) 97.7(13)
O1 Pb1 O2 1_5445 5_4555 159.7(14) 158.1(15) 162.6(14)
O1 Pb1 O3 1_5445 5_4445 56.8(9) 56.5(9) 56.9(9)
O1 Pb1 O3 1_5445 5_4545 100.6(11) 98.5(10) 102.6(11)
O1 Pb1 O3 1_5445 5_5445 57.0(10) 56.2(11) 58.9(9)
O1 Pb1 O3 1_5445 5_5545 100.9(11) 99.6(10) 102.9(11)
O1 Pb1 O1 1_5465 1_5565 62.6(4) 61.4(4) 65.9(5)
O1 Pb1 O1 1_5465 5_4445 122.7(11) 120.0(11) 129.0(12)
O1 Pb1 O1 1_5465 5_4455 42.8(7) 41.7(7) 45.4(6)
O1 Pb1 O1 1_5465 5_5445 120.1(10) 116.8(10) 121.5(10)
O1 Pb1 O1 1_5465 5_5455 43.5(6) 42.3(6) 44.6(6)
O1 Pb1 O2 1_5465 1_5565 42.1(11) 41.9(11) 42.4(11)
O1 Pb1 O2 1_5465 5_4445 97.4(13) 96.7(13) 97.7(13)
O1 Pb1 O2 1_5465 5_4545 159.7(14) 158.1(15) 162.6(14)
O1 Pb1 O3 1_5465 5_4445 57.0(10) 56.2(11) 58.9(9)
O1 Pb1 O3 1_5465 5_4545 100.9(11) 99.6(10) 102.9(11)
O1 Pb1 O3 1_5465 5_5445 56.8(9) 56.5(9) 56.9(9)
O1 Pb1 O3 1_5465 5_5545 100.6(11) 98.5(10) 102.6(11)
O1 Pb1 O1 1_5545 5_4445 43.5(6) 42.3(6) 44.6(6)
O1 Pb1 O1 1_5545 5_4455 120.1(10) 116.8(10) 121.5(10)
O1 Pb1 O1 1_5545 5_5445 42.8(7) 41.7(7) 45.4(6)
O1 Pb1 O1 1_5545 5_5455 122.7(11) 120.0(11) 129.0(12)
O1 Pb1 O2 1_5545 1_4545 42.1(11) 41.9(11) 42.4(11)
O1 Pb1 O2 1_5545 5_4455 159.7(14) 158.1(15) 162.6(14)
O1 Pb1 O2 1_5545 5_4555 97.4(13) 96.7(13) 97.7(13)
O1 Pb1 O3 1_5545 5_4445 100.6(11) 98.5(10) 102.6(11)
O1 Pb1 O3 1_5545 5_4545 56.8(9) 56.5(9) 56.9(9)
O1 Pb1 O3 1_5545 5_5445 100.9(11) 99.6(10) 102.9(11)
O1 Pb1 O3 1_5545 5_5545 57.0(10) 56.2(11) 58.9(9)
O1 Pb1 O1 1_5565 5_4445 122.7(11) 120.0(11) 129.0(12)
O1 Pb1 O1 1_5565 5_4455 42.8(7) 41.7(7) 45.4(6)
O1 Pb1 O1 1_5565 5_5445 120.1(10) 116.8(10) 121.5(10)
O1 Pb1 O1 1_5565 5_5455 43.5(6) 42.3(6) 44.6(6)
O1 Pb1 O2 1_5565 1_5565 42.1(11) 41.9(11) 42.4(11)
O1 Pb1 O2 1_5565 5_4445 159.7(14) 158.1(15) 162.6(14)
O1 Pb1 O2 1_5565 5_4545 97.4(13) 96.7(13) 97.7(13)
O1 Pb1 O3 1_5565 5_4445 100.9(11) 99.6(10) 102.9(11)
O1 Pb1 O3 1_5565 5_4545 57.0(10) 56.2(11) 58.9(9)
O1 Pb1 O3 1_5565 5_5445 100.6(11) 98.5(10) 102.6(11)
O1 Pb1 O3 1_5565 5_5545 56.8(9) 56.5(9) 56.9(9)
O1 Pb1 O1 5_4445 5_4455 95.7(12) 93.0(10) 105.7(14)
O1 Pb1 O1 5_4445 5_5445 88.0(12) 60.4(9) 106.4(13)
O1 Pb1 O1 5_4445 5_5455 165.6(12) 156.8(14) 180.0(5)
O1 Pb1 O2 5_4445 1_5565 161.8(18) 158.0(18) 167.2(19)
O1 Pb1 O2 5_4445 5_4445 60.1(19) 46.2(14) 70(2)
O1 Pb1 O2 5_4445 5_4455 122.7(18) 119.6(17) 124.2(18)
O1 Pb1 O2 5_4445 5_4545 60.1(19) 46.2(14) 70(2)
O1 Pb1 O2 5_4445 5_4555 122.7(18) 119.6(17) 124.2(18)
O1 Pb1 O3 5_4445 5_4445 62.0(9) 56.3(9) 73.6(11)
O1 Pb1 O3 5_4445 5_4545 62.0(9) 56.3(9) 73.6(11)
O1 Pb1 O3 5_4445 5_5445 117.9(9) 99.0(10) 134.4(7)
O1 Pb1 O3 5_4445 5_5545 117.9(9) 99.0(10) 134.4(7)
O1 Pb1 O1 5_4455 5_5445 164.2(12) 153.5(10) 180.0(5)
O1 Pb1 O1 5_4455 5_5455 88.0(12) 60.4(10) 106.4(15)
O1 Pb1 O2 5_4455 1_4545 94.2(17) 91.9(16) 95.8(18)
O1 Pb1 O2 5_4455 1_5565 60.6(15) 60.1(15) 61.6(15)
O1 Pb1 O2 5_4455 5_4445 122.2(19) 121.1(19) 126.4(17)
O1 Pb1 O2 5_4455 5_4455 60(2) 45.8(15) 67(2)
O1 Pb1 O2 5_4455 5_4545 122.2(19) 121.1(19) 126.4(17)
O1 Pb1 O2 5_4455 5_4555 60(2) 45.8(15) 67(2)
O1 Pb1 O3 5_4455 5_4445 61.0(9) 57.5(10) 65.6(10)
O1 Pb1 O3 5_4455 5_4545 61.0(9) 57.5(10) 65.6(10)
O1 Pb1 O3 5_4455 5_5445 119.8(9) 98.4(10) 132.8(7)
O1 Pb1 O3 5_4455 5_5545 119.8(9) 98.4(10) 132.8(7)
O1 Pb1 O1 5_5445 5_5455 95.7(12) 93.0(13) 105.7(13)
O1 Pb1 O2 5_5445 1_4545 60.6(15) 60.1(15) 61.6(15)
O1 Pb1 O2 5_5445 1_5565 94.2(17) 91.9(16) 95.8(18)
O1 Pb1 O2 5_5445 5_4445 60(2) 45.8(15) 67(2)
O1 Pb1 O2 5_5445 5_4455 122.2(19) 121.1(19) 126.4(17)
O1 Pb1 O2 5_5445 5_4545 60(2) 45.8(15) 67(2)
O1 Pb1 O2 5_5445 5_4555 122.2(19) 121.1(19) 126.4(17)
O1 Pb1 O3 5_5445 5_4445 119.8(9) 98.4(10) 132.8(7)
O1 Pb1 O3 5_5445 5_4545 119.8(9) 98.4(10) 132.8(7)
O1 Pb1 O3 5_5445 5_5445 61.0(9) 57.5(10) 65.6(10)
O1 Pb1 O3 5_5445 5_5545 61.0(9) 57.5(10) 65.6(10)
O1 Pb1 O2 5_5455 1_4545 161.8(18) 158.0(18) 167.2(19)
O1 Pb1 O2 5_5455 5_4445 122.7(18) 119.6(17) 124.2(18)
O1 Pb1 O2 5_5455 5_4455 60.1(19) 46.2(14) 70(2)
O1 Pb1 O2 5_5455 5_4545 122.7(18) 119.6(17) 124.2(18)
O1 Pb1 O2 5_5455 5_4555 60.1(19) 46.2(14) 70(2)
O1 Pb1 O3 5_5455 5_4445 117.9(9) 99.0(10) 134.4(7)
O1 Pb1 O3 5_5455 5_4545 117.9(9) 99.0(10) 134.4(7)
O1 Pb1 O3 5_5455 5_5445 62.0(9) 56.3(9) 73.6(11)
O1 Pb1 O3 5_5455 5_5545 62.0(9) 56.3(9) 73.6(11)
O2 Pb1 O2 1_4545 5_4455 119.7(19) 117.7(19) 121.3(18)
O2 Pb1 O2 1_4545 5_4555 119.7(19) 117.7(19) 121.3(18)
O2 Pb1 O3 1_4545 5_5445 98.3(13) 98.1(13) 99.0(13)
O2 Pb1 O3 1_4545 5_5545 98.3(13) 98.1(13) 99.0(13)
O2 Pb1 O2 1_5565 5_4445 119.7(19) 117.7(19) 121.3(18)
O2 Pb1 O2 1_5565 5_4545 119.7(19) 117.7(19) 121.3(18)
O2 Pb1 O3 1_5565 5_4445 98.3(13) 98.1(13) 99.0(13)
O2 Pb1 O3 1_5565 5_4545 98.3(13) 98.1(13) 99.0(13)
O2 Pb1 O2 5_4445 5_4455 94.8(11) 94.1(10) 96.1(13)
O2 Pb1 O2 5_4445 5_4545 90.4(13) 67.7(9) 103.0(18)
O2 Pb1 O2 5_4445 5_4555 171.3(11) 163.8(15) 180.0(5)
O2 Pb1 O3 5_4445 5_4445 62.5(14) 57.5(13) 67.9(18)
O2 Pb1 O3 5_4445 5_4545 122.6(14) 104.6(14) 142.1(18)
O2 Pb1 O3 5_4445 5_5445 62.9(12) 58.4(13) 66.7(18)
O2 Pb1 O3 5_4445 5_5545 121.3(14) 103.4(14) 132.2(18)
O2 Pb1 O2 5_4455 5_4545 171.3(11) 163.8(10) 180.0(5)
O2 Pb1 O2 5_4455 5_4555 90.4(13) 67.7(9) 103.0(18)
O2 Pb1 O3 5_4455 5_4445 62.9(12) 58.4(13) 66.7(18)
O2 Pb1 O3 5_4455 5_4545 121.3(14) 103.4(14) 132.2(18)
O2 Pb1 O3 5_4455 5_5445 62.5(14) 57.5(13) 67.9(18)
O2 Pb1 O3 5_4455 5_5545 122.6(14) 104.6(14) 142.1(18)
O2 Pb1 O2 5_4545 5_4555 94.8(11) 94.1(10) 96.1(13)
O2 Pb1 O3 5_4545 5_4445 122.6(14) 104.6(14) 142.1(18)
O2 Pb1 O3 5_4545 5_4545 62.5(14) 57.5(13) 67.9(18)
O2 Pb1 O3 5_4545 5_5445 121.3(14) 103.4(14) 132.2(18)
O2 Pb1 O3 5_4545 5_5545 62.9(12) 58.4(13) 66.7(18)
O2 Pb1 O3 5_4555 5_4445 121.3(14) 103.4(14) 132.2(18)
O2 Pb1 O3 5_4555 5_4545 62.9(12) 58.4(13) 66.7(18)
O2 Pb1 O3 5_4555 5_5445 122.6(14) 104.6(14) 142.1(18)
O2 Pb1 O3 5_4555 5_5545 62.5(14) 57.5(13) 67.9(18)
O3 Pb1 O3 5_4445 5_4545 89.0(5) 85.4(6) 97.0(5)
O3 Pb1 O3 5_4445 5_5445 89.2(3) 87.5(4) 90.44(16)
O3 Pb1 O3 5_4445 5_5545 165.4(12) 153.7(13) 180.0(5)
O3 Pb1 O3 5_4545 5_5445 165.4(12) 153.7(13) 180.0(5)
O3 Pb1 O3 5_4545 5_5545 89.2(3) 87.5(4) 90.44(16)
O3 Pb1 O3 5_5445 5_5545 89.0(5) 85.4(6) 97.0(5)
Fe1 Bi1 Fe1 1_4555 1_5545 97.7(4) 95.4(3) 100.4(5)
Fe1 Bi1 Fe1 1_4555 . 66.6(12) 66.6(12) 66.6(12)
Fe1 Bi1 Fe1 1_4555 5_4455 47.5(3) 45.9(2) 48.3(3)
Fe1 Bi1 Fe1 1_4555 5_4555 47.5(3) 45.9(2) 48.3(3)
Fe1 Bi1 Fe1 1_4555 5_5445 126.2(4) 124.6(3) 128.1(4)
Fe1 Bi1 Fe1 1_4555 5_5455 117.0(4) 113.0(3) 119.7(5)
Fe1 Bi1 Fe1 1_4555 5_5545 126.2(4) 124.6(3) 128.1(4)
Fe1 Bi1 Fe1 1_4555 5_5555 117.0(4) 113.0(3) 119.7(5)
Fe1 Bi1 Pb1 1_4555 1_5455 90.4(4) 90.2(5) 90.6(4)
Fe1 Bi1 Pb1 1_4555 . 140(50) 140(30) 140(80)
Fe1 Bi1 Pb1 1_4555 1_5655 90.4(4) 90.2(5) 90.6(4)
Fe1 Bi1 Pb1 1_4555 1_6555 171.6(5) 169.2(5) 172.8(6)
Fe1 Bi1 Pb1 1_4555 5_4445 57.6(5) 56.7(4) 58.0(5)
Fe1 Bi1 Pb1 1_4555 5_4545 57.6(5) 56.7(4) 58.0(5)
Fe1 Bi1 Pb1 1_4555 5_5445 124.4(5) 124.4(5) 124.4(5)
Fe1 Bi1 Pb1 1_4555 5_5545 124.4(5) 124.4(5) 124.4(5)
Fe1 Bi1 Bi1 1_4555 1_5455 90.0(4) 90.0(4) 90.0(4)
Fe1 Bi1 Bi1 1_4555 1_5655 90.0(4) 90.0(4) 90.0(4)
Fe1 Bi1 Bi1 1_4555 1_6555 171.5(5) 168.9(5) 172.8(6)
Fe1 Bi1 Bi1 1_4555 5_4445 58.1(5) 57.0(4) 58.7(5)
Fe1 Bi1 Bi1 1_4555 5_4545 58.1(5) 57.0(4) 58.7(5)
Fe1 Bi1 Bi1 1_4555 5_5445 124.9(5) 124.9(5) 124.9(5)
Fe1 Bi1 Bi1 1_4555 5_5545 124.9(5) 124.9(5) 124.9(5)
Fe1 Bi1 O1 1_4555 1_5445 97.4(9) 95.5(9) 99.4(9)
Fe1 Bi1 O1 1_4555 1_5455 76.5(13) 76.5(13) 76.5(13)
Fe1 Bi1 O1 1_4555 1_5545 97.4(9) 95.5(9) 99.4(9)
Fe1 Bi1 O1 1_4555 . 76.5(13) 76.5(13) 76.5(13)
Fe1 Bi1 O1 1_4555 5_4455 25.4(9) 24.4(9) 25.8(10)
Fe1 Bi1 O1 1_4555 5_5445 129.1(9) 128.3(8) 130.6(9)
Fe1 Bi1 O1 1_4555 5_5455 130.0(13) 125.4(13) 132.5(13)
Fe1 Bi1 O2 1_4555 1_4545 68.6(15) 66.7(15) 70.3(16)
Fe1 Bi1 O2 1_4555 1_5545 127.2(16) 127.2(16) 127.2(16)
Fe1 Bi1 O2 1_4555 5_4455 81(2) 79(2) 82(2)
Fe1 Bi1 O2 1_4555 5_4555 81(2) 79(2) 82(2)
Fe1 Bi1 O3 1_4555 1_5545 89.0(8) 89.0(8) 89.0(8)
Fe1 Bi1 O3 1_4555 5_5445 133.4(3) 131.2(2) 135.4(3)
Fe1 Bi1 O3 1_4555 5_5545 133.4(3) 131.2(2) 135.4(3)
Fe1 Bi1 Fe1 1_5545 . 162.0(13) 162.0(13) 162.0(13)
Fe1 Bi1 Fe1 1_5545 5_4445 49.0(3) 47.6(3) 50.4(4)
Fe1 Bi1 Fe1 1_5545 5_4455 125.7(4) 122.9(3) 127.0(5)
Fe1 Bi1 Fe1 1_5545 5_4545 49.0(3) 47.6(3) 50.4(4)
Fe1 Bi1 Fe1 1_5545 5_4555 125.7(4) 122.9(3) 127.0(5)
Fe1 Bi1 Fe1 1_5545 5_5445 47.7(3) 47.4(3) 48.5(4)
Fe1 Bi1 Fe1 1_5545 5_5455 124.0(5) 119.1(6) 131.9(3)
Fe1 Bi1 Fe1 1_5545 5_5545 47.7(3) 47.4(3) 48.5(4)
Fe1 Bi1 Fe1 1_5545 5_5555 124.0(5) 119.1(6) 131.9(3)
Fe1 Bi1 Pb1 1_5545 1_4555 90.6(6) 88.5(6) 92.5(6)
Fe1 Bi1 Pb1 1_5545 1_5455 89.7(4) 89.4(4) 90.0(5)
Fe1 Bi1 Pb1 1_5545 . 40(160) 40(80) 0(600)
Fe1 Bi1 Pb1 1_5545 1_5565 176.8(6) 172.6(5) 180.0(5)
Fe1 Bi1 Pb1 1_5545 1_5655 89.7(4) 89.4(4) 90.0(5)
Fe1 Bi1 Pb1 1_5545 1_6555 88.2(5) 83.8(6) 95.4(5)
Fe1 Bi1 Pb1 1_5545 5_4445 57.0(5) 56.2(4) 59.0(5)
Fe1 Bi1 Pb1 1_5545 5_4545 57.0(5) 56.2(4) 59.0(5)
Fe1 Bi1 Pb1 1_5545 5_5445 58.2(5) 58.2(5) 58.2(5)
Fe1 Bi1 Pb1 1_5545 5_5545 58.2(5) 58.2(5) 58.2(5)
Fe1 Bi1 Bi1 1_5545 1_4555 91.2(6) 89.3(6) 92.8(6)
Fe1 Bi1 Bi1 1_5545 1_5455 90.0(4) 90.0(4) 90.0(4)
Fe1 Bi1 Bi1 1_5545 1_5565 176.8(6) 172.6(5) 179.9(6)
Fe1 Bi1 Bi1 1_5545 1_5655 90.0(4) 90.0(4) 90.0(4)
Fe1 Bi1 Bi1 1_5545 1_6555 88.3(5) 83.8(6) 95.7(5)
Fe1 Bi1 Bi1 1_5545 5_4445 56.9(5) 55.8(4) 59.3(5)
Fe1 Bi1 Bi1 1_5545 5_4545 56.9(5) 55.8(4) 59.3(5)
Fe1 Bi1 Bi1 1_5545 5_5445 57.6(5) 57.6(5) 57.6(5)
Fe1 Bi1 Bi1 1_5545 5_5545 57.6(5) 57.6(5) 57.6(5)
Fe1 Bi1 O1 1_5545 1_5445 31.2(3) 30.5(3) 33.0(4)
Fe1 Bi1 O1 1_5545 1_5455 126.1(7) 126.1(7) 126.1(7)
Fe1 Bi1 O1 1_5545 1_5545 31.2(3) 30.5(3) 33.0(4)
Fe1 Bi1 O1 1_5545 . 126.1(7) 126.1(7) 126.1(7)
Fe1 Bi1 O1 1_5545 5_4445 32.0(9) 30.0(9) 33.9(9)
Fe1 Bi1 O1 1_5545 5_4455 125.4(11) 119.8(9) 130.2(13)
Fe1 Bi1 O1 1_5545 5_5445 30.8(8) 30.2(8) 32.2(8)
Fe1 Bi1 O1 1_5545 5_5455 129.4(13) 124.9(13) 139.2(13)
Fe1 Bi1 O2 1_5545 1_4545 29.1(15) 28.7(15) 30.1(15)
Fe1 Bi1 O2 1_5545 1_5545 31.8(16) 31.8(16) 31.8(16)
Fe1 Bi1 O2 1_5545 5_4455 128.2(13) 127.1(13) 129.6(13)
Fe1 Bi1 O2 1_5545 5_4555 128.2(13) 127.1(13) 129.6(13)
Fe1 Bi1 O3 1_5545 1_5545 6.4(8) 6.4(8) 6.4(8)
Fe1 Bi1 O3 1_5545 5_4445 78.1(10) 76.1(10) 80.1(11)
Fe1 Bi1 O3 1_5545 5_4545 78.1(10) 76.1(10) 80.1(11)
Fe1 Bi1 O3 1_5545 5_5445 77.5(10) 77.0(10) 78.4(10)
Fe1 Bi1 O3 1_5545 5_5545 77.5(10) 77.0(10) 78.4(10)
Fe1 Bi1 Fe1 . 1_5565 162.0(8) 162.0(8) 162.0(8)
Fe1 Bi1 Fe1 . 5_4445 60.3(5) 60.3(5) 60.3(5)
Fe1 Bi1 Fe1 . 5_4455 44.3(4) 44.3(4) 44.3(4)
Fe1 Bi1 Fe1 . 5_4545 60.3(5) 60.3(5) 60.3(5)
Fe1 Bi1 Fe1 . 5_4555 44.3(4) 44.3(4) 44.3(4)
Fe1 Bi1 Fe1 . 5_5445 44.3(4) 44.3(4) 44.3(4)
Fe1 Bi1 Fe1 . 5_5455 60.3(5) 60.3(5) 60.3(5)
Fe1 Bi1 Fe1 . 5_5545 44.3(4) 44.3(4) 44.3(4)
Fe1 Bi1 Fe1 . 5_5555 60.3(5) 60.3(5) 60.3(5)
Fe1 Bi1 Pb1 . 1_4555 102.6(8) 102.6(8) 102.6(8)
Fe1 Bi1 Pb1 . 1_6555 102.6(8) 102.6(8) 102.6(8)
Fe1 Bi1 Pb1 . 5_4445 110.0(7) 110.0(7) 110.0(7)
Fe1 Bi1 Pb1 . 5_4455 131.4(5) 131.4(5) 131.4(5)
Fe1 Bi1 Pb1 . 5_4545 110.0(7) 110.0(7) 110.0(7)
Fe1 Bi1 Pb1 . 5_4555 131.4(5) 131.4(5) 131.4(5)
Fe1 Bi1 Pb1 . 5_5445 131.4(5) 131.4(5) 131.4(5)
Fe1 Bi1 Pb1 . 5_5455 110.0(7) 110.0(7) 110.0(7)
Fe1 Bi1 Pb1 . 5_5545 131.4(5) 131.4(5) 131.4(5)
Fe1 Bi1 Pb1 . 5_5555 110.0(7) 110.0(7) 110.0(7)
Fe1 Bi1 Bi1 . 1_4555 102.3(8) 102.3(8) 102.3(8)
Fe1 Bi1 Bi1 . 1_5455 90.0(4) 90.0(4) 90.0(4)
Fe1 Bi1 Bi1 . 1_5655 90.0(4) 90.0(4) 90.0(4)
Fe1 Bi1 Bi1 . 1_6555 102.3(8) 102.3(8) 102.3(8)
Fe1 Bi1 Bi1 . 5_4445 110.2(7) 110.2(7) 110.2(7)
Fe1 Bi1 Bi1 . 5_4455 132.1(5) 132.1(5) 132.1(5)
Fe1 Bi1 Bi1 . 5_4545 110.2(7) 110.2(7) 110.2(7)
Fe1 Bi1 Bi1 . 5_4555 132.1(5) 132.1(5) 132.1(5)
Fe1 Bi1 Bi1 . 5_5445 132.1(5) 132.1(5) 132.1(5)
Fe1 Bi1 Bi1 . 5_5455 110.2(7) 110.2(7) 110.2(7)
Fe1 Bi1 Bi1 . 5_5545 132.1(5) 132.1(5) 132.1(5)
Fe1 Bi1 Bi1 . 5_5555 110.2(7) 110.2(7) 110.2(7)
Fe1 Bi1 O1 . 1_5445 145.0(6) 145.0(6) 145.0(6)
Fe1 Bi1 O1 . 1_5455 52.0(7) 52.0(7) 52.0(7)
Fe1 Bi1 O1 . 1_5465 145.0(6) 145.0(6) 145.0(6)
Fe1 Bi1 O1 . 1_5545 145.0(6) 145.0(6) 145.0(6)
Fe1 Bi1 O1 . . 52.0(7) 52.0(7) 52.0(7)
Fe1 Bi1 O1 . 1_5565 145.0(6) 145.0(6) 145.0(6)
Fe1 Bi1 O1 . 5_4445 58.8(14) 58.8(14) 58.8(14)
Fe1 Bi1 O1 . 5_4455 42.2(10) 42.2(10) 42.2(10)
Fe1 Bi1 O1 . 5_5445 42.2(10) 42.2(10) 42.2(10)
Fe1 Bi1 O1 . 5_5455 58.8(14) 58.8(14) 58.8(14)
Fe1 Bi1 O2 . 1_4545 133.3(16) 133.3(16) 133.3(16)
Fe1 Bi1 O2 . 1_4565 166.2(17) 166.2(17) 166.2(17)
Fe1 Bi1 O2 . 1_5545 166.2(17) 166.2(17) 166.2(17)
Fe1 Bi1 O2 . 1_5565 133.3(16) 133.3(16) 133.3(16)
Fe1 Bi1 O3 . 1_5545 155.6(12) 155.6(12) 155.6(12)
Fe1 Bi1 O3 . . 155.6(12) 155.6(12) 155.6(12)
Fe1 Bi1 Fe1 1_5565 1_6555 97.7(4) 95.4(3) 100.4(5)
Fe1 Bi1 Fe1 1_5565 5_4445 124.0(5) 119.1(6) 131.9(3)
Fe1 Bi1 Fe1 1_5565 5_4455 47.7(3) 47.4(3) 48.5(4)
Fe1 Bi1 Fe1 1_5565 5_4545 124.0(5) 119.1(6) 131.9(3)
Fe1 Bi1 Fe1 1_5565 5_4555 47.7(3) 47.4(3) 48.5(4)
Fe1 Bi1 Fe1 1_5565 5_5445 125.7(4) 122.9(3) 127.0(5)
Fe1 Bi1 Fe1 1_5565 5_5455 49.0(3) 47.6(3) 50.4(4)
Fe1 Bi1 Fe1 1_5565 5_5545 125.7(4) 122.9(3) 127.0(5)
Fe1 Bi1 Fe1 1_5565 5_5555 49.0(3) 47.6(3) 50.4(4)
Fe1 Bi1 Pb1 1_5565 1_4555 88.2(5) 83.8(6) 95.4(5)
Fe1 Bi1 Pb1 1_5565 1_5455 89.7(4) 89.4(4) 90.0(5)
Fe1 Bi1 Pb1 1_5565 1_5545 176.8(6) 172.6(5) 180.0(5)
Fe1 Bi1 Pb1 1_5565 . 40(160) 40(80) 0(600)
Fe1 Bi1 Pb1 1_5565 1_5655 89.7(4) 89.4(4) 90.0(5)
Fe1 Bi1 Pb1 1_5565 1_6555 90.6(6) 88.5(6) 92.5(6)
Fe1 Bi1 Pb1 1_5565 5_4455 58.2(5) 58.2(5) 58.2(5)
Fe1 Bi1 Pb1 1_5565 5_4555 58.2(5) 58.2(5) 58.2(5)
Fe1 Bi1 Pb1 1_5565 5_5455 57.0(5) 56.2(4) 59.0(5)
Fe1 Bi1 Pb1 1_5565 5_5555 57.0(5) 56.2(4) 59.0(5)
Fe1 Bi1 Bi1 1_5565 1_4555 88.3(5) 83.8(6) 95.7(5)
Fe1 Bi1 Bi1 1_5565 1_5455 90.0(4) 90.0(5) 90.0(5)
Fe1 Bi1 Bi1 1_5565 1_5545 176.8(6) 172.6(5) 179.9(6)
Fe1 Bi1 Bi1 1_5565 1_5655 90.0(4) 90.0(5) 90.0(5)
Fe1 Bi1 Bi1 1_5565 1_6555 91.2(6) 89.3(6) 92.8(6)
Fe1 Bi1 Bi1 1_5565 5_4455 57.6(5) 57.6(5) 57.6(5)
Fe1 Bi1 Bi1 1_5565 5_4555 57.6(5) 57.6(5) 57.6(5)
Fe1 Bi1 Bi1 1_5565 5_5455 56.9(5) 55.8(4) 59.3(5)
Fe1 Bi1 Bi1 1_5565 5_5555 56.9(5) 55.8(4) 59.3(5)
Fe1 Bi1 O1 1_5565 1_5455 126.1(7) 126.1(7) 126.1(7)
Fe1 Bi1 O1 1_5565 1_5465 31.2(3) 30.5(3) 33.0(4)
Fe1 Bi1 O1 1_5565 . 126.1(7) 126.1(7) 126.1(7)
Fe1 Bi1 O1 1_5565 1_5565 31.2(3) 30.5(3) 33.0(4)
Fe1 Bi1 O1 1_5565 5_4445 129.4(13) 124.9(13) 139.2(13)
Fe1 Bi1 O1 1_5565 5_4455 30.8(8) 30.2(8) 32.2(8)
Fe1 Bi1 O1 1_5565 5_5445 125.4(11) 119.8(9) 130.2(13)
Fe1 Bi1 O1 1_5565 5_5455 32.0(9) 30.0(9) 33.9(9)
Fe1 Bi1 O2 1_5565 1_4565 31.8(16) 31.8(16) 31.8(16)
Fe1 Bi1 O2 1_5565 1_5565 29.1(15) 28.7(15) 30.1(15)
Fe1 Bi1 O2 1_5565 5_4445 128.2(13) 127.1(13) 129.6(13)
Fe1 Bi1 O2 1_5565 5_4545 128.2(13) 127.1(13) 129.6(13)
Fe1 Bi1 O3 1_5565 . 6.4(8) 6.4(8) 6.4(8)
Fe1 Bi1 O3 1_5565 5_4445 77.5(10) 77.0(10) 78.4(10)
Fe1 Bi1 O3 1_5565 5_4545 77.5(10) 77.0(10) 78.4(10)
Fe1 Bi1 O3 1_5565 5_5445 78.1(10) 76.1(10) 80.1(11)
Fe1 Bi1 O3 1_5565 5_5545 78.1(10) 76.1(10) 80.1(11)
Fe1 Bi1 Fe1 1_6555 5_4445 117.0(4) 113.0(3) 119.7(5)
Fe1 Bi1 Fe1 1_6555 5_4455 126.2(4) 124.6(3) 128.1(4)
Fe1 Bi1 Fe1 1_6555 5_4545 117.0(4) 113.0(3) 119.7(5)
Fe1 Bi1 Fe1 1_6555 5_4555 126.2(4) 124.6(3) 128.1(4)
Fe1 Bi1 Fe1 1_6555 5_5445 47.5(3) 45.9(2) 48.3(3)
Fe1 Bi1 Fe1 1_6555 5_5545 47.5(3) 45.9(2) 48.3(3)
Fe1 Bi1 Pb1 1_6555 1_4555 171.6(5) 169.2(5) 172.8(6)
Fe1 Bi1 Pb1 1_6555 1_5455 90.4(4) 90.2(5) 90.6(4)
Fe1 Bi1 Pb1 1_6555 . 140(50) 140(30) 140(80)
Fe1 Bi1 Pb1 1_6555 1_5655 90.4(4) 90.2(5) 90.6(4)
Fe1 Bi1 Pb1 1_6555 5_4455 124.4(5) 124.4(5) 124.4(5)
Fe1 Bi1 Pb1 1_6555 5_4555 124.4(5) 124.4(5) 124.4(5)
Fe1 Bi1 Pb1 1_6555 5_5455 57.6(5) 56.7(4) 58.0(5)
Fe1 Bi1 Pb1 1_6555 5_5555 57.6(5) 56.7(4) 58.0(5)
Fe1 Bi1 Bi1 1_6555 1_4555 171.5(5) 168.9(5) 172.8(6)
Fe1 Bi1 Bi1 1_6555 1_5455 90.0(4) 90.0(5) 90.0(5)
Fe1 Bi1 Bi1 1_6555 1_5655 90.0(4) 90.0(5) 90.0(5)
Fe1 Bi1 Bi1 1_6555 5_4455 124.9(5) 124.9(5) 124.9(5)
Fe1 Bi1 Bi1 1_6555 5_4555 124.9(5) 124.9(5) 124.9(5)
Fe1 Bi1 Bi1 1_6555 5_5455 58.1(5) 57.0(4) 58.7(5)
Fe1 Bi1 Bi1 1_6555 5_5555 58.1(5) 57.0(4) 58.7(5)
Fe1 Bi1 O1 1_6555 1_5455 76.5(13) 76.5(13) 76.5(13)
Fe1 Bi1 O1 1_6555 1_5465 97.4(9) 95.5(9) 99.4(9)
Fe1 Bi1 O1 1_6555 . 76.5(13) 76.5(13) 76.5(13)
Fe1 Bi1 O1 1_6555 1_5565 97.4(9) 95.5(9) 99.4(9)
Fe1 Bi1 O1 1_6555 5_4445 130.0(13) 125.4(13) 132.5(13)
Fe1 Bi1 O1 1_6555 5_4455 129.1(9) 128.3(8) 130.6(9)
Fe1 Bi1 O1 1_6555 5_5445 25.4(9) 24.4(9) 25.8(10)
Fe1 Bi1 O2 1_6555 1_4565 127.2(16) 127.2(16) 127.2(16)
Fe1 Bi1 O2 1_6555 1_5565 68.6(15) 66.7(15) 70.3(16)
Fe1 Bi1 O2 1_6555 5_4445 81(2) 79(2) 82(2)
Fe1 Bi1 O2 1_6555 5_4545 81(2) 79(2) 82(2)
Fe1 Bi1 O3 1_6555 . 89.0(8) 89.0(8) 89.0(8)
Fe1 Bi1 O3 1_6555 5_4445 133.4(3) 131.2(2) 135.4(3)
Fe1 Bi1 O3 1_6555 5_4545 133.4(3) 131.2(2) 135.4(3)
Fe1 Bi1 Fe1 5_4445 5_4455 73.0(3) 68.6(3) 82.2(3)
Fe1 Bi1 Fe1 5_4445 5_4545 70.1(3) 62.0(3) 72.5(3)
Fe1 Bi1 Fe1 5_4445 5_4555 110.7(5) 106.5(5) 120.6(4)
Fe1 Bi1 Fe1 5_4445 5_5445 70.0(3) 62.3(3) 73.5(4)
Fe1 Bi1 Fe1 5_4445 5_5455 109.81(18) 108.90(19) 111.92(19)
Fe1 Bi1 Fe1 5_4445 5_5545 107.9(5) 95.1(5) 114.0(6)
Fe1 Bi1 Fe1 5_4445 5_5555 172.7(6) 169.0(7) 180.0(5)
Fe1 Bi1 Pb1 5_4445 1_4555 56.3(4) 53.9(4) 58.9(4)
Fe1 Bi1 Pb1 5_4445 1_5455 55.0(4) 53.8(4) 58.9(4)
Fe1 Bi1 Pb1 5_4445 1_5545 55.6(4) 52.8(3) 57.6(4)
Fe1 Bi1 Pb1 5_4445 . 100(500) 0 100(1400)
Fe1 Bi1 Pb1 5_4445 1_5565 126.0(4) 116.9(6) 133.9(5)
Fe1 Bi1 Pb1 5_4445 1_5655 125.0(5) 120.9(6) 126.3(5)
Fe1 Bi1 Pb1 5_4445 1_6555 123.7(5) 118.5(6) 129.0(5)
Fe1 Bi1 Pb1 5_4445 5_4455 73.8(5) 73.8(5) 73.8(5)
Fe1 Bi1 Pb1 5_4445 5_4555 120.9(6) 120.9(6) 120.9(6)
Fe1 Bi1 Pb1 5_4445 5_5455 108.6(3) 108.0(3) 108.8(3)
Fe1 Bi1 Pb1 5_4445 5_5555 174.5(6) 169.2(6) 177.3(7)
Fe1 Bi1 Bi1 5_4445 1_4555 56.4(4) 53.9(4) 58.8(4)
Fe1 Bi1 Bi1 5_4445 1_5455 54.9(4) 53.7(4) 59.0(4)
Fe1 Bi1 Bi1 5_4445 1_5545 55.5(4) 52.6(4) 57.6(4)
Fe1 Bi1 Bi1 5_4445 1_5565 126.1(4) 117.3(6) 133.9(5)
Fe1 Bi1 Bi1 5_4445 1_5655 125.1(5) 121.0(6) 126.3(5)
Fe1 Bi1 Bi1 5_4445 1_6555 123.6(5) 118.5(6) 128.5(5)
Fe1 Bi1 Bi1 5_4445 5_4445 11.9(4) 11.9(4) 11.9(4)
Fe1 Bi1 Bi1 5_4445 5_4455 74.3(5) 74.3(5) 74.3(5)
Fe1 Bi1 Bi1 5_4445 5_4545 67.1(4) 67.1(4) 67.1(4)
Fe1 Bi1 Bi1 5_4445 5_4555 120.6(6) 120.6(6) 120.6(6)
Fe1 Bi1 Bi1 5_4445 5_5455 108.7(3) 108.0(3) 108.9(3)
Fe1 Bi1 Bi1 5_4445 5_5555 175.4(6) 169.5(6) 178.1(6)
Fe1 Bi1 O1 5_4445 1_5445 32.7(9) 32.5(9) 32.9(9)
Fe1 Bi1 O1 5_4445 1_5455 39.1(13) 39.1(13) 39.1(13)
Fe1 Bi1 O1 5_4445 1_5465 99.9(6) 96.1(7) 105.2(5)
Fe1 Bi1 O1 5_4445 1_5545 73.4(7) 71.8(6) 75.1(7)
Fe1 Bi1 O1 5_4445 . 98.7(9) 98.7(9) 98.7(9)
Fe1 Bi1 O1 5_4445 1_5565 141.6(10) 137.9(11) 150.3(9)
Fe1 Bi1 O1 5_4445 5_4445 35.4(2) 31.9(2) 36.7(2)
Fe1 Bi1 O1 5_4445 5_4455 93.0(8) 89.1(10) 106.4(7)
Fe1 Bi1 O1 5_4445 5_5445 89.9(8) 71.5(8) 100.5(10)
Fe1 Bi1 O1 5_4445 5_5455 143.1(4) 139.4(5) 145.6(6)
Fe1 Bi1 O2 5_4445 1_4565 109.1(12) 109.1(12) 109.1(12)
Fe1 Bi1 O2 5_4445 1_5565 141.7(5) 140.0(7) 143.6(2)
Fe1 Bi1 O2 5_4445 5_4445 36(2) 33.3(18) 39(2)
Fe1 Bi1 O2 5_4445 5_4455 91.7(15) 90.4(16) 94.9(12)
Fe1 Bi1 O2 5_4445 5_4545 91.0(16) 76.8(12) 98.7(18)
Fe1 Bi1 O2 5_4445 5_4555 144(2) 137.8(18) 148(2)
Fe1 Bi1 O3 5_4445 . 135.6(5) 135.6(5) 135.6(5)
Fe1 Bi1 O3 5_4445 5_4445 36.7(10) 28.5(9) 51.9(10)
Fe1 Bi1 O3 5_4445 5_4545 90.4(7) 79.7(8) 104.8(7)
Fe1 Bi1 O3 5_4445 5_5445 90.4(6) 81.8(7) 98.7(5)
Fe1 Bi1 O3 5_4445 5_5545 145.2(11) 124.7(11) 162.4(11)
Fe1 Bi1 Fe1 5_4455 5_4545 110.7(5) 106.5(5) 120.6(4)
Fe1 Bi1 Fe1 5_4455 5_4555 68.3(3) 64.6(2) 72.0(4)
Fe1 Bi1 Fe1 5_4455 5_5445 111.40(18) 110.44(16) 113.06(17)
Fe1 Bi1 Fe1 5_4455 5_5455 70.0(4) 62.3(4) 73.5(4)
Fe1 Bi1 Fe1 5_4455 5_5545 175.6(4) 169.9(4) 180.0(5)
Fe1 Bi1 Fe1 5_4455 5_5555 107.9(5) 95.1(5) 114.0(6)
Fe1 Bi1 Pb1 5_4455 1_4555 54.6(4) 52.0(3) 62.8(4)
Fe1 Bi1 Pb1 5_4455 1_5455 55.8(4) 54.0(4) 58.0(4)
Fe1 Bi1 Pb1 5_4455 1_5545 128.0(4) 125.0(3) 135.9(3)
Fe1 Bi1 Pb1 5_4455 . 90(190) 0 146(6)
Fe1 Bi1 Pb1 5_4455 1_5565 53.8(4) 47.0(4) 56.6(4)
Fe1 Bi1 Pb1 5_4455 1_5655 124.2(5) 122.2(5) 126.0(7)
Fe1 Bi1 Pb1 5_4455 1_6555 126.3(4) 119.2(6) 127.9(2)
Fe1 Bi1 Pb1 5_4455 5_4445 67.9(5) 66.7(4) 68.5(5)
Fe1 Bi1 Pb1 5_4455 5_4545 104.9(5) 102.5(5) 106.0(6)
Fe1 Bi1 Pb1 5_4455 5_5445 105.2(4) 105.2(4) 105.2(4)
Fe1 Bi1 Pb1 5_4455 5_5455 68.4(5) 67.3(4) 70.4(5)
Fe1 Bi1 Pb1 5_4455 5_5545 169.0(4) 169.0(4) 169.0(4)
Fe1 Bi1 Pb1 5_4455 5_5555 104.5(5) 103.7(5) 106.3(6)
Fe1 Bi1 Bi1 5_4455 1_4555 54.6(4) 52.0(3) 63.0(4)
Fe1 Bi1 Bi1 5_4455 1_5455 55.8(4) 54.0(4) 57.7(4)
Fe1 Bi1 Bi1 5_4455 1_5545 127.9(4) 125.0(3) 135.9(3)
Fe1 Bi1 Bi1 5_4455 1_5565 53.9(4) 47.4(4) 56.6(4)
Fe1 Bi1 Bi1 5_4455 1_5655 124.2(5) 122.3(4) 126.0(6)
Fe1 Bi1 Bi1 5_4455 1_6555 126.3(4) 119.8(5) 127.8(2)
Fe1 Bi1 Bi1 5_4455 5_4445 68.2(5) 66.9(4) 69.1(5)
Fe1 Bi1 Bi1 5_4455 5_4545 105.5(6) 102.7(5) 106.7(6)
Fe1 Bi1 Bi1 5_4455 5_5445 106.0(4) 106.0(4) 106.0(4)
Fe1 Bi1 Bi1 5_4455 5_5455 68.3(5) 66.9(4) 70.9(5)
Fe1 Bi1 Bi1 5_4455 5_5545 169.7(4) 169.7(4) 169.7(4)
Fe1 Bi1 Bi1 5_4455 5_5555 104.4(5) 103.3(5) 106.7(6)
Fe1 Bi1 O1 5_4455 1_5445 102.0(6) 99.9(7) 102.9(6)
Fe1 Bi1 O1 5_4455 1_5455 31.0(13) 31.0(13) 31.0(13)
Fe1 Bi1 O1 5_4455 1_5465 31.1(9) 30.0(8) 33.4(9)
Fe1 Bi1 O1 5_4455 1_5545 142.6(10) 138.6(9) 144.3(11)
Fe1 Bi1 O1 5_4455 . 89.2(10) 89.2(10) 89.2(10)
Fe1 Bi1 O1 5_4455 1_5565 72.7(6) 71.6(6) 75.7(8)
Fe1 Bi1 O1 5_4455 5_4445 93.6(9) 87.2(10) 103.6(8)
Fe1 Bi1 O1 5_4455 5_4455 34.7(2) 33.1(2) 36.6(3)
Fe1 Bi1 O1 5_4455 5_5445 144.1(3) 140.7(5) 146.2(3)
Fe1 Bi1 O1 5_4455 5_5455 87.5(9) 70.6(8) 95.9(11)
Fe1 Bi1 O2 5_4455 1_4545 101.9(13) 99.5(13) 103.1(13)
Fe1 Bi1 O2 5_4455 1_5545 143.4(7) 143.4(7) 143.4(7)
Fe1 Bi1 O2 5_4455 1_5565 69.8(12) 69.4(12) 70.6(13)
Fe1 Bi1 O2 5_4455 5_4445 91.9(16) 89.3(17) 99.4(12)
Fe1 Bi1 O2 5_4455 5_4455 35(2) 33(2) 37(2)
Fe1 Bi1 O2 5_4455 5_4545 145(2) 143(2) 154(2)
Fe1 Bi1 O2 5_4455 5_4555 89.3(16) 76.4(12) 94.8(19)
Fe1 Bi1 O3 5_4455 1_5545 117.8(7) 117.8(7) 117.8(7)
Fe1 Bi1 O3 5_4455 5_4445 36.3(10) 29.6(10) 50.5(10)
Fe1 Bi1 O3 5_4455 5_4545 89.2(7) 82.3(8) 98.6(9)
Fe1 Bi1 O3 5_4455 5_5445 90.7(6) 79.8(7) 97.1(6)
Fe1 Bi1 O3 5_4455 5_5545 144.7(11) 123.6(11) 157.2(10)
Fe1 Bi1 Fe1 5_4545 5_4555 73.0(3) 68.6(3) 82.2(3)
Fe1 Bi1 Fe1 5_4545 5_5445 107.9(5) 95.1(5) 114.0(6)
Fe1 Bi1 Fe1 5_4545 5_5455 172.7(6) 169.0(7) 180.0(5)
Fe1 Bi1 Fe1 5_4545 5_5545 70.0(3) 62.3(3) 73.5(4)
Fe1 Bi1 Fe1 5_4545 5_5555 109.81(18) 108.90(19) 111.92(19)
Fe1 Bi1 Pb1 5_4545 1_4555 56.3(4) 53.9(4) 58.9(4)
Fe1 Bi1 Pb1 5_4545 1_5455 125.0(5) 120.9(6) 126.3(5)
Fe1 Bi1 Pb1 5_4545 1_5545 55.6(4) 52.8(3) 57.6(4)
Fe1 Bi1 Pb1 5_4545 . 100(500) 0 100(1400)
Fe1 Bi1 Pb1 5_4545 1_5565 126.0(4) 116.9(6) 133.9(5)
Fe1 Bi1 Pb1 5_4545 1_5655 55.0(4) 53.8(4) 58.9(4)
Fe1 Bi1 Pb1 5_4545 1_6555 123.7(5) 118.5(6) 129.0(5)
Fe1 Bi1 Pb1 5_4545 5_4455 120.9(6) 120.9(6) 120.9(6)
Fe1 Bi1 Pb1 5_4545 5_4555 73.8(5) 73.8(5) 73.8(5)
Fe1 Bi1 Pb1 5_4545 5_5455 174.5(6) 169.2(6) 177.3(7)
Fe1 Bi1 Pb1 5_4545 5_5555 108.6(3) 108.0(3) 108.8(3)
Fe1 Bi1 Bi1 5_4545 1_4555 56.4(4) 53.9(4) 58.8(4)
Fe1 Bi1 Bi1 5_4545 1_5455 125.1(5) 121.0(6) 126.3(5)
Fe1 Bi1 Bi1 5_4545 1_5545 55.5(4) 52.6(4) 57.6(4)
Fe1 Bi1 Bi1 5_4545 1_5565 126.1(4) 117.3(6) 133.9(5)
Fe1 Bi1 Bi1 5_4545 1_5655 54.9(4) 53.7(4) 59.0(4)
Fe1 Bi1 Bi1 5_4545 1_6555 123.6(5) 118.5(6) 128.5(5)
Fe1 Bi1 Bi1 5_4545 5_4445 67.1(4) 67.1(4) 67.1(4)
Fe1 Bi1 Bi1 5_4545 5_4455 120.6(6) 120.6(6) 120.6(6)
Fe1 Bi1 Bi1 5_4545 5_4545 11.9(4) 11.9(4) 11.9(4)
Fe1 Bi1 Bi1 5_4545 5_4555 74.3(5) 74.3(5) 74.3(5)
Fe1 Bi1 Bi1 5_4545 5_5455 175.4(6) 169.5(6) 178.1(6)
Fe1 Bi1 Bi1 5_4545 5_5555 108.7(3) 108.0(3) 108.9(3)
Fe1 Bi1 O1 5_4545 1_5445 73.4(7) 71.8(6) 75.1(7)
Fe1 Bi1 O1 5_4545 1_5455 98.7(9) 98.7(9) 98.7(9)
Fe1 Bi1 O1 5_4545 1_5465 141.6(10) 137.9(11) 150.3(9)
Fe1 Bi1 O1 5_4545 1_5545 32.7(9) 32.5(9) 32.9(9)
Fe1 Bi1 O1 5_4545 . 39.1(13) 39.1(13) 39.1(13)
Fe1 Bi1 O1 5_4545 1_5565 99.9(6) 96.1(7) 105.2(5)
Fe1 Bi1 O1 5_4545 5_4445 35.4(2) 31.9(2) 36.7(2)
Fe1 Bi1 O1 5_4545 5_4455 93.0(8) 89.1(10) 106.4(7)
Fe1 Bi1 O1 5_4545 5_5445 89.9(8) 71.5(8) 100.5(10)
Fe1 Bi1 O1 5_4545 5_5455 143.1(4) 139.4(5) 145.6(6)
Fe1 Bi1 O2 5_4545 1_4565 109.1(12) 109.1(12) 109.1(12)
Fe1 Bi1 O2 5_4545 1_5565 141.7(5) 140.0(7) 143.6(2)
Fe1 Bi1 O2 5_4545 5_4445 91.0(16) 76.8(12) 98.7(18)
Fe1 Bi1 O2 5_4545 5_4455 144(2) 137.8(18) 148(2)
Fe1 Bi1 O2 5_4545 5_4545 36(2) 33.3(18) 39(2)
Fe1 Bi1 O2 5_4545 5_4555 91.7(15) 90.4(16) 94.9(12)
Fe1 Bi1 O3 5_4545 . 135.6(5) 135.6(5) 135.6(5)
Fe1 Bi1 O3 5_4545 5_4445 90.4(7) 79.7(8) 104.8(7)
Fe1 Bi1 O3 5_4545 5_4545 36.7(10) 28.5(9) 51.9(10)
Fe1 Bi1 O3 5_4545 5_5445 145.2(11) 124.7(11) 162.4(11)
Fe1 Bi1 O3 5_4545 5_5545 90.4(6) 81.8(7) 98.7(5)
Fe1 Bi1 Fe1 5_4555 5_5445 175.6(4) 169.9(4) 180.0(5)
Fe1 Bi1 Fe1 5_4555 5_5455 107.9(5) 95.1(5) 114.0(6)
Fe1 Bi1 Fe1 5_4555 5_5545 111.40(18) 110.44(16) 113.06(17)
Fe1 Bi1 Fe1 5_4555 5_5555 70.0(4) 62.3(4) 73.5(4)
Fe1 Bi1 Pb1 5_4555 1_4555 54.6(4) 52.0(3) 62.8(4)
Fe1 Bi1 Pb1 5_4555 1_5455 124.2(5) 122.2(5) 126.0(7)
Fe1 Bi1 Pb1 5_4555 1_5545 128.0(4) 125.0(3) 135.9(3)
Fe1 Bi1 Pb1 5_4555 . 90(190) 0 146(6)
Fe1 Bi1 Pb1 5_4555 1_5565 53.8(4) 47.0(4) 56.6(4)
Fe1 Bi1 Pb1 5_4555 1_5655 55.8(4) 54.0(4) 58.0(4)
Fe1 Bi1 Pb1 5_4555 1_6555 126.3(4) 119.2(6) 127.9(2)
Fe1 Bi1 Pb1 5_4555 5_4445 104.9(5) 102.5(5) 106.0(6)
Fe1 Bi1 Pb1 5_4555 5_4545 67.9(5) 66.7(4) 68.5(5)
Fe1 Bi1 Pb1 5_4555 5_5445 169.0(4) 169.0(4) 169.0(4)
Fe1 Bi1 Pb1 5_4555 5_5455 104.5(5) 103.7(5) 106.3(6)
Fe1 Bi1 Pb1 5_4555 5_5545 105.2(4) 105.2(4) 105.2(4)
Fe1 Bi1 Pb1 5_4555 5_5555 68.4(5) 67.3(4) 70.4(5)
Fe1 Bi1 Bi1 5_4555 1_4555 54.6(4) 52.0(3) 63.0(4)
Fe1 Bi1 Bi1 5_4555 1_5455 124.2(5) 122.3(4) 126.0(6)
Fe1 Bi1 Bi1 5_4555 1_5545 127.9(4) 125.0(3) 135.9(3)
Fe1 Bi1 Bi1 5_4555 1_5565 53.9(4) 47.4(4) 56.6(4)
Fe1 Bi1 Bi1 5_4555 1_5655 55.8(4) 54.0(4) 57.7(4)
Fe1 Bi1 Bi1 5_4555 1_6555 126.3(4) 119.8(5) 127.8(2)
Fe1 Bi1 Bi1 5_4555 5_4445 105.5(6) 102.7(5) 106.7(6)
Fe1 Bi1 Bi1 5_4555 5_4545 68.2(5) 66.9(4) 69.1(5)
Fe1 Bi1 Bi1 5_4555 5_5445 169.7(4) 169.7(4) 169.7(4)
Fe1 Bi1 Bi1 5_4555 5_5455 104.4(5) 103.3(5) 106.7(6)
Fe1 Bi1 Bi1 5_4555 5_5545 106.0(4) 106.0(4) 106.0(4)
Fe1 Bi1 Bi1 5_4555 5_5555 68.3(5) 66.9(4) 70.9(5)
Fe1 Bi1 O1 5_4555 1_5445 142.6(10) 138.6(9) 144.3(11)
Fe1 Bi1 O1 5_4555 1_5455 89.2(10) 89.2(10) 89.2(10)
Fe1 Bi1 O1 5_4555 1_5465 72.7(6) 71.6(6) 75.7(8)
Fe1 Bi1 O1 5_4555 1_5545 102.0(6) 99.9(7) 102.9(6)
Fe1 Bi1 O1 5_4555 . 31.0(13) 31.0(13) 31.0(13)
Fe1 Bi1 O1 5_4555 1_5565 31.1(9) 30.0(8) 33.4(9)
Fe1 Bi1 O1 5_4555 5_4445 93.6(9) 87.2(10) 103.6(8)
Fe1 Bi1 O1 5_4555 5_4455 34.7(2) 33.1(2) 36.6(3)
Fe1 Bi1 O1 5_4555 5_5445 144.1(3) 140.7(5) 146.2(3)
Fe1 Bi1 O1 5_4555 5_5455 87.5(9) 70.6(8) 95.9(11)
Fe1 Bi1 O2 5_4555 1_4545 101.9(13) 99.5(13) 103.1(13)
Fe1 Bi1 O2 5_4555 1_5545 143.4(7) 143.4(7) 143.4(7)
Fe1 Bi1 O2 5_4555 1_5565 69.8(12) 69.4(12) 70.6(13)
Fe1 Bi1 O2 5_4555 5_4445 145(2) 143(2) 154(2)
Fe1 Bi1 O2 5_4555 5_4455 89.3(16) 76.4(12) 94.8(19)
Fe1 Bi1 O2 5_4555 5_4545 91.9(16) 89.3(17) 99.4(12)
Fe1 Bi1 O2 5_4555 5_4555 35(2) 33(2) 37(2)
Fe1 Bi1 O3 5_4555 1_5545 117.8(7) 117.8(7) 117.8(7)
Fe1 Bi1 O3 5_4555 5_4445 89.2(7) 82.3(8) 98.6(9)
Fe1 Bi1 O3 5_4555 5_4545 36.3(10) 29.6(10) 50.5(10)
Fe1 Bi1 O3 5_4555 5_5445 144.7(11) 123.6(11) 157.2(10)
Fe1 Bi1 O3 5_4555 5_5545 90.7(6) 79.8(7) 97.1(6)
Fe1 Bi1 Fe1 5_5445 5_5455 73.0(3) 68.6(3) 82.2(3)
Fe1 Bi1 Fe1 5_5445 5_5545 68.3(3) 64.6(2) 72.0(4)
Fe1 Bi1 Fe1 5_5445 5_5555 110.7(5) 106.5(5) 120.6(4)
Fe1 Bi1 Pb1 5_5445 1_4555 126.3(4) 119.2(6) 127.9(2)
Fe1 Bi1 Pb1 5_5445 1_5455 55.8(4) 54.0(4) 58.0(4)
Fe1 Bi1 Pb1 5_5445 1_5545 53.8(4) 47.0(4) 56.6(4)
Fe1 Bi1 Pb1 5_5445 . 90(190) 0 146(6)
Fe1 Bi1 Pb1 5_5445 1_5565 128.0(4) 125.0(3) 135.9(3)
Fe1 Bi1 Pb1 5_5445 1_5655 124.2(5) 122.2(5) 126.0(7)
Fe1 Bi1 Pb1 5_5445 1_6555 54.6(4) 52.0(3) 62.8(4)
Fe1 Bi1 Pb1 5_5445 5_4445 68.4(5) 67.3(4) 70.4(5)
Fe1 Bi1 Pb1 5_5445 5_4455 105.2(4) 105.2(4) 105.2(4)
Fe1 Bi1 Pb1 5_5445 5_4545 104.5(5) 103.7(5) 106.3(6)
Fe1 Bi1 Pb1 5_5445 5_4555 169.0(4) 169.0(4) 169.0(4)
Fe1 Bi1 Pb1 5_5445 5_5455 67.9(5) 66.7(4) 68.5(5)
Fe1 Bi1 Pb1 5_5445 5_5555 104.9(5) 102.5(5) 106.0(6)
Fe1 Bi1 Bi1 5_5445 1_4555 126.3(4) 119.8(5) 127.8(2)
Fe1 Bi1 Bi1 5_5445 1_5455 55.8(4) 54.0(4) 57.7(4)
Fe1 Bi1 Bi1 5_5445 1_5545 53.9(4) 47.4(4) 56.6(4)
Fe1 Bi1 Bi1 5_5445 1_5565 127.9(4) 125.0(3) 135.9(3)
Fe1 Bi1 Bi1 5_5445 1_5655 124.2(5) 122.3(4) 126.0(6)
Fe1 Bi1 Bi1 5_5445 1_6555 54.6(4) 52.0(3) 63.0(4)
Fe1 Bi1 Bi1 5_5445 5_4445 68.3(5) 66.9(4) 70.9(5)
Fe1 Bi1 Bi1 5_5445 5_4455 106.0(4) 106.0(4) 106.0(4)
Fe1 Bi1 Bi1 5_5445 5_4545 104.4(5) 103.3(5) 106.7(6)
Fe1 Bi1 Bi1 5_5445 5_4555 169.7(4) 169.7(4) 169.7(4)
Fe1 Bi1 Bi1 5_5445 5_5455 68.2(5) 66.9(4) 69.1(5)
Fe1 Bi1 Bi1 5_5445 5_5555 105.5(6) 102.7(5) 106.7(6)
Fe1 Bi1 O1 5_5445 1_5445 31.1(9) 30.0(8) 33.4(9)
Fe1 Bi1 O1 5_5445 1_5455 31.0(13) 31.0(13) 31.0(13)
Fe1 Bi1 O1 5_5445 1_5465 102.0(6) 99.9(7) 102.9(6)
Fe1 Bi1 O1 5_5445 1_5545 72.7(6) 71.6(6) 75.7(8)
Fe1 Bi1 O1 5_5445 . 89.2(10) 89.2(10) 89.2(10)
Fe1 Bi1 O1 5_5445 1_5565 142.6(10) 138.6(9) 144.3(11)
Fe1 Bi1 O1 5_5445 5_4445 87.5(9) 70.6(8) 95.9(11)
Fe1 Bi1 O1 5_5445 5_4455 144.1(3) 140.7(5) 146.2(3)
Fe1 Bi1 O1 5_5445 5_5445 34.7(2) 33.1(2) 36.6(3)
Fe1 Bi1 O1 5_5445 5_5455 93.6(9) 87.2(10) 103.6(8)
Fe1 Bi1 O2 5_5445 1_4545 69.8(12) 69.4(12) 70.6(13)
Fe1 Bi1 O2 5_5445 1_4565 143.4(7) 143.4(7) 143.4(7)
Fe1 Bi1 O2 5_5445 1_5565 101.9(13) 99.5(13) 103.1(13)
Fe1 Bi1 O2 5_5445 5_4445 35(2) 33(2) 37(2)
Fe1 Bi1 O2 5_5445 5_4455 91.9(16) 89.3(17) 99.4(12)
Fe1 Bi1 O2 5_5445 5_4545 89.3(16) 76.4(12) 94.8(19)
Fe1 Bi1 O2 5_5445 5_4555 145(2) 143(2) 154(2)
Fe1 Bi1 O3 5_5445 . 117.8(7) 117.8(7) 117.8(7)
Fe1 Bi1 O3 5_5445 5_4445 90.7(6) 79.8(7) 97.1(6)
Fe1 Bi1 O3 5_5445 5_4545 144.7(11) 123.6(11) 157.2(10)
Fe1 Bi1 O3 5_5445 5_5445 36.3(10) 29.6(10) 50.5(10)
Fe1 Bi1 O3 5_5445 5_5545 89.2(7) 82.3(8) 98.6(9)
Fe1 Bi1 Fe1 5_5455 5_5545 110.7(5) 106.5(5) 120.6(4)
Fe1 Bi1 Fe1 5_5455 5_5555 70.1(3) 62.0(3) 72.5(3)
Fe1 Bi1 Pb1 5_5455 1_4555 123.7(5) 118.5(6) 129.0(5)
Fe1 Bi1 Pb1 5_5455 1_5455 55.0(4) 53.8(4) 58.9(4)
Fe1 Bi1 Pb1 5_5455 1_5545 126.0(4) 116.9(6) 133.9(5)
Fe1 Bi1 Pb1 5_5455 . 100(500) 0 100(1400)
Fe1 Bi1 Pb1 5_5455 1_5565 55.6(4) 52.8(3) 57.6(4)
Fe1 Bi1 Pb1 5_5455 1_5655 125.0(5) 120.9(6) 126.3(5)
Fe1 Bi1 Pb1 5_5455 1_6555 56.3(4) 53.9(4) 58.9(4)
Fe1 Bi1 Pb1 5_5455 5_4445 108.6(3) 108.0(3) 108.8(3)
Fe1 Bi1 Pb1 5_5455 5_4545 174.5(6) 169.2(6) 177.3(7)
Fe1 Bi1 Pb1 5_5455 5_5445 73.8(5) 73.8(5) 73.8(5)
Fe1 Bi1 Pb1 5_5455 5_5545 120.9(6) 120.9(6) 120.9(6)
Fe1 Bi1 Bi1 5_5455 1_4555 123.6(5) 118.5(6) 128.5(5)
Fe1 Bi1 Bi1 5_5455 1_5455 54.9(4) 53.7(4) 59.0(4)
Fe1 Bi1 Bi1 5_5455 1_5545 126.1(4) 117.3(6) 133.9(5)
Fe1 Bi1 Bi1 5_5455 1_5565 55.5(4) 52.6(4) 57.6(4)
Fe1 Bi1 Bi1 5_5455 1_5655 125.1(5) 121.0(6) 126.3(5)
Fe1 Bi1 Bi1 5_5455 1_6555 56.4(4) 53.9(4) 58.8(4)
Fe1 Bi1 Bi1 5_5455 5_4445 108.7(3) 108.0(3) 108.9(3)
Fe1 Bi1 Bi1 5_5455 5_4545 175.4(6) 169.5(6) 178.1(6)
Fe1 Bi1 Bi1 5_5455 5_5445 74.3(5) 74.3(5) 74.3(5)
Fe1 Bi1 Bi1 5_5455 5_5455 11.9(4) 11.9(4) 11.9(4)
Fe1 Bi1 Bi1 5_5455 5_5545 120.6(6) 120.6(6) 120.6(6)
Fe1 Bi1 Bi1 5_5455 5_5555 67.1(4) 67.1(4) 67.1(4)
Fe1 Bi1 O1 5_5455 1_5445 99.9(6) 96.1(7) 105.2(5)
Fe1 Bi1 O1 5_5455 1_5455 39.1(13) 39.1(13) 39.1(13)
Fe1 Bi1 O1 5_5455 1_5465 32.7(9) 32.5(9) 32.9(9)
Fe1 Bi1 O1 5_5455 1_5545 141.6(10) 137.9(11) 150.3(9)
Fe1 Bi1 O1 5_5455 . 98.7(9) 98.7(9) 98.7(9)
Fe1 Bi1 O1 5_5455 1_5565 73.4(7) 71.8(6) 75.1(7)
Fe1 Bi1 O1 5_5455 5_4445 143.1(4) 139.4(5) 145.6(6)
Fe1 Bi1 O1 5_5455 5_4455 89.9(8) 71.5(8) 100.5(10)
Fe1 Bi1 O1 5_5455 5_5445 93.0(8) 89.1(10) 106.4(7)
Fe1 Bi1 O1 5_5455 5_5455 35.4(2) 31.9(2) 36.7(2)
Fe1 Bi1 O2 5_5455 1_4545 141.7(5) 140.0(7) 143.6(2)
Fe1 Bi1 O2 5_5455 1_5545 109.1(12) 109.1(12) 109.1(12)
Fe1 Bi1 O2 5_5455 5_4445 91.7(15) 90.4(16) 94.9(12)
Fe1 Bi1 O2 5_5455 5_4455 36(2) 33.3(18) 39(2)
Fe1 Bi1 O2 5_5455 5_4545 144(2) 137.8(18) 148(2)
Fe1 Bi1 O2 5_5455 5_4555 91.0(16) 76.8(12) 98.7(18)
Fe1 Bi1 O3 5_5455 1_5545 135.6(5) 135.6(5) 135.6(5)
Fe1 Bi1 O3 5_5455 5_4445 90.4(6) 81.8(7) 98.7(5)
Fe1 Bi1 O3 5_5455 5_4545 145.2(11) 124.7(11) 162.4(11)
Fe1 Bi1 O3 5_5455 5_5445 36.7(10) 28.5(9) 51.9(10)
Fe1 Bi1 O3 5_5455 5_5545 90.4(7) 79.7(8) 104.8(7)
Fe1 Bi1 Fe1 5_5545 5_5555 73.0(3) 68.6(3) 82.2(3)
Fe1 Bi1 Pb1 5_5545 1_4555 126.3(4) 119.2(6) 127.9(2)
Fe1 Bi1 Pb1 5_5545 1_5455 124.2(5) 122.2(5) 126.0(7)
Fe1 Bi1 Pb1 5_5545 1_5545 53.8(4) 47.0(4) 56.6(4)
Fe1 Bi1 Pb1 5_5545 . 90(190) 0 146(6)
Fe1 Bi1 Pb1 5_5545 1_5565 128.0(4) 125.0(3) 135.9(3)
Fe1 Bi1 Pb1 5_5545 1_5655 55.8(4) 54.0(4) 58.0(4)
Fe1 Bi1 Pb1 5_5545 1_6555 54.6(4) 52.0(3) 62.8(4)
Fe1 Bi1 Pb1 5_5545 5_4445 104.5(5) 103.7(5) 106.3(6)
Fe1 Bi1 Pb1 5_5545 5_4455 169.0(4) 169.0(4) 169.0(4)
Fe1 Bi1 Pb1 5_5545 5_4545 68.4(5) 67.3(4) 70.4(5)
Fe1 Bi1 Pb1 5_5545 5_4555 105.2(4) 105.2(4) 105.2(4)
Fe1 Bi1 Pb1 5_5545 5_5455 104.9(5) 102.5(5) 106.0(6)
Fe1 Bi1 Pb1 5_5545 5_5555 67.9(5) 66.7(4) 68.5(5)
Fe1 Bi1 Bi1 5_5545 1_4555 126.3(4) 119.8(5) 127.8(2)
Fe1 Bi1 Bi1 5_5545 1_5455 124.2(5) 122.3(4) 126.0(6)
Fe1 Bi1 Bi1 5_5545 1_5545 53.9(4) 47.4(4) 56.6(4)
Fe1 Bi1 Bi1 5_5545 1_5565 127.9(4) 125.0(3) 135.9(3)
Fe1 Bi1 Bi1 5_5545 1_5655 55.8(4) 54.0(4) 57.7(4)
Fe1 Bi1 Bi1 5_5545 1_6555 54.6(4) 52.0(3) 63.0(4)
Fe1 Bi1 Bi1 5_5545 5_4445 104.4(5) 103.3(5) 106.7(6)
Fe1 Bi1 Bi1 5_5545 5_4455 169.7(4) 169.7(4) 169.7(4)
Fe1 Bi1 Bi1 5_5545 5_4545 68.3(5) 66.9(4) 70.9(5)
Fe1 Bi1 Bi1 5_5545 5_4555 106.0(4) 106.0(4) 106.0(4)
Fe1 Bi1 Bi1 5_5545 5_5455 105.5(6) 102.7(5) 106.7(6)
Fe1 Bi1 Bi1 5_5545 5_5555 68.2(5) 66.9(4) 69.1(5)
Fe1 Bi1 O1 5_5545 1_5445 72.7(6) 71.6(6) 75.7(8)
Fe1 Bi1 O1 5_5545 1_5455 89.2(10) 89.2(10) 89.2(10)
Fe1 Bi1 O1 5_5545 1_5465 142.6(10) 138.6(9) 144.3(11)
Fe1 Bi1 O1 5_5545 1_5545 31.1(9) 30.0(8) 33.4(9)
Fe1 Bi1 O1 5_5545 . 31.0(13) 31.0(13) 31.0(13)
Fe1 Bi1 O1 5_5545 1_5565 102.0(6) 99.9(7) 102.9(6)
Fe1 Bi1 O1 5_5545 5_4445 87.5(9) 70.6(8) 95.9(11)
Fe1 Bi1 O1 5_5545 5_4455 144.1(3) 140.7(5) 146.2(3)
Fe1 Bi1 O1 5_5545 5_5445 34.7(2) 33.1(2) 36.6(3)
Fe1 Bi1 O1 5_5545 5_5455 93.6(9) 87.2(10) 103.6(8)
Fe1 Bi1 O2 5_5545 1_4545 69.8(12) 69.4(12) 70.6(13)
Fe1 Bi1 O2 5_5545 1_4565 143.4(7) 143.4(7) 143.4(7)
Fe1 Bi1 O2 5_5545 1_5565 101.9(13) 99.5(13) 103.1(13)
Fe1 Bi1 O2 5_5545 5_4445 89.3(16) 76.4(12) 94.8(19)
Fe1 Bi1 O2 5_5545 5_4455 145(2) 143(2) 154(2)
Fe1 Bi1 O2 5_5545 5_4545 35(2) 33(2) 37(2)
Fe1 Bi1 O2 5_5545 5_4555 91.9(16) 89.3(17) 99.4(12)
Fe1 Bi1 O3 5_5545 . 117.8(7) 117.8(7) 117.8(7)
Fe1 Bi1 O3 5_5545 5_4445 144.7(11) 123.6(11) 157.2(10)
Fe1 Bi1 O3 5_5545 5_4545 90.7(6) 79.8(7) 97.1(6)
Fe1 Bi1 O3 5_5545 5_5445 89.2(7) 82.3(8) 98.6(9)
Fe1 Bi1 O3 5_5545 5_5545 36.3(10) 29.6(10) 50.5(10)
Fe1 Bi1 Pb1 5_5555 1_4555 123.7(5) 118.5(6) 129.0(5)
Fe1 Bi1 Pb1 5_5555 1_5455 125.0(5) 120.9(6) 126.3(5)
Fe1 Bi1 Pb1 5_5555 1_5545 126.0(4) 116.9(6) 133.9(5)
Fe1 Bi1 Pb1 5_5555 . 100(500) 0 100(1400)
Fe1 Bi1 Pb1 5_5555 1_5565 55.6(4) 52.8(3) 57.6(4)
Fe1 Bi1 Pb1 5_5555 1_5655 55.0(4) 53.8(4) 58.9(4)
Fe1 Bi1 Pb1 5_5555 1_6555 56.3(4) 53.9(4) 58.9(4)
Fe1 Bi1 Pb1 5_5555 5_4445 174.5(6) 169.2(6) 177.3(7)
Fe1 Bi1 Pb1 5_5555 5_4545 108.6(3) 108.0(3) 108.8(3)
Fe1 Bi1 Pb1 5_5555 5_5445 120.9(6) 120.9(6) 120.9(6)
Fe1 Bi1 Pb1 5_5555 5_5545 73.8(5) 73.8(5) 73.8(5)
Fe1 Bi1 Bi1 5_5555 1_4555 123.6(5) 118.5(6) 128.5(5)
Fe1 Bi1 Bi1 5_5555 1_5455 125.1(5) 121.0(6) 126.3(5)
Fe1 Bi1 Bi1 5_5555 1_5545 126.1(4) 117.3(6) 133.9(5)
Fe1 Bi1 Bi1 5_5555 1_5565 55.5(4) 52.6(4) 57.6(4)
Fe1 Bi1 Bi1 5_5555 1_5655 54.9(4) 53.7(4) 59.0(4)
Fe1 Bi1 Bi1 5_5555 1_6555 56.4(4) 53.9(4) 58.8(4)
Fe1 Bi1 Bi1 5_5555 5_4445 175.4(6) 169.5(6) 178.1(6)
Fe1 Bi1 Bi1 5_5555 5_4545 108.7(3) 108.0(3) 108.9(3)
Fe1 Bi1 Bi1 5_5555 5_5445 120.6(6) 120.6(6) 120.6(6)
Fe1 Bi1 Bi1 5_5555 5_5455 67.1(4) 67.1(4) 67.1(4)
Fe1 Bi1 Bi1 5_5555 5_5545 74.3(5) 74.3(5) 74.3(5)
Fe1 Bi1 Bi1 5_5555 5_5555 11.9(4) 11.9(4) 11.9(4)
Fe1 Bi1 O1 5_5555 1_5445 141.6(10) 137.9(11) 150.3(9)
Fe1 Bi1 O1 5_5555 1_5455 98.7(9) 98.7(9) 98.7(9)
Fe1 Bi1 O1 5_5555 1_5465 73.4(7) 71.8(6) 75.1(7)
Fe1 Bi1 O1 5_5555 1_5545 99.9(6) 96.1(7) 105.2(5)
Fe1 Bi1 O1 5_5555 . 39.1(13) 39.1(13) 39.1(13)
Fe1 Bi1 O1 5_5555 1_5565 32.7(9) 32.5(9) 32.9(9)
Fe1 Bi1 O1 5_5555 5_4445 143.1(4) 139.4(5) 145.6(6)
Fe1 Bi1 O1 5_5555 5_4455 89.9(8) 71.5(8) 100.5(10)
Fe1 Bi1 O1 5_5555 5_5445 93.0(8) 89.1(10) 106.4(7)
Fe1 Bi1 O1 5_5555 5_5455 35.4(2) 31.9(2) 36.7(2)
Fe1 Bi1 O2 5_5555 1_4545 141.7(5) 140.0(7) 143.6(2)
Fe1 Bi1 O2 5_5555 1_5545 109.1(12) 109.1(12) 109.1(12)
Fe1 Bi1 O2 5_5555 5_4445 144(2) 137.8(18) 148(2)
Fe1 Bi1 O2 5_5555 5_4455 91.0(16) 76.8(12) 98.7(18)
Fe1 Bi1 O2 5_5555 5_4545 91.7(15) 90.4(16) 94.9(12)
Fe1 Bi1 O2 5_5555 5_4555 36(2) 33.3(18) 39(2)
Fe1 Bi1 O3 5_5555 1_5545 135.6(5) 135.6(5) 135.6(5)
Fe1 Bi1 O3 5_5555 5_4445 145.2(11) 124.7(11) 162.4(11)
Fe1 Bi1 O3 5_5555 5_4545 90.4(6) 81.8(7) 98.7(5)
Fe1 Bi1 O3 5_5555 5_5445 90.4(7) 79.7(8) 104.8(7)
Fe1 Bi1 O3 5_5555 5_5545 36.7(10) 28.5(9) 51.9(10)
Pb1 Bi1 Pb1 1_4555 1_5455 89.9(5) 89.5(4) 90.1(5)
Pb1 Bi1 Pb1 1_4555 1_5545 92.8(5) 91.6(6) 95.7(6)
Pb1 Bi1 Pb1 1_4555 . 100(600) 0 200(1800)
Pb1 Bi1 Pb1 1_4555 1_5565 87.8(5) 80.9(5) 93.6(6)
Pb1 Bi1 Pb1 1_4555 1_5655 89.9(5) 89.5(4) 90.1(5)
Pb1 Bi1 Pb1 1_4555 1_6555 177.5(6) 174.4(7) 180.0(5)
Pb1 Bi1 Pb1 1_4555 5_4455 62.3(5) 62.3(5) 62.3(5)
Pb1 Bi1 Pb1 1_4555 5_4555 62.3(5) 62.3(5) 62.3(5)
Pb1 Bi1 Pb1 1_4555 5_5455 128.3(5) 127.2(6) 130.8(5)
Pb1 Bi1 Pb1 1_4555 5_5555 128.3(5) 127.2(6) 130.8(5)
Pb1 Bi1 Bi1 1_4555 1_4555 0.1(5) 0.0(5) 0.8(4)
Pb1 Bi1 Bi1 1_4555 1_5455 90.0(5) 90.0(5) 90.0(5)
Pb1 Bi1 Bi1 1_4555 1_5545 92.7(5) 91.6(6) 95.3(6)
Pb1 Bi1 Bi1 1_4555 1_5565 87.9(5) 81.4(5) 93.6(6)
Pb1 Bi1 Bi1 1_4555 1_5655 90.0(5) 90.0(5) 90.0(5)
Pb1 Bi1 Bi1 1_4555 1_6555 177.6(6) 174.4(7) 180.0(5)
Pb1 Bi1 Bi1 1_4555 5_4445 49.0(5) 49.0(5) 49.0(5)
Pb1 Bi1 Bi1 1_4555 5_4455 61.9(5) 61.9(5) 61.9(5)
Pb1 Bi1 Bi1 1_4555 5_4545 49.0(5) 49.0(5) 49.0(5)
Pb1 Bi1 Bi1 1_4555 5_4555 61.9(5) 61.9(5) 61.9(5)
Pb1 Bi1 Bi1 1_4555 5_5455 127.8(5) 126.6(6) 130.6(5)
Pb1 Bi1 Bi1 1_4555 5_5555 127.8(5) 126.6(6) 130.6(5)
Pb1 Bi1 O1 1_4555 1_5445 89.9(10) 88.9(9) 90.4(10)
Pb1 Bi1 O1 1_4555 1_5455 97.1(13) 97.1(13) 97.1(13)
Pb1 Bi1 O1 1_4555 1_5465 88.3(10) 86.0(10) 93.8(9)
Pb1 Bi1 O1 1_4555 1_5545 89.9(10) 88.9(9) 90.4(10)
Pb1 Bi1 O1 1_4555 . 97.1(13) 97.1(13) 97.1(13)
Pb1 Bi1 O1 1_4555 1_5565 88.3(10) 86.0(10) 93.8(9)
Pb1 Bi1 O1 1_4555 5_4445 48.8(10) 40.2(12) 58.7(9)
Pb1 Bi1 O1 1_4555 5_4455 46.6(10) 37.7(11) 61.3(9)
Pb1 Bi1 O1 1_4555 5_5445 137.3(11) 118.6(10) 147.1(12)
Pb1 Bi1 O1 1_4555 5_5455 129.7(11) 116.0(10) 145.4(13)
Pb1 Bi1 O2 1_4555 1_4565 63.6(16) 63.6(16) 63.6(16)
Pb1 Bi1 O2 1_4555 1_5565 119.8(16) 116.9(16) 124.2(15)
Pb1 Bi1 O2 1_4555 5_4445 92(2) 91(2) 95(2)
Pb1 Bi1 O2 1_4555 5_4455 89(2) 85.7(18) 90(2)
Pb1 Bi1 O2 1_4555 5_4545 92(2) 91(2) 95(2)
Pb1 Bi1 O2 1_4555 5_4555 89(2) 85.7(18) 90(2)
Pb1 Bi1 O3 1_4555 . 101.9(9) 101.9(9) 101.9(9)
Pb1 Bi1 O3 1_4555 5_4445 45.7(3) 43.2(3) 51.2(3)
Pb1 Bi1 O3 1_4555 5_4545 45.7(3) 43.2(3) 51.2(3)
Pb1 Bi1 O3 1_4555 5_5445 134.2(3) 131.7(5) 136.6(3)
Pb1 Bi1 O3 1_4555 5_5545 134.2(3) 131.7(5) 136.6(3)
Pb1 Bi1 Pb1 1_5455 1_5545 90.1(3) 90.0(3) 90.70(17)
Pb1 Bi1 Pb1 1_5455 . 87.9(3) 0 89.988(7)
Pb1 Bi1 Pb1 1_5455 1_5565 90.1(3) 90.0(3) 90.70(17)
Pb1 Bi1 Pb1 1_5455 1_5655 179.6(6) 178.3(5) 180.0(5)
Pb1 Bi1 Pb1 1_5455 1_6555 89.9(3) 89.49(18) 90.1(4)
Pb1 Bi1 Pb1 1_5455 5_4445 55.1(3) 55.1(3) 55.1(3)
Pb1 Bi1 Pb1 1_5455 5_4545 124.8(4) 124.8(4) 124.9(5)
Pb1 Bi1 Pb1 1_5455 5_5455 55.1(3) 55.1(3) 55.1(3)
Pb1 Bi1 Pb1 1_5455 5_5555 124.8(4) 124.8(4) 124.9(5)
Pb1 Bi1 Bi1 1_5455 1_4555 89.9(3) 89.49(18) 90.2(4)
Pb1 Bi1 Bi1 1_5455 1_5455 0.2(5) 0.0(5) 0.8(4)
Pb1 Bi1 Bi1 1_5455 1_5545 90.1(3) 90.0(3) 90.70(17)
Pb1 Bi1 Bi1 1_5455 1_5565 90.1(3) 90.0(3) 90.70(17)
Pb1 Bi1 Bi1 1_5455 1_5655 179.8(6) 179.2(5) 180.0(5)
Pb1 Bi1 Bi1 1_5455 1_6555 89.9(3) 89.49(18) 90.2(4)
Pb1 Bi1 Bi1 1_5455 5_4445 55.1(3) 55.1(3) 55.1(3)
Pb1 Bi1 Bi1 1_5455 5_4545 124.8(4) 124.8(4) 124.9(6)
Pb1 Bi1 Bi1 1_5455 5_5455 55.1(3) 55.1(3) 55.1(3)
Pb1 Bi1 Bi1 1_5455 5_5555 124.8(4) 124.8(4) 124.9(6)
Pb1 Bi1 O1 1_5455 1_5445 58.5(4) 57.1(5) 59.1(3)
Pb1 Bi1 O1 1_5455 1_5465 58.5(4) 57.1(5) 59.1(3)
Pb1 Bi1 O1 1_5455 1_5545 120.9(5) 120.0(4) 122.9(7)
Pb1 Bi1 O1 1_5455 1_5565 120.9(5) 120.0(4) 122.9(7)
Pb1 Bi1 O1 1_5455 5_4445 90.0(3) 89.9(4) 90.09(17)
Pb1 Bi1 O1 1_5455 5_4455 90.0(3) 89.16(18) 90.80(18)
Pb1 Bi1 O1 1_5455 5_5445 90.0(3) 89.16(18) 90.80(18)
Pb1 Bi1 O1 1_5455 5_5455 90.0(3) 89.9(4) 90.09(17)
Pb1 Bi1 O2 1_5455 1_4545 89.8(2) 89.70(17) 89.9(3)
Pb1 Bi1 O2 1_5455 1_5565 89.8(2) 89.70(17) 89.9(3)
Pb1 Bi1 O2 1_5455 5_4445 44.8(11) 38.4(14) 56.1(7)
Pb1 Bi1 O2 1_5455 5_4455 44.8(11) 38.4(14) 56.1(7)
Pb1 Bi1 O2 1_5455 5_4545 135.4(12) 123.8(9) 142.7(14)
Pb1 Bi1 O2 1_5455 5_4555 135.4(12) 123.8(9) 142.7(14)
Pb1 Bi1 O3 1_5455 5_4445 45.5(3) 41.6(3) 47.3(4)
Pb1 Bi1 O3 1_5455 5_4545 134.3(5) 132.8(7) 137.0(4)
Pb1 Bi1 O3 1_5455 5_5445 45.5(3) 41.6(3) 47.3(4)
Pb1 Bi1 O3 1_5455 5_5545 134.3(5) 132.8(7) 137.0(4)
Pb1 Bi1 Pb1 1_5545 . 100(600) 0 200(1900)
Pb1 Bi1 Pb1 1_5545 1_5565 175.9(6) 172.6(7) 180.0(5)
Pb1 Bi1 Pb1 1_5545 1_5655 90.1(4) 90.0(4) 90.7(4)
Pb1 Bi1 Pb1 1_5545 1_6555 87.8(5) 80.9(6) 93.6(6)
Pb1 Bi1 Pb1 1_5545 5_4455 126.1(5) 126.1(5) 126.1(5)
Pb1 Bi1 Pb1 1_5545 5_4555 126.1(5) 126.1(5) 126.1(5)
Pb1 Bi1 Pb1 1_5545 5_5455 120.9(5) 118.2(5) 122.1(6)
Pb1 Bi1 Pb1 1_5545 5_5555 120.9(5) 118.2(5) 122.1(6)
Pb1 Bi1 Bi1 1_5545 1_4555 92.8(5) 91.6(5) 96.0(6)
Pb1 Bi1 Bi1 1_5545 1_5455 90.0(4) 90.0(5) 90.0(5)
Pb1 Bi1 Bi1 1_5545 1_5545 0.1(5) 0.0(5) 0.5(4)
Pb1 Bi1 Bi1 1_5545 1_5565 176.0(6) 172.6(8) 180.0(5)
Pb1 Bi1 Bi1 1_5545 1_5655 90.0(4) 90.0(5) 90.0(5)
Pb1 Bi1 Bi1 1_5545 1_6555 87.7(5) 80.9(6) 92.8(6)
Pb1 Bi1 Bi1 1_5545 5_4455 126.7(5) 126.7(5) 126.7(5)
Pb1 Bi1 Bi1 1_5545 5_4555 126.7(5) 126.7(5) 126.7(5)
Pb1 Bi1 Bi1 1_5545 5_5455 121.5(5) 118.5(5) 122.9(6)
Pb1 Bi1 Bi1 1_5545 5_5555 121.5(5) 118.5(5) 122.9(6)
Pb1 Bi1 O1 1_5545 1_5455 52.6(7) 52.6(7) 52.6(7)
Pb1 Bi1 O1 1_5545 1_5465 148.7(3) 147.0(4) 149.5(3)
Pb1 Bi1 O1 1_5545 . 52.6(7) 52.6(7) 52.6(7)
Pb1 Bi1 O1 1_5545 1_5565 148.7(3) 147.0(4) 149.5(3)
Pb1 Bi1 O1 1_5545 5_4445 45.3(11) 37.4(9) 51.8(12)
Pb1 Bi1 O1 1_5545 5_4455 140.6(10) 133.5(12) 153.4(9)
Pb1 Bi1 O1 1_5545 5_5445 46.7(10) 29.1(9) 55.1(10)
Pb1 Bi1 O1 1_5545 5_5455 139.7(11) 122.6(13) 152.0(10)
Pb1 Bi1 O2 1_5545 1_4565 155.6(16) 155.6(16) 155.6(16)
Pb1 Bi1 O2 1_5545 1_5565 148.1(16) 143.9(15) 151.0(16)
Pb1 Bi1 O2 1_5545 5_4445 45.4(11) 34.0(7) 52.3(13)
Pb1 Bi1 O2 1_5545 5_4455 137.3(10) 129.8(13) 146.0(7)
Pb1 Bi1 O2 1_5545 5_4545 45.4(11) 34.0(7) 52.3(13)
Pb1 Bi1 O2 1_5545 5_4555 137.3(10) 129.8(13) 146.0(7)
Pb1 Bi1 O3 1_5545 . 166.2(9) 166.2(9) 166.2(9)
Pb1 Bi1 O3 1_5545 5_4445 93.5(10) 82.8(11) 105.6(10)
Pb1 Bi1 O3 1_5545 5_4545 93.5(10) 82.8(11) 105.6(10)
Pb1 Bi1 O3 1_5545 5_5445 92.6(10) 77.1(10) 105.4(10)
Pb1 Bi1 O3 1_5545 5_5545 92.6(10) 77.1(10) 105.4(10)
Pb1 Bi1 Pb1 . 1_5565 100(400) 0 200(1700)
Pb1 Bi1 Pb1 . 1_5655 87.9(4) 0 90.0(4)
Pb1 Bi1 Pb1 . 1_6555 100(400) 0 200(1700)
Pb1 Bi1 Pb1 . 5_4445 90(30) 87(18) 90(50)
Pb1 Bi1 Pb1 . 5_4545 90(30) 87(18) 90(50)
Pb1 Bi1 Pb1 . 5_5455 90(30) 87(18) 90(50)
Pb1 Bi1 Pb1 . 5_5555 90(30) 87(18) 90(50)
Pb1 Bi1 Bi1 . 1_4555 100(400) 0 200(1700)
Pb1 Bi1 Bi1 . 1_5455 88.1(4) 0 90.0(4)
Pb1 Bi1 Bi1 . 1_5545 100(300) 0 180.0(5)
Pb1 Bi1 Bi1 . 1_5565 100(300) 0 180.0(5)
Pb1 Bi1 Bi1 . 1_5655 88.1(4) 0 90.0(4)
Pb1 Bi1 Bi1 . 1_6555 100(400) 0 200(1700)
Pb1 Bi1 Bi1 . 5_4445 90(30) 87(18) 90(70)
Pb1 Bi1 Bi1 . 5_4545 90(30) 87(18) 90(70)
Pb1 Bi1 Bi1 . 5_5455 90(30) 87(18) 90(70)
Pb1 Bi1 Bi1 . 5_5555 90(30) 87(18) 90(70)
Pb1 Bi1 O1 . 1_5445 50(100) 50(30) 100(400)
Pb1 Bi1 O1 . 1_5465 50(100) 50(30) 100(400)
Pb1 Bi1 O1 . 1_5545 50(100) 50(30) 100(400)
Pb1 Bi1 O1 . 1_5565 50(100) 50(30) 100(400)
Pb1 Bi1 O1 . 5_4445 100(400) 0 100(1700)
Pb1 Bi1 O1 . 5_4455 100(300) 0 200(600)
Pb1 Bi1 O1 . 5_5445 100(300) 0 200(600)
Pb1 Bi1 O1 . 5_5455 100(400) 0 100(1700)
Pb1 Bi1 O2 . 1_4545 70(30) 70(30) 69(12)
Pb1 Bi1 O2 . 1_5565 70(30) 70(30) 69(12)
Pb1 Bi1 O2 . 5_4445 100(160) 0 150(140)
Pb1 Bi1 O2 . 5_4455 100(160) 0 150(140)
Pb1 Bi1 O2 . 5_4545 100(160) 0 150(140)
Pb1 Bi1 O2 . 5_4555 100(160) 0 150(140)
Pb1 Bi1 O3 . 5_4445 100(200) 0 100(800)
Pb1 Bi1 O3 . 5_4545 100(200) 0 100(800)
Pb1 Bi1 O3 . 5_5445 100(200) 0 100(800)
Pb1 Bi1 O3 . 5_5545 100(200) 0 100(800)
Pb1 Bi1 Pb1 1_5565 1_5655 90.1(4) 90.0(4) 90.7(4)
Pb1 Bi1 Pb1 1_5565 1_6555 92.8(5) 91.6(5) 95.7(6)
Pb1 Bi1 Pb1 1_5565 5_4445 120.9(5) 118.2(5) 122.1(6)
Pb1 Bi1 Pb1 1_5565 5_4545 120.9(5) 118.2(5) 122.1(6)
Pb1 Bi1 Pb1 1_5565 5_5445 126.1(5) 126.1(5) 126.1(5)
Pb1 Bi1 Pb1 1_5565 5_5545 126.1(5) 126.1(5) 126.1(5)
Pb1 Bi1 Bi1 1_5565 1_4555 87.7(5) 80.9(6) 92.8(6)
Pb1 Bi1 Bi1 1_5565 1_5455 90.0(4) 90.0(4) 90.0(4)
Pb1 Bi1 Bi1 1_5565 1_5545 176.0(6) 172.6(8) 180.0(5)
Pb1 Bi1 Bi1 1_5565 1_5565 0.1(5) 0.0(5) 0.5(4)
Pb1 Bi1 Bi1 1_5565 1_5655 90.0(4) 90.0(4) 90.0(4)
Pb1 Bi1 Bi1 1_5565 1_6555 92.8(5) 91.6(5) 96.0(6)
Pb1 Bi1 Bi1 1_5565 5_4445 121.5(5) 118.5(5) 122.9(6)
Pb1 Bi1 Bi1 1_5565 5_4545 121.5(5) 118.5(5) 122.9(6)
Pb1 Bi1 Bi1 1_5565 5_5445 126.7(5) 126.7(5) 126.7(5)
Pb1 Bi1 Bi1 1_5565 5_5545 126.7(5) 126.7(5) 126.7(5)
Pb1 Bi1 O1 1_5565 1_5445 148.7(3) 147.0(4) 149.5(3)
Pb1 Bi1 O1 1_5565 1_5455 52.6(7) 52.6(7) 52.6(7)
Pb1 Bi1 O1 1_5565 1_5545 148.7(3) 147.0(4) 149.5(3)
Pb1 Bi1 O1 1_5565 . 52.6(7) 52.6(7) 52.6(7)
Pb1 Bi1 O1 1_5565 5_4445 139.7(11) 122.6(13) 152.0(10)
Pb1 Bi1 O1 1_5565 5_4455 46.7(10) 29.1(9) 55.1(10)
Pb1 Bi1 O1 1_5565 5_5445 140.6(10) 133.5(12) 153.4(9)
Pb1 Bi1 O1 1_5565 5_5455 45.3(11) 37.4(9) 51.8(12)
Pb1 Bi1 O2 1_5565 1_4545 148.1(16) 143.9(15) 151.0(16)
Pb1 Bi1 O2 1_5565 1_5545 155.6(16) 155.6(16) 155.6(16)
Pb1 Bi1 O2 1_5565 5_4445 137.3(10) 129.8(13) 146.0(7)
Pb1 Bi1 O2 1_5565 5_4455 45.4(11) 34.0(7) 52.3(13)
Pb1 Bi1 O2 1_5565 5_4545 137.3(10) 129.8(13) 146.0(7)
Pb1 Bi1 O2 1_5565 5_4555 45.4(11) 34.0(7) 52.3(13)
Pb1 Bi1 O3 1_5565 1_5545 166.2(9) 166.2(9) 166.2(9)
Pb1 Bi1 O3 1_5565 5_4445 92.6(10) 77.1(10) 105.4(10)
Pb1 Bi1 O3 1_5565 5_4545 92.6(10) 77.1(10) 105.4(10)
Pb1 Bi1 O3 1_5565 5_5445 93.5(10) 82.8(11) 105.6(10)
Pb1 Bi1 O3 1_5565 5_5545 93.5(10) 82.8(11) 105.6(10)
Pb1 Bi1 Pb1 1_5655 1_6555 89.9(3) 89.49(18) 90.1(4)
Pb1 Bi1 Pb1 1_5655 5_4445 124.8(4) 124.8(4) 124.9(5)
Pb1 Bi1 Pb1 1_5655 5_4545 55.1(3) 55.1(3) 55.1(3)
Pb1 Bi1 Pb1 1_5655 5_5455 124.8(4) 124.8(4) 124.9(5)
Pb1 Bi1 Pb1 1_5655 5_5555 55.1(3) 55.1(3) 55.1(3)
Pb1 Bi1 Bi1 1_5655 1_4555 89.9(3) 89.49(18) 90.2(4)
Pb1 Bi1 Bi1 1_5655 1_5455 179.8(6) 179.2(5) 180.0(5)
Pb1 Bi1 Bi1 1_5655 1_5545 90.1(3) 90.0(3) 90.70(17)
Pb1 Bi1 Bi1 1_5655 1_5565 90.1(3) 90.0(3) 90.70(17)
Pb1 Bi1 Bi1 1_5655 1_5655 0.2(5) 0.0(5) 0.8(4)
Pb1 Bi1 Bi1 1_5655 1_6555 89.9(3) 89.49(18) 90.2(4)
Pb1 Bi1 Bi1 1_5655 5_4445 124.8(4) 124.8(4) 124.9(6)
Pb1 Bi1 Bi1 1_5655 5_4545 55.1(3) 55.1(3) 55.1(3)
Pb1 Bi1 Bi1 1_5655 5_5455 124.8(4) 124.8(4) 124.9(6)
Pb1 Bi1 Bi1 1_5655 5_5555 55.1(3) 55.1(3) 55.1(3)
Pb1 Bi1 O1 1_5655 1_5445 120.9(5) 120.0(4) 122.9(7)
Pb1 Bi1 O1 1_5655 1_5465 120.9(5) 120.0(4) 122.9(7)
Pb1 Bi1 O1 1_5655 1_5545 58.5(4) 57.1(5) 59.1(3)
Pb1 Bi1 O1 1_5655 1_5565 58.5(4) 57.1(5) 59.1(3)
Pb1 Bi1 O1 1_5655 5_4445 90.0(3) 89.9(4) 90.09(17)
Pb1 Bi1 O1 1_5655 5_4455 90.0(3) 89.16(18) 90.80(18)
Pb1 Bi1 O1 1_5655 5_5445 90.0(3) 89.16(18) 90.80(18)
Pb1 Bi1 O1 1_5655 5_5455 90.0(3) 89.9(4) 90.09(17)
Pb1 Bi1 O2 1_5655 1_4545 89.8(2) 89.70(17) 89.9(3)
Pb1 Bi1 O2 1_5655 1_5565 89.8(2) 89.70(17) 89.9(3)
Pb1 Bi1 O2 1_5655 5_4445 135.4(12) 123.8(9) 142.7(14)
Pb1 Bi1 O2 1_5655 5_4455 135.4(12) 123.8(9) 142.7(14)
Pb1 Bi1 O2 1_5655 5_4545 44.8(11) 38.4(14) 56.1(7)
Pb1 Bi1 O2 1_5655 5_4555 44.8(11) 38.4(14) 56.1(7)
Pb1 Bi1 O3 1_5655 5_4445 134.3(5) 132.8(7) 137.0(4)
Pb1 Bi1 O3 1_5655 5_4545 45.5(3) 41.6(3) 47.3(4)
Pb1 Bi1 O3 1_5655 5_5445 134.3(5) 132.8(7) 137.0(4)
Pb1 Bi1 O3 1_5655 5_5545 45.5(3) 41.6(3) 47.3(4)
Pb1 Bi1 Pb1 1_6555 5_4445 128.3(5) 127.2(6) 130.8(5)
Pb1 Bi1 Pb1 1_6555 5_4545 128.3(5) 127.2(6) 130.8(5)
Pb1 Bi1 Pb1 1_6555 5_5445 62.3(5) 62.3(5) 62.3(5)
Pb1 Bi1 Pb1 1_6555 5_5545 62.3(5) 62.3(5) 62.3(5)
Pb1 Bi1 Bi1 1_6555 1_4555 177.6(6) 174.4(7) 180.0(5)
Pb1 Bi1 Bi1 1_6555 1_5455 90.0(5) 90.0(4) 90.0(4)
Pb1 Bi1 Bi1 1_6555 1_5545 87.9(5) 81.4(5) 93.6(6)
Pb1 Bi1 Bi1 1_6555 1_5565 92.7(5) 91.6(6) 95.3(6)
Pb1 Bi1 Bi1 1_6555 1_5655 90.0(5) 90.0(4) 90.0(4)
Pb1 Bi1 Bi1 1_6555 1_6555 0.1(5) 0.0(5) 0.8(4)
Pb1 Bi1 Bi1 1_6555 5_4445 127.8(5) 126.6(6) 130.6(5)
Pb1 Bi1 Bi1 1_6555 5_4545 127.8(5) 126.6(6) 130.6(5)
Pb1 Bi1 Bi1 1_6555 5_5445 61.9(5) 61.9(5) 61.9(5)
Pb1 Bi1 Bi1 1_6555 5_5455 49.0(5) 49.0(5) 49.0(5)
Pb1 Bi1 Bi1 1_6555 5_5545 61.9(5) 61.9(5) 61.9(5)
Pb1 Bi1 Bi1 1_6555 5_5555 49.0(5) 49.0(5) 49.0(5)
Pb1 Bi1 O1 1_6555 1_5445 88.3(10) 86.0(10) 93.8(9)
Pb1 Bi1 O1 1_6555 1_5455 97.1(13) 97.1(13) 97.1(13)
Pb1 Bi1 O1 1_6555 1_5465 89.9(10) 88.9(9) 90.4(10)
Pb1 Bi1 O1 1_6555 1_5545 88.3(10) 86.0(10) 93.8(9)
Pb1 Bi1 O1 1_6555 . 97.1(13) 97.1(13) 97.1(13)
Pb1 Bi1 O1 1_6555 1_5565 89.9(10) 88.9(9) 90.4(10)
Pb1 Bi1 O1 1_6555 5_4445 129.7(11) 116.0(10) 145.4(13)
Pb1 Bi1 O1 1_6555 5_4455 137.3(11) 118.6(10) 147.1(12)
Pb1 Bi1 O1 1_6555 5_5445 46.6(10) 37.7(11) 61.3(9)
Pb1 Bi1 O1 1_6555 5_5455 48.8(10) 40.2(12) 58.7(9)
Pb1 Bi1 O2 1_6555 1_4545 119.8(16) 116.9(16) 124.2(15)
Pb1 Bi1 O2 1_6555 1_5545 63.6(16) 63.6(16) 63.6(16)
Pb1 Bi1 O2 1_6555 5_4445 89(2) 85.7(18) 90(2)
Pb1 Bi1 O2 1_6555 5_4455 92(2) 91(2) 95(2)
Pb1 Bi1 O2 1_6555 5_4545 89(2) 85.7(18) 90(2)
Pb1 Bi1 O2 1_6555 5_4555 92(2) 91(2) 95(2)
Pb1 Bi1 O3 1_6555 1_5545 101.9(9) 101.9(9) 101.9(9)
Pb1 Bi1 O3 1_6555 5_4445 134.2(3) 131.7(5) 136.6(3)
Pb1 Bi1 O3 1_6555 5_4545 134.2(3) 131.7(5) 136.6(3)
Pb1 Bi1 O3 1_6555 5_5445 45.7(3) 43.2(3) 51.2(3)
Pb1 Bi1 O3 1_6555 5_5545 45.7(3) 43.2(3) 51.2(3)
Pb1 Bi1 Pb1 5_4445 5_4545 69.7(4) 69.7(3) 69.8(3)
Pb1 Bi1 Pb1 5_4445 5_5445 68.5(6) 68.5(6) 68.5(6)
Pb1 Bi1 Pb1 5_4445 5_5545 113.9(6) 113.9(6) 113.9(6)
Pb1 Bi1 Bi1 5_4445 1_5455 55.1(4) 55.1(4) 55.2(4)
Pb1 Bi1 Bi1 5_4445 1_5655 124.9(5) 124.8(5) 124.9(5)
Pb1 Bi1 Bi1 5_4445 1_6555 128.4(4) 127.2(5) 131.0(4)
Pb1 Bi1 Bi1 5_4445 5_4445 0.6(5) 0.3(6) 0.9(5)
Pb1 Bi1 Bi1 5_4445 5_4545 69.7(4) 69.7(3) 69.8(3)
Pb1 Bi1 Bi1 5_4445 5_5445 68.9(6) 68.9(6) 68.9(6)
Pb1 Bi1 Bi1 5_4445 5_5545 113.5(6) 113.5(6) 113.5(6)
Pb1 Bi1 O1 5_4445 1_5445 41.3(9) 40.4(9) 43.1(9)
Pb1 Bi1 O1 5_4445 1_5455 76.6(10) 76.6(10) 76.6(10)
Pb1 Bi1 O1 5_4445 1_5545 80.3(6) 79.8(6) 81.6(7)
Pb1 Bi1 O1 5_4445 . 132.0(14) 132.0(14) 132.0(14)
Pb1 Bi1 O1 5_4445 5_4455 77.4(8) 75.7(8) 78.2(8)
Pb1 Bi1 O1 5_4445 5_5445 81.5(7) 80.8(7) 82.8(8)
Pb1 Bi1 O1 5_4445 5_5455 145.0(2) 144.5(3) 145.16(17)
Pb1 Bi1 O2 5_4445 1_4545 39.3(7) 39.0(7) 40.0(7)
Pb1 Bi1 O2 5_4445 1_5545 81.2(13) 81.2(13) 81.2(13)
Pb1 Bi1 O2 5_4445 5_4455 80.5(18) 79.0(18) 81.4(18)
Pb1 Bi1 O2 5_4445 5_4555 137(2) 135(2) 139(3)
Pb1 Bi1 O3 5_4445 1_5545 51.7(6) 51.7(6) 51.7(6)
Pb1 Bi1 O3 5_4445 5_5445 83.2(6) 81.2(6) 85.5(6)
Pb1 Bi1 O3 5_4445 5_5545 134.3(11) 133.7(11) 135.9(11)
Pb1 Bi1 Pb1 5_4455 5_4555 84.7(4) 84.7(4) 84.7(4)
Pb1 Bi1 Pb1 5_4455 5_5455 68.5(4) 68.5(4) 68.5(4)
Pb1 Bi1 Pb1 5_4455 5_5555 113.9(5) 113.9(5) 113.9(5)
Pb1 Bi1 Bi1 5_4455 1_4555 62.4(3) 62.4(3) 62.4(3)
Pb1 Bi1 Bi1 5_4455 1_5455 47.7(4) 47.7(4) 47.7(4)
Pb1 Bi1 Bi1 5_4455 1_5655 132.3(5) 132.3(5) 132.3(5)
Pb1 Bi1 Bi1 5_4455 5_4455 0.8(4) 0.8(4) 0.8(4)
Pb1 Bi1 Bi1 5_4455 5_4555 83.9(4) 83.9(4) 83.9(4)
Pb1 Bi1 Bi1 5_4455 5_5455 68.3(4) 68.3(4) 68.3(4)
Pb1 Bi1 Bi1 5_4455 5_5555 113.7(5) 113.7(5) 113.7(5)
Pb1 Bi1 O1 5_4455 1_5455 82.7(9) 82.7(9) 82.7(9)
Pb1 Bi1 O1 5_4455 1_5465 36.2(8) 36.2(8) 36.2(8)
Pb1 Bi1 O1 5_4455 . 159.1(14) 159.1(14) 159.1(14)
Pb1 Bi1 O1 5_4455 1_5565 83.5(6) 83.5(6) 83.5(6)
Pb1 Bi1 O1 5_4455 5_4445 93.5(10) 93.5(10) 93.5(10)
Pb1 Bi1 O1 5_4455 5_5445 135.4(3) 135.4(3) 135.4(3)
Pb1 Bi1 O2 5_4455 1_4565 43.8(4) 43.8(4) 43.8(4)
Pb1 Bi1 O2 5_4455 1_5565 77.7(11) 77.7(11) 77.7(11)
Pb1 Bi1 O3 5_4455 . 62.2(5) 62.2(5) 62.2(5)
Pb1 Bi1 Pb1 5_4545 5_5445 113.9(6) 113.9(6) 113.9(6)
Pb1 Bi1 Pb1 5_4545 5_5545 68.5(6) 68.5(6) 68.5(6)
Pb1 Bi1 Bi1 5_4545 1_5455 124.9(5) 124.8(5) 124.9(5)
Pb1 Bi1 Bi1 5_4545 1_5655 55.1(4) 55.1(4) 55.2(4)
Pb1 Bi1 Bi1 5_4545 1_6555 128.4(4) 127.2(5) 131.0(4)
Pb1 Bi1 Bi1 5_4545 5_4445 69.7(4) 69.7(3) 69.8(3)
Pb1 Bi1 Bi1 5_4545 5_4545 0.6(5) 0.3(6) 0.9(5)
Pb1 Bi1 Bi1 5_4545 5_5445 113.5(6) 113.5(6) 113.5(6)
Pb1 Bi1 Bi1 5_4545 5_5545 68.9(6) 68.9(6) 68.9(6)
Pb1 Bi1 O1 5_4545 1_5445 80.3(6) 79.8(6) 81.6(7)
Pb1 Bi1 O1 5_4545 1_5455 132.0(14) 132.0(14) 132.0(14)
Pb1 Bi1 O1 5_4545 1_5545 41.3(9) 40.4(9) 43.1(9)
Pb1 Bi1 O1 5_4545 . 76.6(10) 76.6(10) 76.6(10)
Pb1 Bi1 O1 5_4545 5_4455 77.4(8) 75.7(8) 78.2(8)
Pb1 Bi1 O1 5_4545 5_5445 81.5(7) 80.8(7) 82.8(8)
Pb1 Bi1 O1 5_4545 5_5455 145.0(2) 144.5(3) 145.16(17)
Pb1 Bi1 O2 5_4545 1_4545 39.3(7) 39.0(7) 40.0(7)
Pb1 Bi1 O2 5_4545 1_5545 81.2(13) 81.2(13) 81.2(13)
Pb1 Bi1 O2 5_4545 5_4455 137(2) 135(2) 139(3)
Pb1 Bi1 O2 5_4545 5_4555 80.5(18) 79.0(18) 81.4(18)
Pb1 Bi1 O3 5_4545 1_5545 51.7(6) 51.7(6) 51.7(6)
Pb1 Bi1 O3 5_4545 5_5445 134.3(11) 133.7(11) 135.9(11)
Pb1 Bi1 O3 5_4545 5_5545 83.2(6) 81.2(6) 85.5(6)
Pb1 Bi1 Pb1 5_4555 5_5455 113.9(5) 113.9(5) 113.9(5)
Pb1 Bi1 Pb1 5_4555 5_5555 68.5(4) 68.5(4) 68.5(4)
Pb1 Bi1 Bi1 5_4555 1_4555 62.4(3) 62.4(3) 62.4(3)
Pb1 Bi1 Bi1 5_4555 1_5455 132.3(5) 132.3(5) 132.3(5)
Pb1 Bi1 Bi1 5_4555 1_5655 47.7(4) 47.7(4) 47.7(4)
Pb1 Bi1 Bi1 5_4555 5_4455 83.9(4) 83.9(4) 83.9(4)
Pb1 Bi1 Bi1 5_4555 5_4555 0.8(4) 0.8(4) 0.8(4)
Pb1 Bi1 Bi1 5_4555 5_5455 113.7(5) 113.7(5) 113.7(5)
Pb1 Bi1 Bi1 5_4555 5_5555 68.3(4) 68.3(4) 68.3(4)
Pb1 Bi1 O1 5_4555 1_5455 159.1(14) 159.1(14) 159.1(14)
Pb1 Bi1 O1 5_4555 1_5465 83.5(6) 83.5(6) 83.5(6)
Pb1 Bi1 O1 5_4555 . 82.7(9) 82.7(9) 82.7(9)
Pb1 Bi1 O1 5_4555 1_5565 36.2(8) 36.2(8) 36.2(8)
Pb1 Bi1 O1 5_4555 5_4445 93.5(10) 93.5(10) 93.5(10)
Pb1 Bi1 O1 5_4555 5_5445 135.4(3) 135.4(3) 135.4(3)
Pb1 Bi1 O2 5_4555 1_4565 43.8(4) 43.8(4) 43.8(4)
Pb1 Bi1 O2 5_4555 1_5565 77.7(11) 77.7(11) 77.7(11)
Pb1 Bi1 O3 5_4555 . 62.2(5) 62.2(5) 62.2(5)
Pb1 Bi1 Pb1 5_5445 5_5545 84.7(4) 84.7(4) 84.7(4)
Pb1 Bi1 Bi1 5_5445 1_5455 47.7(4) 47.7(4) 47.7(4)
Pb1 Bi1 Bi1 5_5445 1_5655 132.3(5) 132.3(5) 132.3(5)
Pb1 Bi1 Bi1 5_5445 1_6555 62.4(3) 62.4(3) 62.4(3)
Pb1 Bi1 Bi1 5_5445 5_4445 68.3(4) 68.3(4) 68.3(4)
Pb1 Bi1 Bi1 5_5445 5_4545 113.7(5) 113.7(5) 113.7(5)
Pb1 Bi1 Bi1 5_5445 5_5445 0.8(4) 0.8(4) 0.8(4)
Pb1 Bi1 Bi1 5_5445 5_5545 83.9(4) 83.9(4) 83.9(4)
Pb1 Bi1 O1 5_5445 1_5445 36.2(8) 36.2(8) 36.2(8)
Pb1 Bi1 O1 5_5445 1_5455 82.7(9) 82.7(9) 82.7(9)
Pb1 Bi1 O1 5_5445 1_5545 83.5(6) 83.5(6) 83.5(6)
Pb1 Bi1 O1 5_5445 . 159.1(14) 159.1(14) 159.1(14)
Pb1 Bi1 O1 5_5445 5_4455 135.4(3) 135.4(3) 135.4(3)
Pb1 Bi1 O1 5_5445 5_5455 93.5(10) 93.5(10) 93.5(10)
Pb1 Bi1 O2 5_5445 1_4545 77.7(11) 77.7(11) 77.7(11)
Pb1 Bi1 O2 5_5445 1_5545 43.8(4) 43.8(4) 43.8(4)
Pb1 Bi1 O3 5_5445 1_5545 62.2(5) 62.2(5) 62.2(5)
Pb1 Bi1 Pb1 5_5455 5_5555 69.7(4) 69.7(3) 69.8(3)
Pb1 Bi1 Bi1 5_5455 1_4555 128.4(4) 127.2(5) 131.0(4)
Pb1 Bi1 Bi1 5_5455 1_5455 55.1(4) 55.1(4) 55.2(4)
Pb1 Bi1 Bi1 5_5455 1_5655 124.9(5) 124.8(5) 124.9(5)
Pb1 Bi1 Bi1 5_5455 5_4455 68.9(6) 68.9(6) 68.9(6)
Pb1 Bi1 Bi1 5_5455 5_4555 113.5(6) 113.5(6) 113.5(6)
Pb1 Bi1 Bi1 5_5455 5_5455 0.6(5) 0.3(6) 0.9(5)
Pb1 Bi1 Bi1 5_5455 5_5555 69.7(4) 69.7(3) 69.8(3)
Pb1 Bi1 O1 5_5455 1_5455 76.6(10) 76.6(10) 76.6(10)
Pb1 Bi1 O1 5_5455 1_5465 41.3(9) 40.4(9) 43.1(9)
Pb1 Bi1 O1 5_5455 . 132.0(14) 132.0(14) 132.0(14)
Pb1 Bi1 O1 5_5455 1_5565 80.3(6) 79.8(6) 81.6(7)
Pb1 Bi1 O1 5_5455 5_4445 145.0(2) 144.5(3) 145.16(17)
Pb1 Bi1 O1 5_5455 5_4455 81.5(7) 80.8(7) 82.8(8)
Pb1 Bi1 O1 5_5455 5_5445 77.4(8) 75.7(8) 78.2(8)
Pb1 Bi1 O2 5_5455 1_4565 81.2(13) 81.2(13) 81.2(13)
Pb1 Bi1 O2 5_5455 1_5565 39.3(7) 39.0(7) 40.0(7)
Pb1 Bi1 O2 5_5455 5_4445 80.5(18) 79.0(18) 81.4(18)
Pb1 Bi1 O2 5_5455 5_4545 137(2) 135(2) 139(3)
Pb1 Bi1 O3 5_5455 . 51.7(6) 51.7(6) 51.7(6)
Pb1 Bi1 O3 5_5455 5_4445 83.2(6) 81.2(6) 85.5(6)
Pb1 Bi1 O3 5_5455 5_4545 134.3(11) 133.7(11) 135.9(11)
Pb1 Bi1 Bi1 5_5545 1_5455 132.3(5) 132.3(5) 132.3(5)
Pb1 Bi1 Bi1 5_5545 1_5655 47.7(4) 47.7(4) 47.7(4)
Pb1 Bi1 Bi1 5_5545 1_6555 62.4(3) 62.4(3) 62.4(3)
Pb1 Bi1 Bi1 5_5545 5_4445 113.7(5) 113.7(5) 113.7(5)
Pb1 Bi1 Bi1 5_5545 5_4545 68.3(4) 68.3(4) 68.3(4)
Pb1 Bi1 Bi1 5_5545 5_5445 83.9(4) 83.9(4) 83.9(4)
Pb1 Bi1 Bi1 5_5545 5_5545 0.8(4) 0.8(4) 0.8(4)
Pb1 Bi1 O1 5_5545 1_5445 83.5(6) 83.5(6) 83.5(6)
Pb1 Bi1 O1 5_5545 1_5455 159.1(14) 159.1(14) 159.1(14)
Pb1 Bi1 O1 5_5545 1_5545 36.2(8) 36.2(8) 36.2(8)
Pb1 Bi1 O1 5_5545 . 82.7(9) 82.7(9) 82.7(9)
Pb1 Bi1 O1 5_5545 5_4455 135.4(3) 135.4(3) 135.4(3)
Pb1 Bi1 O1 5_5545 5_5455 93.5(10) 93.5(10) 93.5(10)
Pb1 Bi1 O2 5_5545 1_4545 77.7(11) 77.7(11) 77.7(11)
Pb1 Bi1 O2 5_5545 1_5545 43.8(4) 43.8(4) 43.8(4)
Pb1 Bi1 O3 5_5545 1_5545 62.2(5) 62.2(5) 62.2(5)
Pb1 Bi1 Bi1 5_5555 1_4555 128.4(4) 127.2(5) 131.0(4)
Pb1 Bi1 Bi1 5_5555 1_5455 124.9(5) 124.8(5) 124.9(5)
Pb1 Bi1 Bi1 5_5555 1_5655 55.1(4) 55.1(4) 55.2(4)
Pb1 Bi1 Bi1 5_5555 5_4455 113.5(6) 113.5(6) 113.5(6)
Pb1 Bi1 Bi1 5_5555 5_4555 68.9(6) 68.9(6) 68.9(6)
Pb1 Bi1 Bi1 5_5555 5_5455 69.7(4) 69.7(3) 69.8(3)
Pb1 Bi1 Bi1 5_5555 5_5555 0.6(5) 0.3(6) 0.9(5)
Pb1 Bi1 O1 5_5555 1_5455 132.0(14) 132.0(14) 132.0(14)
Pb1 Bi1 O1 5_5555 1_5465 80.3(6) 79.8(6) 81.6(7)
Pb1 Bi1 O1 5_5555 . 76.6(10) 76.6(10) 76.6(10)
Pb1 Bi1 O1 5_5555 1_5565 41.3(9) 40.4(9) 43.1(9)
Pb1 Bi1 O1 5_5555 5_4445 145.0(2) 144.5(3) 145.16(17)
Pb1 Bi1 O1 5_5555 5_4455 81.5(7) 80.8(7) 82.8(8)
Pb1 Bi1 O1 5_5555 5_5445 77.4(8) 75.7(8) 78.2(8)
Pb1 Bi1 O2 5_5555 1_4565 81.2(13) 81.2(13) 81.2(13)
Pb1 Bi1 O2 5_5555 1_5565 39.3(7) 39.0(7) 40.0(7)
Pb1 Bi1 O2 5_5555 5_4445 137(2) 135(2) 139(3)
Pb1 Bi1 O2 5_5555 5_4545 80.5(18) 79.0(18) 81.4(18)
Pb1 Bi1 O3 5_5555 . 51.7(6) 51.7(6) 51.7(6)
Pb1 Bi1 O3 5_5555 5_4445 134.3(11) 133.7(11) 135.9(11)
Pb1 Bi1 O3 5_5555 5_4545 83.2(6) 81.2(6) 85.5(6)
Bi1 Bi1 Bi1 1_4555 1_5455 90.0(5) 90.0(5) 90.0(5)
Bi1 Bi1 Bi1 1_4555 1_5545 92.7(5) 91.6(6) 95.5(6)
Bi1 Bi1 Bi1 1_4555 1_5565 87.8(5) 81.3(5) 92.8(6)
Bi1 Bi1 Bi1 1_4555 1_5655 90.0(5) 90.0(5) 90.0(5)
Bi1 Bi1 Bi1 1_4555 1_6555 177.7(6) 175.2(7) 180.0(5)
Bi1 Bi1 Bi1 1_4555 5_4445 49.6(5) 49.6(5) 49.6(5)
Bi1 Bi1 Bi1 1_4555 5_4455 62.1(5) 62.1(5) 62.1(5)
Bi1 Bi1 Bi1 1_4555 5_4545 49.6(5) 49.6(5) 49.6(5)
Bi1 Bi1 Bi1 1_4555 5_4555 62.1(5) 62.1(5) 62.1(5)
Bi1 Bi1 Bi1 1_4555 5_5455 127.8(5) 126.6(6) 130.7(5)
Bi1 Bi1 Bi1 1_4555 5_5555 127.8(5) 126.6(6) 130.7(5)
Bi1 Bi1 O1 1_4555 1_5445 90.4(10) 89.6(9) 90.8(10)
Bi1 Bi1 O1 1_4555 1_5455 96.9(13) 96.9(13) 96.9(13)
Bi1 Bi1 O1 1_4555 1_5465 88.3(10) 86.0(10) 94.0(9)
Bi1 Bi1 O1 1_4555 1_5545 90.4(10) 89.6(9) 90.8(10)
Bi1 Bi1 O1 1_4555 . 96.9(13) 96.9(13) 96.9(13)
Bi1 Bi1 O1 1_4555 1_5565 88.3(10) 86.0(10) 94.0(9)
Bi1 Bi1 O1 1_4555 5_4445 48.9(10) 40.2(12) 59.3(9)
Bi1 Bi1 O1 1_4555 5_4455 46.5(10) 37.3(11) 61.5(9)
Bi1 Bi1 O1 1_4555 5_5445 137.4(11) 119.4(10) 147.1(12)
Bi1 Bi1 O1 1_4555 5_5455 129.6(11) 115.9(10) 144.6(13)
Bi1 Bi1 O2 1_4555 1_4565 63.9(16) 63.9(16) 63.9(16)
Bi1 Bi1 O2 1_4555 1_5565 119.9(16) 116.9(16) 124.4(15)
Bi1 Bi1 O2 1_4555 5_4445 92(2) 91(2) 95(2)
Bi1 Bi1 O2 1_4555 5_4455 89(2) 85.7(18) 90(2)
Bi1 Bi1 O2 1_4555 5_4545 92(2) 91(2) 95(2)
Bi1 Bi1 O2 1_4555 5_4555 89(2) 85.7(18) 90(2)
Bi1 Bi1 O3 1_4555 . 102.1(9) 102.1(9) 102.1(9)
Bi1 Bi1 O3 1_4555 5_4445 45.7(3) 43.2(3) 51.3(3)
Bi1 Bi1 O3 1_4555 5_4545 45.7(3) 43.2(3) 51.3(3)
Bi1 Bi1 O3 1_4555 5_5445 134.2(3) 131.7(5) 136.6(3)
Bi1 Bi1 O3 1_4555 5_5545 134.2(3) 131.7(5) 136.6(3)
Bi1 Bi1 Bi1 1_5455 1_5545 90.0(3) 90.0(5) 90.0(5)
Bi1 Bi1 Bi1 1_5455 1_5565 90.0(3) 90.00(15) 90.00(15)
Bi1 Bi1 Bi1 1_5455 1_5655 180.0(5) 180.0(5) 180.0(5)
Bi1 Bi1 Bi1 1_5455 1_6555 90.0(3) 90.00(17) 90.00(17)
Bi1 Bi1 Bi1 1_5455 5_4445 55.1(3) 55.1(3) 55.2(3)
Bi1 Bi1 Bi1 1_5455 5_4455 48.5(4) 48.5(4) 48.5(4)
Bi1 Bi1 Bi1 1_5455 5_4545 124.9(4) 124.8(4) 124.9(3)
Bi1 Bi1 Bi1 1_5455 5_4555 131.5(4) 131.5(4) 131.5(4)
Bi1 Bi1 Bi1 1_5455 5_5445 48.5(4) 48.5(4) 48.5(4)
Bi1 Bi1 Bi1 1_5455 5_5455 55.1(3) 55.1(3) 55.2(3)
Bi1 Bi1 Bi1 1_5455 5_5545 131.5(4) 131.5(4) 131.5(4)
Bi1 Bi1 Bi1 1_5455 5_5555 124.9(4) 124.8(4) 124.9(3)
Bi1 Bi1 O1 1_5455 1_5445 58.8(4) 57.1(5) 59.5(3)
Bi1 Bi1 O1 1_5455 1_5455 38.0(7) 38.0(7) 38.0(7)
Bi1 Bi1 O1 1_5455 1_5465 58.8(4) 57.1(5) 59.5(3)
Bi1 Bi1 O1 1_5455 1_5545 121.2(5) 120.5(4) 122.9(7)
Bi1 Bi1 O1 1_5455 . 142.0(7) 142.0(7) 142.0(7)
Bi1 Bi1 O1 1_5455 1_5565 121.2(5) 120.5(4) 122.9(7)
Bi1 Bi1 O1 1_5455 5_4445 90.0(3) 90.0(4) 90.0(4)
Bi1 Bi1 O1 1_5455 5_4455 90.0(3) 90.00(17) 90.00(17)
Bi1 Bi1 O1 1_5455 5_5445 90.0(3) 90.00(18) 90.00(18)
Bi1 Bi1 O1 1_5455 5_5455 90.0(3) 90.00(15) 90.00(15)
Bi1 Bi1 O2 1_5455 1_4545 90.0(2) 90.00(15) 90.00(15)
Bi1 Bi1 O2 1_5455 1_4565 90.00(16) 90.00(16) 90.00(16)
Bi1 Bi1 O2 1_5455 1_5545 90.00(16) 90.00(16) 90.00(16)
Bi1 Bi1 O2 1_5455 1_5565 90.0(2) 90.0(3) 90.0(3)
Bi1 Bi1 O2 1_5455 5_4445 44.7(11) 38.0(14) 56.1(7)
Bi1 Bi1 O2 1_5455 5_4455 44.7(11) 38.0(14) 56.1(7)
Bi1 Bi1 O2 1_5455 5_4545 135.3(12) 123.9(9) 142.0(14)
Bi1 Bi1 O2 1_5455 5_4555 135.3(12) 123.9(9) 142.0(14)
Bi1 Bi1 O3 1_5455 1_5545 90.00(15) 90.00(15) 90.00(15)
Bi1 Bi1 O3 1_5455 . 90.00(15) 90.00(15) 90.00(15)
Bi1 Bi1 O3 1_5455 5_4445 45.6(3) 42.3(3) 47.2(4)
Bi1 Bi1 O3 1_5455 5_4545 134.4(5) 132.8(7) 137.7(4)
Bi1 Bi1 O3 1_5455 5_5445 45.6(3) 42.3(3) 47.2(4)
Bi1 Bi1 O3 1_5455 5_5545 134.4(5) 132.8(7) 137.7(4)
Bi1 Bi1 Bi1 1_5545 1_5565 176.1(6) 173.0(8) 180.0(5)
Bi1 Bi1 Bi1 1_5545 1_5655 90.0(4) 90.0(5) 90.0(5)
Bi1 Bi1 Bi1 1_5545 1_6555 87.8(5) 81.3(6) 92.8(6)
Bi1 Bi1 Bi1 1_5545 5_4455 126.7(5) 126.7(5) 126.7(5)
Bi1 Bi1 Bi1 1_5545 5_4555 126.7(5) 126.7(5) 126.7(5)
Bi1 Bi1 Bi1 1_5545 5_5455 121.6(5) 118.5(5) 122.9(6)
Bi1 Bi1 Bi1 1_5545 5_5555 121.6(5) 118.5(5) 122.9(6)
Bi1 Bi1 O1 1_5545 1_5455 52.6(7) 52.6(7) 52.6(7)
Bi1 Bi1 O1 1_5545 1_5465 148.7(3) 147.0(4) 149.5(3)
Bi1 Bi1 O1 1_5545 . 52.6(7) 52.6(7) 52.6(7)
Bi1 Bi1 O1 1_5545 1_5565 148.7(3) 147.0(4) 149.5(3)
Bi1 Bi1 O1 1_5545 5_4445 45.2(11) 36.9(9) 51.8(12)
Bi1 Bi1 O1 1_5545 5_4455 140.5(10) 133.1(12) 153.4(9)
Bi1 Bi1 O1 1_5545 5_5445 46.8(10) 29.6(9) 55.1(10)
Bi1 Bi1 O1 1_5545 5_5455 139.8(11) 123.0(13) 152.1(10)
Bi1 Bi1 O2 1_5545 1_4565 155.6(16) 155.6(16) 155.6(16)
Bi1 Bi1 O2 1_5545 1_5565 148.1(16) 143.9(15) 151.0(16)
Bi1 Bi1 O2 1_5545 5_4445 45.4(11) 34.0(7) 52.3(13)
Bi1 Bi1 O2 1_5545 5_4455 137.3(10) 129.8(13) 146.0(7)
Bi1 Bi1 O2 1_5545 5_4545 45.4(11) 34.0(7) 52.3(13)
Bi1 Bi1 O2 1_5545 5_4555 137.3(10) 129.8(13) 146.0(7)
Bi1 Bi1 O3 1_5545 . 166.2(9) 166.2(9) 166.2(9)
Bi1 Bi1 O3 1_5545 5_4445 93.4(10) 82.5(11) 105.6(10)
Bi1 Bi1 O3 1_5545 5_4545 93.4(10) 82.5(11) 105.6(10)
Bi1 Bi1 O3 1_5545 5_5445 92.7(10) 77.4(10) 105.4(10)
Bi1 Bi1 O3 1_5545 5_5545 92.7(10) 77.4(10) 105.4(10)
Bi1 Bi1 Bi1 1_5565 1_5655 90.0(4) 90.0(4) 90.0(4)
Bi1 Bi1 Bi1 1_5565 1_6555 92.7(5) 91.6(5) 95.5(6)
Bi1 Bi1 Bi1 1_5565 5_4445 121.6(5) 118.5(5) 122.9(6)
Bi1 Bi1 Bi1 1_5565 5_4545 121.6(5) 118.5(5) 122.9(6)
Bi1 Bi1 Bi1 1_5565 5_5445 126.7(5) 126.7(5) 126.7(5)
Bi1 Bi1 Bi1 1_5565 5_5545 126.7(5) 126.7(5) 126.7(5)
Bi1 Bi1 O1 1_5565 1_5445 148.7(3) 147.0(4) 149.5(3)
Bi1 Bi1 O1 1_5565 1_5455 52.6(7) 52.6(7) 52.6(7)
Bi1 Bi1 O1 1_5565 1_5545 148.7(3) 147.0(4) 149.5(3)
Bi1 Bi1 O1 1_5565 . 52.6(7) 52.6(7) 52.6(7)
Bi1 Bi1 O1 1_5565 5_4445 139.8(11) 123.0(13) 152.1(10)
Bi1 Bi1 O1 1_5565 5_4455 46.8(10) 29.6(9) 55.1(10)
Bi1 Bi1 O1 1_5565 5_5445 140.5(10) 133.1(12) 153.4(9)
Bi1 Bi1 O1 1_5565 5_5455 45.2(11) 36.9(9) 51.8(12)
Bi1 Bi1 O2 1_5565 1_4545 148.1(16) 143.9(15) 151.0(16)
Bi1 Bi1 O2 1_5565 1_5545 155.6(16) 155.6(16) 155.6(16)
Bi1 Bi1 O2 1_5565 5_4445 137.3(10) 129.8(13) 146.0(7)
Bi1 Bi1 O2 1_5565 5_4455 45.4(11) 34.0(7) 52.3(13)
Bi1 Bi1 O2 1_5565 5_4545 137.3(10) 129.8(13) 146.0(7)
Bi1 Bi1 O2 1_5565 5_4555 45.4(11) 34.0(7) 52.3(13)
Bi1 Bi1 O3 1_5565 1_5545 166.2(9) 166.2(9) 166.2(9)
Bi1 Bi1 O3 1_5565 5_4445 92.7(10) 77.4(10) 105.4(10)
Bi1 Bi1 O3 1_5565 5_4545 92.7(10) 77.4(10) 105.4(10)
Bi1 Bi1 O3 1_5565 5_5445 93.4(10) 82.5(11) 105.6(10)
Bi1 Bi1 O3 1_5565 5_5545 93.4(10) 82.5(11) 105.6(10)
Bi1 Bi1 Bi1 1_5655 1_6555 90.0(3) 90.00(17) 90.00(17)
Bi1 Bi1 Bi1 1_5655 5_4445 124.9(4) 124.8(4) 124.9(3)
Bi1 Bi1 Bi1 1_5655 5_4455 131.5(4) 131.5(4) 131.5(4)
Bi1 Bi1 Bi1 1_5655 5_4545 55.1(3) 55.1(3) 55.2(3)
Bi1 Bi1 Bi1 1_5655 5_4555 48.5(4) 48.5(4) 48.5(4)
Bi1 Bi1 Bi1 1_5655 5_5445 131.5(4) 131.5(4) 131.5(4)
Bi1 Bi1 Bi1 1_5655 5_5455 124.9(4) 124.8(4) 124.9(3)
Bi1 Bi1 Bi1 1_5655 5_5545 48.5(4) 48.5(4) 48.5(4)
Bi1 Bi1 Bi1 1_5655 5_5555 55.1(3) 55.1(3) 55.2(3)
Bi1 Bi1 O1 1_5655 1_5445 121.2(5) 120.5(4) 122.9(7)
Bi1 Bi1 O1 1_5655 1_5455 142.0(7) 142.0(7) 142.0(7)
Bi1 Bi1 O1 1_5655 1_5465 121.2(5) 120.5(4) 122.9(7)
Bi1 Bi1 O1 1_5655 1_5545 58.8(4) 57.1(5) 59.5(3)
Bi1 Bi1 O1 1_5655 . 38.0(7) 38.0(7) 38.0(7)
Bi1 Bi1 O1 1_5655 1_5565 58.8(4) 57.1(5) 59.5(3)
Bi1 Bi1 O1 1_5655 5_4445 90.0(3) 90.0(4) 90.0(4)
Bi1 Bi1 O1 1_5655 5_4455 90.0(3) 90.00(17) 90.00(17)
Bi1 Bi1 O1 1_5655 5_5445 90.0(3) 90.00(18) 90.00(18)
Bi1 Bi1 O1 1_5655 5_5455 90.0(3) 90.00(15) 90.00(15)
Bi1 Bi1 O2 1_5655 1_4545 90.0(2) 90.00(15) 90.00(15)
Bi1 Bi1 O2 1_5655 1_4565 90.00(16) 90.00(16) 90.00(16)
Bi1 Bi1 O2 1_5655 1_5545 90.00(16) 90.00(16) 90.00(16)
Bi1 Bi1 O2 1_5655 1_5565 90.0(2) 90.0(3) 90.0(3)
Bi1 Bi1 O2 1_5655 5_4445 135.3(12) 123.9(9) 142.0(14)
Bi1 Bi1 O2 1_5655 5_4455 135.3(12) 123.9(9) 142.0(14)
Bi1 Bi1 O2 1_5655 5_4545 44.7(11) 38.0(14) 56.1(7)
Bi1 Bi1 O2 1_5655 5_4555 44.7(11) 38.0(14) 56.1(7)
Bi1 Bi1 O3 1_5655 1_5545 90.00(15) 90.00(15) 90.00(15)
Bi1 Bi1 O3 1_5655 . 90.00(15) 90.00(15) 90.00(15)
Bi1 Bi1 O3 1_5655 5_4445 134.4(5) 132.8(7) 137.7(4)
Bi1 Bi1 O3 1_5655 5_4545 45.6(3) 42.3(3) 47.2(4)
Bi1 Bi1 O3 1_5655 5_5445 134.4(5) 132.8(7) 137.7(4)
Bi1 Bi1 O3 1_5655 5_5545 45.6(3) 42.3(3) 47.2(4)
Bi1 Bi1 Bi1 1_6555 5_4445 127.8(5) 126.6(6) 130.7(5)
Bi1 Bi1 Bi1 1_6555 5_4545 127.8(5) 126.6(6) 130.7(5)
Bi1 Bi1 Bi1 1_6555 5_5445 62.1(5) 62.1(5) 62.1(5)
Bi1 Bi1 Bi1 1_6555 5_5455 49.6(5) 49.6(5) 49.6(5)
Bi1 Bi1 Bi1 1_6555 5_5545 62.1(5) 62.1(5) 62.1(5)
Bi1 Bi1 Bi1 1_6555 5_5555 49.6(5) 49.6(5) 49.6(5)
Bi1 Bi1 O1 1_6555 1_5445 88.3(10) 86.0(10) 94.0(9)
Bi1 Bi1 O1 1_6555 1_5455 96.9(13) 96.9(13) 96.9(13)
Bi1 Bi1 O1 1_6555 1_5465 90.4(10) 89.6(9) 90.8(10)
Bi1 Bi1 O1 1_6555 1_5545 88.3(10) 86.0(10) 94.0(9)
Bi1 Bi1 O1 1_6555 . 96.9(13) 96.9(13) 96.9(13)
Bi1 Bi1 O1 1_6555 1_5565 90.4(10) 89.6(9) 90.8(10)
Bi1 Bi1 O1 1_6555 5_4445 129.6(11) 115.9(10) 144.6(13)
Bi1 Bi1 O1 1_6555 5_4455 137.4(11) 119.4(10) 147.1(12)
Bi1 Bi1 O1 1_6555 5_5445 46.5(10) 37.3(11) 61.5(9)
Bi1 Bi1 O1 1_6555 5_5455 48.9(10) 40.2(12) 59.3(9)
Bi1 Bi1 O2 1_6555 1_4545 119.9(16) 116.9(16) 124.4(15)
Bi1 Bi1 O2 1_6555 1_5545 63.9(16) 63.9(16) 63.9(16)
Bi1 Bi1 O2 1_6555 5_4445 89(2) 85.7(18) 90(2)
Bi1 Bi1 O2 1_6555 5_4455 92(2) 91(2) 95(2)
Bi1 Bi1 O2 1_6555 5_4545 89(2) 85.7(18) 90(2)
Bi1 Bi1 O2 1_6555 5_4555 92(2) 91(2) 95(2)
Bi1 Bi1 O3 1_6555 1_5545 102.1(9) 102.1(9) 102.1(9)
Bi1 Bi1 O3 1_6555 5_4445 134.2(3) 131.7(5) 136.6(3)
Bi1 Bi1 O3 1_6555 5_4545 134.2(3) 131.7(5) 136.6(3)
Bi1 Bi1 O3 1_6555 5_5445 45.7(3) 43.2(3) 51.3(3)
Bi1 Bi1 O3 1_6555 5_5545 45.7(3) 43.2(3) 51.3(3)
Bi1 Bi1 Bi1 5_4445 5_4545 69.7(4) 69.6(4) 69.8(3)
Bi1 Bi1 Bi1 5_4445 5_5445 68.7(6) 68.7(6) 68.7(6)
Bi1 Bi1 Bi1 5_4445 5_5545 113.2(6) 113.2(6) 113.2(6)
Bi1 Bi1 O1 5_4445 1_5445 41.0(9) 40.1(9) 43.1(9)
Bi1 Bi1 O1 5_4445 1_5455 76.7(10) 76.7(10) 76.7(10)
Bi1 Bi1 O1 5_4445 1_5545 80.2(6) 79.5(6) 81.9(7)
Bi1 Bi1 O1 5_4445 . 132.2(14) 132.2(14) 132.2(14)
Bi1 Bi1 O1 5_4445 5_4445 40.3(4) 40.3(4) 40.3(4)
Bi1 Bi1 O1 5_4445 5_4455 78.0(8) 75.9(8) 78.9(9)
Bi1 Bi1 O1 5_4445 5_5445 81.2(7) 80.3(7) 83.2(8)
Bi1 Bi1 O1 5_4445 5_5455 145.0(2) 144.6(3) 145.16(17)
Bi1 Bi1 O2 5_4445 1_4545 39.0(7) 38.7(6) 39.5(7)
Bi1 Bi1 O2 5_4445 1_5545 80.9(13) 80.9(13) 80.9(13)
Bi1 Bi1 O2 5_4445 5_4455 81.0(18) 79.2(18) 81.9(18)
Bi1 Bi1 O2 5_4445 5_4555 138(2) 136(2) 139(3)
Bi1 Bi1 O3 5_4445 1_5545 51.5(6) 51.5(6) 51.5(6)
Bi1 Bi1 O3 5_4445 5_4445 16.9(9) 16.9(9) 16.9(9)
Bi1 Bi1 O3 5_4445 5_4545 79.6(7) 79.6(7) 79.6(7)
Bi1 Bi1 O3 5_4445 5_5445 83.3(6) 81.0(6) 86.1(6)
Bi1 Bi1 O3 5_4445 5_5545 134.2(11) 133.2(11) 136.3(11)
Bi1 Bi1 Bi1 5_4455 5_4555 83.0(4) 83.0(4) 83.0(4)
Bi1 Bi1 Bi1 5_4455 5_5455 68.7(4) 68.7(4) 68.7(4)
Bi1 Bi1 Bi1 5_4455 5_5555 113.2(5) 113.2(5) 113.2(5)
Bi1 Bi1 O1 5_4455 1_5455 83.5(9) 83.5(9) 83.5(9)
Bi1 Bi1 O1 5_4455 1_5465 36.1(8) 36.1(8) 36.1(8)
Bi1 Bi1 O1 5_4455 . 158.7(13) 158.7(13) 158.7(13)
Bi1 Bi1 O1 5_4455 1_5565 82.8(6) 82.8(6) 82.8(6)
Bi1 Bi1 O1 5_4455 5_4445 93.6(10) 93.6(10) 93.6(10)
Bi1 Bi1 O1 5_4455 5_5445 136.1(3) 136.1(3) 136.1(3)
Bi1 Bi1 O2 5_4455 1_4565 43.0(4) 43.0(4) 43.0(4)
Bi1 Bi1 O2 5_4455 1_5565 77.4(11) 77.4(11) 77.4(11)
Bi1 Bi1 O3 5_4455 . 61.8(5) 61.8(5) 61.8(5)
Bi1 Bi1 Bi1 5_4545 5_5445 113.2(6) 113.2(6) 113.2(6)
Bi1 Bi1 Bi1 5_4545 5_5545 68.7(6) 68.7(6) 68.7(6)
Bi1 Bi1 O1 5_4545 1_5445 80.2(6) 79.5(6) 81.9(7)
Bi1 Bi1 O1 5_4545 1_5455 132.2(14) 132.2(14) 132.2(14)
Bi1 Bi1 O1 5_4545 1_5545 41.0(9) 40.1(9) 43.1(9)
Bi1 Bi1 O1 5_4545 . 76.7(10) 76.7(10) 76.7(10)
Bi1 Bi1 O1 5_4545 5_4445 40.3(4) 40.3(4) 40.3(4)
Bi1 Bi1 O1 5_4545 5_4455 78.0(8) 75.9(8) 78.9(9)
Bi1 Bi1 O1 5_4545 5_5445 81.2(7) 80.3(7) 83.2(8)
Bi1 Bi1 O1 5_4545 5_5455 145.0(2) 144.6(3) 145.16(17)
Bi1 Bi1 O2 5_4545 1_4545 39.0(7) 38.7(6) 39.5(7)
Bi1 Bi1 O2 5_4545 1_5545 80.9(13) 80.9(13) 80.9(13)
Bi1 Bi1 O2 5_4545 5_4455 138(2) 136(2) 139(3)
Bi1 Bi1 O2 5_4545 5_4555 81.0(18) 79.2(18) 81.9(18)
Bi1 Bi1 O3 5_4545 1_5545 51.5(6) 51.5(6) 51.5(6)
Bi1 Bi1 O3 5_4545 5_4445 79.6(7) 79.6(7) 79.6(7)
Bi1 Bi1 O3 5_4545 5_4545 16.9(9) 16.9(9) 16.9(9)
Bi1 Bi1 O3 5_4545 5_5445 134.2(11) 133.2(11) 136.3(11)
Bi1 Bi1 O3 5_4545 5_5545 83.3(6) 81.0(6) 86.1(6)
Bi1 Bi1 Bi1 5_4555 5_5455 113.2(5) 113.2(5) 113.2(5)
Bi1 Bi1 Bi1 5_4555 5_5555 68.7(4) 68.7(4) 68.7(4)
Bi1 Bi1 O1 5_4555 1_5455 158.7(13) 158.7(13) 158.7(13)
Bi1 Bi1 O1 5_4555 1_5465 82.8(6) 82.8(6) 82.8(6)
Bi1 Bi1 O1 5_4555 . 83.5(9) 83.5(9) 83.5(9)
Bi1 Bi1 O1 5_4555 1_5565 36.1(8) 36.1(8) 36.1(8)
Bi1 Bi1 O1 5_4555 5_4445 93.6(10) 93.6(10) 93.6(10)
Bi1 Bi1 O1 5_4555 5_5445 136.1(3) 136.1(3) 136.1(3)
Bi1 Bi1 O2 5_4555 1_4565 43.0(4) 43.0(4) 43.0(4)
Bi1 Bi1 O2 5_4555 1_5565 77.4(11) 77.4(11) 77.4(11)
Bi1 Bi1 O3 5_4555 . 61.8(5) 61.8(5) 61.8(5)
Bi1 Bi1 Bi1 5_5445 5_5545 83.0(4) 83.0(4) 83.0(4)
Bi1 Bi1 O1 5_5445 1_5445 36.1(8) 36.1(8) 36.1(8)
Bi1 Bi1 O1 5_5445 1_5455 83.5(9) 83.5(9) 83.5(9)
Bi1 Bi1 O1 5_5445 1_5545 82.8(6) 82.8(6) 82.8(6)
Bi1 Bi1 O1 5_5445 . 158.7(13) 158.7(13) 158.7(13)
Bi1 Bi1 O1 5_5445 5_4455 136.1(3) 136.1(3) 136.1(3)
Bi1 Bi1 O1 5_5445 5_5455 93.6(10) 93.6(10) 93.6(10)
Bi1 Bi1 O2 5_5445 1_4545 77.4(11) 77.4(11) 77.4(11)
Bi1 Bi1 O2 5_5445 1_5545 43.0(4) 43.0(4) 43.0(4)
Bi1 Bi1 O3 5_5445 1_5545 61.8(5) 61.8(5) 61.8(5)
Bi1 Bi1 Bi1 5_5455 5_5555 69.7(4) 69.6(4) 69.8(3)
Bi1 Bi1 O1 5_5455 1_5455 76.7(10) 76.7(10) 76.7(10)
Bi1 Bi1 O1 5_5455 1_5465 41.0(9) 40.1(9) 43.1(9)
Bi1 Bi1 O1 5_5455 . 132.2(14) 132.2(14) 132.2(14)
Bi1 Bi1 O1 5_5455 1_5565 80.2(6) 79.5(6) 81.9(7)
Bi1 Bi1 O1 5_5455 5_4445 145.0(2) 144.6(3) 145.16(17)
Bi1 Bi1 O1 5_5455 5_4455 81.2(7) 80.3(7) 83.2(8)
Bi1 Bi1 O1 5_5455 5_5445 78.0(8) 75.9(8) 78.9(9)
Bi1 Bi1 O1 5_5455 5_5455 40.3(4) 40.3(4) 40.3(4)
Bi1 Bi1 O2 5_5455 1_4565 80.9(13) 80.9(13) 80.9(13)
Bi1 Bi1 O2 5_5455 1_5565 39.0(7) 38.7(6) 39.5(7)
Bi1 Bi1 O2 5_5455 5_4445 81.0(18) 79.2(18) 81.9(18)
Bi1 Bi1 O2 5_5455 5_4545 138(2) 136(2) 139(3)
Bi1 Bi1 O3 5_5455 . 51.5(6) 51.5(6) 51.5(6)
Bi1 Bi1 O3 5_5455 5_4445 83.3(6) 81.0(6) 86.1(6)
Bi1 Bi1 O3 5_5455 5_4545 134.2(11) 133.2(11) 136.3(11)
Bi1 Bi1 O3 5_5455 5_5445 16.9(9) 16.9(9) 16.9(9)
Bi1 Bi1 O3 5_5455 5_5545 79.6(7) 79.6(7) 79.6(7)
Bi1 Bi1 O1 5_5545 1_5445 82.8(6) 82.8(6) 82.8(6)
Bi1 Bi1 O1 5_5545 1_5455 158.7(13) 158.7(13) 158.7(13)
Bi1 Bi1 O1 5_5545 1_5545 36.1(8) 36.1(8) 36.1(8)
Bi1 Bi1 O1 5_5545 . 83.5(9) 83.5(9) 83.5(9)
Bi1 Bi1 O1 5_5545 5_4455 136.1(3) 136.1(3) 136.1(3)
Bi1 Bi1 O1 5_5545 5_5455 93.6(10) 93.6(10) 93.6(10)
Bi1 Bi1 O2 5_5545 1_4545 77.4(11) 77.4(11) 77.4(11)
Bi1 Bi1 O2 5_5545 1_5545 43.0(4) 43.0(4) 43.0(4)
Bi1 Bi1 O3 5_5545 1_5545 61.8(5) 61.8(5) 61.8(5)
Bi1 Bi1 O1 5_5555 1_5455 132.2(14) 132.2(14) 132.2(14)
Bi1 Bi1 O1 5_5555 1_5465 80.2(6) 79.5(6) 81.9(7)
Bi1 Bi1 O1 5_5555 . 76.7(10) 76.7(10) 76.7(10)
Bi1 Bi1 O1 5_5555 1_5565 41.0(9) 40.1(9) 43.1(9)
Bi1 Bi1 O1 5_5555 5_4445 145.0(2) 144.6(3) 145.16(17)
Bi1 Bi1 O1 5_5555 5_4455 81.2(7) 80.3(7) 83.2(8)
Bi1 Bi1 O1 5_5555 5_5445 78.0(8) 75.9(8) 78.9(9)
Bi1 Bi1 O1 5_5555 5_5455 40.3(4) 40.3(4) 40.3(4)
Bi1 Bi1 O2 5_5555 1_4565 80.9(13) 80.9(13) 80.9(13)
Bi1 Bi1 O2 5_5555 1_5565 39.0(7) 38.7(6) 39.5(7)
Bi1 Bi1 O2 5_5555 5_4445 138(2) 136(2) 139(3)
Bi1 Bi1 O2 5_5555 5_4545 81.0(18) 79.2(18) 81.9(18)
Bi1 Bi1 O3 5_5555 . 51.5(6) 51.5(6) 51.5(6)
Bi1 Bi1 O3 5_5555 5_4445 134.2(11) 133.2(11) 136.3(11)
Bi1 Bi1 O3 5_5555 5_4545 83.3(6) 81.0(6) 86.1(6)
Bi1 Bi1 O3 5_5555 5_5445 79.6(7) 79.6(7) 79.6(7)
Bi1 Bi1 O3 5_5555 5_5545 16.9(9) 16.9(9) 16.9(9)
O1 Bi1 O1 1_5445 1_5455 95.8(7) 95.8(7) 95.8(7)
O1 Bi1 O1 1_5445 1_5545 62.3(4) 61.0(4) 65.8(5)
O1 Bi1 O1 1_5445 . 156.0(9) 156.0(9) 156.0(9)
O1 Bi1 O1 1_5445 5_4445 43.4(6) 42.2(6) 44.6(6)
O1 Bi1 O1 1_5445 5_4455 119.9(10) 116.1(10) 121.6(10)
O1 Bi1 O1 1_5445 5_5445 42.6(7) 41.5(7) 45.4(6)
O1 Bi1 O1 1_5445 5_5455 122.7(11) 119.8(11) 129.7(12)
O1 Bi1 O2 1_5445 1_4545 41.9(11) 41.7(11) 42.3(11)
O1 Bi1 O2 1_5445 1_5545 42.6(12) 42.6(12) 42.6(12)
O1 Bi1 O2 1_5445 5_4455 97.2(13) 96.7(13) 97.5(13)
O1 Bi1 O2 1_5445 5_4555 159.3(14) 157.4(15) 162.5(14)
O1 Bi1 O3 1_5445 1_5545 31.8(3) 31.8(3) 31.8(3)
O1 Bi1 O3 1_5445 5_4445 56.7(9) 56.4(9) 56.9(9)
O1 Bi1 O3 1_5445 5_4545 100.5(11) 98.3(10) 102.6(11)
O1 Bi1 O3 1_5445 5_5445 56.7(10) 55.5(11) 58.8(9)
O1 Bi1 O3 1_5445 5_5545 100.2(11) 99.0(10) 102.8(11)
O1 Bi1 O1 1_5455 1_5465 95.8(4) 95.8(4) 95.8(4)
O1 Bi1 O1 1_5455 1_5545 156.0(6) 156.0(6) 156.0(6)
O1 Bi1 O1 1_5455 . 104.0(8) 104.0(8) 104.0(8)
O1 Bi1 O1 1_5455 1_5565 156.0(6) 156.0(6) 156.0(6)
O1 Bi1 O1 1_5455 5_4445 70.8(8) 70.8(8) 70.8(8)
O1 Bi1 O1 1_5455 5_4455 63.3(6) 63.3(6) 63.3(6)
O1 Bi1 O1 1_5455 5_5445 63.3(6) 63.3(6) 63.3(6)
O1 Bi1 O1 1_5455 5_5455 70.8(8) 70.8(8) 70.8(8)
O1 Bi1 O2 1_5455 1_4545 115.5(8) 115.5(8) 115.5(8)
O1 Bi1 O2 1_5455 1_4565 126.5(5) 126.5(5) 126.5(5)
O1 Bi1 O2 1_5455 1_5545 126.5(5) 126.5(5) 126.5(5)
O1 Bi1 O2 1_5455 1_5565 115.5(8) 115.5(8) 115.5(8)
O1 Bi1 O3 1_5455 1_5545 124.4(4) 124.4(4) 124.4(4)
O1 Bi1 O3 1_5455 . 124.4(4) 124.4(4) 124.4(4)
O1 Bi1 O1 1_5465 . 156.0(9) 156.0(9) 156.0(9)
O1 Bi1 O1 1_5465 1_5565 62.3(4) 61.0(4) 65.8(5)
O1 Bi1 O1 1_5465 5_4445 122.7(11) 119.8(11) 129.7(12)
O1 Bi1 O1 1_5465 5_4455 42.6(7) 41.5(7) 45.4(6)
O1 Bi1 O1 1_5465 5_5445 119.9(10) 116.1(10) 121.6(10)
O1 Bi1 O1 1_5465 5_5455 43.4(6) 42.2(6) 44.6(6)
O1 Bi1 O2 1_5465 1_4565 42.6(12) 42.6(12) 42.6(12)
O1 Bi1 O2 1_5465 1_5565 41.9(11) 41.7(11) 42.3(11)
O1 Bi1 O2 1_5465 5_4445 97.2(13) 96.7(13) 97.5(13)
O1 Bi1 O2 1_5465 5_4545 159.3(14) 157.4(15) 162.5(14)
O1 Bi1 O3 1_5465 . 31.8(3) 31.8(3) 31.8(3)
O1 Bi1 O3 1_5465 5_4445 56.7(10) 55.5(11) 58.8(9)
O1 Bi1 O3 1_5465 5_4545 100.2(11) 99.0(10) 102.8(11)
O1 Bi1 O3 1_5465 5_5445 56.7(9) 56.4(9) 56.9(9)
O1 Bi1 O3 1_5465 5_5545 100.5(11) 98.3(10) 102.6(11)
O1 Bi1 O1 1_5545 . 95.8(7) 95.8(7) 95.8(7)
O1 Bi1 O1 1_5545 5_4445 43.4(6) 42.2(6) 44.6(6)
O1 Bi1 O1 1_5545 5_4455 119.9(10) 116.1(10) 121.6(10)
O1 Bi1 O1 1_5545 5_5445 42.6(7) 41.5(7) 45.4(6)
O1 Bi1 O1 1_5545 5_5455 122.7(11) 119.8(11) 129.7(12)
O1 Bi1 O2 1_5545 1_4545 41.9(11) 41.7(11) 42.3(11)
O1 Bi1 O2 1_5545 1_5545 42.6(12) 42.6(12) 42.6(12)
O1 Bi1 O2 1_5545 5_4455 159.3(14) 157.4(15) 162.5(14)
O1 Bi1 O2 1_5545 5_4555 97.2(13) 96.7(13) 97.5(13)
O1 Bi1 O3 1_5545 1_5545 31.8(3) 31.8(3) 31.8(3)
O1 Bi1 O3 1_5545 5_4445 100.5(11) 98.3(10) 102.6(11)
O1 Bi1 O3 1_5545 5_4545 56.7(9) 56.4(9) 56.9(9)
O1 Bi1 O3 1_5545 5_5445 100.2(11) 99.0(10) 102.8(11)
O1 Bi1 O3 1_5545 5_5545 56.7(10) 55.5(11) 58.8(9)
O1 Bi1 O1 . 1_5565 95.8(4) 95.8(4) 95.8(4)
O1 Bi1 O1 . 5_4445 70.8(8) 70.8(8) 70.8(8)
O1 Bi1 O1 . 5_4455 63.3(6) 63.3(6) 63.3(6)
O1 Bi1 O1 . 5_5445 63.3(6) 63.3(6) 63.3(6)
O1 Bi1 O1 . 5_5455 70.8(8) 70.8(8) 70.8(8)
O1 Bi1 O2 . 1_4545 115.5(8) 115.5(8) 115.5(8)
O1 Bi1 O2 . 1_4565 126.5(5) 126.5(5) 126.5(5)
O1 Bi1 O2 . 1_5545 126.5(5) 126.5(5) 126.5(5)
O1 Bi1 O2 . 1_5565 115.5(8) 115.5(8) 115.5(8)
O1 Bi1 O3 . 1_5545 124.4(4) 124.4(4) 124.4(4)
O1 Bi1 O3 . . 124.4(4) 124.4(4) 124.4(4)
O1 Bi1 O1 1_5565 5_4445 122.7(11) 119.8(11) 129.7(12)
O1 Bi1 O1 1_5565 5_4455 42.6(7) 41.5(7) 45.4(6)
O1 Bi1 O1 1_5565 5_5445 119.9(10) 116.1(10) 121.6(10)
O1 Bi1 O1 1_5565 5_5455 43.4(6) 42.2(6) 44.6(6)
O1 Bi1 O2 1_5565 1_4565 42.6(12) 42.6(12) 42.6(12)
O1 Bi1 O2 1_5565 1_5565 41.9(11) 41.7(11) 42.3(11)
O1 Bi1 O2 1_5565 5_4445 159.3(14) 157.4(15) 162.5(14)
O1 Bi1 O2 1_5565 5_4545 97.2(13) 96.7(13) 97.5(13)
O1 Bi1 O3 1_5565 . 31.8(3) 31.8(3) 31.8(3)
O1 Bi1 O3 1_5565 5_4445 100.2(11) 99.0(10) 102.8(11)
O1 Bi1 O3 1_5565 5_4545 56.7(10) 55.5(11) 58.8(9)
O1 Bi1 O3 1_5565 5_5445 100.5(11) 98.3(10) 102.6(11)
O1 Bi1 O3 1_5565 5_5545 56.7(9) 56.4(9) 56.9(9)
O1 Bi1 O1 5_4445 5_4455 95.6(12) 93.1(10) 104.1(14)
O1 Bi1 O1 5_4445 5_5445 88.5(12) 60.2(9) 106.9(13)
O1 Bi1 O1 5_4445 5_5455 165.5(12) 156.2(13) 180.0(5)
O1 Bi1 O2 5_4445 1_4565 107.4(19) 107.4(19) 107.4(19)
O1 Bi1 O2 5_4445 1_5565 161.4(18) 157.2(18) 168.0(18)
O1 Bi1 O2 5_4445 5_4445 60.2(19) 46.2(14) 70(2)
O1 Bi1 O2 5_4445 5_4455 122.7(18) 119.5(17) 124.2(18)
O1 Bi1 O2 5_4445 5_4545 60.2(19) 46.2(14) 70(2)
O1 Bi1 O2 5_4445 5_4555 122.7(18) 119.5(17) 124.2(18)
O1 Bi1 O3 5_4445 . 145.6(14) 145.6(14) 145.6(14)
O1 Bi1 O3 5_4445 5_4445 61.9(9) 56.3(9) 73.0(11)
O1 Bi1 O3 5_4445 5_4545 61.9(9) 56.3(9) 73.0(11)
O1 Bi1 O3 5_4445 5_5445 117.9(9) 98.7(10) 134.6(7)
O1 Bi1 O3 5_4445 5_5545 117.9(9) 98.7(10) 134.6(7)
O1 Bi1 O1 5_4455 5_5445 164.2(12) 153.2(10) 180.0(5)
O1 Bi1 O1 5_4455 5_5455 88.5(12) 60.2(10) 106.9(15)
O1 Bi1 O2 5_4455 1_4545 94.0(16) 91.1(15) 96.0(18)
O1 Bi1 O2 5_4455 1_5545 151.6(16) 151.6(16) 151.6(16)
O1 Bi1 O2 5_4455 1_5565 60.1(15) 59.7(15) 60.9(15)
O1 Bi1 O2 5_4455 5_4445 122.0(19) 121.1(19) 125.3(18)
O1 Bi1 O2 5_4455 5_4455 61(2) 45.8(15) 67(2)
O1 Bi1 O2 5_4455 5_4545 122.0(19) 121.1(19) 125.3(18)
O1 Bi1 O2 5_4455 5_4555 61(2) 45.8(15) 67(2)
O1 Bi1 O3 5_4455 1_5545 113.4(9) 113.4(9) 113.4(9)
O1 Bi1 O3 5_4455 5_4445 60.9(9) 57.4(10) 65.8(10)
O1 Bi1 O3 5_4455 5_4545 60.9(9) 57.4(10) 65.8(10)
O1 Bi1 O3 5_4455 5_5445 119.9(9) 98.1(10) 133.1(7)
O1 Bi1 O3 5_4455 5_5545 119.9(9) 98.1(10) 133.1(7)
O1 Bi1 O1 5_5445 5_5455 95.6(12) 93.1(13) 104.1(13)
O1 Bi1 O2 5_5445 1_4545 60.1(15) 59.7(15) 60.9(15)
O1 Bi1 O2 5_5445 1_4565 151.6(16) 151.6(16) 151.6(16)
O1 Bi1 O2 5_5445 1_5565 94.0(16) 91.1(15) 96.0(18)
O1 Bi1 O2 5_5445 5_4445 61(2) 45.8(15) 67(2)
O1 Bi1 O2 5_5445 5_4455 122.0(19) 121.1(19) 125.3(18)
O1 Bi1 O2 5_5445 5_4545 61(2) 45.8(15) 67(2)
O1 Bi1 O2 5_5445 5_4555 122.0(19) 121.1(19) 125.3(18)
O1 Bi1 O3 5_5445 . 113.4(9) 113.4(9) 113.4(9)
O1 Bi1 O3 5_5445 5_4445 119.9(9) 98.1(10) 133.1(7)
O1 Bi1 O3 5_5445 5_4545 119.9(9) 98.1(10) 133.1(7)
O1 Bi1 O3 5_5445 5_5445 60.9(9) 57.4(10) 65.8(10)
O1 Bi1 O3 5_5445 5_5545 60.9(9) 57.4(10) 65.8(10)
O1 Bi1 O2 5_5455 1_4545 161.4(18) 157.2(18) 168.0(18)
O1 Bi1 O2 5_5455 1_5545 107.4(19) 107.4(19) 107.4(19)
O1 Bi1 O2 5_5455 5_4445 122.7(18) 119.5(17) 124.2(18)
O1 Bi1 O2 5_5455 5_4455 60.2(19) 46.2(14) 70(2)
O1 Bi1 O2 5_5455 5_4545 122.7(18) 119.5(17) 124.2(18)
O1 Bi1 O2 5_5455 5_4555 60.2(19) 46.2(14) 70(2)
O1 Bi1 O3 5_5455 1_5545 145.6(14) 145.6(14) 145.6(14)
O1 Bi1 O3 5_5455 5_4445 117.9(9) 98.7(10) 134.6(7)
O1 Bi1 O3 5_5455 5_4545 117.9(9) 98.7(10) 134.6(7)
O1 Bi1 O3 5_5455 5_5445 61.9(9) 56.3(9) 73.0(11)
O1 Bi1 O3 5_5455 5_5545 61.9(9) 56.3(9) 73.0(11)
O2 Bi1 O2 1_4545 1_5545 61(2) 61(2) 61(2)
O2 Bi1 O2 1_4545 5_4455 119.8(19) 117.9(19) 121.3(18)
O2 Bi1 O2 1_4545 5_4555 119.8(19) 117.9(19) 121.3(18)
O2 Bi1 O3 1_4545 1_5545 22.3(14) 22.3(14) 22.3(14)
O2 Bi1 O3 1_4545 5_5445 97.6(13) 97.2(13) 98.5(13)
O2 Bi1 O3 1_4545 5_5545 97.6(13) 97.2(13) 98.5(13)
O2 Bi1 O2 1_4565 1_5565 60.5(18) 60.5(18) 60.5(18)
O2 Bi1 O3 1_4565 . 38.2(13) 38.2(13) 38.2(13)
O2 Bi1 O3 1_5545 1_5545 38.2(13) 38.2(13) 38.2(13)
O2 Bi1 O2 1_5565 5_4445 119.8(19) 117.9(19) 121.3(18)
O2 Bi1 O2 1_5565 5_4545 119.8(19) 117.9(19) 121.3(18)
O2 Bi1 O3 1_5565 . 22.3(14) 22.3(14) 22.3(14)
O2 Bi1 O3 1_5565 5_4445 97.6(13) 97.2(13) 98.5(13)
O2 Bi1 O3 1_5565 5_4545 97.6(13) 97.2(13) 98.5(13)
O2 Bi1 O2 5_4445 5_4455 94.8(11) 94.1(10) 96.1(9)
O2 Bi1 O2 5_4445 5_4545 90.6(13) 67.7(9) 104.1(18)
O2 Bi1 O2 5_4445 5_4555 171.3(11) 163.8(15) 180.0(5)
O2 Bi1 O3 5_4445 5_4445 62.5(14) 57.5(13) 67.9(18)
O2 Bi1 O3 5_4445 5_4545 122.6(14) 104.6(14) 142.0(18)
O2 Bi1 O3 5_4445 5_5445 62.9(12) 58.4(13) 66.9(18)
O2 Bi1 O3 5_4445 5_5545 121.3(14) 103.4(14) 133(2)
O2 Bi1 O2 5_4455 5_4545 171.3(11) 163.8(15) 180.0(5)
O2 Bi1 O2 5_4455 5_4555 90.6(13) 67.7(9) 104.1(18)
O2 Bi1 O3 5_4455 5_4445 62.9(12) 58.4(13) 66.9(18)
O2 Bi1 O3 5_4455 5_4545 121.3(14) 103.4(14) 133(2)
O2 Bi1 O3 5_4455 5_5445 62.5(14) 57.5(13) 67.9(18)
O2 Bi1 O3 5_4455 5_5545 122.6(14) 104.6(14) 142.0(18)
O2 Bi1 O2 5_4545 5_4555 94.8(11) 94.1(10) 96.1(9)
O2 Bi1 O3 5_4545 5_4445 122.6(14) 104.6(14) 142.0(18)
O2 Bi1 O3 5_4545 5_4545 62.5(14) 57.5(13) 67.9(18)
O2 Bi1 O3 5_4545 5_5445 121.3(14) 103.4(14) 133(2)
O2 Bi1 O3 5_4545 5_5545 62.9(12) 58.4(13) 66.9(18)
O2 Bi1 O3 5_4555 5_4445 121.3(14) 103.4(14) 133(2)
O2 Bi1 O3 5_4555 5_4545 62.9(12) 58.4(13) 66.9(18)
O2 Bi1 O3 5_4555 5_5445 122.6(14) 104.6(14) 142.0(18)
O2 Bi1 O3 5_4555 5_5545 62.5(14) 57.5(13) 67.9(18)
O3 Bi1 O3 5_4445 5_4545 88.9(5) 85.5(6) 95.4(5)
O3 Bi1 O3 5_4445 5_5445 89.2(3) 87.4(4) 90.44(16)
O3 Bi1 O3 5_4445 5_5545 165.4(12) 153.2(14) 180.0(5)
O3 Bi1 O3 5_4545 5_5445 165.4(12) 153.2(14) 180.0(5)
O3 Bi1 O3 5_4545 5_5545 89.2(3) 87.4(4) 90.44(16)
O3 Bi1 O3 5_5445 5_5545 88.9(5) 85.5(6) 95.4(5)
Fe1 O1 Fe1 . 1_5655 155.4(11) 141.2(8) 180.0(5)
Fe1 O1 Fe1 . 5_4545 97.0(9) 91.8(6) 98.9(11)
Fe1 O1 Fe1 . 5_4555 98.0(6) 96.1(7) 99.8(6)
Fe1 O1 Fe1 . 5_5545 98.0(6) 96.1(7) 99.8(6)
Fe1 O1 Fe1 . 5_5555 97.0(9) 91.8(6) 98.9(11)
Fe1 O1 Pb1 . 1_5545 76.3(5) 74.0(7) 77.4(4)
Fe1 O1 Pb1 . 1_5565 76.3(5) 74.0(7) 77.4(4)
Fe1 O1 Pb1 . 1_5645 139.1(7) 136.5(11) 142.1(5)
Fe1 O1 Pb1 . 1_5665 139.1(7) 136.5(11) 142.1(5)
Fe1 O1 Pb1 . 5_4545 85.7(6) 74.6(5) 102.1(12)
Fe1 O1 Pb1 . 5_4555 87.0(7) 71.5(4) 99.9(8)
Fe1 O1 Pb1 . 5_5545 87.0(7) 71.5(4) 99.9(8)
Fe1 O1 Pb1 . 5_5555 85.7(6) 74.6(5) 102.1(12)
Fe1 O1 Bi1 . 1_5545 76.5(5) 74.4(7) 77.4(4)
Fe1 O1 Bi1 . . 18.6(5) 18.6(5) 18.6(5)
Fe1 O1 Bi1 . 1_5565 76.5(5) 74.4(7) 77.4(4)
Fe1 O1 Bi1 . 1_5645 139.0(7) 136.1(11) 142.0(5)
Fe1 O1 Bi1 . 1_5655 122.6(8) 122.6(8) 122.6(8)
Fe1 O1 Bi1 . 1_5665 139.0(7) 136.1(11) 142.0(5)
Fe1 O1 Bi1 . 5_4545 86.0(6) 74.6(5) 102.6(12)
Fe1 O1 Bi1 . 5_4555 87.0(7) 71.6(4) 99.8(8)
Fe1 O1 Bi1 . 5_5545 87.0(7) 71.6(4) 99.8(8)
Fe1 O1 Bi1 . 5_5555 86.0(6) 74.6(5) 102.6(12)
Fe1 O1 O1 . 1_4555 90.2(9) 87.4(15) 93.0(15)
Fe1 O1 O1 . 1_5455 12.3(6) 0.0(5) 19.4(6)
Fe1 O1 O1 . 1_5655 167.7(10) 160.6(8) 180.0(5)
Fe1 O1 O1 . 1_6555 90.2(9) 87.4(15) 93.0(15)
Fe1 O1 O1 . 5_4445 47.6(9) 44.7(8) 49.5(11)
Fe1 O1 O1 . 5_4455 49.3(9) 47.5(9) 50.8(9)
Fe1 O1 O1 . 5_4545 135.7(16) 129.7(12) 138(2)
Fe1 O1 O1 . 5_4555 134.7(11) 133.2(12) 136.5(11)
Fe1 O1 O1 . 5_5445 49.3(9) 47.5(9) 50.8(9)
Fe1 O1 O1 . 5_5455 47.6(9) 44.7(8) 49.5(11)
Fe1 O1 O1 . 5_5545 134.7(11) 133.2(12) 136.5(11)
Fe1 O1 O1 . 5_5555 135.7(16) 129.7(12) 138(2)
Fe1 O1 O2 . 1_4555 45.9(16) 43.6(18) 48.4(17)
Fe1 O1 O2 . 1_4655 133(2) 130(2) 137(3)
Fe1 O1 O2 . . 45.9(16) 43.6(18) 48.4(17)
Fe1 O1 O2 . 1_5655 133(2) 130(2) 137(3)
Fe1 O1 O2 . 5_3545 89.9(7) 86.9(6) 92.1(9)
Fe1 O1 O2 . 5_5555 89.9(7) 86.9(6) 92.1(9)
Fe1 O1 O3 . 1_5545 43.5(7) 33.2(6) 62.5(8)
Fe1 O1 O3 . . 43.5(7) 33.2(6) 62.5(8)
Fe1 O1 O3 . 1_5645 126.2(10) 108.3(7) 146.2(14)
Fe1 O1 O3 . 1_5655 126.2(10) 108.3(7) 146.2(14)
Fe1 O1 O3 . 5_4535 104.2(7) 101.6(5) 105.2(8)
Fe1 O1 O3 . 5_4555 106.1(5) 104.7(6) 107.6(5)
Fe1 O1 O3 . 5_5535 106.1(5) 104.7(6) 107.6(5)
Fe1 O1 O3 . 5_5555 104.2(7) 101.6(5) 105.2(8)
Fe1 O1 Fe1 1_5655 5_4545 97.0(9) 91.8(6) 98.9(11)
Fe1 O1 Fe1 1_5655 5_4555 98.0(6) 96.1(7) 99.8(6)
Fe1 O1 Fe1 1_5655 5_5545 98.0(6) 96.1(7) 99.8(6)
Fe1 O1 Fe1 1_5655 5_5555 97.0(9) 91.8(6) 98.9(11)
Fe1 O1 Pb1 1_5655 1_5545 139.1(7) 136.5(11) 142.1(5)
Fe1 O1 Pb1 1_5655 1_5565 139.1(7) 136.5(11) 142.1(5)
Fe1 O1 Pb1 1_5655 1_5645 76.3(5) 74.0(7) 77.4(4)
Fe1 O1 Pb1 1_5655 1_5665 76.3(5) 74.0(7) 77.4(4)
Fe1 O1 Pb1 1_5655 5_4545 85.7(6) 74.6(5) 102.1(12)
Fe1 O1 Pb1 1_5655 5_4555 87.0(7) 71.5(4) 99.9(8)
Fe1 O1 Pb1 1_5655 5_5545 87.0(7) 71.5(4) 99.9(8)
Fe1 O1 Pb1 1_5655 5_5555 85.7(6) 74.6(5) 102.1(12)
Fe1 O1 Bi1 1_5655 1_5545 139.0(7) 136.1(11) 142.0(5)
Fe1 O1 Bi1 1_5655 . 122.6(8) 122.6(8) 122.6(8)
Fe1 O1 Bi1 1_5655 1_5565 139.0(7) 136.1(11) 142.0(5)
Fe1 O1 Bi1 1_5655 1_5645 76.5(5) 74.4(7) 77.4(4)
Fe1 O1 Bi1 1_5655 1_5655 18.6(5) 18.6(5) 18.6(5)
Fe1 O1 Bi1 1_5655 1_5665 76.5(5) 74.4(7) 77.4(4)
Fe1 O1 Bi1 1_5655 5_4545 86.0(6) 74.6(5) 102.6(12)
Fe1 O1 Bi1 1_5655 5_4555 87.0(7) 71.6(4) 99.8(8)
Fe1 O1 Bi1 1_5655 5_5545 87.0(7) 71.6(4) 99.8(8)
Fe1 O1 Bi1 1_5655 5_5555 86.0(6) 74.6(5) 102.6(12)
Fe1 O1 O1 1_5655 1_4555 90.2(9) 87.4(15) 93.0(15)
Fe1 O1 O1 1_5655 1_5455 167.7(10) 160.6(8) 180.0(5)
Fe1 O1 O1 1_5655 1_5655 12.3(6) 0.0(5) 19.4(6)
Fe1 O1 O1 1_5655 1_6555 90.2(9) 87.4(15) 93.0(15)
Fe1 O1 O1 1_5655 5_4445 135.7(16) 129.7(12) 138(2)
Fe1 O1 O1 1_5655 5_4455 134.7(11) 133.2(12) 136.5(11)
Fe1 O1 O1 1_5655 5_4545 47.6(9) 44.7(8) 49.5(11)
Fe1 O1 O1 1_5655 5_4555 49.3(9) 47.5(9) 50.8(9)
Fe1 O1 O1 1_5655 5_5445 134.7(11) 133.2(12) 136.5(11)
Fe1 O1 O1 1_5655 5_5455 135.7(16) 129.7(12) 138(2)
Fe1 O1 O1 1_5655 5_5545 49.3(9) 47.5(9) 50.8(9)
Fe1 O1 O1 1_5655 5_5555 47.6(9) 44.7(8) 49.5(11)
Fe1 O1 O2 1_5655 1_4555 133(2) 130(2) 137(3)
Fe1 O1 O2 1_5655 1_4655 45.9(16) 43.6(18) 48.4(17)
Fe1 O1 O2 1_5655 . 133(2) 130(2) 137(3)
Fe1 O1 O2 1_5655 1_5655 45.9(16) 43.6(18) 48.4(17)
Fe1 O1 O2 1_5655 5_3545 89.9(7) 86.9(6) 92.1(9)
Fe1 O1 O2 1_5655 5_5555 89.9(7) 86.9(6) 92.1(9)
Fe1 O1 O3 1_5655 1_5545 126.2(10) 108.3(7) 146.2(14)
Fe1 O1 O3 1_5655 . 126.2(10) 108.3(7) 146.2(14)
Fe1 O1 O3 1_5655 1_5645 43.5(7) 33.2(6) 62.5(8)
Fe1 O1 O3 1_5655 1_5655 43.5(7) 33.2(6) 62.5(8)
Fe1 O1 O3 1_5655 5_4535 104.2(7) 101.6(5) 105.2(8)
Fe1 O1 O3 1_5655 5_4555 106.1(5) 104.7(6) 107.6(5)
Fe1 O1 O3 1_5655 5_5535 106.1(5) 104.7(6) 107.6(5)
Fe1 O1 O3 1_5655 5_5555 104.2(7) 101.6(5) 105.2(8)
Fe1 O1 Fe1 5_4545 5_5545 140.0(9) 137.4(9) 143.7(9)
Fe1 O1 Pb1 5_4545 1_5545 69.9(7) 67.5(8) 74.5(6)
Fe1 O1 Pb1 5_4545 1_5645 69.9(7) 67.5(8) 74.5(6)
Fe1 O1 Pb1 5_4545 5_4555 82.7(10) 78.1(7) 84.8(10)
Fe1 O1 Pb1 5_4545 5_5545 120.0(12) 119.4(12) 120.9(10)
Fe1 O1 Pb1 5_4545 5_5555 147.8(12) 136.8(8) 153.4(17)
Fe1 O1 Bi1 5_4545 1_5545 70.1(7) 67.9(8) 74.6(6)
Fe1 O1 Bi1 5_4545 . 92.6(8) 92.6(8) 92.6(8)
Fe1 O1 Bi1 5_4545 1_5645 70.1(7) 67.9(8) 74.6(6)
Fe1 O1 Bi1 5_4545 1_5655 92.6(8) 92.6(8) 92.6(8)
Fe1 O1 Bi1 5_4545 5_4545 22.0(8) 22.0(8) 22.0(8)
Fe1 O1 Bi1 5_4545 5_4555 82.6(10) 77.9(7) 84.8(10)
Fe1 O1 Bi1 5_4545 5_5545 120.2(12) 119.7(13) 121.3(10)
Fe1 O1 Bi1 5_4545 5_5555 147.8(12) 136.6(8) 153.5(17)
Fe1 O1 O1 5_4545 1_4555 22.8(8) 22.1(9) 23.2(8)
Fe1 O1 O1 5_4545 1_5455 90.0(9) 90.0(8) 90.0(8)
Fe1 O1 O1 5_4545 1_5655 90.0(9) 90.0(8) 90.0(8)
Fe1 O1 O1 5_4545 1_6555 157.9(11) 154.6(13) 166.0(9)
Fe1 O1 O1 5_4545 5_4445 49.5(10) 47.4(9) 50.4(10)
Fe1 O1 O1 5_4545 5_4545 49.5(10) 47.4(9) 50.4(10)
Fe1 O1 O1 5_4545 5_5445 130.5(9) 129.4(9) 131.5(9)
Fe1 O1 O1 5_4545 5_5545 130.5(9) 129.4(9) 131.5(9)
Fe1 O1 O2 5_4545 . 130.5(16) 130.2(15) 131.2(16)
Fe1 O1 O2 5_4545 1_5655 130.5(16) 130.2(15) 131.2(16)
Fe1 O1 O2 5_4545 5_3545 18.6(12) 14.8(12) 21.8(12)
Fe1 O1 O3 5_4545 . 109.3(9) 100.9(6) 112.6(12)
Fe1 O1 O3 5_4545 1_5655 109.3(9) 100.9(6) 112.6(12)
Fe1 O1 O3 5_4545 5_4535 30.8(6) 29.8(6) 32.7(7)
Fe1 O1 O3 5_4545 5_5535 106.5(8) 104.5(8) 109.0(8)
Fe1 O1 Fe1 5_4555 5_5555 140.0(9) 137.4(9) 143.7(8)
Fe1 O1 Pb1 5_4555 1_5565 74.0(6) 73.4(6) 75.3(6)
Fe1 O1 Pb1 5_4555 1_5665 74.0(6) 73.4(6) 75.3(6)
Fe1 O1 Pb1 5_4555 5_4545 77.8(7) 75.7(7) 79.5(6)
Fe1 O1 Pb1 5_4555 5_5545 138.7(8) 138.2(8) 138.9(8)
Fe1 O1 Bi1 5_4555 . 109.1(8) 109.1(8) 109.1(8)
Fe1 O1 Bi1 5_4555 1_5565 73.9(6) 73.3(6) 75.3(6)
Fe1 O1 Bi1 5_4555 1_5655 109.1(8) 109.1(8) 109.1(8)
Fe1 O1 Bi1 5_4555 1_5665 73.9(6) 73.3(6) 75.3(6)
Fe1 O1 Bi1 5_4555 5_4545 78.0(7) 75.7(7) 79.7(6)
Fe1 O1 Bi1 5_4555 5_5545 138.8(7) 138.4(7) 139.0(8)
Fe1 O1 O1 5_4555 1_4555 21.5(6) 20.3(6) 22.3(6)
Fe1 O1 O1 5_4555 1_5455 90.0(9) 90.0(9) 90.0(9)
Fe1 O1 O1 5_4555 1_5655 90.0(9) 90.0(9) 90.0(9)
Fe1 O1 O1 5_4555 5_4455 48.7(9) 48.5(9) 49.0(9)
Fe1 O1 O1 5_4555 5_4555 48.7(9) 48.5(9) 49.0(9)
Fe1 O1 O1 5_4555 5_5455 128.8(10) 127.7(10) 130.5(9)
Fe1 O1 O1 5_4555 5_5555 128.8(10) 127.7(10) 130.5(9)
Fe1 O1 O2 5_4555 5_5555 157.5(13) 157.1(13) 158.5(12)
Fe1 O1 O3 5_4555 1_5545 105.8(6) 103.8(6) 107.7(6)
Fe1 O1 O3 5_4555 1_5645 105.8(6) 103.8(6) 107.7(6)
Fe1 O1 O3 5_4555 5_4555 33.6(6) 32.9(6) 34.7(6)
Fe1 O1 O3 5_4555 5_5555 109.2(8) 107.5(8) 111.8(8)
Fe1 O1 Pb1 5_5545 1_5545 74.0(6) 73.4(6) 75.3(6)
Fe1 O1 Pb1 5_5545 1_5645 74.0(6) 73.4(6) 75.3(6)
Fe1 O1 Pb1 5_5545 5_4555 138.7(8) 138.2(8) 138.9(8)
Fe1 O1 Pb1 5_5545 5_5555 77.8(7) 75.7(7) 79.5(6)
Fe1 O1 Bi1 5_5545 1_5545 73.9(6) 73.3(6) 75.3(6)
Fe1 O1 Bi1 5_5545 . 109.1(8) 109.1(8) 109.1(8)
Fe1 O1 Bi1 5_5545 1_5645 73.9(6) 73.3(6) 75.3(6)
Fe1 O1 Bi1 5_5545 1_5655 109.1(8) 109.1(8) 109.1(8)
Fe1 O1 Bi1 5_5545 5_4555 138.8(7) 138.4(7) 139.0(8)
Fe1 O1 Bi1 5_5545 5_5555 78.0(7) 75.7(7) 79.7(6)
Fe1 O1 O1 5_5545 1_5455 90.0(9) 90.0(9) 90.0(9)
Fe1 O1 O1 5_5545 1_5655 90.0(9) 90.0(9) 90.0(9)
Fe1 O1 O1 5_5545 1_6555 21.5(6) 20.3(6) 22.3(6)
Fe1 O1 O1 5_5545 5_4445 128.8(10) 127.7(10) 130.5(9)
Fe1 O1 O1 5_5545 5_4545 128.8(10) 127.7(10) 130.5(9)
Fe1 O1 O1 5_5545 5_5445 48.7(9) 48.5(9) 49.0(9)
Fe1 O1 O1 5_5545 5_5545 48.7(9) 48.5(9) 49.0(9)
Fe1 O1 O2 5_5545 5_3545 157.5(13) 157.1(13) 158.5(12)
Fe1 O1 O3 5_5545 . 105.8(6) 103.8(6) 107.7(6)
Fe1 O1 O3 5_5545 1_5655 105.8(6) 103.8(6) 107.7(6)
Fe1 O1 O3 5_5545 5_4535 109.2(8) 107.5(8) 111.8(8)
Fe1 O1 O3 5_5545 5_5535 33.6(6) 32.9(6) 34.7(6)
Fe1 O1 Pb1 5_5555 1_5565 69.9(7) 67.5(8) 74.5(6)
Fe1 O1 Pb1 5_5555 1_5665 69.9(7) 67.5(8) 74.5(6)
Fe1 O1 Pb1 5_5555 5_4545 147.8(12) 136.8(8) 153.4(17)
Fe1 O1 Pb1 5_5555 5_4555 120.0(12) 119.4(12) 120.9(10)
Fe1 O1 Pb1 5_5555 5_5545 82.7(10) 78.1(7) 84.8(10)
Fe1 O1 Bi1 5_5555 . 92.6(8) 92.6(8) 92.6(8)
Fe1 O1 Bi1 5_5555 1_5565 70.1(7) 67.9(8) 74.6(6)
Fe1 O1 Bi1 5_5555 1_5655 92.6(8) 92.6(8) 92.6(8)
Fe1 O1 Bi1 5_5555 1_5665 70.1(7) 67.9(8) 74.6(6)
Fe1 O1 Bi1 5_5555 5_4545 147.8(12) 136.6(8) 153.5(17)
Fe1 O1 Bi1 5_5555 5_4555 120.2(12) 119.7(13) 121.3(10)
Fe1 O1 Bi1 5_5555 5_5545 82.6(10) 77.9(7) 84.8(10)
Fe1 O1 Bi1 5_5555 5_5555 22.0(8) 22.0(8) 22.0(8)
Fe1 O1 O1 5_5555 1_4555 157.9(11) 154.6(13) 166.0(9)
Fe1 O1 O1 5_5555 1_5455 90.0(9) 90.0(10) 90.0(10)
Fe1 O1 O1 5_5555 1_5655 90.0(9) 90.0(10) 90.0(10)
Fe1 O1 O1 5_5555 1_6555 22.8(8) 22.1(9) 23.2(8)
Fe1 O1 O1 5_5555 5_4455 130.5(9) 129.4(9) 131.5(9)
Fe1 O1 O1 5_5555 5_4555 130.5(9) 129.4(9) 131.5(9)
Fe1 O1 O1 5_5555 5_5455 49.5(10) 47.4(9) 50.4(10)
Fe1 O1 O1 5_5555 5_5555 49.5(10) 47.4(9) 50.4(10)
Fe1 O1 O2 5_5555 1_4555 130.5(16) 130.2(15) 131.2(16)
Fe1 O1 O2 5_5555 1_4655 130.5(16) 130.2(15) 131.2(16)
Fe1 O1 O2 5_5555 5_5555 18.6(12) 14.8(12) 21.8(12)
Fe1 O1 O3 5_5555 1_5545 109.3(9) 100.9(6) 112.6(12)
Fe1 O1 O3 5_5555 1_5645 109.3(9) 100.9(6) 112.6(12)
Fe1 O1 O3 5_5555 5_4555 106.5(8) 104.5(8) 109.0(8)
Fe1 O1 O3 5_5555 5_5555 30.8(6) 29.8(6) 32.7(7)
Pb1 O1 Pb1 1_5545 1_5645 62.9(4) 61.4(4) 66.7(4)
Pb1 O1 Pb1 1_5545 5_4555 137.0(7) 134.2(11) 138.2(6)
Pb1 O1 Pb1 1_5545 5_5545 61.0(7) 60.5(6) 62.1(7)
Pb1 O1 Pb1 1_5545 5_5555 134.9(8) 133.1(11) 137.4(5)
Pb1 O1 Bi1 1_5545 1_5545 0.3(4) 0.0(5) 0.7(4)
Pb1 O1 Bi1 1_5545 . 93.7(5) 93.7(5) 93.7(5)
Pb1 O1 Bi1 1_5545 1_5645 62.7(4) 61.2(4) 66.7(4)
Pb1 O1 Bi1 1_5545 1_5655 158.6(7) 158.6(7) 158.6(7)
Pb1 O1 Bi1 1_5545 5_4545 50.2(7) 50.2(7) 50.2(7)
Pb1 O1 Bi1 1_5545 5_4555 136.9(7) 134.2(11) 138.2(6)
Pb1 O1 Bi1 1_5545 5_5545 61.2(7) 60.8(6) 62.2(7)
Pb1 O1 Bi1 1_5545 5_5555 134.9(8) 133.1(11) 137.5(5)
Pb1 O1 O1 1_5545 1_4555 87.2(8) 86.3(9) 87.7(8)
Pb1 O1 O1 1_5545 1_5455 58.6(6) 56.7(6) 59.3(6)
Pb1 O1 O1 1_5545 1_5655 121.4(7) 120.7(7) 123.3(6)
Pb1 O1 O1 1_5545 1_6555 91.4(8) 90.3(7) 93.8(7)
Pb1 O1 O1 1_5545 5_4445 64.1(9) 63.9(9) 64.4(9)
Pb1 O1 O1 1_5545 5_4545 108.9(10) 108.1(12) 110.5(9)
Pb1 O1 O1 1_5545 5_5445 67.4(8) 67.2(8) 67.6(8)
Pb1 O1 O1 1_5545 5_5545 112.3(10) 111.3(10) 114.2(10)
Pb1 O1 O2 1_5545 . 70.2(15) 68.8(15) 71.7(15)
Pb1 O1 O2 1_5545 1_5655 112.8(18) 111.5(17) 114.8(19)
Pb1 O1 O2 1_5545 5_3545 87.1(11) 86.8(10) 87.4(11)
Pb1 O1 O3 1_5545 . 110.1(6) 109.0(6) 110.7(6)
Pb1 O1 O3 1_5545 1_5655 172.6(7) 171.2(9) 174.5(6)
Pb1 O1 O3 1_5545 5_4535 46.0(5) 42.7(5) 49.8(5)
Pb1 O1 O3 1_5545 5_5535 47.8(5) 47.4(5) 48.6(5)
Pb1 O1 Pb1 1_5565 1_5665 62.9(4) 61.4(4) 66.7(4)
Pb1 O1 Pb1 1_5565 5_4545 134.9(8) 133.1(11) 137.4(5)
Pb1 O1 Pb1 1_5565 5_4555 61.0(7) 60.5(6) 62.1(7)
Pb1 O1 Pb1 1_5565 5_5545 137.0(7) 134.2(11) 138.2(6)
Pb1 O1 Bi1 1_5565 . 93.7(5) 93.7(5) 93.7(5)
Pb1 O1 Bi1 1_5565 1_5565 0.3(4) 0.0(5) 0.7(4)
Pb1 O1 Bi1 1_5565 1_5655 158.6(7) 158.6(7) 158.6(7)
Pb1 O1 Bi1 1_5565 1_5665 62.7(4) 61.2(4) 66.7(4)
Pb1 O1 Bi1 1_5565 5_4545 134.9(8) 133.1(11) 137.5(5)
Pb1 O1 Bi1 1_5565 5_4555 61.2(7) 60.8(6) 62.2(7)
Pb1 O1 Bi1 1_5565 5_5545 136.9(7) 134.2(11) 138.2(6)
Pb1 O1 Bi1 1_5565 5_5555 50.2(7) 50.2(7) 50.2(7)
Pb1 O1 O1 1_5565 1_4555 91.4(8) 90.3(7) 93.8(7)
Pb1 O1 O1 1_5565 1_5455 58.6(6) 56.7(6) 59.3(6)
Pb1 O1 O1 1_5565 1_5655 121.4(7) 120.7(7) 123.3(6)
Pb1 O1 O1 1_5565 1_6555 87.2(8) 86.3(9) 87.7(8)
Pb1 O1 O1 1_5565 5_4455 67.4(8) 67.2(8) 67.6(8)
Pb1 O1 O1 1_5565 5_4555 112.3(10) 111.3(10) 114.2(10)
Pb1 O1 O1 1_5565 5_5455 64.1(9) 63.9(9) 64.4(9)
Pb1 O1 O1 1_5565 5_5555 108.9(10) 108.1(12) 110.5(9)
Pb1 O1 O2 1_5565 1_4555 70.2(15) 68.8(15) 71.7(15)
Pb1 O1 O2 1_5565 1_4655 112.8(18) 111.5(17) 114.8(19)
Pb1 O1 O2 1_5565 5_5555 87.1(11) 86.8(10) 87.4(11)
Pb1 O1 O3 1_5565 1_5545 110.1(6) 109.0(6) 110.7(6)
Pb1 O1 O3 1_5565 1_5645 172.6(7) 171.2(9) 174.5(6)
Pb1 O1 O3 1_5565 5_4555 47.8(5) 47.4(5) 48.6(5)
Pb1 O1 O3 1_5565 5_5555 46.0(5) 42.7(5) 49.8(5)
Pb1 O1 Pb1 1_5645 5_4555 137.0(7) 134.2(11) 138.2(6)
Pb1 O1 Pb1 1_5645 5_5545 61.0(7) 60.5(6) 62.1(7)
Pb1 O1 Pb1 1_5645 5_5555 134.9(8) 133.1(11) 137.4(5)
Pb1 O1 Bi1 1_5645 1_5545 62.7(4) 61.2(4) 66.7(4)
Pb1 O1 Bi1 1_5645 . 158.6(7) 158.6(7) 158.6(7)
Pb1 O1 Bi1 1_5645 1_5645 0.3(4) 0.0(5) 0.7(4)
Pb1 O1 Bi1 1_5645 1_5655 93.7(5) 93.7(5) 93.7(5)
Pb1 O1 Bi1 1_5645 5_4545 50.2(7) 50.2(7) 50.2(7)
Pb1 O1 Bi1 1_5645 5_4555 136.9(7) 134.2(11) 138.2(6)
Pb1 O1 Bi1 1_5645 5_5545 61.2(7) 60.8(6) 62.2(7)
Pb1 O1 Bi1 1_5645 5_5555 134.9(8) 133.1(11) 137.5(5)
Pb1 O1 O1 1_5645 1_4555 87.2(8) 86.3(9) 87.7(8)
Pb1 O1 O1 1_5645 1_5455 121.4(7) 120.7(7) 123.3(6)
Pb1 O1 O1 1_5645 1_5655 58.6(6) 56.7(6) 59.3(6)
Pb1 O1 O1 1_5645 1_6555 91.4(8) 90.3(7) 93.8(7)
Pb1 O1 O1 1_5645 5_4445 108.9(10) 108.1(12) 110.5(9)
Pb1 O1 O1 1_5645 5_4545 64.1(9) 63.9(9) 64.4(9)
Pb1 O1 O1 1_5645 5_5445 112.3(10) 111.3(10) 114.2(10)
Pb1 O1 O1 1_5645 5_5545 67.4(8) 67.2(8) 67.6(8)
Pb1 O1 O2 1_5645 . 112.8(18) 111.5(17) 114.8(19)
Pb1 O1 O2 1_5645 1_5655 70.2(15) 68.8(15) 71.7(15)
Pb1 O1 O2 1_5645 5_3545 87.1(11) 86.8(10) 87.4(11)
Pb1 O1 O3 1_5645 . 172.6(7) 171.2(9) 174.5(6)
Pb1 O1 O3 1_5645 1_5655 110.1(6) 109.0(6) 110.7(6)
Pb1 O1 O3 1_5645 5_4535 46.0(5) 42.7(5) 49.8(5)
Pb1 O1 O3 1_5645 5_5535 47.8(5) 47.4(5) 48.6(5)
Pb1 O1 Pb1 1_5665 5_4545 134.9(8) 133.1(11) 137.4(5)
Pb1 O1 Pb1 1_5665 5_4555 61.0(7) 60.5(6) 62.1(7)
Pb1 O1 Pb1 1_5665 5_5545 137.0(7) 134.2(11) 138.2(6)
Pb1 O1 Bi1 1_5665 . 158.6(7) 158.6(7) 158.6(7)
Pb1 O1 Bi1 1_5665 1_5565 62.7(4) 61.2(4) 66.7(4)
Pb1 O1 Bi1 1_5665 1_5655 93.7(5) 93.7(5) 93.7(5)
Pb1 O1 Bi1 1_5665 1_5665 0.3(4) 0.0(5) 0.7(4)
Pb1 O1 Bi1 1_5665 5_4545 134.9(8) 133.1(11) 137.5(5)
Pb1 O1 Bi1 1_5665 5_4555 61.2(7) 60.8(6) 62.2(7)
Pb1 O1 Bi1 1_5665 5_5545 136.9(7) 134.2(11) 138.2(6)
Pb1 O1 Bi1 1_5665 5_5555 50.2(7) 50.2(7) 50.2(7)
Pb1 O1 O1 1_5665 1_4555 91.4(8) 90.3(7) 93.8(7)
Pb1 O1 O1 1_5665 1_5455 121.4(7) 120.7(7) 123.3(6)
Pb1 O1 O1 1_5665 1_5655 58.6(6) 56.7(6) 59.3(6)
Pb1 O1 O1 1_5665 1_6555 87.2(8) 86.3(9) 87.7(8)
Pb1 O1 O1 1_5665 5_4455 112.3(10) 111.3(10) 114.2(10)
Pb1 O1 O1 1_5665 5_4555 67.4(8) 67.2(8) 67.6(8)
Pb1 O1 O1 1_5665 5_5455 108.9(10) 108.1(12) 110.5(9)
Pb1 O1 O1 1_5665 5_5555 64.1(9) 63.9(9) 64.4(9)
Pb1 O1 O2 1_5665 1_4555 112.8(18) 111.5(17) 114.8(19)
Pb1 O1 O2 1_5665 1_4655 70.2(15) 68.8(15) 71.7(15)
Pb1 O1 O2 1_5665 5_5555 87.1(11) 86.8(10) 87.4(11)
Pb1 O1 O3 1_5665 1_5545 172.6(7) 171.2(9) 174.5(6)
Pb1 O1 O3 1_5665 1_5645 110.1(6) 109.0(6) 110.7(6)
Pb1 O1 O3 1_5665 5_4555 47.8(5) 47.4(5) 48.6(5)
Pb1 O1 O3 1_5665 5_5555 46.0(5) 42.7(5) 49.8(5)
Pb1 O1 Pb1 5_4545 5_4555 88.1(11) 84.2(8) 102.2(17)
Pb1 O1 Pb1 5_4545 5_5545 84.2(8) 58.8(6) 101.6(11)
Pb1 O1 Pb1 5_4545 5_5555 175.9(12) 174.0(16) 180.0(5)
Pb1 O1 Bi1 5_4545 . 63.1(6) 63.1(6) 63.1(6)
Pb1 O1 Bi1 5_4545 1_5565 134.8(8) 132.9(11) 137.4(5)
Pb1 O1 Bi1 5_4545 1_5655 63.1(6) 63.1(6) 63.1(6)
Pb1 O1 Bi1 5_4545 1_5665 134.8(8) 132.9(11) 137.4(5)
Pb1 O1 Bi1 5_4545 5_4545 0.2(6) 0.0(5) 1.5(7)
Pb1 O1 Bi1 5_4545 5_4555 88.1(11) 84.3(8) 102.2(17)
Pb1 O1 Bi1 5_4545 5_5545 84.3(8) 58.9(5) 101.5(11)
Pb1 O1 Bi1 5_4545 5_5555 175.6(12) 173.3(18) 180.0(5)
Pb1 O1 O1 5_4545 1_4555 45.0(8) 37.1(8) 57.2(7)
Pb1 O1 O1 5_4545 1_5455 90.0(8) 90.0(7) 90.0(7)
Pb1 O1 O1 5_4545 1_5655 90.0(8) 90.0(7) 90.0(7)
Pb1 O1 O1 5_4545 1_6555 137.4(10) 128.8(10) 142.4(8)
Pb1 O1 O1 5_4545 5_4455 69.0(8) 67.9(9) 69.9(8)
Pb1 O1 O1 5_4545 5_4555 69.0(8) 67.9(9) 69.9(8)
Pb1 O1 O1 5_4545 5_5455 115.8(9) 112.0(8) 118.3(10)
Pb1 O1 O1 5_4545 5_5555 115.8(9) 112.0(8) 118.3(10)
Pb1 O1 O2 5_4545 1_4555 58.9(16) 56.2(15) 66.2(15)
Pb1 O1 O2 5_4545 1_4655 58.9(16) 56.2(15) 66.2(15)
Pb1 O1 O2 5_4545 . 122.2(15) 117.5(17) 125.0(15)
Pb1 O1 O2 5_4545 1_5655 122.2(15) 117.5(17) 125.0(15)
Pb1 O1 O2 5_4545 5_5555 125.6(13) 122.1(12) 128.5(14)
Pb1 O1 O3 5_4545 1_5545 56.8(5) 48.0(5) 64.7(6)
Pb1 O1 O3 5_4545 . 120.0(9) 117.5(4) 126.3(14)
Pb1 O1 O3 5_4545 1_5645 56.8(5) 48.0(5) 64.7(6)
Pb1 O1 O3 5_4545 1_5655 120.0(9) 117.5(4) 126.3(14)
Pb1 O1 O3 5_4545 5_4555 111.4(8) 108.6(9) 114.1(8)
Pb1 O1 O3 5_4545 5_5555 175.3(11) 168.7(8) 179.9(11)
Pb1 O1 Pb1 5_4555 5_5545 165.1(11) 154.6(9) 180.0(5)
Pb1 O1 Pb1 5_4555 5_5555 84.2(8) 58.8(5) 101.6(11)
Pb1 O1 Bi1 5_4555 1_5545 137.2(7) 134.9(11) 138.4(6)
Pb1 O1 Bi1 5_4555 . 53.7(6) 53.7(6) 53.7(6)
Pb1 O1 Bi1 5_4555 1_5565 60.6(6) 60.3(5) 61.4(7)
Pb1 O1 Bi1 5_4555 1_5645 137.2(7) 134.9(11) 138.4(6)
Pb1 O1 Bi1 5_4555 1_5655 53.7(6) 53.7(6) 53.7(6)
Pb1 O1 Bi1 5_4555 1_5665 60.6(6) 60.3(5) 61.4(7)
Pb1 O1 Bi1 5_4555 5_4545 88.3(11) 84.3(9) 103.1(18)
Pb1 O1 Bi1 5_4555 5_4555 0.0(5) 0.0(5) 0.4(6)
Pb1 O1 Bi1 5_4555 5_5545 165.0(11) 154.2(10) 180.0(5)
Pb1 O1 Bi1 5_4555 5_5555 84.7(8) 58.5(5) 102.1(12)
Pb1 O1 O1 5_4555 1_4555 46.5(8) 35.1(7) 62.0(8)
Pb1 O1 O1 5_4555 1_5455 90.0(8) 90.0(7) 90.0(7)
Pb1 O1 O1 5_4555 1_5655 90.0(8) 90.0(7) 90.0(7)
Pb1 O1 O1 5_4555 1_6555 130.7(9) 116.0(7) 142.7(11)
Pb1 O1 O1 5_4555 5_4445 72.9(10) 69.9(12) 74.3(10)
Pb1 O1 O1 5_4555 5_4545 72.9(10) 69.9(12) 74.3(10)
Pb1 O1 O1 5_4555 5_5445 110.4(9) 109.7(9) 110.7(9)
Pb1 O1 O1 5_4555 5_5455 121.3(11) 120.6(11) 122.8(12)
Pb1 O1 O1 5_4555 5_5545 110.4(9) 109.7(9) 110.7(9)
Pb1 O1 O1 5_4555 5_5555 121.3(11) 120.6(11) 122.8(12)
Pb1 O1 O2 5_4555 1_4555 59.6(17) 54.7(17) 68.7(19)
Pb1 O1 O2 5_4555 1_4655 59.6(17) 54.7(17) 68.7(19)
Pb1 O1 O2 5_4555 . 117.6(16) 110.2(17) 124.2(17)
Pb1 O1 O2 5_4555 1_5655 117.6(16) 110.2(17) 124.2(17)
Pb1 O1 O2 5_4555 5_3545 63.6(12) 63.0(13) 64.0(12)
Pb1 O1 O2 5_4555 5_5555 141.9(13) 141.9(13) 142.0(13)
Pb1 O1 O3 5_4555 1_5545 119.8(9) 113.4(13) 129.1(11)
Pb1 O1 O3 5_4555 . 55.6(6) 44.4(4) 63.1(8)
Pb1 O1 O3 5_4555 1_5645 119.8(9) 113.4(13) 129.1(11)
Pb1 O1 O3 5_4555 1_5655 55.6(6) 44.4(4) 63.1(8)
Pb1 O1 O3 5_4555 5_4535 113.5(10) 110.0(8) 114.8(12)
Pb1 O1 O3 5_4555 5_5535 172.3(8) 171.6(9) 172.9(8)
Pb1 O1 O3 5_4555 5_5555 89.2(9) 87.6(10) 91.1(7)
Pb1 O1 Pb1 5_5545 5_5555 88.1(11) 84.2(9) 102.2(18)
Pb1 O1 Bi1 5_5545 1_5545 60.6(6) 60.3(5) 61.4(7)
Pb1 O1 Bi1 5_5545 . 53.7(6) 53.7(6) 53.7(6)
Pb1 O1 Bi1 5_5545 1_5565 137.2(7) 134.9(11) 138.4(6)
Pb1 O1 Bi1 5_5545 1_5645 60.6(6) 60.3(5) 61.4(7)
Pb1 O1 Bi1 5_5545 1_5655 53.7(6) 53.7(6) 53.7(6)
Pb1 O1 Bi1 5_5545 1_5665 137.2(7) 134.9(11) 138.4(6)
Pb1 O1 Bi1 5_5545 5_4545 84.7(8) 58.5(5) 102.1(12)
Pb1 O1 Bi1 5_5545 5_4555 165.0(11) 154.2(10) 180.0(5)
Pb1 O1 Bi1 5_5545 5_5545 0.0(5) 0.0(5) 0.4(6)
Pb1 O1 Bi1 5_5545 5_5555 88.3(11) 84.3(9) 103.1(18)
Pb1 O1 O1 5_5545 1_4555 130.7(9) 116.0(7) 142.7(11)
Pb1 O1 O1 5_5545 1_5455 90.0(8) 90.0(7) 90.0(7)
Pb1 O1 O1 5_5545 1_5655 90.0(8) 90.0(7) 90.0(7)
Pb1 O1 O1 5_5545 1_6555 46.5(8) 35.1(7) 62.0(8)
Pb1 O1 O1 5_5545 5_4445 121.3(11) 120.6(11) 122.8(12)
Pb1 O1 O1 5_5545 5_4455 110.4(9) 109.7(9) 110.7(9)
Pb1 O1 O1 5_5545 5_4545 121.3(11) 120.6(11) 122.8(12)
Pb1 O1 O1 5_5545 5_4555 110.4(9) 109.7(9) 110.7(9)
Pb1 O1 O1 5_5545 5_5455 72.9(10) 69.9(12) 74.3(10)
Pb1 O1 O1 5_5545 5_5555 72.9(10) 69.9(12) 74.3(10)
Pb1 O1 O2 5_5545 1_4555 117.6(16) 110.2(17) 124.2(17)
Pb1 O1 O2 5_5545 1_4655 117.6(16) 110.2(17) 124.2(17)
Pb1 O1 O2 5_5545 . 59.6(17) 54.7(17) 68.7(19)
Pb1 O1 O2 5_5545 1_5655 59.6(17) 54.7(17) 68.7(19)
Pb1 O1 O2 5_5545 5_3545 141.9(13) 141.9(13) 142.0(13)
Pb1 O1 O2 5_5545 5_5555 63.6(12) 63.0(13) 64.0(12)
Pb1 O1 O3 5_5545 1_5545 55.6(6) 44.4(4) 63.1(8)
Pb1 O1 O3 5_5545 . 119.8(9) 113.4(13) 129.1(11)
Pb1 O1 O3 5_5545 1_5645 55.6(6) 44.4(4) 63.1(8)
Pb1 O1 O3 5_5545 1_5655 119.8(9) 113.4(13) 129.1(11)
Pb1 O1 O3 5_5545 5_4535 89.2(9) 87.6(10) 91.1(7)
Pb1 O1 O3 5_5545 5_4555 172.3(8) 171.6(9) 172.9(8)
Pb1 O1 O3 5_5545 5_5555 113.5(10) 110.0(8) 114.8(12)
Pb1 O1 Bi1 5_5555 1_5545 134.8(8) 132.9(11) 137.4(5)
Pb1 O1 Bi1 5_5555 . 63.1(6) 63.1(6) 63.1(6)
Pb1 O1 Bi1 5_5555 1_5645 134.8(8) 132.9(11) 137.4(5)
Pb1 O1 Bi1 5_5555 1_5655 63.1(6) 63.1(6) 63.1(6)
Pb1 O1 Bi1 5_5555 5_4545 175.6(12) 173.3(18) 180.0(5)
Pb1 O1 Bi1 5_5555 5_4555 84.3(8) 58.9(5) 101.5(11)
Pb1 O1 Bi1 5_5555 5_5545 88.1(11) 84.3(8) 102.2(17)
Pb1 O1 Bi1 5_5555 5_5555 0.2(6) 0.0(5) 1.5(7)
Pb1 O1 O1 5_5555 1_4555 137.4(10) 128.8(10) 142.4(8)
Pb1 O1 O1 5_5555 1_5455 90.0(8) 90.0(7) 90.0(7)
Pb1 O1 O1 5_5555 1_5655 90.0(8) 90.0(7) 90.0(7)
Pb1 O1 O1 5_5555 1_6555 45.0(8) 37.1(8) 57.2(7)
Pb1 O1 O1 5_5555 5_4445 115.8(9) 112.0(8) 118.3(10)
Pb1 O1 O1 5_5555 5_4545 115.8(9) 112.0(8) 118.3(10)
Pb1 O1 O1 5_5555 5_5445 69.0(8) 67.9(9) 69.9(8)
Pb1 O1 O1 5_5555 5_5545 69.0(8) 67.9(9) 69.9(8)
Pb1 O1 O2 5_5555 1_4555 122.2(15) 117.5(17) 125.0(15)
Pb1 O1 O2 5_5555 1_4655 122.2(15) 117.5(17) 125.0(15)
Pb1 O1 O2 5_5555 . 58.9(16) 56.2(15) 66.2(15)
Pb1 O1 O2 5_5555 1_5655 58.9(16) 56.2(15) 66.2(15)
Pb1 O1 O2 5_5555 5_3545 125.6(13) 122.1(12) 128.5(14)
Pb1 O1 O3 5_5555 1_5545 120.0(9) 117.5(4) 126.3(14)
Pb1 O1 O3 5_5555 . 56.8(5) 48.0(5) 64.7(6)
Pb1 O1 O3 5_5555 1_5645 120.0(9) 117.5(4) 126.3(14)
Pb1 O1 O3 5_5555 1_5655 56.8(5) 48.0(5) 64.7(6)
Pb1 O1 O3 5_5555 5_4535 175.3(11) 168.7(8) 179.9(11)
Pb1 O1 O3 5_5555 5_5535 111.4(8) 108.6(9) 114.1(8)
Bi1 O1 Bi1 1_5545 . 93.7(5) 93.7(5) 93.7(5)
Bi1 O1 Bi1 1_5545 1_5645 62.5(4) 60.9(4) 66.7(4)
Bi1 O1 Bi1 1_5545 1_5655 158.6(7) 158.6(7) 158.6(7)
Bi1 O1 Bi1 1_5545 5_4545 50.5(7) 50.5(7) 50.5(7)
Bi1 O1 Bi1 1_5545 5_4555 137.2(7) 134.9(11) 138.4(6)
Bi1 O1 Bi1 1_5545 5_5545 60.8(7) 60.5(6) 61.5(7)
Bi1 O1 Bi1 1_5545 5_5555 134.8(8) 132.8(11) 137.5(5)
Bi1 O1 O1 1_5545 1_4555 87.6(8) 86.9(9) 87.9(8)
Bi1 O1 O1 1_5545 1_5455 58.7(6) 56.7(6) 59.5(6)
Bi1 O1 O1 1_5545 1_5655 121.3(7) 120.5(7) 123.3(6)
Bi1 O1 O1 1_5545 1_6555 91.1(8) 90.0(8) 93.8(7)
Bi1 O1 O1 1_5545 5_4445 64.4(9) 64.1(9) 65.1(9)
Bi1 O1 O1 1_5545 5_4545 109.0(10) 108.3(12) 110.5(9)
Bi1 O1 O1 1_5545 5_5445 67.4(8) 67.2(8) 67.6(8)
Bi1 O1 O1 1_5545 5_5545 112.2(10) 111.1(10) 114.2(10)
Bi1 O1 O2 1_5545 . 70.1(15) 68.7(15) 71.5(15)
Bi1 O1 O2 1_5545 1_5655 112.4(18) 111.2(17) 114.1(19)
Bi1 O1 O2 1_5545 5_3545 87.2(11) 86.8(10) 87.6(11)
Bi1 O1 O3 1_5545 . 110.2(6) 109.0(6) 110.8(6)
Bi1 O1 O3 1_5545 1_5655 172.4(7) 170.8(9) 174.5(6)
Bi1 O1 O3 1_5545 5_4535 46.1(5) 43.0(5) 49.9(5)
Bi1 O1 O3 1_5545 5_5535 47.7(5) 47.3(5) 48.6(5)
Bi1 O1 Bi1 . 1_5565 93.7(3) 93.7(3) 93.7(3)
Bi1 O1 Bi1 . 1_5645 158.6(5) 158.6(5) 158.6(5)
Bi1 O1 Bi1 . 1_5655 104.0(7) 104.0(7) 104.0(7)
Bi1 O1 Bi1 . 1_5665 158.6(5) 158.6(5) 158.6(5)
Bi1 O1 Bi1 . 5_4545 63.0(4) 63.0(4) 63.0(4)
Bi1 O1 Bi1 . 5_4555 53.8(3) 53.8(3) 53.8(3)
Bi1 O1 Bi1 . 5_5545 53.8(3) 53.8(3) 53.8(3)
Bi1 O1 Bi1 . 5_5555 63.0(4) 63.0(4) 63.0(4)
Bi1 O1 O1 . 1_4555 96.0(6) 96.0(6) 96.0(6)
Bi1 O1 O1 . 1_5455 38.0(6) 38.0(6) 38.0(6)
Bi1 O1 O1 . 1_5655 142.0(7) 142.0(7) 142.0(7)
Bi1 O1 O1 . 1_6555 96.0(6) 96.0(6) 96.0(6)
Bi1 O1 O1 . 5_4445 50.2(8) 50.2(8) 50.2(8)
Bi1 O1 O1 . 5_4455 61.9(9) 61.9(9) 61.9(9)
Bi1 O1 O1 . 5_4545 119.1(11) 119.1(11) 119.1(11)
Bi1 O1 O1 . 5_4555 131.6(10) 131.6(10) 131.6(10)
Bi1 O1 O1 . 5_5445 61.9(9) 61.9(9) 61.9(9)
Bi1 O1 O1 . 5_5455 50.2(8) 50.2(8) 50.2(8)
Bi1 O1 O1 . 5_5545 131.6(10) 131.6(10) 131.6(10)
Bi1 O1 O1 . 5_5555 119.1(11) 119.1(11) 119.1(11)
Bi1 O1 O2 . 5_3545 83.5(8) 83.5(8) 83.5(8)
Bi1 O1 O2 . 5_5555 83.5(8) 83.5(8) 83.5(8)
Bi1 O1 O3 . 1_5545 15.9(5) 15.9(5) 15.9(5)
Bi1 O1 O3 . . 15.9(5) 15.9(5) 15.9(5)
Bi1 O1 O3 . 1_5645 89.9(7) 89.9(7) 89.9(7)
Bi1 O1 O3 . 1_5655 89.9(7) 89.9(7) 89.9(7)
Bi1 O1 O3 . 5_4535 111.3(6) 111.3(6) 111.3(6)
Bi1 O1 O3 . 5_4555 124.5(4) 124.5(4) 124.5(4)
Bi1 O1 O3 . 5_5535 124.5(4) 124.5(4) 124.5(4)
Bi1 O1 O3 . 5_5555 111.3(6) 111.3(6) 111.3(6)
Bi1 O1 Bi1 1_5565 1_5655 158.6(7) 158.6(7) 158.6(7)
Bi1 O1 Bi1 1_5565 1_5665 62.5(4) 60.9(4) 66.7(4)
Bi1 O1 Bi1 1_5565 5_4545 134.8(8) 132.8(11) 137.5(5)
Bi1 O1 Bi1 1_5565 5_4555 60.8(7) 60.5(6) 61.5(7)
Bi1 O1 Bi1 1_5565 5_5545 137.2(7) 134.9(11) 138.4(6)
Bi1 O1 Bi1 1_5565 5_5555 50.5(7) 50.5(7) 50.5(7)
Bi1 O1 O1 1_5565 1_4555 91.1(8) 90.0(8) 93.8(7)
Bi1 O1 O1 1_5565 1_5455 58.7(6) 56.7(6) 59.5(6)
Bi1 O1 O1 1_5565 1_5655 121.3(7) 120.5(7) 123.3(6)
Bi1 O1 O1 1_5565 1_6555 87.6(8) 86.9(9) 87.9(8)
Bi1 O1 O1 1_5565 5_4455 67.4(8) 67.2(8) 67.6(8)
Bi1 O1 O1 1_5565 5_4555 112.2(10) 111.1(10) 114.2(10)
Bi1 O1 O1 1_5565 5_5455 64.4(9) 64.1(9) 65.1(9)
Bi1 O1 O1 1_5565 5_5555 109.0(10) 108.3(12) 110.5(9)
Bi1 O1 O2 1_5565 1_4555 70.1(15) 68.7(15) 71.5(15)
Bi1 O1 O2 1_5565 1_4655 112.4(18) 111.2(17) 114.1(19)
Bi1 O1 O2 1_5565 5_5555 87.2(11) 86.8(10) 87.6(11)
Bi1 O1 O3 1_5565 1_5545 110.2(6) 109.0(6) 110.8(6)
Bi1 O1 O3 1_5565 1_5645 172.4(7) 170.8(9) 174.5(6)
Bi1 O1 O3 1_5565 5_4555 47.7(5) 47.3(5) 48.6(5)
Bi1 O1 O3 1_5565 5_5555 46.1(5) 43.0(5) 49.9(5)
Bi1 O1 Bi1 1_5645 1_5655 93.7(5) 93.7(5) 93.7(5)
Bi1 O1 Bi1 1_5645 5_4545 50.5(7) 50.5(7) 50.5(7)
Bi1 O1 Bi1 1_5645 5_4555 137.2(7) 134.9(11) 138.4(6)
Bi1 O1 Bi1 1_5645 5_5545 60.8(7) 60.5(6) 61.5(7)
Bi1 O1 Bi1 1_5645 5_5555 134.8(8) 132.8(11) 137.5(5)
Bi1 O1 O1 1_5645 1_4555 87.6(8) 86.9(9) 87.9(8)
Bi1 O1 O1 1_5645 1_5455 121.3(7) 120.5(7) 123.3(6)
Bi1 O1 O1 1_5645 1_5655 58.7(6) 56.7(6) 59.5(6)
Bi1 O1 O1 1_5645 1_6555 91.1(8) 90.0(8) 93.8(7)
Bi1 O1 O1 1_5645 5_4445 109.0(10) 108.3(12) 110.5(9)
Bi1 O1 O1 1_5645 5_4545 64.4(9) 64.1(9) 65.1(9)
Bi1 O1 O1 1_5645 5_5445 112.2(10) 111.1(10) 114.2(10)
Bi1 O1 O1 1_5645 5_5545 67.4(8) 67.2(8) 67.6(8)
Bi1 O1 O2 1_5645 . 112.4(18) 111.2(17) 114.1(19)
Bi1 O1 O2 1_5645 1_5655 70.1(15) 68.7(15) 71.5(15)
Bi1 O1 O2 1_5645 5_3545 87.2(11) 86.8(10) 87.6(11)
Bi1 O1 O3 1_5645 . 172.4(7) 170.8(9) 174.5(6)
Bi1 O1 O3 1_5645 1_5655 110.2(6) 109.0(6) 110.8(6)
Bi1 O1 O3 1_5645 5_4535 46.1(5) 43.0(5) 49.9(5)
Bi1 O1 O3 1_5645 5_5535 47.7(5) 47.3(5) 48.6(5)
Bi1 O1 Bi1 1_5655 1_5665 93.7(3) 93.7(3) 93.7(3)
Bi1 O1 Bi1 1_5655 5_4545 63.0(4) 63.0(4) 63.0(4)
Bi1 O1 Bi1 1_5655 5_4555 53.8(3) 53.8(3) 53.8(3)
Bi1 O1 Bi1 1_5655 5_5545 53.8(3) 53.8(3) 53.8(3)
Bi1 O1 Bi1 1_5655 5_5555 63.0(4) 63.0(4) 63.0(4)
Bi1 O1 O1 1_5655 1_4555 96.0(6) 96.0(6) 96.0(6)
Bi1 O1 O1 1_5655 1_5455 142.0(7) 142.0(7) 142.0(7)
Bi1 O1 O1 1_5655 1_5655 38.0(6) 38.0(6) 38.0(6)
Bi1 O1 O1 1_5655 1_6555 96.0(6) 96.0(6) 96.0(6)
Bi1 O1 O1 1_5655 5_4445 119.1(11) 119.1(11) 119.1(11)
Bi1 O1 O1 1_5655 5_4455 131.6(10) 131.6(10) 131.6(10)
Bi1 O1 O1 1_5655 5_4545 50.2(8) 50.2(8) 50.2(8)
Bi1 O1 O1 1_5655 5_4555 61.9(9) 61.9(9) 61.9(9)
Bi1 O1 O1 1_5655 5_5445 131.6(10) 131.6(10) 131.6(10)
Bi1 O1 O1 1_5655 5_5455 119.1(11) 119.1(11) 119.1(11)
Bi1 O1 O1 1_5655 5_5545 61.9(9) 61.9(9) 61.9(9)
Bi1 O1 O1 1_5655 5_5555 50.2(8) 50.2(8) 50.2(8)
Bi1 O1 O2 1_5655 5_3545 83.5(8) 83.5(8) 83.5(8)
Bi1 O1 O2 1_5655 5_5555 83.5(8) 83.5(8) 83.5(8)
Bi1 O1 O3 1_5655 1_5545 89.9(7) 89.9(7) 89.9(7)
Bi1 O1 O3 1_5655 . 89.9(7) 89.9(7) 89.9(7)
Bi1 O1 O3 1_5655 1_5645 15.9(5) 15.9(5) 15.9(5)
Bi1 O1 O3 1_5655 1_5655 15.9(5) 15.9(5) 15.9(5)
Bi1 O1 O3 1_5655 5_4535 111.3(6) 111.3(6) 111.3(6)
Bi1 O1 O3 1_5655 5_4555 124.5(4) 124.5(4) 124.5(4)
Bi1 O1 O3 1_5655 5_5535 124.5(4) 124.5(4) 124.5(4)
Bi1 O1 O3 1_5655 5_5555 111.3(6) 111.3(6) 111.3(6)
Bi1 O1 Bi1 1_5665 5_4545 134.8(8) 132.8(11) 137.5(5)
Bi1 O1 Bi1 1_5665 5_4555 60.8(7) 60.5(6) 61.5(7)
Bi1 O1 Bi1 1_5665 5_5545 137.2(7) 134.9(11) 138.4(6)
Bi1 O1 Bi1 1_5665 5_5555 50.5(7) 50.5(7) 50.5(7)
Bi1 O1 O1 1_5665 1_4555 91.1(8) 90.0(8) 93.8(7)
Bi1 O1 O1 1_5665 1_5455 121.3(7) 120.5(7) 123.3(6)
Bi1 O1 O1 1_5665 1_5655 58.7(6) 56.7(6) 59.5(6)
Bi1 O1 O1 1_5665 1_6555 87.6(8) 86.9(9) 87.9(8)
Bi1 O1 O1 1_5665 5_4455 112.2(10) 111.1(10) 114.2(10)
Bi1 O1 O1 1_5665 5_4555 67.4(8) 67.2(8) 67.6(8)
Bi1 O1 O1 1_5665 5_5455 109.0(10) 108.3(12) 110.5(9)
Bi1 O1 O1 1_5665 5_5555 64.4(9) 64.1(9) 65.1(9)
Bi1 O1 O2 1_5665 1_4555 112.4(18) 111.2(17) 114.1(19)
Bi1 O1 O2 1_5665 1_4655 70.1(15) 68.7(15) 71.5(15)
Bi1 O1 O2 1_5665 5_5555 87.2(11) 86.8(10) 87.6(11)
Bi1 O1 O3 1_5665 1_5545 172.4(7) 170.8(9) 174.5(6)
Bi1 O1 O3 1_5665 1_5645 110.2(6) 109.0(6) 110.8(6)
Bi1 O1 O3 1_5665 5_4555 47.7(5) 47.3(5) 48.6(5)
Bi1 O1 O3 1_5665 5_5555 46.1(5) 43.0(5) 49.9(5)
Bi1 O1 Bi1 5_4545 5_4555 88.3(11) 84.3(8) 103.0(17)
Bi1 O1 Bi1 5_4545 5_5545 84.7(8) 58.7(5) 102.1(11)
Bi1 O1 Bi1 5_4545 5_5555 175.4(13) 173.3(16) 180.0(5)
Bi1 O1 O1 5_4545 1_4555 44.9(8) 36.9(8) 57.4(7)
Bi1 O1 O1 5_4545 1_5455 90.0(8) 90.0(7) 90.0(7)
Bi1 O1 O1 5_4545 1_5655 90.0(8) 90.0(7) 90.0(7)
Bi1 O1 O1 5_4545 1_6555 137.5(10) 128.8(10) 142.5(8)
Bi1 O1 O1 5_4545 5_4445 59.1(11) 59.1(11) 59.1(11)
Bi1 O1 O1 5_4545 5_4455 69.1(8) 67.9(9) 70.1(8)
Bi1 O1 O1 5_4545 5_4545 59.1(11) 59.1(11) 59.1(11)
Bi1 O1 O1 5_4545 5_4555 69.1(8) 67.9(9) 70.1(8)
Bi1 O1 O1 5_4545 5_5455 115.8(9) 111.9(8) 118.3(10)
Bi1 O1 O1 5_4545 5_5555 115.8(9) 111.9(8) 118.3(10)
Bi1 O1 O2 5_4545 1_4555 58.8(16) 56.1(15) 66.2(15)
Bi1 O1 O2 5_4545 1_4655 58.8(16) 56.1(15) 66.2(15)
Bi1 O1 O2 5_4545 . 122.2(15) 117.5(17) 125.1(15)
Bi1 O1 O2 5_4545 1_5655 122.2(15) 117.5(17) 125.1(15)
Bi1 O1 O2 5_4545 5_5555 125.5(13) 121.8(12) 128.5(14)
Bi1 O1 O3 5_4545 1_5545 56.9(5) 48.0(5) 64.8(6)
Bi1 O1 O3 5_4545 . 120.1(9) 117.5(4) 126.5(13)
Bi1 O1 O3 5_4545 1_5645 56.9(5) 48.0(5) 64.8(6)
Bi1 O1 O3 5_4545 1_5655 120.1(9) 117.5(4) 126.5(13)
Bi1 O1 O3 5_4545 5_4535 10.7(6) 10.7(6) 10.7(6)
Bi1 O1 O3 5_4545 5_4555 111.5(8) 108.6(9) 114.4(8)
Bi1 O1 O3 5_4545 5_5555 175.2(11) 168.5(8) 179.9(11)
Bi1 O1 Bi1 5_4555 5_5545 165.0(11) 154.2(10) 180.0(5)
Bi1 O1 Bi1 5_4555 5_5555 84.7(8) 58.7(5) 102.1(12)
Bi1 O1 O1 5_4555 1_4555 46.5(8) 34.8(7) 62.0(8)
Bi1 O1 O1 5_4555 1_5455 90.0(8) 90.0(7) 90.0(7)
Bi1 O1 O1 5_4555 1_5655 90.0(8) 90.0(7) 90.0(7)
Bi1 O1 O1 5_4555 1_6555 130.7(9) 116.1(7) 142.9(11)
Bi1 O1 O1 5_4555 5_4445 72.8(10) 69.9(12) 74.2(10)
Bi1 O1 O1 5_4555 5_4545 72.8(10) 69.9(12) 74.2(10)
Bi1 O1 O1 5_4555 5_5445 110.4(9) 109.8(9) 110.7(9)
Bi1 O1 O1 5_4555 5_5455 121.4(11) 120.8(11) 122.9(12)
Bi1 O1 O1 5_4555 5_5545 110.4(9) 109.8(9) 110.7(9)
Bi1 O1 O1 5_4555 5_5555 121.4(11) 120.8(11) 122.9(12)
Bi1 O1 O2 5_4555 1_4555 59.6(17) 54.5(17) 68.7(19)
Bi1 O1 O2 5_4555 1_4655 59.6(17) 54.5(17) 68.7(19)
Bi1 O1 O2 5_4555 . 117.6(16) 110.2(17) 124.2(17)
Bi1 O1 O2 5_4555 1_5655 117.6(16) 110.2(17) 124.2(17)
Bi1 O1 O2 5_4555 5_3545 63.5(12) 63.0(13) 63.9(12)
Bi1 O1 O2 5_4555 5_5555 142.3(13) 142.3(13) 142.3(13)
Bi1 O1 O3 5_4555 1_5545 119.8(9) 113.3(13) 129.1(11)
Bi1 O1 O3 5_4555 . 55.6(6) 44.5(4) 63.1(8)
Bi1 O1 O3 5_4555 1_5645 119.8(9) 113.3(13) 129.1(11)
Bi1 O1 O3 5_4555 1_5655 55.6(6) 44.5(4) 63.1(8)
Bi1 O1 O3 5_4555 5_4535 113.4(10) 109.8(8) 114.8(12)
Bi1 O1 O3 5_4555 5_5535 172.4(8) 171.7(9) 173.0(8)
Bi1 O1 O3 5_4555 5_5555 89.5(9) 87.7(10) 91.6(7)
Bi1 O1 Bi1 5_5545 5_5555 88.3(11) 84.3(9) 103.0(18)
Bi1 O1 O1 5_5545 1_4555 130.7(9) 116.1(7) 142.9(11)
Bi1 O1 O1 5_5545 1_5455 90.0(8) 90.0(7) 90.0(7)
Bi1 O1 O1 5_5545 1_5655 90.0(8) 90.0(7) 90.0(7)
Bi1 O1 O1 5_5545 1_6555 46.5(8) 34.8(7) 62.0(8)
Bi1 O1 O1 5_5545 5_4445 121.4(11) 120.8(11) 122.9(12)
Bi1 O1 O1 5_5545 5_4455 110.4(9) 109.8(9) 110.7(9)
Bi1 O1 O1 5_5545 5_4545 121.4(11) 120.8(11) 122.9(12)
Bi1 O1 O1 5_5545 5_4555 110.4(9) 109.8(9) 110.7(9)
Bi1 O1 O1 5_5545 5_5455 72.8(10) 69.9(12) 74.2(10)
Bi1 O1 O1 5_5545 5_5555 72.8(10) 69.9(12) 74.2(10)
Bi1 O1 O2 5_5545 1_4555 117.6(16) 110.2(17) 124.2(17)
Bi1 O1 O2 5_5545 1_4655 117.6(16) 110.2(17) 124.2(17)
Bi1 O1 O2 5_5545 . 59.6(17) 54.5(17) 68.7(19)
Bi1 O1 O2 5_5545 1_5655 59.6(17) 54.5(17) 68.7(19)
Bi1 O1 O2 5_5545 5_3545 142.3(13) 142.3(13) 142.3(13)
Bi1 O1 O2 5_5545 5_5555 63.5(12) 63.0(13) 63.9(12)
Bi1 O1 O3 5_5545 1_5545 55.6(6) 44.5(4) 63.1(8)
Bi1 O1 O3 5_5545 . 119.8(9) 113.3(13) 129.1(11)
Bi1 O1 O3 5_5545 1_5645 55.6(6) 44.5(4) 63.1(8)
Bi1 O1 O3 5_5545 1_5655 119.8(9) 113.3(13) 129.1(11)
Bi1 O1 O3 5_5545 5_4535 89.5(9) 87.7(10) 91.6(7)
Bi1 O1 O3 5_5545 5_4555 172.4(8) 171.7(9) 173.0(8)
Bi1 O1 O3 5_5545 5_5555 113.4(10) 109.8(8) 114.8(12)
Bi1 O1 O1 5_5555 1_4555 137.5(10) 128.8(10) 142.5(8)
Bi1 O1 O1 5_5555 1_5455 90.0(8) 90.0(7) 90.0(7)
Bi1 O1 O1 5_5555 1_5655 90.0(8) 90.0(7) 90.0(7)
Bi1 O1 O1 5_5555 1_6555 44.9(8) 36.9(8) 57.4(7)
Bi1 O1 O1 5_5555 5_4445 115.8(9) 111.9(8) 118.3(10)
Bi1 O1 O1 5_5555 5_4545 115.8(9) 111.9(8) 118.3(10)
Bi1 O1 O1 5_5555 5_5445 69.1(8) 67.9(9) 70.1(8)
Bi1 O1 O1 5_5555 5_5455 59.1(11) 59.1(11) 59.1(11)
Bi1 O1 O1 5_5555 5_5545 69.1(8) 67.9(9) 70.1(8)
Bi1 O1 O1 5_5555 5_5555 59.1(11) 59.1(11) 59.1(11)
Bi1 O1 O2 5_5555 1_4555 122.2(15) 117.5(17) 125.1(15)
Bi1 O1 O2 5_5555 1_4655 122.2(15) 117.5(17) 125.1(15)
Bi1 O1 O2 5_5555 . 58.8(16) 56.1(15) 66.2(15)
Bi1 O1 O2 5_5555 1_5655 58.8(16) 56.1(15) 66.2(15)
Bi1 O1 O2 5_5555 5_3545 125.5(13) 121.8(12) 128.5(14)
Bi1 O1 O3 5_5555 1_5545 120.1(9) 117.5(4) 126.5(13)
Bi1 O1 O3 5_5555 . 56.9(5) 48.0(5) 64.8(6)
Bi1 O1 O3 5_5555 1_5645 120.1(9) 117.5(4) 126.5(13)
Bi1 O1 O3 5_5555 1_5655 56.9(5) 48.0(5) 64.8(6)
Bi1 O1 O3 5_5555 5_4535 175.2(11) 168.5(8) 179.9(11)
Bi1 O1 O3 5_5555 5_5535 111.5(8) 108.6(9) 114.4(8)
Bi1 O1 O3 5_5555 5_5555 10.7(6) 10.7(6) 10.7(6)
O1 O1 O1 1_4555 1_5455 90.0(10) 90.0(8) 90.0(8)
O1 O1 O1 1_4555 1_5655 90.0(10) 90.0(8) 90.0(8)
O1 O1 O1 1_4555 1_6555 178.9(8) 177.6(10) 180.0(5)
O1 O1 O1 1_4555 5_4445 46.8(11) 45.7(11) 47.6(11)
O1 O1 O1 1_4555 5_4455 45.9(9) 45.7(9) 46.1(9)
O1 O1 O1 1_4555 5_4545 46.8(11) 45.7(11) 47.6(11)
O1 O1 O1 1_4555 5_4555 45.9(9) 45.7(9) 46.1(9)
O1 O1 O1 1_4555 5_5455 133.0(10) 132.1(11) 134.4(9)
O1 O1 O1 1_4555 5_5555 133.0(10) 132.1(11) 134.4(9)
O1 O1 O2 1_4555 1_4555 44.6(16) 43.9(15) 46.4(18)
O1 O1 O2 1_4555 1_4655 44.6(16) 43.9(15) 46.4(18)
O1 O1 O2 1_4555 . 135.4(16) 133.6(18) 136.1(15)
O1 O1 O2 1_4555 1_5655 135.4(16) 133.6(18) 136.1(15)
O1 O1 O2 1_4555 5_5555 178.3(13) 177.2(13) 179.7(12)
O1 O1 O3 1_4555 1_5545 88.6(6) 86.4(10) 90.8(9)
O1 O1 O3 1_4555 . 91.7(7) 88.5(9) 95.1(9)
O1 O1 O3 1_4555 1_5645 88.6(6) 86.4(10) 90.8(9)
O1 O1 O3 1_4555 1_5655 91.7(7) 88.5(9) 95.1(9)
O1 O1 O3 1_4555 5_4535 54.0(8) 52.8(7) 54.8(9)
O1 O1 O3 1_4555 5_4555 55.0(7) 53.1(8) 56.9(7)
O1 O1 O3 1_4555 5_5555 127.1(9) 123.4(12) 134.1(8)
O1 O1 O1 1_5455 1_5655 180.0(5) 180.0(5) 180.0(5)
O1 O1 O1 1_5455 1_6555 90.0(6) 90 90
O1 O1 O1 1_5455 5_4445 43.1(10) 42.3(10) 44.4(9)
O1 O1 O1 1_5455 5_4455 44.2(9) 44.0(9) 44.4(9)
O1 O1 O1 1_5455 5_4545 136.9(14) 135.6(10) 137.7(14)
O1 O1 O1 1_5455 5_4555 135.8(11) 135.6(11) 136.0(11)
O1 O1 O1 1_5455 5_5445 44.2(9) 44.0(9) 44.4(9)
O1 O1 O1 1_5455 5_5455 43.1(10) 42.3(10) 44.4(9)
O1 O1 O1 1_5455 5_5545 135.8(11) 135.6(11) 136.0(11)
O1 O1 O1 1_5455 5_5555 136.9(14) 135.6(10) 137.7(14)
O1 O1 O2 1_5455 1_4555 45.4(16) 43.6(18) 46.1(15)
O1 O1 O2 1_5455 1_4655 134.6(19) 133.9(15) 136(2)
O1 O1 O2 1_5455 . 45.4(16) 43.6(18) 46.1(15)
O1 O1 O2 1_5455 1_5655 134.6(19) 133.9(15) 136(2)
O1 O1 O2 1_5455 5_3545 90.0(4) 90.0(4) 90.0(4)
O1 O1 O2 1_5455 5_5555 90.0(4) 90.0(6) 90.0(6)
O1 O1 O3 1_5455 1_5545 48.7(7) 46.2(7) 52.5(6)
O1 O1 O3 1_5455 . 48.7(7) 46.2(7) 52.5(6)
O1 O1 O3 1_5455 1_5645 131.3(8) 127.5(6) 133.8(7)
O1 O1 O3 1_5455 1_5655 131.3(8) 127.5(6) 133.8(7)
O1 O1 O3 1_5455 5_4535 90.0(5) 90.0(3) 90.0(3)
O1 O1 O3 1_5455 5_4555 90.0(3) 90.0(4) 90.0(4)
O1 O1 O3 1_5455 5_5535 90.0(3) 90.0(3) 90.0(3)
O1 O1 O3 1_5455 5_5555 90.0(5) 90.0(7) 90.0(7)
O1 O1 O1 1_5655 1_6555 90.0(6) 90 90
O1 O1 O1 1_5655 5_4445 136.9(14) 135.6(10) 137.7(14)
O1 O1 O1 1_5655 5_4455 135.8(11) 135.6(11) 136.0(11)
O1 O1 O1 1_5655 5_4545 43.1(10) 42.3(10) 44.4(9)
O1 O1 O1 1_5655 5_4555 44.2(9) 44.0(9) 44.4(9)
O1 O1 O1 1_5655 5_5445 135.8(11) 135.6(11) 136.0(11)
O1 O1 O1 1_5655 5_5455 136.9(14) 135.6(10) 137.7(14)
O1 O1 O1 1_5655 5_5545 44.2(9) 44.0(9) 44.4(9)
O1 O1 O1 1_5655 5_5555 43.1(10) 42.3(10) 44.4(9)
O1 O1 O2 1_5655 1_4555 134.6(19) 133.9(15) 136(2)
O1 O1 O2 1_5655 1_4655 45.4(16) 43.6(18) 46.1(15)
O1 O1 O2 1_5655 . 134.6(19) 133.9(15) 136(2)
O1 O1 O2 1_5655 1_5655 45.4(16) 43.6(18) 46.1(15)
O1 O1 O2 1_5655 5_3545 90.0(4) 90.0(4) 90.0(4)
O1 O1 O2 1_5655 5_5555 90.0(4) 90.0(6) 90.0(6)
O1 O1 O3 1_5655 1_5545 131.3(8) 127.5(6) 133.8(7)
O1 O1 O3 1_5655 . 131.3(8) 127.5(6) 133.8(7)
O1 O1 O3 1_5655 1_5645 48.7(7) 46.2(7) 52.5(6)
O1 O1 O3 1_5655 1_5655 48.7(7) 46.2(7) 52.5(6)
O1 O1 O3 1_5655 5_4535 90.0(5) 90.0(3) 90.0(3)
O1 O1 O3 1_5655 5_4555 90.0(3) 90.0(4) 90.0(4)
O1 O1 O3 1_5655 5_5535 90.0(3) 90.0(3) 90.0(3)
O1 O1 O3 1_5655 5_5555 90.0(5) 90.0(7) 90.0(7)
O1 O1 O1 1_6555 5_4445 133.0(10) 132.1(11) 134.4(9)
O1 O1 O1 1_6555 5_4545 133.0(10) 132.1(11) 134.4(9)
O1 O1 O1 1_6555 5_5445 45.9(9) 45.7(9) 46.1(9)
O1 O1 O1 1_6555 5_5455 46.8(11) 45.7(11) 47.6(11)
O1 O1 O1 1_6555 5_5545 45.9(9) 45.7(9) 46.1(9)
O1 O1 O1 1_6555 5_5555 46.8(11) 45.7(11) 47.6(11)
O1 O1 O2 1_6555 1_4555 135.4(16) 133.6(18) 136.1(15)
O1 O1 O2 1_6555 1_4655 135.4(16) 133.6(18) 136.1(15)
O1 O1 O2 1_6555 . 44.6(16) 43.9(15) 46.4(18)
O1 O1 O2 1_6555 1_5655 44.6(16) 43.9(15) 46.4(18)
O1 O1 O2 1_6555 5_3545 178.3(13) 177.2(13) 179.7(12)
O1 O1 O3 1_6555 1_5545 91.7(7) 88.5(9) 95.1(9)
O1 O1 O3 1_6555 . 88.6(6) 86.4(10) 90.8(9)
O1 O1 O3 1_6555 1_5645 91.7(7) 88.5(9) 95.1(9)
O1 O1 O3 1_6555 1_5655 88.6(6) 86.4(10) 90.8(9)
O1 O1 O3 1_6555 5_4535 127.1(9) 123.4(12) 134.1(8)
O1 O1 O3 1_6555 5_5535 55.0(7) 53.1(8) 56.9(7)
O1 O1 O3 1_6555 5_5555 54.0(8) 52.8(7) 54.8(9)
O1 O1 O1 5_4445 5_4545 93.8(14) 91.3(12) 95.3(14)
O1 O1 O1 5_4445 5_5445 87.4(11) 86.4(10) 88.3(11)
O1 O1 O1 5_4445 5_5545 176.3(11) 175.2(12) 178.0(11)
O1 O1 O2 5_4445 . 87.9(16) 87.2(16) 89.3(16)
O1 O1 O2 5_4445 1_5655 177(2) 175.3(19) 179(2)
O1 O1 O2 5_4445 5_3545 47.0(7) 45.6(8) 47.7(6)
O1 O1 O3 5_4445 . 67.0(7) 63.8(7) 68.2(6)
O1 O1 O3 5_4445 1_5655 121.2(11) 115.4(9) 123.4(12)
O1 O1 O3 5_4445 5_4535 63.3(7) 61.1(7) 65.4(9)
O1 O1 O3 5_4445 5_5535 111.6(8) 111.0(7) 112.7(8)
O1 O1 O1 5_4455 5_4555 91.6(11) 91.3(11) 92.1(11)
O1 O1 O1 5_4455 5_5455 87.4(9) 86.4(10) 88.3(9)
O1 O1 O1 5_4455 5_5555 176.3(10) 175.2(11) 178.0(10)
O1 O1 O2 5_4455 5_5555 134.1(4) 133.9(5) 134.2(4)
O1 O1 O3 5_4455 1_5545 64.8(5) 63.2(5) 66.1(5)
O1 O1 O3 5_4455 1_5645 117.0(7) 115.8(7) 118.1(7)
O1 O1 O3 5_4455 5_4555 64.8(6) 64.2(6) 65.8(6)
O1 O1 O3 5_4455 5_5555 115.4(6) 114.1(6) 117.0(6)
O1 O1 O1 5_4545 5_5445 176.3(11) 175.2(12) 178.0(11)
O1 O1 O1 5_4545 5_5545 87.4(11) 86.4(10) 88.3(11)
O1 O1 O2 5_4545 . 177(2) 175.3(19) 179(2)
O1 O1 O2 5_4545 1_5655 87.9(16) 87.2(16) 89.3(16)
O1 O1 O2 5_4545 5_3545 47.0(7) 45.6(8) 47.7(6)
O1 O1 O3 5_4545 . 121.2(11) 115.4(9) 123.4(12)
O1 O1 O3 5_4545 1_5655 67.0(7) 63.8(7) 68.2(6)
O1 O1 O3 5_4545 5_4535 63.3(7) 61.1(7) 65.4(9)
O1 O1 O3 5_4545 5_5535 111.6(8) 111.0(7) 112.7(8)
O1 O1 O1 5_4555 5_5455 176.3(10) 175.2(11) 178.0(10)
O1 O1 O1 5_4555 5_5555 87.4(9) 86.4(10) 88.3(9)
O1 O1 O2 5_4555 5_5555 134.1(4) 133.9(5) 134.2(4)
O1 O1 O3 5_4555 1_5545 117.0(7) 115.8(7) 118.1(7)
O1 O1 O3 5_4555 1_5645 64.8(5) 63.2(5) 66.1(5)
O1 O1 O3 5_4555 5_4555 64.8(6) 64.2(6) 65.8(6)
O1 O1 O3 5_4555 5_5555 115.4(6) 114.1(6) 117.0(6)
O1 O1 O1 5_5445 5_5545 91.6(11) 91.3(11) 92.1(11)
O1 O1 O2 5_5445 5_3545 134.1(4) 133.9(5) 134.2(4)
O1 O1 O3 5_5445 . 64.8(5) 63.2(5) 66.1(5)
O1 O1 O3 5_5445 1_5655 117.0(7) 115.8(7) 118.1(7)
O1 O1 O3 5_5445 5_4535 115.4(6) 114.1(6) 117.0(6)
O1 O1 O3 5_5445 5_5535 64.8(6) 64.2(6) 65.8(6)
O1 O1 O1 5_5455 5_5555 93.8(14) 91.3(12) 95.3(14)
O1 O1 O2 5_5455 1_4555 87.9(16) 87.2(16) 89.3(16)
O1 O1 O2 5_5455 1_4655 177(2) 175.3(19) 179(2)
O1 O1 O2 5_5455 5_5555 47.0(7) 45.6(8) 47.7(6)
O1 O1 O3 5_5455 1_5545 67.0(7) 63.8(7) 68.2(6)
O1 O1 O3 5_5455 1_5645 121.2(11) 115.4(9) 123.4(12)
O1 O1 O3 5_5455 5_4555 111.6(8) 111.0(7) 112.7(8)
O1 O1 O3 5_5455 5_5555 63.3(7) 61.1(7) 65.4(9)
O1 O1 O2 5_5545 5_3545 134.1(4) 133.9(5) 134.2(4)
O1 O1 O3 5_5545 . 117.0(7) 115.8(7) 118.1(7)
O1 O1 O3 5_5545 1_5655 64.8(5) 63.2(5) 66.1(5)
O1 O1 O3 5_5545 5_4535 115.4(6) 114.1(6) 117.0(6)
O1 O1 O3 5_5545 5_5535 64.8(6) 64.2(6) 65.8(6)
O1 O1 O2 5_5555 1_4555 177(2) 175.3(19) 179(2)
O1 O1 O2 5_5555 1_4655 87.9(16) 87.2(16) 89.3(16)
O1 O1 O2 5_5555 5_5555 47.0(7) 45.6(8) 47.7(6)
O1 O1 O3 5_5555 1_5545 121.2(11) 115.4(9) 123.4(12)
O1 O1 O3 5_5555 1_5645 67.0(7) 63.8(7) 68.2(6)
O1 O1 O3 5_5555 5_4555 111.6(8) 111.0(7) 112.7(8)
O1 O1 O3 5_5555 5_5555 63.3(7) 61.1(7) 65.4(9)
O2 O1 O2 1_4555 1_4655 89(2) 87.8(15) 93(2)
O2 O1 O2 1_4555 . 91.0(18) 88.8(19) 92.2(15)
O2 O1 O2 1_4555 1_5655 178.4(18) 177.7(18) 180.0(5)
O2 O1 O2 1_4555 5_5555 134.9(12) 134.9(12) 134.9(11)
O2 O1 O3 1_4555 1_5545 60.9(10) 58.5(12) 63.2(13)
O2 O1 O3 1_4555 . 62.4(9) 60.8(5) 66.1(12)
O2 O1 O3 1_4555 1_5645 116.7(12) 112.5(18) 121.0(16)
O2 O1 O3 1_4555 1_5655 118.9(12) 118.3(5) 121.5(18)
O2 O1 O3 1_4555 5_5555 114.5(14) 114.4(15) 114.7(11)
O2 O1 O2 1_4655 . 178.4(18) 177.7(18) 180.0(5)
O2 O1 O2 1_4655 1_5655 91.0(18) 88.8(19) 92.2(15)
O2 O1 O2 1_4655 5_5555 134.9(12) 134.9(12) 134.9(11)
O2 O1 O3 1_4655 1_5545 116.7(12) 112.5(18) 121.0(16)
O2 O1 O3 1_4655 . 118.9(12) 118.3(5) 121.5(18)
O2 O1 O3 1_4655 1_5645 60.9(10) 58.5(12) 63.2(13)
O2 O1 O3 1_4655 1_5655 62.4(9) 60.8(5) 66.1(12)
O2 O1 O3 1_4655 5_5555 114.5(14) 114.4(15) 114.7(11)
O2 O1 O2 . 1_5655 89(2) 87.8(15) 93(2)
O2 O1 O2 . 5_3545 134.9(12) 134.9(12) 134.9(11)
O2 O1 O3 . 1_5545 62.4(9) 60.8(5) 66.1(12)
O2 O1 O3 . . 60.9(10) 58.5(12) 63.2(13)
O2 O1 O3 . 1_5645 118.9(12) 118.3(5) 121.5(18)
O2 O1 O3 . 1_5655 116.7(12) 112.5(18) 121.0(16)
O2 O1 O3 . 5_4535 114.5(14) 114.4(15) 114.7(11)
O2 O1 O2 1_5655 5_3545 134.9(12) 134.9(12) 134.9(11)
O2 O1 O3 1_5655 1_5545 118.9(12) 118.3(5) 121.5(18)
O2 O1 O3 1_5655 . 116.7(12) 112.5(18) 121.0(16)
O2 O1 O3 1_5655 1_5645 62.4(9) 60.8(5) 66.1(12)
O2 O1 O3 1_5655 1_5655 60.9(10) 58.5(12) 63.2(13)
O2 O1 O3 1_5655 5_4535 114.5(14) 114.4(15) 114.7(11)
O2 O1 O3 5_3545 . 92.6(9) 89.2(8) 95.0(9)
O2 O1 O3 5_3545 1_5655 92.6(9) 89.2(8) 95.0(9)
O2 O1 O3 5_3545 5_4535 49.1(11) 46.7(11) 51.6(10)
O2 O1 O3 5_3545 5_5535 124.0(12) 123.7(12) 124.5(12)
O2 O1 O3 5_5555 1_5545 92.6(9) 89.2(8) 95.0(9)
O2 O1 O3 5_5555 1_5645 92.6(9) 89.2(8) 95.0(9)
O2 O1 O3 5_5555 5_4555 124.0(12) 123.7(12) 124.5(12)
O2 O1 O3 5_5555 5_5555 49.1(11) 46.7(11) 51.6(10)
O3 O1 O3 1_5545 . 94.9(7) 93.2(7) 98.1(7)
O3 O1 O3 1_5545 1_5645 82.7(8) 75.1(6) 87.6(9)
O3 O1 O3 1_5545 1_5655 176.4(11) 174.6(17) 180.0(5)
O3 O1 O3 1_5545 5_4555 129.6(6) 127.4(7) 131.8(6)
O3 O1 O3 1_5545 5_5555 130.2(8) 124.6(6) 132.6(10)
O3 O1 O3 . 1_5645 176.4(11) 174.6(17) 180.0(5)
O3 O1 O3 . 1_5655 82.7(8) 75.1(6) 87.6(9)
O3 O1 O3 . 5_4535 130.2(8) 124.6(6) 132.6(10)
O3 O1 O3 . 5_5535 129.6(6) 127.4(7) 131.8(6)
O3 O1 O3 1_5645 1_5655 94.9(7) 93.2(7) 98.1(7)
O3 O1 O3 1_5645 5_4555 129.6(6) 127.4(7) 131.8(6)
O3 O1 O3 1_5645 5_5555 130.2(8) 124.6(6) 132.6(10)
O3 O1 O3 1_5655 5_4535 130.2(8) 124.6(6) 132.6(10)
O3 O1 O3 1_5655 5_5535 129.6(6) 127.4(7) 131.8(6)
O3 O1 O3 5_4535 5_5535 75.7(8) 74.6(8) 77.1(7)
O3 O1 O3 5_4555 5_5555 75.7(7) 74.6(7) 77.1(8)
Fe1 O2 Fe1 . 1_6555 165(2) 146(3) 179.5(4)
Fe1 O2 Pb1 . 1_5545 75(2) 71(2) 77.4(18)
Fe1 O2 Pb1 . 1_6565 131(3) 129(3) 136(2)
Fe1 O2 Pb1 . 5_5445 91.1(15) 76.9(15) 107(2)
Fe1 O2 Pb1 . 5_5455 87.7(16) 75.8(14) 93(2)
Fe1 O2 Pb1 . 5_5545 91.1(15) 76.9(15) 107(2)
Fe1 O2 Pb1 . 5_5555 87.7(16) 75.8(14) 93(2)
Fe1 O2 Bi1 . 1_5545 75(2) 72(2) 77.6(18)
Fe1 O2 Bi1 . 1_6545 135(2) 135(2) 135(2)
Fe1 O2 Bi1 . 1_6565 131(3) 128(3) 135(2)
Fe1 O2 Bi1 . 5_5445 91.0(15) 76.9(15) 106(2)
Fe1 O2 Bi1 . 5_5455 87.8(16) 75.8(14) 94(2)
Fe1 O2 Bi1 . 5_5545 91.0(15) 76.9(15) 106(2)
Fe1 O2 Bi1 . 5_5555 87.8(16) 75.8(14) 94(2)
Fe1 O2 O1 . 1_5455 45.6(13) 43.9(8) 48.0(15)
Fe1 O2 O1 . . 45.6(13) 43.9(8) 48.0(15)
Fe1 O2 O1 . 1_6455 134.8(12) 130.6(15) 135.9(8)
Fe1 O2 O1 . 1_6555 134.8(12) 130.6(15) 135.9(8)
Fe1 O2 O1 . 5_4445 19.2(12) 16.3(13) 21.2(10)
Fe1 O2 O1 . 5_6455 173(3) 168(2) 176(3)
Fe1 O2 O2 . 1_4555 6.6(12) 0.0(5) 14.7(15)
Fe1 O2 O2 . 1_5455 90.0(18) 90.0(16) 90.0(16)
Fe1 O2 O2 . 1_5655 90.0(18) 90.0(16) 90.0(16)
Fe1 O2 O2 . 1_6555 173.0(19) 161(2) 179.7(14)
Fe1 O2 O3 . 1_5545 46.5(11) 33.3(11) 62(2)
Fe1 O2 O3 . . 45.5(13) 35.0(11) 64(2)
Fe1 O2 O3 . 1_6545 135(2) 112(2) 149(3)
Fe1 O2 O3 . 1_6555 127.3(18) 113(2) 135(3)
Fe1 O2 Pb1 1_6555 1_5545 132(3) 129(3) 136(2)
Fe1 O2 Pb1 1_6555 1_6565 75(2) 70(2) 77.3(19)
Fe1 O2 Pb1 1_6555 5_5445 87.8(16) 76.1(15) 93(2)
Fe1 O2 Pb1 1_6555 5_5455 91.0(15) 76.4(14) 107(2)
Fe1 O2 Pb1 1_6555 5_5545 87.8(16) 76.1(15) 93(2)
Fe1 O2 Pb1 1_6555 5_5555 91.0(15) 76.4(14) 107(2)
Fe1 O2 Bi1 1_6555 1_5545 131(3) 128(3) 136(2)
Fe1 O2 Bi1 1_6555 1_6545 78(2) 78(2) 78(2)
Fe1 O2 Bi1 1_6555 1_6565 75(2) 71(2) 77.6(19)
Fe1 O2 Bi1 1_6555 5_5445 87.9(16) 76.1(15) 94(2)
Fe1 O2 Bi1 1_6555 5_5455 90.8(15) 76.4(14) 106(2)
Fe1 O2 Bi1 1_6555 5_5545 87.9(16) 76.1(15) 94(2)
Fe1 O2 Bi1 1_6555 5_5555 90.8(15) 76.4(14) 106(2)
Fe1 O2 O1 1_6555 1_5455 134.8(12) 130.9(15) 135.9(8)
Fe1 O2 O1 1_6555 . 134.8(12) 130.9(15) 135.9(8)
Fe1 O2 O1 1_6555 1_6455 45.7(13) 43.9(8) 48.2(14)
Fe1 O2 O1 1_6555 1_6555 45.7(13) 43.9(8) 48.2(14)
Fe1 O2 O1 1_6555 5_4445 173(3) 168(2) 176(3)
Fe1 O2 O1 1_6555 5_6455 18.9(12) 15.9(12) 21.1(11)
Fe1 O2 O2 1_6555 1_4555 173.0(19) 161(2) 179.9(13)
Fe1 O2 O2 1_6555 1_5455 90.0(18) 90.0(16) 90.0(16)
Fe1 O2 O2 1_6555 1_5655 90.0(18) 90.0(16) 90.0(16)
Fe1 O2 O2 1_6555 1_6555 6.9(12) 0.3(10) 14.3(14)
Fe1 O2 O3 1_6555 1_5545 127.5(18) 114(2) 136(3)
Fe1 O2 O3 1_6555 . 134(2) 111(2) 149(3)
Fe1 O2 O3 1_6555 1_6545 45.7(13) 35.2(11) 65(2)
Fe1 O2 O3 1_6555 1_6555 46.5(11) 33.1(11) 62(2)
Pb1 O2 Pb1 1_5545 5_5445 60.3(14) 59.6(14) 61.5(12)
Pb1 O2 Pb1 1_5545 5_5455 134.9(17) 132.9(18) 136.0(15)
Pb1 O2 Pb1 1_5545 5_5545 60.3(14) 59.6(14) 61.5(12)
Pb1 O2 Pb1 1_5545 5_5555 134.9(17) 132.9(18) 136.0(15)
Pb1 O2 Bi1 1_5545 1_5545 0.5(4) 0.3(5) 0.8(4)
Pb1 O2 Bi1 1_5545 1_6545 58.0(9) 58.0(9) 58.0(9)
Pb1 O2 Bi1 1_5545 5_5445 60.4(14) 59.6(14) 61.7(12)
Pb1 O2 Bi1 1_5545 5_5455 134.9(17) 132.9(18) 136.0(15)
Pb1 O2 Bi1 1_5545 5_5545 60.4(14) 59.6(14) 61.7(12)
Pb1 O2 Bi1 1_5545 5_5555 134.9(17) 132.9(18) 136.0(15)
Pb1 O2 O1 1_5545 1_5455 67.6(16) 66.1(16) 68.6(14)
Pb1 O2 O1 1_5545 . 67.6(16) 66.1(16) 68.6(14)
Pb1 O2 O1 1_5545 1_6455 110.4(16) 110.0(17) 111.2(14)
Pb1 O2 O1 1_5545 1_6555 110.4(16) 110.0(17) 111.2(14)
Pb1 O2 O1 1_5545 5_4445 55.7(12) 54.7(12) 56.2(11)
Pb1 O2 O2 1_5545 1_5455 90.0(15) 90.0(14) 90.0(14)
Pb1 O2 O2 1_5545 1_5655 90.0(15) 90.0(14) 90.0(14)
Pb1 O2 O2 1_5545 1_6555 121(2) 120(2) 122.0(19)
Pb1 O2 O3 1_5545 . 112(3) 110(3) 113(2)
Pb1 O2 O3 1_5545 1_6545 73.2(14) 71.5(12) 75.8(15)
Pb1 O2 O3 1_5545 1_6555 167(3) 166(3) 169(2)
Pb1 O2 Pb1 1_6565 5_5445 134.7(17) 132.6(18) 136.0(15)
Pb1 O2 Pb1 1_6565 5_5455 60.2(14) 59.6(14) 61.3(12)
Pb1 O2 Pb1 1_6565 5_5545 134.7(17) 132.6(18) 136.0(15)
Pb1 O2 Pb1 1_6565 5_5555 60.2(14) 59.6(14) 61.3(12)
Pb1 O2 Bi1 1_6565 1_6565 0.6(4) 0.3(5) 0.9(4)
Pb1 O2 Bi1 1_6565 5_5445 134.7(17) 132.6(18) 136.0(15)
Pb1 O2 Bi1 1_6565 5_5455 60.3(14) 59.6(14) 61.5(12)
Pb1 O2 Bi1 1_6565 5_5545 134.7(17) 132.6(18) 136.0(15)
Pb1 O2 Bi1 1_6565 5_5555 60.3(14) 59.6(14) 61.5(12)
Pb1 O2 O1 1_6565 1_5455 110.4(16) 109.9(17) 111.2(17)
Pb1 O2 O1 1_6565 . 110.4(16) 109.9(17) 111.2(17)
Pb1 O2 O1 1_6565 1_6455 67.5(16) 65.8(16) 68.5(14)
Pb1 O2 O1 1_6565 1_6555 67.5(16) 65.8(16) 68.5(14)
Pb1 O2 O1 1_6565 5_6455 55.6(12) 54.5(12) 56.2(11)
Pb1 O2 O2 1_6565 1_4555 121(2) 120(2) 122(2)
Pb1 O2 O2 1_6565 1_5455 90.0(15) 90.0(15) 90.0(15)
Pb1 O2 O2 1_6565 1_5655 90.0(15) 90.0(15) 90.0(15)
Pb1 O2 O3 1_6565 1_5545 167(3) 166(3) 169(2)
Pb1 O2 O3 1_6565 . 73.4(14) 71.6(13) 76.3(15)
Pb1 O2 O3 1_6565 1_6545 112(3) 109(3) 113(2)
Pb1 O2 Pb1 5_5445 5_5455 89.1(5) 86.4(4) 94.6(5)
Pb1 O2 Pb1 5_5445 5_5545 90.8(13) 68.4(10) 103(2)
Pb1 O2 Pb1 5_5445 5_5555 169.8(14) 161.3(16) 179.6(4)
Pb1 O2 Bi1 5_5445 1_5545 60.1(13) 59.2(14) 61.4(11)
Pb1 O2 Bi1 5_5445 1_6545 53.0(10) 53.0(10) 53.0(10)
Pb1 O2 Bi1 5_5445 1_6565 135.0(17) 133.0(17) 136.2(15)
Pb1 O2 Bi1 5_5445 5_5445 0.2(5) 0.0(5) 1.2(6)
Pb1 O2 Bi1 5_5445 5_5455 89.0(5) 86.4(4) 94.6(5)
Pb1 O2 Bi1 5_5445 5_5545 90.9(13) 68.4(10) 103(2)
Pb1 O2 Bi1 5_5445 5_5555 169.8(14) 160.9(16) 179.6(4)
Pb1 O2 O1 5_5445 1_5455 59.6(11) 55.8(11) 64.9(12)
Pb1 O2 O1 5_5445 . 119.4(19) 113(2) 129(2)
Pb1 O2 O1 5_5445 1_6455 60.7(10) 50.9(11) 67.7(12)
Pb1 O2 O1 5_5445 1_6555 121(2) 114(2) 122.5(8)
Pb1 O2 O1 5_5445 5_4445 92(2) 90(2) 94.4(17)
Pb1 O2 O1 5_5445 5_6455 94.4(19) 93.5(16) 95(2)
Pb1 O2 O2 5_5445 1_4555 88.5(14) 88.0(9) 90(2)
Pb1 O2 O2 5_5445 1_5455 44.6(11) 38.5(11) 55.8(11)
Pb1 O2 O2 5_5445 1_5655 135.4(17) 124.2(16) 142(2)
Pb1 O2 O2 5_5445 1_6555 90.2(15) 84.5(19) 94(2)
Pb1 O2 O3 5_5445 1_5545 57.6(8) 51.2(9) 62.5(14)
Pb1 O2 O3 5_5445 . 121.0(15) 118.3(4) 127.9(19)
Pb1 O2 O3 5_5445 1_6545 58.6(10) 49.3(9) 62.9(8)
Pb1 O2 O3 5_5445 1_6555 119.4(13) 113(2) 128(2)
Pb1 O2 Pb1 5_5455 5_5545 169.8(14) 161.3(16) 179.6(4)
Pb1 O2 Pb1 5_5455 5_5555 90.7(13) 67.9(9) 103(2)
Pb1 O2 Bi1 5_5455 1_5545 135.2(17) 133.3(17) 136.2(14)
Pb1 O2 Bi1 5_5455 1_6545 137.0(15) 137.0(15) 137.0(15)
Pb1 O2 Bi1 5_5455 1_6565 60.0(13) 59.2(14) 61.2(11)
Pb1 O2 Bi1 5_5455 5_5445 89.0(5) 86.4(4) 94.2(5)
Pb1 O2 Bi1 5_5455 5_5455 0.1(5) 0.0(5) 1.1(6)
Pb1 O2 Bi1 5_5455 5_5545 169.7(14) 160.7(16) 179.5(4)
Pb1 O2 Bi1 5_5455 5_5555 90.8(13) 67.9(9) 104(2)
Pb1 O2 O1 5_5455 1_5455 60.7(10) 50.9(11) 67.7(12)
Pb1 O2 O1 5_5455 . 120(2) 114(2) 122.5(8)
Pb1 O2 O1 5_5455 1_6455 59.6(11) 55.8(11) 64.9(12)
Pb1 O2 O1 5_5455 1_6555 119.3(19) 112.7(19) 128(2)
Pb1 O2 O1 5_5455 5_4445 94.3(19) 93.3(15) 95(2)
Pb1 O2 O1 5_5455 5_6455 92(2) 90(2) 94.0(17)
Pb1 O2 O2 5_5455 1_4555 90.3(15) 84.6(19) 94(2)
Pb1 O2 O2 5_5455 1_5455 44.6(11) 38.5(11) 56.0(11)
Pb1 O2 O2 5_5455 1_5655 135.4(16) 124.0(16) 142(2)
Pb1 O2 O2 5_5455 1_6555 88.5(14) 88.0(8) 90(2)
Pb1 O2 O3 5_5455 1_5545 119.4(13) 113.1(19) 128(2)
Pb1 O2 O3 5_5455 . 58.6(10) 49.0(9) 62.9(8)
Pb1 O2 O3 5_5455 1_6545 121.0(15) 118.3(4) 128.3(18)
Pb1 O2 O3 5_5455 1_6555 57.5(8) 50.9(8) 62.4(14)
Pb1 O2 Pb1 5_5545 5_5555 89.1(5) 86.4(4) 94.6(5)
Pb1 O2 Bi1 5_5545 1_5545 60.1(13) 59.2(14) 61.4(11)
Pb1 O2 Bi1 5_5545 1_6545 53.0(10) 53.0(10) 53.0(10)
Pb1 O2 Bi1 5_5545 1_6565 135.0(17) 133.0(17) 136.2(15)
Pb1 O2 Bi1 5_5545 5_5445 90.9(13) 68.4(10) 103(2)
Pb1 O2 Bi1 5_5545 5_5455 169.8(14) 160.9(16) 179.6(4)
Pb1 O2 Bi1 5_5545 5_5545 0.2(5) 0.0(5) 1.2(6)
Pb1 O2 Bi1 5_5545 5_5555 89.0(5) 86.4(4) 94.6(5)
Pb1 O2 O1 5_5545 1_5455 119.4(19) 113(2) 129(2)
Pb1 O2 O1 5_5545 . 59.6(11) 55.8(11) 64.9(12)
Pb1 O2 O1 5_5545 1_6455 121(2) 114(2) 122.5(8)
Pb1 O2 O1 5_5545 1_6555 60.7(10) 50.9(11) 67.7(12)
Pb1 O2 O1 5_5545 5_4445 92(2) 90(2) 94.4(17)
Pb1 O2 O1 5_5545 5_6455 94.4(19) 93.5(16) 95(2)
Pb1 O2 O2 5_5545 1_4555 88.5(14) 88.0(9) 90(2)
Pb1 O2 O2 5_5545 1_5455 135.4(17) 124.2(16) 142(2)
Pb1 O2 O2 5_5545 1_5655 44.6(11) 38.5(11) 55.8(11)
Pb1 O2 O2 5_5545 1_6555 90.2(15) 84.5(19) 94(2)
Pb1 O2 O3 5_5545 1_5545 57.6(8) 51.2(9) 62.5(14)
Pb1 O2 O3 5_5545 . 121.0(15) 118.3(4) 127.9(19)
Pb1 O2 O3 5_5545 1_6545 58.6(10) 49.3(9) 62.9(8)
Pb1 O2 O3 5_5545 1_6555 119.4(13) 113(2) 128(2)
Pb1 O2 Bi1 5_5555 1_5545 135.2(17) 133.3(17) 136.2(14)
Pb1 O2 Bi1 5_5555 1_6545 137.0(15) 137.0(15) 137.0(15)
Pb1 O2 Bi1 5_5555 1_6565 60.0(13) 59.2(14) 61.2(11)
Pb1 O2 Bi1 5_5555 5_5445 169.7(14) 160.7(16) 179.5(4)
Pb1 O2 Bi1 5_5555 5_5455 90.8(13) 67.9(9) 104(2)
Pb1 O2 Bi1 5_5555 5_5545 89.0(5) 86.4(4) 94.2(5)
Pb1 O2 Bi1 5_5555 5_5555 0.1(5) 0.0(5) 1.1(6)
Pb1 O2 O1 5_5555 1_5455 120(2) 114(2) 122.5(8)
Pb1 O2 O1 5_5555 . 60.7(10) 50.9(11) 67.7(12)
Pb1 O2 O1 5_5555 1_6455 119.3(19) 112.7(19) 128(2)
Pb1 O2 O1 5_5555 1_6555 59.6(11) 55.8(11) 64.9(12)
Pb1 O2 O1 5_5555 5_4445 94.3(19) 93.3(15) 95(2)
Pb1 O2 O1 5_5555 5_6455 92(2) 90(2) 94.0(17)
Pb1 O2 O2 5_5555 1_4555 90.3(15) 84.6(19) 94(2)
Pb1 O2 O2 5_5555 1_5455 135.4(16) 124.0(16) 142(2)
Pb1 O2 O2 5_5555 1_5655 44.6(11) 38.5(11) 56.0(11)
Pb1 O2 O2 5_5555 1_6555 88.5(14) 88.0(8) 90(2)
Pb1 O2 O3 5_5555 1_5545 119.4(13) 113.1(19) 128(2)
Pb1 O2 O3 5_5555 . 58.6(10) 49.0(9) 62.9(8)
Pb1 O2 O3 5_5555 1_6545 121.0(15) 118.3(4) 128.3(18)
Pb1 O2 O3 5_5555 1_6555 57.5(8) 50.9(8) 62.4(14)
Bi1 O2 Bi1 1_5545 1_6545 57.8(9) 57.8(9) 57.8(9)
Bi1 O2 Bi1 1_5545 5_5445 60.2(14) 59.3(14) 61.6(12)
Bi1 O2 Bi1 1_5545 5_5455 135.2(17) 133.3(18) 136.2(14)
Bi1 O2 Bi1 1_5545 5_5545 60.2(14) 59.3(14) 61.6(12)
Bi1 O2 Bi1 1_5545 5_5555 135.2(17) 133.3(18) 136.2(14)
Bi1 O2 O1 1_5545 1_5455 68.0(16) 66.6(16) 68.7(14)
Bi1 O2 O1 1_5545 . 68.0(16) 66.6(16) 68.7(14)
Bi1 O2 O1 1_5545 1_6455 110.1(16) 109.6(17) 111.1(14)
Bi1 O2 O1 1_5545 1_6555 110.1(16) 109.6(17) 111.1(14)
Bi1 O2 O1 1_5545 5_4445 56.2(12) 55.5(12) 56.5(12)
Bi1 O2 O2 1_5545 1_5455 90.0(15) 90.0(14) 90.0(14)
Bi1 O2 O2 1_5545 1_5655 90.0(15) 90.0(14) 90.0(14)
Bi1 O2 O2 1_5545 1_6555 121(2) 120(2) 121.7(19)
Bi1 O2 O3 1_5545 . 112(3) 111(3) 113(2)
Bi1 O2 O3 1_5545 1_6545 72.7(14) 71.3(12) 75.0(15)
Bi1 O2 O3 1_5545 1_6555 167(3) 166(3) 169(2)
Bi1 O2 Bi1 1_6545 5_5445 54.2(12) 54.2(12) 54.2(12)
Bi1 O2 Bi1 1_6545 5_5455 137.0(15) 137.0(15) 137.0(15)
Bi1 O2 Bi1 1_6545 5_5545 54.2(12) 54.2(12) 54.2(12)
Bi1 O2 Bi1 1_6545 5_5555 137.0(15) 137.0(15) 137.0(15)
Bi1 O2 O1 1_6545 1_5455 108.7(14) 108.7(14) 108.7(14)
Bi1 O2 O1 1_6545 . 108.7(14) 108.7(14) 108.7(14)
Bi1 O2 O1 1_6545 1_6455 72.3(16) 72.3(16) 72.3(16)
Bi1 O2 O1 1_6545 1_6555 72.3(16) 72.3(16) 72.3(16)
Bi1 O2 O1 1_6545 5_4445 114.2(15) 114.2(15) 114.2(15)
Bi1 O2 O2 1_6545 1_5455 90.0(15) 90.0(15) 90.0(15)
Bi1 O2 O2 1_6545 1_5655 90.0(15) 90.0(15) 90.0(15)
Bi1 O2 O2 1_6545 1_6555 64.0(16) 64.0(16) 64.0(16)
Bi1 O2 O3 1_6545 . 170(2) 170(2) 170(2)
Bi1 O2 O3 1_6545 1_6545 13.5(7) 13.5(7) 13.5(7)
Bi1 O2 O3 1_6545 1_6555 111(2) 111(2) 111(2)
Bi1 O2 Bi1 1_6565 5_5445 135.0(17) 133.0(17) 136.2(15)
Bi1 O2 Bi1 1_6565 5_5455 60.1(14) 59.2(14) 61.3(12)
Bi1 O2 Bi1 1_6565 5_5545 135.0(17) 133.0(17) 136.2(15)
Bi1 O2 Bi1 1_6565 5_5555 60.1(14) 59.2(14) 61.3(12)
Bi1 O2 O1 1_6565 1_5455 110.1(17) 109.6(17) 110.8(15)
Bi1 O2 O1 1_6565 . 110.1(17) 109.6(17) 110.8(15)
Bi1 O2 O1 1_6565 1_6455 67.8(16) 66.4(16) 68.7(14)
Bi1 O2 O1 1_6565 1_6555 67.8(16) 66.4(16) 68.7(14)
Bi1 O2 O1 1_6565 5_6455 56.1(12) 55.4(12) 56.5(12)
Bi1 O2 O2 1_6565 1_4555 120(2) 120(2) 121.4(19)
Bi1 O2 O2 1_6565 1_5455 90.0(15) 90.0(15) 90.0(15)
Bi1 O2 O2 1_6565 1_5655 90.0(15) 90.0(15) 90.0(15)
Bi1 O2 O3 1_6565 1_5545 166(3) 166(3) 169(2)
Bi1 O2 O3 1_6565 . 72.9(14) 71.3(13) 75.4(15)
Bi1 O2 O3 1_6565 1_6545 112(3) 110(3) 113(3)
Bi1 O2 Bi1 5_5445 5_5455 88.9(5) 86.5(4) 93.7(5)
Bi1 O2 Bi1 5_5445 5_5545 91.0(13) 68.4(10) 104(2)
Bi1 O2 Bi1 5_5445 5_5555 169.7(14) 160.7(15) 179.6(4)
Bi1 O2 O1 5_5445 1_5455 59.5(11) 55.8(11) 64.9(12)
Bi1 O2 O1 5_5445 . 119.4(19) 113(2) 128(2)
Bi1 O2 O1 5_5445 1_6455 60.7(10) 51.0(11) 67.7(12)
Bi1 O2 O1 5_5445 1_6555 121(2) 114(2) 122.5(8)
Bi1 O2 O1 5_5445 5_4445 92(2) 90(2) 93.6(17)
Bi1 O2 O1 5_5445 5_6455 94.4(19) 93.5(16) 95(2)
Bi1 O2 O2 5_5445 1_4555 88.5(14) 88.1(9) 90(2)
Bi1 O2 O2 5_5445 1_5455 44.5(11) 38.0(11) 55.8(11)
Bi1 O2 O2 5_5445 1_5655 135.5(17) 124.2(16) 142(2)
Bi1 O2 O2 5_5445 1_6555 90.3(15) 85.3(19) 94(2)
Bi1 O2 O3 5_5445 1_5545 57.6(8) 51.2(9) 62.5(14)
Bi1 O2 O3 5_5445 . 120.9(15) 118.4(4) 127.9(19)
Bi1 O2 O3 5_5445 1_6545 58.7(10) 49.3(9) 62.9(10)
Bi1 O2 O3 5_5445 1_6555 119.4(13) 113(2) 128(2)
Bi1 O2 Bi1 5_5455 5_5545 169.7(14) 160.7(16) 179.6(4)
Bi1 O2 Bi1 5_5455 5_5555 90.9(13) 67.9(9) 104(2)
Bi1 O2 O1 5_5455 1_5455 60.7(10) 51.0(11) 67.7(12)
Bi1 O2 O1 5_5455 . 121(2) 114(2) 122.5(8)
Bi1 O2 O1 5_5455 1_6455 59.4(11) 55.8(11) 64.9(12)
Bi1 O2 O1 5_5455 1_6555 119.3(19) 112.7(19) 128(3)
Bi1 O2 O1 5_5455 5_4445 94.3(19) 93.3(15) 95(2)
Bi1 O2 O1 5_5455 5_6455 91(2) 90(2) 93.3(18)
Bi1 O2 O2 5_5455 1_4555 90.4(15) 85.4(19) 94(2)
Bi1 O2 O2 5_5455 1_5455 44.5(11) 38.0(11) 56.0(11)
Bi1 O2 O2 5_5455 1_5655 135.5(17) 124.0(16) 142(2)
Bi1 O2 O2 5_5455 1_6555 88.5(14) 88.0(9) 90(2)
Bi1 O2 O3 5_5455 1_5545 119.5(13) 113.2(19) 128(2)
Bi1 O2 O3 5_5455 . 58.7(10) 49.0(9) 62.9(9)
Bi1 O2 O3 5_5455 1_6545 120.9(15) 118.4(4) 128.3(18)
Bi1 O2 O3 5_5455 1_6555 57.5(8) 50.9(8) 62.4(14)
Bi1 O2 Bi1 5_5545 5_5555 88.9(5) 86.5(4) 93.7(5)
Bi1 O2 O1 5_5545 1_5455 119.4(19) 113(2) 128(2)
Bi1 O2 O1 5_5545 . 59.5(11) 55.8(11) 64.9(12)
Bi1 O2 O1 5_5545 1_6455 121(2) 114(2) 122.5(8)
Bi1 O2 O1 5_5545 1_6555 60.7(10) 51.0(11) 67.7(12)
Bi1 O2 O1 5_5545 5_4445 92(2) 90(2) 93.6(17)
Bi1 O2 O1 5_5545 5_6455 94.4(19) 93.5(16) 95(2)
Bi1 O2 O2 5_5545 1_4555 88.5(14) 88.1(9) 90(2)
Bi1 O2 O2 5_5545 1_5455 135.5(17) 124.2(16) 142(2)
Bi1 O2 O2 5_5545 1_5655 44.5(11) 38.0(11) 55.8(11)
Bi1 O2 O2 5_5545 1_6555 90.3(15) 85.3(19) 94(2)
Bi1 O2 O3 5_5545 1_5545 57.6(8) 51.2(9) 62.5(14)
Bi1 O2 O3 5_5545 . 120.9(15) 118.4(4) 127.9(19)
Bi1 O2 O3 5_5545 1_6545 58.7(10) 49.3(9) 62.9(10)
Bi1 O2 O3 5_5545 1_6555 119.4(13) 113(2) 128(2)
Bi1 O2 O1 5_5555 1_5455 121(2) 114(2) 122.5(8)
Bi1 O2 O1 5_5555 . 60.7(10) 51.0(11) 67.7(12)
Bi1 O2 O1 5_5555 1_6455 119.3(19) 112.7(19) 128(3)
Bi1 O2 O1 5_5555 1_6555 59.4(11) 55.8(11) 64.9(12)
Bi1 O2 O1 5_5555 5_4445 94.3(19) 93.3(15) 95(2)
Bi1 O2 O1 5_5555 5_6455 91(2) 90(2) 93.3(18)
Bi1 O2 O2 5_5555 1_4555 90.4(15) 85.4(19) 94(2)
Bi1 O2 O2 5_5555 1_5455 135.5(17) 124.0(16) 142(2)
Bi1 O2 O2 5_5555 1_5655 44.5(11) 38.0(11) 56.0(11)
Bi1 O2 O2 5_5555 1_6555 88.5(14) 88.0(9) 90(2)
Bi1 O2 O3 5_5555 1_5545 119.5(13) 113.2(19) 128(2)
Bi1 O2 O3 5_5555 . 58.7(10) 49.0(9) 62.9(9)
Bi1 O2 O3 5_5555 1_6545 120.9(15) 118.4(4) 128.3(18)
Bi1 O2 O3 5_5555 1_6555 57.5(8) 50.9(8) 62.4(14)
O1 O2 O1 1_5455 . 89(2) 87.8(10) 93(3)
O1 O2 O1 1_5455 1_6455 90.8(10) 88.5(10) 91.9(8)
O1 O2 O1 1_5455 1_6555 177.6(19) 176(2) 179.8(7)
O1 O2 O1 1_5455 5_4445 45.0(14) 44.9(15) 45.1(14)
O1 O2 O1 1_5455 5_6455 134.5(14) 133.6(14) 135.3(14)
O1 O2 O2 1_5455 1_4555 44.5(8) 43.9(3) 46.4(14)
O1 O2 O2 1_5455 1_5455 45.4(16) 43.6(17) 46.1(16)
O1 O2 O2 1_5455 1_5655 135(2) 133.9(17) 136(3)
O1 O2 O2 1_5455 1_6555 135.5(8) 134.9(15) 136.1(2)
O1 O2 O3 1_5455 1_5545 60.5(10) 59.7(4) 62.3(15)
O1 O2 O3 1_5455 . 62.1(12) 58.7(12) 66.0(19)
O1 O2 O3 1_5455 1_6545 117.9(12) 114.1(15) 119.1(4)
O1 O2 O3 1_5455 1_6555 119.9(10) 116.0(16) 122.2(13)
O1 O2 O1 . 1_6455 177.6(19) 176(2) 179.8(7)
O1 O2 O1 . 1_6555 90.8(10) 88.5(10) 91.9(8)
O1 O2 O1 . 5_4445 45.0(14) 44.9(15) 45.1(14)
O1 O2 O1 . 5_6455 134.5(14) 133.6(14) 135.3(14)
O1 O2 O2 . 1_4555 44.5(8) 43.9(3) 46.4(14)
O1 O2 O2 . 1_5455 135(2) 133.9(17) 136(3)
O1 O2 O2 . 1_5655 45.4(16) 43.6(17) 46.1(16)
O1 O2 O2 . 1_6555 135.5(8) 134.9(15) 136.1(2)
O1 O2 O3 . 1_5545 60.5(10) 59.7(4) 62.3(15)
O1 O2 O3 . . 62.1(12) 58.7(12) 66.0(19)
O1 O2 O3 . 1_6545 117.9(12) 114.1(15) 119.1(4)
O1 O2 O3 . 1_6555 119.9(10) 116.0(16) 122.2(13)
O1 O2 O1 1_6455 1_6555 89(2) 87.8(11) 93(3)
O1 O2 O1 1_6455 5_4445 134.4(14) 133.5(13) 135.2(14)
O1 O2 O1 1_6455 5_6455 45.0(14) 44.9(15) 45.1(13)
O1 O2 O2 1_6455 1_4555 135.5(8) 134.9(15) 136.1(2)
O1 O2 O2 1_6455 1_5455 45.4(16) 43.5(17) 46.1(16)
O1 O2 O2 1_6455 1_5655 135(2) 133.9(17) 137(3)
O1 O2 O2 1_6455 1_6555 44.5(8) 43.9(4) 46.5(13)
O1 O2 O3 1_6455 1_5545 119.9(10) 115.9(16) 122.2(13)
O1 O2 O3 1_6455 . 117.8(12) 113.8(15) 119.1(4)
O1 O2 O3 1_6455 1_6545 62.2(12) 58.8(13) 66.0(19)
O1 O2 O3 1_6455 1_6555 60.5(10) 59.7(4) 62.4(14)
O1 O2 O1 1_6555 5_4445 134.4(14) 133.5(13) 135.2(14)
O1 O2 O1 1_6555 5_6455 45.0(14) 44.9(15) 45.1(13)
O1 O2 O2 1_6555 1_4555 135.5(8) 134.9(15) 136.1(2)
O1 O2 O2 1_6555 1_5455 135(2) 133.9(17) 137(3)
O1 O2 O2 1_6555 1_5655 45.4(16) 43.5(17) 46.1(16)
O1 O2 O2 1_6555 1_6555 44.5(8) 43.9(4) 46.5(13)
O1 O2 O3 1_6555 1_5545 119.9(10) 115.9(16) 122.2(13)
O1 O2 O3 1_6555 . 117.8(12) 113.8(15) 119.1(4)
O1 O2 O3 1_6555 1_6545 62.2(12) 58.8(13) 66.0(19)
O1 O2 O3 1_6555 1_6555 60.5(10) 59.7(4) 62.4(14)
O1 O2 O2 5_4445 1_5455 90(2) 90.0(19) 90.0(19)
O1 O2 O2 5_4445 1_5655 90(2) 90.0(19) 90.0(19)
O1 O2 O2 5_4445 1_6555 177(2) 176(2) 178.2(19)
O1 O2 O3 5_4445 . 56.2(16) 55.1(17) 56.7(16)
O1 O2 O3 5_4445 1_6545 129(2) 127.7(18) 130(2)
O1 O2 O3 5_4445 1_6555 137(2) 134.5(19) 139(2)
O1 O2 O2 5_6455 1_4555 177(2) 176(2) 177.9(19)
O1 O2 O2 5_6455 1_5455 90(2) 90(2) 90(2)
O1 O2 O2 5_6455 1_5655 90(2) 90(2) 90(2)
O1 O2 O3 5_6455 1_5545 137(2) 135.0(19) 139(2)
O1 O2 O3 5_6455 . 129(2) 127.8(19) 131(2)
O1 O2 O3 5_6455 1_6545 56.1(16) 54.8(16) 56.7(16)
O2 O2 O2 1_4555 1_5455 90.0(18) 90.0(16) 90.0(16)
O2 O2 O2 1_4555 1_5655 90.0(18) 90.0(16) 90.0(16)
O2 O2 O2 1_4555 1_6555 178.5(15) 177(2) 179.9(11)
O2 O2 O3 1_4555 1_5545 46.3(12) 44.9(11) 48.0(15)
O2 O2 O3 1_4555 . 47.7(12) 44.9(10) 53.9(17)
O2 O2 O3 1_4555 1_6545 131.1(15) 126(2) 133.7(11)
O2 O2 O3 1_4555 1_6555 133.5(14) 129(2) 138(2)
O2 O2 O2 1_5455 1_5655 180.0(5) 180.0(5) 180.0(5)
O2 O2 O2 1_5455 1_6555 90.0(10) 90.0(3) 90.0(3)
O2 O2 O3 1_5455 1_5545 90.0(8) 90.0(2) 90.0(2)
O2 O2 O3 1_5455 . 90.0(10) 90.0(3) 90.0(3)
O2 O2 O3 1_5455 1_6545 90.0(10) 90.0(3) 90.0(3)
O2 O2 O3 1_5455 1_6555 90.0(8) 90.0(2) 90.0(2)
O2 O2 O2 1_5655 1_6555 90.0(10) 90.0(3) 90.0(3)
O2 O2 O3 1_5655 1_5545 90.0(8) 90.0(2) 90.0(2)
O2 O2 O3 1_5655 . 90.0(10) 90.0(3) 90.0(3)
O2 O2 O3 1_5655 1_6545 90.0(10) 90.0(3) 90.0(3)
O2 O2 O3 1_5655 1_6555 90.0(8) 90.0(2) 90.0(2)
O2 O2 O3 1_6555 1_5545 133.6(14) 129(2) 138(2)
O2 O2 O3 1_6555 . 131.1(15) 125.6(19) 133.7(11)
O2 O2 O3 1_6555 1_6545 47.7(12) 44.9(9) 53.7(17)
O2 O2 O3 1_6555 1_6555 46.4(12) 44.9(12) 48.0(15)
O3 O2 O3 1_5545 . 94.0(17) 89.9(17) 102(3)
O3 O2 O3 1_5545 1_6545 84.8(12) 78.6(14) 87.0(8)
O3 O2 O3 1_5545 1_6555 176.4(16) 174(3) 179.7(8)
O3 O2 O3 . 1_6545 176(2) 174(3) 179.8(7)
O3 O2 O3 . 1_6555 84.7(12) 78.3(13) 87.0(7)
O3 O2 O3 1_6545 1_6555 94.1(17) 89.9(18) 101(3)
Fe1 O3 Fe1 . 1_5565 178.9(6) 178.2(6) 180.0(5)
Fe1 O3 Pb1 . 1_4555 72.1(6) 71.4(7) 73.6(6)
Fe1 O3 Pb1 . 5_4455 91.2(8) 75.3(7) 103.2(8)
Fe1 O3 Pb1 . 5_4555 91.2(8) 75.3(7) 103.2(8)
Fe1 O3 Pb1 . 5_5455 88.8(8) 77.9(8) 103.8(7)
Fe1 O3 Pb1 . 5_5555 88.8(8) 77.9(8) 103.8(7)
Fe1 O3 Bi1 . 1_4555 71.6(6) 70.9(7) 73.3(6)
Fe1 O3 Bi1 . . 10.7(15) 10.7(15) 10.7(15)
Fe1 O3 Bi1 . 1_6565 108.4(7) 107.3(7) 108.9(7)
Fe1 O3 Bi1 . 5_4455 91.3(8) 75.0(7) 104.1(8)
Fe1 O3 Bi1 . 5_4555 91.3(8) 75.0(7) 104.1(8)
Fe1 O3 Bi1 . 5_5455 88.7(8) 77.0(8) 104.1(7)
Fe1 O3 Bi1 . 5_5555 88.7(8) 77.0(8) 104.1(7)
Fe1 O3 O1 . 1_5455 41.4(6) 37.6(4) 43.8(7)
Fe1 O3 O1 . 1_5465 138.6(6) 136.1(7) 142.2(5)
Fe1 O3 O1 . . 41.4(6) 37.6(4) 43.8(7)
Fe1 O3 O1 . 1_5565 138.6(6) 136.1(7) 142.2(5)
Fe1 O3 O1 . 5_4445 33.7(10) 32.4(10) 37.1(11)
Fe1 O3 O1 . 5_4465 141.3(10) 140.2(10) 142.4(11)
Fe1 O3 O1 . 5_5445 38.3(10) 38.3(10) 38.4(9)
Fe1 O3 O1 . 5_5465 145.8(11) 142.0(10) 147.7(11)
Fe1 O3 O2 . 1_4555 42.4(19) 37.5(18) 44.6(19)
Fe1 O3 O2 . 1_4565 137.1(18) 133.6(18) 141.3(18)
Fe1 O3 O2 . . 43.0(18) 39.6(18) 44.6(18)
Fe1 O3 O2 . 1_5565 138.1(19) 136.3(18) 141.4(18)
Fe1 O3 O3 . 1_4555 89.0(8) 85.8(10) 90.7(8)
Fe1 O3 O3 . 1_5455 90.0(8) 90.0(7) 90.0(7)
Fe1 O3 O3 . 1_5655 90.0(8) 90.0(7) 90.0(7)
Fe1 O3 O3 . 1_6555 91.1(8) 90.4(7) 92.7(9)
Fe1 O3 Pb1 1_5565 1_4555 108.0(7) 106.8(7) 108.5(7)
Fe1 O3 Pb1 1_5565 5_4455 88.8(8) 77.9(8) 103.7(7)
Fe1 O3 Pb1 1_5565 5_4555 88.8(8) 77.9(8) 103.7(7)
Fe1 O3 Pb1 1_5565 5_5455 91.2(8) 75.0(7) 103.0(8)
Fe1 O3 Pb1 1_5565 5_5555 91.2(8) 75.0(7) 103.0(8)
Fe1 O3 Bi1 1_5565 1_4555 108.3(7) 106.8(7) 108.9(7)
Fe1 O3 Bi1 1_5565 . 171.0(16) 171.0(16) 171.0(16)
Fe1 O3 Bi1 1_5565 1_6565 71.5(6) 70.9(7) 72.9(6)
Fe1 O3 Bi1 1_5565 5_4455 88.7(8) 77.0(7) 103.9(7)
Fe1 O3 Bi1 1_5565 5_4555 88.7(8) 77.0(7) 103.9(7)
Fe1 O3 Bi1 1_5565 5_5455 91.2(8) 74.7(7) 103.9(8)
Fe1 O3 Bi1 1_5565 5_5555 91.2(8) 74.7(7) 103.9(8)
Fe1 O3 O1 1_5565 1_5455 138.6(6) 136.1(7) 142.2(5)
Fe1 O3 O1 1_5565 1_5465 41.3(6) 37.7(5) 43.8(7)
Fe1 O3 O1 1_5565 . 138.6(6) 136.1(7) 142.2(5)
Fe1 O3 O1 1_5565 1_5565 41.3(6) 37.7(5) 43.8(7)
Fe1 O3 O1 1_5565 5_4445 145.6(11) 141.2(10) 147.7(11)
Fe1 O3 O1 1_5565 5_4465 38.3(10) 38.2(10) 38.4(9)
Fe1 O3 O1 1_5565 5_5445 141.1(10) 139.9(10) 142.2(11)
Fe1 O3 O1 1_5565 5_5465 33.5(10) 32.4(10) 36.3(11)
Fe1 O3 O2 1_5565 1_4555 137.9(19) 136.3(18) 140.8(18)
Fe1 O3 O2 1_5565 1_4565 43.0(18) 39.7(18) 44.6(18)
Fe1 O3 O2 1_5565 . 137.0(18) 133.6(18) 141.3(19)
Fe1 O3 O2 1_5565 1_5565 42.1(19) 36.8(18) 44.6(19)
Fe1 O3 O3 1_5565 1_4555 91.1(9) 90.4(7) 92.8(10)
Fe1 O3 O3 1_5565 1_5455 90.0(8) 90.0(7) 90.0(7)
Fe1 O3 O3 1_5565 1_5655 90.0(8) 90.0(7) 90.0(7)
Fe1 O3 O3 1_5565 1_6555 88.9(8) 85.9(10) 90.7(8)
Pb1 O3 Pb1 1_4555 5_4455 55.7(5) 52.8(5) 58.5(6)
Pb1 O3 Pb1 1_4555 5_4555 55.7(5) 52.8(5) 58.5(6)
Pb1 O3 Pb1 1_4555 5_5455 135.7(4) 134.5(5) 137.2(4)
Pb1 O3 Pb1 1_4555 5_5555 135.7(4) 134.5(5) 137.2(4)
Pb1 O3 Bi1 1_4555 1_4555 0.5(4) 0.2(5) 0.8(4)
Pb1 O3 Bi1 1_4555 . 62.8(15) 62.8(15) 62.8(15)
Pb1 O3 Bi1 1_4555 5_4455 55.6(5) 52.8(5) 58.4(6)
Pb1 O3 Bi1 1_4555 5_4555 55.6(5) 52.8(5) 58.4(6)
Pb1 O3 Bi1 1_4555 5_5455 135.7(4) 134.5(5) 137.1(4)
Pb1 O3 Bi1 1_4555 5_5555 135.7(4) 134.5(5) 137.1(4)
Pb1 O3 O1 1_4555 1_5455 77.0(11) 75.9(11) 79.4(11)
Pb1 O3 O1 1_4555 1_5465 101.5(12) 100.6(12) 101.9(11)
Pb1 O3 O1 1_4555 . 77.0(11) 75.9(11) 79.4(11)
Pb1 O3 O1 1_4555 1_5565 101.5(12) 100.6(12) 101.9(11)
Pb1 O3 O1 1_4555 5_4445 39.2(10) 39.0(10) 39.5(10)
Pb1 O3 O1 1_4555 5_5445 110.6(12) 109.7(13) 111.9(10)
Pb1 O3 O2 1_4555 1_4565 64.3(18) 62.5(17) 65.5(18)
Pb1 O3 O2 1_4555 . 112(2) 111(2) 112(2)
Pb1 O3 O2 1_4555 1_5565 149(2) 147(2) 149(2)
Pb1 O3 O3 1_4555 1_5455 90.0(3) 90.0(3) 90.0(3)
Pb1 O3 O3 1_4555 1_5655 90.0(3) 90.0(3) 90.0(3)
Pb1 O3 O3 1_4555 1_6555 163.5(12) 162.9(12) 164.8(10)
Pb1 O3 Pb1 5_4455 5_4555 89.2(5) 85.5(5) 98.4(6)
Pb1 O3 Pb1 5_4455 5_5455 88.5(5) 81.8(5) 92.1(4)
Pb1 O3 Pb1 5_4455 5_5555 165.1(12) 152.2(10) 179.7(5)
Pb1 O3 Bi1 5_4455 1_4555 55.5(4) 52.2(4) 58.6(3)
Pb1 O3 Bi1 5_4455 . 96.3(11) 96.3(11) 96.3(11)
Pb1 O3 Bi1 5_4455 1_6565 135.5(4) 134.3(4) 137.0(3)
Pb1 O3 Bi1 5_4455 5_4455 0.1(5) 0.0(5) 1.1(5)
Pb1 O3 Bi1 5_4455 5_4555 89.1(5) 85.5(5) 97.5(6)
Pb1 O3 Bi1 5_4455 5_5455 88.5(5) 81.6(5) 92.1(4)
Pb1 O3 Bi1 5_4455 5_5555 165.0(12) 151.9(11) 179.6(5)
Pb1 O3 O1 5_4455 1_5455 63.5(10) 51.3(11) 75.3(8)
Pb1 O3 O1 5_4455 1_5465 61.1(10) 47.4(10) 75.2(9)
Pb1 O3 O1 5_4455 . 119.1(12) 106.6(11) 131.9(10)
Pb1 O3 O1 5_4455 1_5565 116.9(12) 108.4(14) 126.1(13)
Pb1 O3 O1 5_4455 5_4445 77.0(8) 71.1(8) 81.1(7)
Pb1 O3 O1 5_4455 5_4465 75.4(8) 74.7(9) 75.9(8)
Pb1 O3 O1 5_4455 5_5445 124.7(8) 124.0(6) 125.0(10)
Pb1 O3 O1 5_4455 5_5465 122.0(11) 119.9(10) 125.5(8)
Pb1 O3 O2 5_4455 1_4555 59.5(11) 50.9(10) 70.2(13)
Pb1 O3 O2 5_4455 1_4565 58.9(11) 51.3(10) 73.2(13)
Pb1 O3 O2 5_4455 . 118.7(13) 106.3(15) 125.8(13)
Pb1 O3 O2 5_4455 1_5565 113.7(14) 103.2(13) 119.5(13)
Pb1 O3 O3 5_4455 1_4555 45.4(2) 43.8(2) 46.9(4)
Pb1 O3 O3 5_4455 1_5455 45.4(3) 40.8(3) 47.2(4)
Pb1 O3 O3 5_4455 1_5655 134.6(4) 132.8(4) 139.2(5)
Pb1 O3 O3 5_4455 1_6555 134.3(3) 127.4(4) 136.4(3)
Pb1 O3 Pb1 5_4555 5_5455 165.1(12) 152.2(10) 179.7(5)
Pb1 O3 Pb1 5_4555 5_5555 88.5(5) 81.8(5) 92.1(4)
Pb1 O3 Bi1 5_4555 1_4555 55.5(4) 52.2(4) 58.6(3)
Pb1 O3 Bi1 5_4555 . 96.3(11) 96.3(11) 96.3(11)
Pb1 O3 Bi1 5_4555 1_6565 135.5(4) 134.3(4) 137.0(3)
Pb1 O3 Bi1 5_4555 5_4455 89.1(5) 85.5(5) 97.5(6)
Pb1 O3 Bi1 5_4555 5_4555 0.1(5) 0.0(5) 1.1(5)
Pb1 O3 Bi1 5_4555 5_5455 165.0(12) 151.9(11) 179.6(5)
Pb1 O3 Bi1 5_4555 5_5555 88.5(5) 81.6(5) 92.1(4)
Pb1 O3 O1 5_4555 1_5455 119.1(12) 106.6(11) 131.9(10)
Pb1 O3 O1 5_4555 1_5465 116.9(12) 108.4(14) 126.1(13)
Pb1 O3 O1 5_4555 . 63.5(10) 51.3(11) 75.3(8)
Pb1 O3 O1 5_4555 1_5565 61.1(10) 47.4(10) 75.2(9)
Pb1 O3 O1 5_4555 5_4445 77.0(8) 71.1(8) 81.1(7)
Pb1 O3 O1 5_4555 5_4465 75.4(8) 74.7(9) 75.9(8)
Pb1 O3 O1 5_4555 5_5445 124.7(8) 124.0(6) 125.0(10)
Pb1 O3 O1 5_4555 5_5465 122.0(11) 119.9(10) 125.5(8)
Pb1 O3 O2 5_4555 1_4555 59.5(11) 50.9(10) 70.2(13)
Pb1 O3 O2 5_4555 1_4565 58.9(11) 51.3(10) 73.2(13)
Pb1 O3 O2 5_4555 . 118.7(13) 106.3(15) 125.8(13)
Pb1 O3 O2 5_4555 1_5565 113.7(14) 103.2(13) 119.5(13)
Pb1 O3 O3 5_4555 1_4555 45.4(2) 43.8(2) 46.9(4)
Pb1 O3 O3 5_4555 1_5455 134.6(4) 132.8(4) 139.2(5)
Pb1 O3 O3 5_4555 1_5655 45.4(3) 40.8(3) 47.2(4)
Pb1 O3 O3 5_4555 1_6555 134.3(3) 127.4(4) 136.4(3)
Pb1 O3 Pb1 5_5455 5_5555 89.0(5) 85.5(5) 97.3(6)
Pb1 O3 Bi1 5_5455 1_4555 135.5(4) 134.2(4) 137.2(3)
Pb1 O3 Bi1 5_5455 . 111.3(12) 111.3(12) 111.3(12)
Pb1 O3 Bi1 5_5455 1_6565 55.5(4) 52.8(4) 58.2(3)
Pb1 O3 Bi1 5_5455 5_4455 88.5(5) 82.0(5) 92.1(4)
Pb1 O3 Bi1 5_5455 5_4555 165.0(12) 151.5(11) 179.7(5)
Pb1 O3 Bi1 5_5455 5_5455 0.1(5) 0.0(5) 1.1(5)
Pb1 O3 Bi1 5_5455 5_5555 88.9(5) 85.5(5) 96.5(6)
Pb1 O3 O1 5_5455 1_5455 61.2(10) 47.5(10) 75.3(8)
Pb1 O3 O1 5_5455 1_5465 63.4(10) 51.2(11) 75.2(8)
Pb1 O3 O1 5_5455 . 116.8(12) 108.4(14) 126.1(13)
Pb1 O3 O1 5_5455 1_5565 118.9(12) 106.1(11) 131.3(11)
Pb1 O3 O1 5_5455 5_4445 122.0(10) 119.9(10) 125.9(8)
Pb1 O3 O1 5_5455 5_4465 124.7(8) 124.2(6) 125.0(10)
Pb1 O3 O1 5_5455 5_5445 75.5(8) 74.9(9) 75.9(8)
Pb1 O3 O1 5_5455 5_5465 77.2(8) 71.9(8) 80.9(7)
Pb1 O3 O2 5_5455 1_4555 113.6(14) 103.6(13) 119.4(12)
Pb1 O3 O2 5_5455 1_4565 118.7(13) 106.0(14) 125.8(14)
Pb1 O3 O2 5_5455 . 58.8(11) 51.3(10) 73.5(13)
Pb1 O3 O2 5_5455 1_5565 59.9(11) 50.6(10) 71.0(13)
Pb1 O3 O3 5_5455 1_4555 134.4(3) 128.0(4) 136.4(2)
Pb1 O3 O3 5_5455 1_5455 45.5(3) 41.3(3) 47.2(4)
Pb1 O3 O3 5_5455 1_5655 134.5(4) 132.8(5) 138.7(5)
Pb1 O3 O3 5_5455 1_6555 45.3(2) 43.8(2) 46.9(4)
Pb1 O3 Bi1 5_5555 1_4555 135.5(4) 134.2(4) 137.2(3)
Pb1 O3 Bi1 5_5555 . 111.3(12) 111.3(12) 111.3(12)
Pb1 O3 Bi1 5_5555 1_6565 55.5(4) 52.8(4) 58.2(3)
Pb1 O3 Bi1 5_5555 5_4455 165.0(12) 151.5(11) 179.7(5)
Pb1 O3 Bi1 5_5555 5_4555 88.5(5) 82.0(5) 92.1(4)
Pb1 O3 Bi1 5_5555 5_5455 88.9(5) 85.5(5) 96.5(6)
Pb1 O3 Bi1 5_5555 5_5555 0.1(5) 0.0(5) 1.1(5)
Pb1 O3 O1 5_5555 1_5455 116.8(12) 108.4(14) 126.1(13)
Pb1 O3 O1 5_5555 1_5465 118.9(12) 106.1(11) 131.3(11)
Pb1 O3 O1 5_5555 . 61.2(10) 47.5(10) 75.3(8)
Pb1 O3 O1 5_5555 1_5565 63.4(10) 51.2(11) 75.2(8)
Pb1 O3 O1 5_5555 5_4445 122.0(10) 119.9(10) 125.9(8)
Pb1 O3 O1 5_5555 5_4465 124.7(8) 124.2(6) 125.0(10)
Pb1 O3 O1 5_5555 5_5445 75.5(8) 74.9(9) 75.9(8)
Pb1 O3 O1 5_5555 5_5465 77.2(8) 71.9(8) 80.9(7)
Pb1 O3 O2 5_5555 1_4555 113.6(14) 103.6(13) 119.4(12)
Pb1 O3 O2 5_5555 1_4565 118.7(13) 106.0(14) 125.8(14)
Pb1 O3 O2 5_5555 . 58.8(11) 51.3(10) 73.5(13)
Pb1 O3 O2 5_5555 1_5565 59.9(11) 50.6(10) 71.0(13)
Pb1 O3 O3 5_5555 1_4555 134.4(3) 128.0(4) 136.4(2)
Pb1 O3 O3 5_5555 1_5455 134.5(4) 132.8(5) 138.7(5)
Pb1 O3 O3 5_5555 1_5655 45.5(3) 41.3(3) 47.2(4)
Pb1 O3 O3 5_5555 1_6555 45.3(2) 43.8(2) 46.9(4)
Bi1 O3 Bi1 1_4555 . 62.6(15) 62.6(15) 62.6(15)
Bi1 O3 Bi1 1_4555 5_4455 55.4(5) 52.2(5) 58.5(6)
Bi1 O3 Bi1 1_4555 5_4555 55.4(5) 52.2(5) 58.5(6)
Bi1 O3 Bi1 1_4555 5_5455 135.5(4) 134.2(5) 137.1(4)
Bi1 O3 Bi1 1_4555 5_5555 135.5(4) 134.2(5) 137.1(4)
Bi1 O3 O1 1_4555 1_5455 76.5(11) 75.3(11) 79.2(11)
Bi1 O3 O1 1_4555 1_5465 101.7(12) 100.7(12) 102.2(11)
Bi1 O3 O1 1_4555 . 76.5(11) 75.3(11) 79.2(11)
Bi1 O3 O1 1_4555 1_5565 101.7(12) 100.7(12) 102.2(11)
Bi1 O3 O1 1_4555 5_4445 38.7(10) 38.5(10) 39.2(10)
Bi1 O3 O1 1_4555 5_5445 110.2(12) 109.1(13) 111.7(10)
Bi1 O3 O2 1_4555 1_4565 64.5(18) 62.3(17) 65.7(18)
Bi1 O3 O2 1_4555 . 111(2) 111(2) 112(2)
Bi1 O3 O2 1_4555 1_5565 149(2) 148(2) 150(2)
Bi1 O3 O3 1_4555 1_4555 14.0(7) 14.0(7) 14.0(7)
Bi1 O3 O3 1_4555 1_5455 90.0(3) 90.0(3) 90.0(3)
Bi1 O3 O3 1_4555 1_5655 90.0(3) 90.0(3) 90.0(3)
Bi1 O3 O3 1_4555 1_6555 163.0(12) 162.3(12) 164.5(10)
Bi1 O3 Bi1 . 5_4455 97.2(8) 97.2(8) 97.2(8)
Bi1 O3 Bi1 . 5_4555 97.2(8) 97.2(8) 97.2(8)
Bi1 O3 Bi1 . 5_5455 111.6(9) 111.6(9) 111.6(9)
Bi1 O3 Bi1 . 5_5555 111.6(9) 111.6(9) 111.6(9)
Bi1 O3 O1 . 1_5455 39.6(6) 39.6(6) 39.6(6)
Bi1 O3 O1 . 1_5465 137.1(6) 137.1(6) 137.1(6)
Bi1 O3 O1 . . 39.6(6) 39.6(6) 39.6(6)
Bi1 O3 O1 . 1_5565 137.1(6) 137.1(6) 137.1(6)
Bi1 O3 O1 . 5_4445 23.4(11) 23.4(11) 23.4(11)
Bi1 O3 O1 . 5_5445 49.1(11) 49.1(11) 49.1(11)
Bi1 O3 O2 . 1_4565 128(2) 128(2) 128(2)
Bi1 O3 O2 . 1_5565 150(2) 150(2) 150(2)
Bi1 O3 O3 . 1_5455 90.0(8) 90.0(8) 90.0(8)
Bi1 O3 O3 . 1_5655 90.0(8) 90.0(8) 90.0(8)
Bi1 O3 O3 . 1_6555 101.9(11) 101.9(11) 101.9(11)
Bi1 O3 Bi1 1_6565 5_4455 135.5(4) 134.3(5) 136.9(4)
Bi1 O3 Bi1 1_6565 5_4555 135.5(4) 134.3(5) 136.9(4)
Bi1 O3 Bi1 1_6565 5_5455 55.5(5) 52.8(5) 58.1(5)
Bi1 O3 Bi1 1_6565 5_5555 55.5(5) 52.8(5) 58.1(5)
Bi1 O3 O1 1_6565 1_5455 101.8(12) 101.0(12) 102.2(11)
Bi1 O3 O1 1_6565 1_5465 76.4(11) 75.3(11) 78.7(11)
Bi1 O3 O1 1_6565 . 101.8(12) 101.0(12) 102.2(11)
Bi1 O3 O1 1_6565 1_5565 76.4(11) 75.3(11) 78.7(11)
Bi1 O3 O1 1_6565 5_4465 109.9(12) 109.1(13) 111.2(11)
Bi1 O3 O1 1_6565 5_5465 38.7(10) 38.5(10) 39.1(10)
Bi1 O3 O2 1_6565 1_4555 149(2) 148(2) 150(2)
Bi1 O3 O2 1_6565 1_4565 111(2) 111(2) 111(2)
Bi1 O3 O2 1_6565 . 64.6(18) 62.9(17) 65.7(18)
Bi1 O3 O3 1_6565 1_4555 162.9(12) 162.3(13) 164.1(10)
Bi1 O3 O3 1_6565 1_5455 90.0(3) 90.0(3) 90.0(3)
Bi1 O3 O3 1_6565 1_5655 90.0(3) 90.0(3) 90.0(3)
Bi1 O3 Bi1 5_4455 5_4555 89.0(5) 85.5(5) 96.6(6)
Bi1 O3 Bi1 5_4455 5_5455 88.5(5) 82.0(5) 92.1(4)
Bi1 O3 Bi1 5_4455 5_5555 164.9(12) 151.2(10) 179.7(5)
Bi1 O3 O1 5_4455 1_5455 63.6(10) 51.1(11) 76.4(8)
Bi1 O3 O1 5_4455 1_5465 61.1(10) 47.0(10) 75.4(9)
Bi1 O3 O1 5_4455 . 119.2(12) 106.5(11) 132.4(10)
Bi1 O3 O1 5_4455 1_5565 116.8(12) 107.9(13) 126.2(13)
Bi1 O3 O1 5_4455 5_4445 77.2(8) 71.1(8) 81.7(7)
Bi1 O3 O1 5_4455 5_4465 75.5(8) 74.8(9) 76.1(8)
Bi1 O3 O1 5_4455 5_5445 125.5(8) 125.1(6) 125.6(9)
Bi1 O3 O1 5_4455 5_5465 122.0(11) 119.9(10) 125.7(8)
Bi1 O3 O2 5_4455 1_4555 59.5(11) 50.8(10) 70.2(13)
Bi1 O3 O2 5_4455 1_4565 58.8(11) 51.1(9) 73.2(13)
Bi1 O3 O2 5_4455 . 118.8(13) 106.0(15) 126.1(13)
Bi1 O3 O2 5_4455 1_5565 113.6(14) 102.7(13) 119.4(13)
Bi1 O3 O3 5_4455 1_4555 45.4(2) 43.8(2) 46.9(4)
Bi1 O3 O3 5_4455 1_5455 45.5(3) 41.7(3) 47.2(4)
Bi1 O3 O3 5_4455 1_5655 134.5(4) 132.8(4) 138.3(5)
Bi1 O3 O3 5_4455 1_6555 134.4(3) 127.9(4) 136.4(3)
Bi1 O3 Bi1 5_4555 5_5455 164.9(12) 151.2(10) 179.7(5)
Bi1 O3 Bi1 5_4555 5_5555 88.5(5) 82.0(5) 92.1(4)
Bi1 O3 O1 5_4555 1_5455 119.2(12) 106.5(11) 132.4(10)
Bi1 O3 O1 5_4555 1_5465 116.8(12) 107.9(13) 126.2(13)
Bi1 O3 O1 5_4555 . 63.6(10) 51.1(11) 76.4(8)
Bi1 O3 O1 5_4555 1_5565 61.1(10) 47.0(10) 75.4(9)
Bi1 O3 O1 5_4555 5_4445 77.2(8) 71.1(8) 81.7(7)
Bi1 O3 O1 5_4555 5_4465 75.5(8) 74.8(9) 76.1(8)
Bi1 O3 O1 5_4555 5_5445 125.5(8) 125.1(6) 125.6(9)
Bi1 O3 O1 5_4555 5_5465 122.0(11) 119.9(10) 125.7(8)
Bi1 O3 O2 5_4555 1_4555 59.5(11) 50.8(10) 70.2(13)
Bi1 O3 O2 5_4555 1_4565 58.8(11) 51.1(9) 73.2(13)
Bi1 O3 O2 5_4555 . 118.8(13) 106.0(15) 126.1(13)
Bi1 O3 O2 5_4555 1_5565 113.6(14) 102.7(13) 119.4(13)
Bi1 O3 O3 5_4555 1_4555 45.4(2) 43.8(2) 46.9(4)
Bi1 O3 O3 5_4555 1_5455 134.5(4) 132.8(4) 138.3(5)
Bi1 O3 O3 5_4555 1_5655 45.5(3) 41.7(3) 47.2(4)
Bi1 O3 O3 5_4555 1_6555 134.4(3) 127.9(4) 136.4(3)
Bi1 O3 Bi1 5_5455 5_5555 88.8(5) 85.5(5) 95.7(6)
Bi1 O3 O1 5_5455 1_5455 61.1(10) 47.2(10) 75.5(8)
Bi1 O3 O1 5_5455 1_5465 63.5(10) 50.9(11) 76.2(8)
Bi1 O3 O1 5_5455 . 116.7(12) 107.9(13) 126.1(13)
Bi1 O3 O1 5_5455 1_5565 119.0(12) 105.9(11) 131.8(11)
Bi1 O3 O1 5_5455 5_4445 122.1(10) 119.9(10) 126.1(8)
Bi1 O3 O1 5_5455 5_4465 125.5(8) 125.3(6) 125.6(8)
Bi1 O3 O1 5_5455 5_5445 75.7(8) 75.0(9) 76.2(8)
Bi1 O3 O1 5_5455 5_5465 77.4(8) 72.0(8) 81.5(7)
Bi1 O3 O2 5_5455 1_4555 113.5(14) 103.1(14) 119.4(12)
Bi1 O3 O2 5_5455 1_4565 118.7(13) 105.6(14) 126.1(13)
Bi1 O3 O2 5_5455 . 58.7(11) 51.1(9) 73.5(13)
Bi1 O3 O2 5_5455 1_5565 59.9(11) 50.5(10) 71.0(13)
Bi1 O3 O3 5_5455 1_4555 134.5(3) 128.4(4) 136.4(2)
Bi1 O3 O3 5_5455 1_5455 45.6(3) 42.2(3) 47.2(4)
Bi1 O3 O3 5_5455 1_5655 134.4(4) 132.8(4) 137.8(5)
Bi1 O3 O3 5_5455 1_6555 45.3(2) 43.8(2) 46.9(4)
Bi1 O3 O1 5_5555 1_5455 116.7(12) 107.9(13) 126.1(13)
Bi1 O3 O1 5_5555 1_5465 119.0(12) 105.9(11) 131.8(11)
Bi1 O3 O1 5_5555 . 61.1(10) 47.2(10) 75.5(8)
Bi1 O3 O1 5_5555 1_5565 63.5(10) 50.9(11) 76.2(8)
Bi1 O3 O1 5_5555 5_4445 122.1(10) 119.9(10) 126.1(8)
Bi1 O3 O1 5_5555 5_4465 125.5(8) 125.3(6) 125.6(8)
Bi1 O3 O1 5_5555 5_5445 75.7(8) 75.0(9) 76.2(8)
Bi1 O3 O1 5_5555 5_5465 77.4(8) 72.0(8) 81.5(7)
Bi1 O3 O2 5_5555 1_4555 113.5(14) 103.1(14) 119.4(12)
Bi1 O3 O2 5_5555 1_4565 118.7(13) 105.6(14) 126.1(13)
Bi1 O3 O2 5_5555 . 58.7(11) 51.1(9) 73.5(13)
Bi1 O3 O2 5_5555 1_5565 59.9(11) 50.5(10) 71.0(13)
Bi1 O3 O3 5_5555 1_4555 134.5(3) 128.4(4) 136.4(2)
Bi1 O3 O3 5_5555 1_5455 134.4(4) 132.8(4) 137.8(5)
Bi1 O3 O3 5_5555 1_5655 45.6(3) 42.2(3) 47.2(4)
Bi1 O3 O3 5_5555 1_6555 45.3(2) 43.8(2) 46.9(4)
O1 O3 O1 1_5455 1_5465 97.3(5) 95.8(5) 100.7(5)
O1 O3 O1 1_5455 . 82.7(9) 75.1(6) 87.6(12)
O1 O3 O1 1_5455 1_5565 175.8(10) 174.2(12) 179.9(8)
O1 O3 O1 1_5455 5_4445 49.6(8) 48.7(8) 51.2(10)
O1 O3 O1 1_5455 5_4465 126.4(9) 126.1(10) 126.5(9)
O1 O3 O1 1_5455 5_5445 50.6(7) 49.7(6) 51.4(8)
O1 O3 O1 1_5455 5_5465 126.1(8) 124.0(5) 127.8(9)
O1 O3 O2 1_5455 1_4555 57.1(13) 51.6(13) 59.3(13)
O1 O3 O2 1_5455 1_4565 123.3(12) 120.9(14) 128.7(12)
O1 O3 O2 1_5455 . 57.0(13) 52.6(13) 58.7(11)
O1 O3 O2 1_5455 1_5565 124.6(12) 122.9(10) 126.4(13)
O1 O3 O3 1_5455 1_4555 89.2(8) 86.3(10) 91.5(9)
O1 O3 O3 1_5455 1_5455 48.7(7) 46.2(7) 52.5(7)
O1 O3 O3 1_5455 1_5655 131.3(11) 127.5(9) 133.8(13)
O1 O3 O3 1_5455 1_6555 90.9(8) 88.5(7) 92.0(11)
O1 O3 O1 1_5465 . 175.8(10) 174.2(12) 179.9(8)
O1 O3 O1 1_5465 1_5565 82.6(9) 75.2(6) 87.6(12)
O1 O3 O1 1_5465 5_4445 126.0(8) 123.7(5) 128.0(9)
O1 O3 O1 1_5465 5_4465 50.7(7) 49.9(7) 51.5(9)
O1 O3 O1 1_5465 5_5445 126.3(9) 126.0(9) 126.5(9)
O1 O3 O1 1_5465 5_5465 49.4(8) 48.7(8) 50.7(10)
O1 O3 O2 1_5465 1_4555 124.6(12) 122.9(10) 126.4(13)
O1 O3 O2 1_5465 1_4565 57.0(13) 52.8(13) 58.7(11)
O1 O3 O2 1_5465 . 123.2(12) 120.9(14) 128.2(12)
O1 O3 O2 1_5465 1_5565 56.8(13) 51.1(13) 59.3(13)
O1 O3 O3 1_5465 1_4555 91.0(8) 88.8(7) 92.0(11)
O1 O3 O3 1_5465 1_5455 48.7(7) 46.2(7) 52.4(7)
O1 O3 O3 1_5465 1_5655 131.3(11) 127.6(9) 133.8(13)
O1 O3 O3 1_5465 1_6555 89.1(9) 86.3(10) 91.4(8)
O1 O3 O1 . 1_5565 97.3(5) 95.8(5) 100.7(5)
O1 O3 O1 . 5_4445 49.6(8) 48.7(8) 51.2(10)
O1 O3 O1 . 5_4465 126.4(9) 126.1(10) 126.5(9)
O1 O3 O1 . 5_5445 50.6(7) 49.7(6) 51.4(8)
O1 O3 O1 . 5_5465 126.1(8) 124.0(5) 127.8(9)
O1 O3 O2 . 1_4555 57.1(13) 51.6(13) 59.3(13)
O1 O3 O2 . 1_4565 123.3(12) 120.9(14) 128.7(12)
O1 O3 O2 . . 57.0(13) 52.6(13) 58.7(11)
O1 O3 O2 . 1_5565 124.6(12) 122.9(10) 126.4(13)
O1 O3 O3 . 1_4555 89.2(8) 86.3(10) 91.5(9)
O1 O3 O3 . 1_5455 131.3(11) 127.5(9) 133.8(13)
O1 O3 O3 . 1_5655 48.7(7) 46.2(7) 52.5(7)
O1 O3 O3 . 1_6555 90.9(8) 88.5(7) 92.0(11)
O1 O3 O1 1_5565 5_4445 126.0(8) 123.7(5) 128.0(9)
O1 O3 O1 1_5565 5_4465 50.7(7) 49.9(7) 51.5(9)
O1 O3 O1 1_5565 5_5445 126.3(9) 126.0(9) 126.5(9)
O1 O3 O1 1_5565 5_5465 49.4(8) 48.7(8) 50.7(10)
O1 O3 O2 1_5565 1_4555 124.6(12) 122.9(10) 126.4(13)
O1 O3 O2 1_5565 1_4565 57.0(13) 52.8(13) 58.7(11)
O1 O3 O2 1_5565 . 123.2(12) 120.9(14) 128.2(12)
O1 O3 O2 1_5565 1_5565 56.8(13) 51.1(13) 59.3(13)
O1 O3 O3 1_5565 1_4555 91.0(8) 88.8(7) 92.0(11)
O1 O3 O3 1_5565 1_5455 131.3(11) 127.6(9) 133.8(13)
O1 O3 O3 1_5565 1_5655 48.7(7) 46.2(7) 52.4(7)
O1 O3 O3 1_5565 1_6555 89.1(9) 86.3(10) 91.4(8)
O1 O3 O1 5_4445 5_5445 71.4(13) 70.7(13) 72.5(12)
O1 O3 O2 5_4445 1_4565 101.6(18) 96.5(18) 105(2)
O1 O3 O2 5_4445 . 75(2) 72(2) 78(2)
O1 O3 O2 5_4445 1_5565 173(2) 172(2) 175(2)
O1 O3 O3 5_4445 1_4555 51.4(8) 49.8(8) 52.6(8)
O1 O3 O3 5_4445 1_5455 90.0(7) 90.0(7) 90.0(7)
O1 O3 O3 5_4445 1_5655 90.0(7) 90.0(7) 90.0(7)
O1 O3 O3 5_4445 1_6555 125.1(12) 123.8(13) 128.2(12)
O1 O3 O1 5_4465 5_5465 71.2(12) 70.6(13) 72.1(11)
O1 O3 O2 5_4465 1_4555 101.0(19) 100.9(19) 101.1(19)
O1 O3 O2 5_4465 . 175(2) 173(2) 177.0(19)
O1 O3 O3 5_4465 1_4555 53.0(8) 52.9(8) 53.2(8)
O1 O3 O3 5_4465 1_5455 90.0(7) 90.0(7) 90.0(7)
O1 O3 O3 5_4465 1_5655 90.0(7) 90.0(7) 90.0(7)
O1 O3 O2 5_5445 1_4565 175(2) 174(2) 177.4(19)
O1 O3 O2 5_5445 1_5565 101.0(19) 100.8(19) 101.1(19)
O1 O3 O3 5_5445 1_5455 90.0(6) 90.0(6) 90.0(6)
O1 O3 O3 5_5445 1_5655 90.0(6) 90.0(6) 90.0(6)
O1 O3 O3 5_5445 1_6555 53.0(8) 52.8(8) 53.2(8)
O1 O3 O2 5_5465 1_4555 172(2) 172(2) 174(2)
O1 O3 O2 5_5465 1_4565 74(2) 72(2) 77(2)
O1 O3 O2 5_5465 . 101.7(18) 97.3(18) 105(2)
O1 O3 O3 5_5465 1_4555 124.9(12) 123.8(13) 127.4(12)
O1 O3 O3 5_5465 1_5455 90.0(7) 90.0(7) 90.0(7)
O1 O3 O3 5_5465 1_5655 90.0(7) 90.0(7) 90.0(7)
O1 O3 O3 5_5465 1_6555 51.5(8) 50.4(8) 52.4(8)
O2 O3 O2 1_4555 1_4565 95(2) 93(2) 99.5(19)
O2 O3 O2 1_4555 . 86(2) 79(2) 89.0(19)
O2 O3 O2 1_4555 1_5565 177(2) 174.4(19) 180(2)
O2 O3 O3 1_4555 1_4555 47.0(12) 45.8(10) 49.7(14)
O2 O3 O3 1_4555 1_5455 90.0(6) 90.0(5) 90.0(5)
O2 O3 O3 1_4555 1_5655 90.0(6) 90.0(5) 90.0(5)
O2 O3 O3 1_4555 1_6555 133.8(13) 128.5(16) 135.4(12)
O2 O3 O2 1_4565 . 176(2) 174(3) 179.9(18)
O2 O3 O2 1_4565 1_5565 86(2) 78(2) 89(2)
O2 O3 O3 1_4565 1_4555 48.2(12) 46.2(7) 51.7(14)
O2 O3 O3 1_4565 1_5455 90.0(6) 90.0(6) 90.0(6)
O2 O3 O3 1_4565 1_5655 90.0(6) 90.0(6) 90.0(6)
O2 O3 O3 1_4565 1_6555 132.1(14) 126(2) 135.3(13)
O2 O3 O2 . 1_5565 95(2) 92.8(18) 100(2)
O2 O3 O3 . 1_4555 132.2(14) 125.9(19) 135.3(14)
O2 O3 O3 . 1_5455 90.0(6) 90.0(5) 90.0(5)
O2 O3 O3 . 1_5655 90.0(6) 90.0(5) 90.0(5)
O2 O3 O3 . 1_6555 48.2(11) 46.3(7) 51.8(14)
O2 O3 O3 1_5565 1_4555 133.5(14) 127.9(16) 135.4(12)
O2 O3 O3 1_5565 1_5455 90.0(6) 90.0(6) 90.0(6)
O2 O3 O3 1_5565 1_5655 90.0(6) 90.0(6) 90.0(6)
O2 O3 O3 1_5565 1_6555 47.2(12) 45.8(11) 50.2(13)
O3 O3 O3 1_4555 1_5455 90.00(17) 90.00(16) 90.00(16)
O3 O3 O3 1_4555 1_5655 90.00(17) 90.00(16) 90.00(16)
O3 O3 O3 1_4555 1_6555 178.5(11) 177.1(14) 180.0(5)
O3 O3 O3 1_5455 1_5655 180.0(5) 180.0(5) 180.0(5)
O3 O3 O3 1_5455 1_6555 90.00(7) 90.00(3) 90.00(3)
O3 O3 O3 1_5655 1_6555 90.00(7) 90.00(3) 90.00(3)

loop_
_geom_bond_atom_site_label_1
_geom_bond_atom_site_label_2
_geom_bond_site_ssg_symmetry_2
_geom_bond_distance_av
_geom_bond_distance_min
_geom_bond_distance_max
Fe1 Fe1 1_4555 3.955(13) 3.868(18) 4.005(18)
Fe1 Fe1 1_5455 3.9319 3.9319 3.9319
Fe1 Fe1 1_5545 4.123(12) 3.882(14) 4.600(14)
Fe1 Fe1 1_5565 4.123(12) 3.882(14) 4.600(14)
Fe1 Fe1 1_5655 3.9319 3.9319 3.9319
Fe1 Fe1 1_6555 3.955(13) 3.868(18) 4.005(18)
Fe1 Fe1 5_4445 3.048(9) 3.011(11) 3.072(11)
Fe1 Fe1 5_4455 3.141(6) 3.129(6) 3.149(6)
Fe1 Fe1 5_4545 3.048(9) 3.011(11) 3.072(11)
Fe1 Fe1 5_4555 3.141(6) 3.129(6) 3.149(6)
Fe1 Fe1 5_5445 3.141(6) 3.129(6) 3.149(6)
Fe1 Fe1 5_5455 3.048(9) 3.011(11) 3.072(11)
Fe1 Fe1 5_5545 3.141(6) 3.129(6) 3.149(6)
Fe1 Fe1 5_5555 3.048(9) 3.011(11) 3.072(11)
Fe1 Pb1 1_4555 3.982(15) 3.90(2) 4.12(2)
Fe1 Pb1 1_5545 3.849(19) 3.66(2) 3.94(2)
Fe1 Pb1 1_5565 3.849(19) 3.66(2) 3.94(2)
Fe1 Pb1 1_6555 3.982(15) 3.90(2) 4.12(2)
Fe1 Pb1 5_4445 3.428(14) 3.327(19) 3.808(19)
Fe1 Pb1 5_4455 3.503(13) 3.34(2) 3.70(2)
Fe1 Pb1 5_4545 3.428(14) 3.327(19) 3.808(19)
Fe1 Pb1 5_4555 3.503(13) 3.34(2) 3.70(2)
Fe1 Pb1 5_5445 3.503(13) 3.34(2) 3.70(2)
Fe1 Pb1 5_5455 3.428(14) 3.327(19) 3.808(19)
Fe1 Pb1 5_5545 3.503(13) 3.34(2) 3.70(2)
Fe1 Pb1 5_5555 3.428(14) 3.327(19) 3.808(19)
Fe1 Bi1 1_4555 3.979(15) 3.88(2) 4.15(2)
Fe1 Bi1 1_5545 3.869(19) 3.67(2) 3.96(2)
Fe1 Bi1 . 0.846(9) 0.846(9) 0.846(9)
Fe1 Bi1 1_5565 3.869(19) 3.67(2) 3.96(2)
Fe1 Bi1 1_6555 3.979(15) 3.88(2) 4.15(2)
Fe1 Bi1 5_4445 3.426(14) 3.324(19) 3.811(19)
Fe1 Bi1 5_4455 3.503(13) 3.34(2) 3.66(2)
Fe1 Bi1 5_4545 3.426(14) 3.324(19) 3.811(19)
Fe1 Bi1 5_4555 3.503(13) 3.34(2) 3.66(2)
Fe1 Bi1 5_5445 3.503(13) 3.34(2) 3.66(2)
Fe1 Bi1 5_5455 3.426(14) 3.324(19) 3.811(19)
Fe1 Bi1 5_5545 3.503(13) 3.34(2) 3.66(2)
Fe1 Bi1 5_5555 3.426(14) 3.324(19) 3.811(19)
Fe1 O1 1_5455 2.024(5) 1.966(8) 2.084(8)
Fe1 O1 . 2.024(5) 1.966(8) 2.084(8)
Fe1 O1 5_4445 2.00(3) 1.94(4) 2.10(4)
Fe1 O1 5_4455 2.10(2) 2.03(2) 2.15(2)
Fe1 O1 5_5445 2.10(2) 2.03(2) 2.15(2)
Fe1 O1 5_5455 2.00(3) 1.94(4) 2.10(4)
Fe1 O2 1_4555 2.01(6) 1.92(10) 2.09(10)
Fe1 O2 . 2.01(6) 1.92(10) 2.09(10)
Fe1 O3 1_5545 2.06(3) 1.83(4) 2.70(4)
Fe1 O3 . 2.06(3) 1.83(4) 2.70(4)
Pb1 Pb1 1_4555 3.91(2) 3.60(3) 4.08(3)
Pb1 Pb1 1_5455 3.9319 3.9319 3.9319
Pb1 Pb1 1_5545 3.96(2) 3.69(2) 4.51(2)
Pb1 Pb1 1_5565 3.96(2) 3.69(2) 4.51(2)
Pb1 Pb1 1_5655 3.9319 3.9319 3.9319
Pb1 Pb1 1_6555 3.91(2) 3.60(3) 4.08(3)
Pb1 Pb1 5_4445 3.438(15) 3.437(16) 3.440(16)
Pb1 Pb1 5_4545 3.438(15) 3.437(16) 3.440(16)
Pb1 Pb1 5_5455 3.438(15) 3.437(16) 3.440(16)
Pb1 Pb1 5_5555 3.438(15) 3.437(16) 3.440(16)
Pb1 Bi1 1_4555 3.92(2) 3.62(3) 4.08(3)
Pb1 Bi1 1_5455 3.93199(6) 3.93193(18) 3.93236(18)
Pb1 Bi1 1_5545 3.96(2) 3.69(2) 4.46(2)
Pb1 Bi1 . 0.013(19) 0.00(3) 0.06(3)
Pb1 Bi1 1_5565 3.96(2) 3.69(2) 4.46(2)
Pb1 Bi1 1_5655 3.93199(6) 3.93193(18) 3.93236(18)
Pb1 Bi1 1_6555 3.92(2) 3.62(3) 4.08(3)
Pb1 Bi1 5_4445 3.439(15) 3.436(17) 3.441(17)
Pb1 Bi1 5_4545 3.439(15) 3.436(17) 3.441(17)
Pb1 Bi1 5_5455 3.439(15) 3.436(17) 3.441(17)
Pb1 Bi1 5_5555 3.439(15) 3.436(17) 3.441(17)
Pb1 O1 1_5445 3.78(2) 3.62(3) 3.85(3)
Pb1 O1 1_5465 3.78(2) 3.62(3) 3.85(3)
Pb1 O1 1_5545 3.78(2) 3.62(3) 3.85(3)
Pb1 O1 1_5565 3.78(2) 3.62(3) 3.85(3)
Pb1 O1 5_4445 2.96(3) 2.26(4) 3.75(4)
Pb1 O1 5_4455 2.99(3) 2.51(5) 3.61(5)
Pb1 O1 5_5445 2.99(3) 2.51(5) 3.61(5)
Pb1 O1 5_5455 2.96(3) 2.26(4) 3.75(4)
Pb1 O2 1_4545 3.90(7) 3.85(7) 3.94(7)
Pb1 O2 1_5565 3.90(7) 3.85(7) 3.94(7)
Pb1 O2 5_4445 2.82(3) 2.51(5) 3.53(5)
Pb1 O2 5_4455 2.82(3) 2.51(5) 3.53(5)
Pb1 O2 5_4545 2.82(3) 2.51(5) 3.53(5)
Pb1 O2 5_4555 2.82(3) 2.51(5) 3.53(5)
Pb1 O3 5_4445 2.807(11) 2.625(19) 2.900(19)
Pb1 O3 5_4545 2.807(11) 2.625(19) 2.900(19)
Pb1 O3 5_5445 2.807(11) 2.625(19) 2.900(19)
Pb1 O3 5_5545 2.807(11) 2.625(19) 2.900(19)
Bi1 Bi1 1_4555 3.91(2) 3.61(3) 4.08(3)
Bi1 Bi1 1_5455 3.9319 3.9319 3.9319
Bi1 Bi1 1_5545 3.96(2) 3.70(2) 4.49(2)
Bi1 Bi1 1_5565 3.96(2) 3.70(2) 4.49(2)
Bi1 Bi1 1_5655 3.9319 3.9319 3.9319
Bi1 Bi1 1_6555 3.91(2) 3.61(3) 4.08(3)
Bi1 Bi1 5_4445 3.440(15) 3.435(17) 3.443(17)
Bi1 Bi1 5_4455 2.966(8) 2.966(8) 2.966(8)
Bi1 Bi1 5_4545 3.440(15) 3.435(17) 3.443(17)
Bi1 Bi1 5_4555 2.966(8) 2.966(8) 2.966(8)
Bi1 Bi1 5_5445 2.966(8) 2.966(8) 2.966(8)
Bi1 Bi1 5_5455 3.440(15) 3.435(17) 3.443(17)
Bi1 Bi1 5_5545 2.966(8) 2.966(8) 2.966(8)
Bi1 Bi1 5_5555 3.440(15) 3.435(17) 3.443(17)
Bi1 O1 1_5445 3.80(2) 3.62(3) 3.88(3)
Bi1 O1 1_5455 2.495(10) 2.495(10) 2.495(10)
Bi1 O1 1_5465 3.80(2) 3.62(3) 3.88(3)
Bi1 O1 1_5545 3.80(2) 3.62(3) 3.88(3)
Bi1 O1 . 2.495(10) 2.495(10) 2.495(10)
Bi1 O1 1_5565 3.80(2) 3.62(3) 3.88(3)
Bi1 O1 5_4445 2.95(3) 2.24(4) 3.76(4)
Bi1 O1 5_4455 2.98(3) 2.50(5) 3.66(5)
Bi1 O1 5_5445 2.98(3) 2.50(5) 3.66(5)
Bi1 O1 5_5455 2.95(3) 2.24(4) 3.76(4)
Bi1 O2 1_4545 3.92(7) 3.86(7) 3.96(7)
Bi1 O2 1_4565 3.63(6) 3.63(6) 3.63(6)
Bi1 O2 1_5545 3.63(6) 3.63(6) 3.63(6)
Bi1 O2 1_5565 3.92(7) 3.86(7) 3.96(7)
Bi1 O2 5_4445 2.81(3) 2.49(5) 3.53(5)
Bi1 O2 5_4455 2.81(3) 2.49(5) 3.53(5)
Bi1 O2 5_4545 2.81(3) 2.49(5) 3.53(5)
Bi1 O2 5_4555 2.81(3) 2.49(5) 3.53(5)
Bi1 O3 1_5545 1.07(2) 1.07(2) 1.07(2)
Bi1 O3 . 1.07(2) 1.07(2) 1.07(2)
Bi1 O3 5_4445 2.811(11) 2.658(19) 2.896(19)
Bi1 O3 5_4545 2.811(11) 2.658(19) 2.896(19)
Bi1 O3 5_5445 2.811(11) 2.658(19) 2.896(19)
Bi1 O3 5_5545 2.811(11) 2.658(19) 2.896(19)
O1 O1 1_4555 3.94(4) 3.69(6) 4.07(6)
O1 O1 1_5455 3.9319 3.9319 3.9319
O1 O1 1_5655 3.9319 3.9319 3.9319
O1 O1 1_6555 3.94(4) 3.69(6) 4.07(6)
O1 O1 5_4445 2.69(3) 2.66(4) 2.75(4)
O1 O1 5_4455 2.74(2) 2.73(2) 2.75(2)
O1 O1 5_4545 2.69(3) 2.66(4) 2.75(4)
O1 O1 5_4555 2.74(2) 2.73(2) 2.75(2)
O1 O1 5_5445 2.74(2) 2.73(2) 2.75(2)
O1 O1 5_5455 2.69(3) 2.66(4) 2.75(4)
O1 O1 5_5545 2.74(2) 2.73(2) 2.75(2)
O1 O1 5_5555 2.69(3) 2.66(4) 2.75(4)
O1 O2 1_4555 2.80(5) 2.72(7) 2.84(7)
O1 O2 1_4655 2.80(5) 2.72(7) 2.84(7)
O1 O2 . 2.80(5) 2.72(7) 2.84(7)
O1 O2 1_5655 2.80(5) 2.72(7) 2.84(7)
O1 O2 5_3545 3.80(9) 3.75(10) 3.89(10)
O1 O2 5_5555 3.80(9) 3.75(10) 3.89(10)
O1 O3 1_5545 2.98(2) 2.84(4) 3.23(4)
O1 O3 . 2.98(2) 2.84(4) 3.23(4)
O1 O3 1_5645 2.98(2) 2.84(4) 3.23(4)
O1 O3 1_5655 2.98(2) 2.84(4) 3.23(4)
O1 O3 5_4535 3.26(4) 3.19(4) 3.28(4)
O1 O3 5_4555 3.19(3) 3.10(3) 3.27(3)
O1 O3 5_5535 3.19(3) 3.10(3) 3.27(3)
O1 O3 5_5555 3.26(4) 3.19(4) 3.28(4)
O2 O2 1_4555 4.00(8) 3.85(11) 4.09(11)
O2 O2 1_5455 3.9319 3.9319 3.9319
O2 O2 1_5655 3.9319 3.9319 3.9319
O2 O2 1_6555 4.00(8) 3.84(11) 4.09(11)
O2 O3 1_5545 2.97(5) 2.87(8) 3.17(8)
O2 O3 . 2.92(5) 2.85(9) 3.10(9)
O2 O3 1_6545 2.92(5) 2.85(9) 3.08(9)
O2 O3 1_6555 2.97(5) 2.87(8) 3.18(8)
O3 O3 1_4555 3.962(5) 3.961(12) 3.967(12)
O3 O3 1_5455 3.9319 3.9319 3.9319
O3 O3 1_5655 3.9319 3.9319 3.9319
O3 O3 1_6555 3.962(6) 3.961(12) 3.968(12)

loop_
_jana_atom_site_displace_legendre_atom_site_label
_jana_atom_site_displace_legendre_axis
_jana_atom_site_displace_legendre_param_order
_jana_atom_site_displace_legendre_param_coeff
Fe1 x 1 0.0300(12)
Fe1 y 1 0
Fe1 z 1 0.0584(10)
Fe1 x 2 0
Fe1 y 2 0
Fe1 z 2 0
Fe1 x 3 -0.025(3)
Fe1 y 3 0
Fe1 z 3 0.090(3)
Fe1 x 4 0
Fe1 y 4 0
Fe1 z 4 0
Pb1 x 1 0.007(2)
Pb1 y 1 0
Pb1 z 1 -0.0299(18)
Pb1 x 2 0
Pb1 y 2 0
Pb1 z 2 0
Pb1 x 3 -0.078(5)
Pb1 y 3 0
Pb1 z 3 0.095(5)
Pb1 x 4 0
Pb1 y 4 0
Pb1 z 4 0
Bi1 x 1 0.007(2)
Bi1 y 1 0
Bi1 z 1 -0.0299(18)
Bi1 x 2 0
Bi1 y 2 0
Bi1 z 2 0
Bi1 x 3 -0.078(5)
Bi1 y 3 0
Bi1 z 3 0.095(5)
Bi1 x 4 0
Bi1 y 4 0
Bi1 z 4 0
O1 x 1 0.033(5)
O1 y 1 0
O1 z 1 0.266(3)
O1 x 2 0
O1 y 2 0
O1 z 2 0
O1 x 3 -0.070(10)
O1 y 3 0
O1 z 3 0.049(6)
O1 x 4 0
O1 y 4 0
O1 z 4 0
O2 x 1 0.055(7)
O2 y 1 0
O2 z 1 0.138(4)
O2 x 2 0
O2 y 2 0
O2 z 2 0
O2 x 3 -0.04(2)
O2 y 3 0
O2 z 3 0.040(14)
O2 x 4 0
O2 y 4 0
O2 z 4 0
O3 x 1 0.024(3)
O3 y 1 0
O3 z 1 0.132(3)
O3 x 2 0
O3 y 2 0
O3 z 2 0
O3 x 3 0
O3 y 3 0
O3 z 3 0.048(9)
O3 x 4 0
O3 y 4 0
O3 z 4 0

loop_
_publcif_info_datablock.id
_publcif_info_datablock.publ_exptl
_publcif_info_datablock.publ_geom
_publcif_info_datablock.structure
{cee8ca83-b94a-4787-9dc0-52cb98080170} ? ? ?
{f107b8ec-5bd8-43c4-a9b2-5ccedc9e6d92} y y y
